data_4122060
loop_
_publ_author_name
'Riddell, Imogen A.'
'Ronson, Tanya K.'
'Clegg, Jack K.'
'Wood, Christopher S.'
'Bilbeisi, Rana A.'
'Nitschke, Jonathan R.'

_publ_section_title
;
 Cation- and Anion-Exchanges Induce Multiple Distinct Rearrangements
 within Metallosupramolecular Architectures.
;
_journal_issue 26
_journal_name_full 'Journal of the American Chemical Society'
_journal_page_first 9491
_journal_page_last 9498
_journal_paper_doi 10.1021/ja504748g
_journal_volume 136
_journal_year 2014
_chemical_formula_moiety 'C468 H396 N72 Cd12, C2 F6 O4 S2 N, 23(P F6)'
_chemical_formula_sum 'C470 H396 Cd12 F144 N73 O4 P23 S2'
_chemical_formula_weight 11991.80
_chemical_name_systematic
;
 ?
;
_space_group_crystal_system triclinic
_space_group_IT_number 2
_space_group_name_Hall '-P 1'
_space_group_name_H-M_alt 'P -1'
_symmetry_space_group_name_Hall '-P 1'
_symmetry_space_group_name_H-M 'P -1'
_atom_sites_solution_hydrogens geom
_audit_creation_method SHELXL-2013
_cell_angle_alpha 71.624(5)
_cell_angle_beta 86.963(6)
_cell_angle_gamma 76.890(5)
_cell_formula_units_Z 4
_cell_length_a 30.209(3)
_cell_length_b 43.725(4)
_cell_length_c 53.802(5)
_cell_measurement_reflns_used 9597
_cell_measurement_temperature 100(2)
_cell_measurement_theta_max 80.090
_cell_measurement_theta_min 6.365
_cell_volume 65672(11)
_computing_cell_refinement 'Bruker SAINT'
_computing_data_collection 'Bruker APEX2'
_computing_data_reduction 'Bruker SAINT'
_computing_structure_refinement 'SHELXL-2013 (Sheldrick, 2013)'
_computing_structure_solution 'SUPERFLIP (Palatinus & Chapuis, 2007)'
_diffrn_ambient_temperature 100(2)
_diffrn_measured_fraction_theta_full 0.893
_diffrn_measured_fraction_theta_max 0.901
_diffrn_measurement_device_type 'Bruker APEX-II CCD'
_diffrn_measurement_method '\f and \w scans'
_diffrn_radiation_monochromator graphite
_diffrn_radiation_source 'sealed tube'
_diffrn_radiation_type CuK\a
_diffrn_radiation_wavelength 1.54178
_diffrn_reflns_av_R_equivalents 0.0665
_diffrn_reflns_av_unetI/netI 0.0954
_diffrn_reflns_Laue_measured_fraction_full 0.893
_diffrn_reflns_Laue_measured_fraction_max 0.901
_diffrn_reflns_limit_h_max 23
_diffrn_reflns_limit_h_min -22
_diffrn_reflns_limit_k_max 33
_diffrn_reflns_limit_k_min -33
_diffrn_reflns_limit_l_max 41
_diffrn_reflns_limit_l_min -41
_diffrn_reflns_number 154964
_diffrn_reflns_point_group_measured_fraction_full 0.893
_diffrn_reflns_point_group_measured_fraction_max 0.901
_diffrn_reflns_theta_full 36.500
_diffrn_reflns_theta_max 36.369
_diffrn_reflns_theta_min 4.430
_diffrn_standards_number 0
_exptl_absorpt_coefficient_mu 4.417
_exptl_absorpt_correction_T_max 0.7478
_exptl_absorpt_correction_T_min 0.3053
_exptl_absorpt_correction_type multi-scan
_exptl_absorpt_process_details SADABS
_exptl_crystal_colour yellow
_exptl_crystal_density_diffrn 1.213
_exptl_crystal_description block
_exptl_crystal_F_000 24032
_exptl_crystal_size_max 0.310
_exptl_crystal_size_mid 0.120
_exptl_crystal_size_min 0.090
_refine_diff_density_max 1.644
_refine_diff_density_min -0.837
_refine_diff_density_rms 0.135
_refine_ls_extinction_method none
_refine_ls_goodness_of_fit_ref 1.499
_refine_ls_hydrogen_treatment constr
_refine_ls_matrix_type full
_refine_ls_number_parameters 5551
_refine_ls_number_reflns 56443
_refine_ls_number_restraints 6337
_refine_ls_restrained_S_all 1.472
_refine_ls_R_factor_all 0.1898
_refine_ls_R_factor_gt 0.1587
_refine_ls_shift/su_max 0.000
_refine_ls_shift/su_mean 0.000
_refine_ls_structure_factor_coef Fsqd
_refine_ls_weighting_details
;
 w=1/[\s^2^(Fo^2^)+(0.2000P)^2^+350.0000P]
 where P=(Fo^2^+2Fc^2^)/3
;
_refine_ls_weighting_scheme calc
_refine_ls_wR_factor_gt 0.4192
_refine_ls_wR_factor_ref 0.4374
_reflns_Friedel_coverage 0.000
_reflns_number_gt 37675
_reflns_number_total 56443
_reflns_threshold_expression 'I > 2\s(I)'
_cod_data_source_file ja504748g_si_005.cif
_cod_data_source_block jn1308
_cod_depositor_comments 'Adding full bibliography for 4122060--4122064.cif.'
_cod_original_cell_volume 65671(11)
_cod_database_code 4122060
_shelx_space_group_comment
;
The symmetry employed for this shelxl refinement is uniquely defined
by the following loop, which should always be used as a source of
symmetry information in preference to the above space-group names.
They are only intended as comments.
;
_shelx_estimated_absorpt_t_min 0.341
_shelx_estimated_absorpt_t_max 0.692
_shelxl_version_number 2013-2

loop_
_space_group_symop_operation_xyz
'x, y, z'
'-x, -y, -z'

loop_
_atom_site_label
_atom_site_type_symbol
_atom_site_fract_x
_atom_site_fract_y
_atom_site_fract_z
_atom_site_U_iso_or_equiv
_atom_site_adp_type
_atom_site_occupancy
_atom_site_site_symmetry_order
_atom_site_calc_flag
_atom_site_refinement_flags_posn
_atom_site_refinement_flags_adp
_atom_site_refinement_flags_occupancy
_atom_site_disorder_assembly
_atom_site_disorder_group
Cd1 Cd 0.58273(12) 0.65395(10) 0.16456(11) 0.189(2) Uani 1 1 d . . . . .
Cd2 Cd 0.54307(12) 0.65483(8) 0.33043(8) 0.1421(14) Uani 1 1 d . . . . .
Cd3 Cd 0.28048(12) 0.66750(9) 0.40175(7) 0.1359(14) Uani 1 1 d . . . . .
Cd4 Cd 0.05968(9) 0.68331(6) 0.29169(5) 0.0761(9) Uani 1 1 d . . . . .
Cd5 Cd 0.10195(8) 0.72055(6) 0.12122(5) 0.0668(9) Uani 1 1 d . . . . .
Cd6 Cd 0.36262(10) 0.71157(9) 0.04813(8) 0.1425(15) Uani 1 1 d . . . . .
Cd7 Cd 0.49932(10) 0.85736(8) 0.29042(5) 0.0948(10) Uani 1 1 d . . . . .
Cd8 Cd 0.21983(10) 0.86852(8) 0.36237(5) 0.0963(10) Uani 1 1 d . . . . .
Cd9 Cd 0.00182(9) 0.88234(6) 0.25745(5) 0.0781(9) Uani 1 1 d . . . . .
Cd10 Cd 0.08932(11) 0.91999(7) 0.09490(6) 0.1055(11) Uani 1 1 d . . . . .
Cd11 Cd 0.36611(9) 0.90200(8) 0.02620(6) 0.1003(11) Uani 1 1 d . . . . .
Cd12 Cd 0.59044(9) 0.84702(7) 0.13449(5) 0.0922(10) Uani 1 1 d . . . . .
Cd13 Cd 0.20274(13) 0.36046(13) 0.43346(7) 0.1772(19) Uani 1 1 d . . . . .
Cd14 Cd -0.04729(12) 0.39497(9) 0.35084(7) 0.1336(14) Uani 1 1 d . . . . .
Cd15 Cd -0.06784(9) 0.42691(7) 0.18079(6) 0.0922(10) Uani 1 1 d . . . . .
Cd16 Cd 0.16205(9) 0.39732(7) 0.07964(5) 0.0811(9) Uani 1 1 d . . . . .
Cd17 Cd 0.41761(9) 0.36797(7) 0.16767(5) 0.0835(10) Uani 1 1 d . . . . .
Cd18 Cd 0.44032(11) 0.36505(9) 0.33196(6) 0.1265(13) Uani 1 1 d . . . . .
Cd19 Cd 0.50213(13) 0.16642(9) 0.36923(6) 0.1344(14) Uani 1 1 d . . . . .
Cd20 Cd 0.26753(14) 0.15927(11) 0.47064(7) 0.1630(17) Uani 1 1 d . . . . .
Cd21 Cd -0.00064(12) 0.18995(10) 0.38890(6) 0.1352(14) Uani 1 1 d . . . . .
Cd22 Cd -0.07321(9) 0.23302(7) 0.22580(5) 0.0806(10) Uani 1 1 d . . . . .
Cd23 Cd 0.16373(8) 0.19958(6) 0.13416(5) 0.0724(9) Uani 1 1 d . . . . .
Cd24 Cd 0.44397(11) 0.16437(7) 0.20934(5) 0.1001(11) Uani 1 1 d . . . . .
N1_1 N -0.0663(7) 0.2240(5) 0.1855(4) 0.073(8) Uiso 1 1 d D U . . .
N3_1 N -0.1371(7) 0.2102(5) 0.2181(4) 0.075(8) Uiso 1 1 d D U . . .
N4_1 N 0.1634(6) 0.2414(5) 0.0918(4) 0.045(7) Uiso 1 1 d D U . . .
C1_1 C -0.1418(7) 0.2147(5) 0.1945(4) 0.056(9) Uiso 1 1 d D U . . .
H1_1 H -0.1702 0.2141 0.1881 0.067 Uiso 1 1 calc R U . . .
N2_1 N 0.0888(6) 0.2282(4) 0.1218(4) 0.054(7) Uiso 1 1 d D U . . .
C26_1 C 0.3244(9) 0.2574(8) 0.0322(6) 0.108(11) Uiso 1 1 d D U . . .
H26A_1 H 0.3222 0.2517 0.0162 0.162 Uiso 1 1 calc R U . . .
H26B_1 H 0.3510 0.2427 0.0426 0.162 Uiso 1 1 calc R U . . .
H26C_1 H 0.3275 0.2803 0.0276 0.162 Uiso 1 1 calc R U . . .
C25_1 C 0.2404(7) 0.2508(6) 0.0873(5) 0.087(7) Uiso 1 1 d D U . . .
H25_1 H 0.2392 0.2513 0.1048 0.104 Uiso 1 1 calc R U . . .
C24_1 C 0.2803(8) 0.2537(6) 0.0737(5) 0.090(7) Uiso 1 1 d D U . . .
H24_1 H 0.3060 0.2558 0.0819 0.108 Uiso 1 1 calc R U . . .
C23_1 C 0.2821(8) 0.2535(5) 0.0479(5) 0.087(7) Uiso 1 1 d D U . . .
C22_1 C 0.2441(8) 0.2501(6) 0.0365(5) 0.095(7) Uiso 1 1 d D U . . .
H22_1 H 0.2453 0.2500 0.0189 0.114 Uiso 1 1 calc R U . . .
C21_1 C 0.2043(8) 0.2471(6) 0.0502(4) 0.094(7) Uiso 1 1 d D U . . .
H21_1 H 0.1787 0.2449 0.0420 0.113 Uiso 1 1 calc R U . . .
C20_1 C 0.2021(7) 0.2472(5) 0.0761(4) 0.087(7) Uiso 1 1 d D U . . .
C19_1 C -0.2793(10) 0.1958(8) 0.2925(6) 0.118(11) Uiso 1 1 d D U . . .
H19A_1 H -0.2675 0.1825 0.3102 0.178 Uiso 1 1 calc R U . . .
H19B_1 H -0.3004 0.1852 0.2868 0.178 Uiso 1 1 calc R U . . .
H19C_1 H -0.2953 0.2179 0.2926 0.178 Uiso 1 1 calc R U . . .
C18_1 C -0.2148(8) 0.2224(6) 0.2301(5) 0.104(8) Uiso 1 1 d D U . . .
H18_1 H -0.2215 0.2365 0.2127 0.124 Uiso 1 1 calc R U . . .
C17_1 C -0.2490(8) 0.2195(6) 0.2483(5) 0.107(8) Uiso 1 1 d D U . . .
H17_1 H -0.2790 0.2321 0.2433 0.129 Uiso 1 1 calc R U . . .
C16_1 C -0.2402(9) 0.1986(6) 0.2737(5) 0.103(8) Uiso 1 1 d D U . . .
C15_1 C -0.1961(9) 0.1810(6) 0.2807(5) 0.109(8) Uiso 1 1 d D U . . .
H15_1 H -0.1896 0.1663 0.2980 0.131 Uiso 1 1 calc R U . . .
C14_1 C -0.1612(9) 0.1844(6) 0.2629(5) 0.099(8) Uiso 1 1 d D U . . .
H14_1 H -0.1309 0.1727 0.2682 0.119 Uiso 1 1 calc R U . . .
C13_1 C -0.1704(8) 0.2047(5) 0.2375(4) 0.098(8) Uiso 1 1 d D U . . .
C12_1 C 0.1231(7) 0.2534(5) 0.0822(5) 0.059(9) Uiso 1 1 d D U . . .
H12_1 H 0.1195 0.2672 0.0645 0.071 Uiso 1 1 calc R U . . .
C11_1 C 0.0028(7) 0.2560(5) 0.1008(4) 0.059(9) Uiso 1 1 d D U . . .
H11_1 H -0.0272 0.2657 0.0937 0.071 Uiso 1 1 calc R U . . .
C10_1 C 0.0393(7) 0.2615(5) 0.0850(4) 0.051(9) Uiso 1 1 d D U . . .
H10_1 H 0.0354 0.2743 0.0670 0.062 Uiso 1 1 calc R U . . .
C9_1 C 0.0822(6) 0.2473(4) 0.0967(4) 0.056(9) Uiso 1 1 d D U . . .
C2_1 C -0.1049(7) 0.2209(4) 0.1759(4) 0.066(10) Uiso 1 1 d D U . . .
C3_1 C -0.1082(8) 0.2233(5) 0.1496(4) 0.076(11) Uiso 1 1 d D U . . .
H3_1 H -0.1352 0.2209 0.1428 0.092 Uiso 1 1 calc R U . . .
C4_1 C -0.0721(7) 0.2291(6) 0.1334(5) 0.095(12) Uiso 1 1 d D U . . .
H4_1 H -0.0745 0.2312 0.1154 0.114 Uiso 1 1 calc R U . . .
C5_1 C -0.0320(7) 0.2319(5) 0.1434(4) 0.073(10) Uiso 1 1 d D U . . .
C6_1 C -0.0315(8) 0.2294(5) 0.1697(4) 0.078(11) Uiso 1 1 d D U . . .
H6_1 H -0.0049 0.2317 0.1769 0.093 Uiso 1 1 calc R U . . .
C7_1 C 0.0086(7) 0.2365(5) 0.1270(4) 0.075(10) Uiso 1 1 d D U . . .
C8_1 C 0.0528(7) 0.2226(5) 0.1368(4) 0.056(9) Uiso 1 1 d D U . . .
H8_1 H 0.0575 0.2089 0.1545 0.067 Uiso 1 1 calc R U . . .
N1_2 N -0.0655(8) 0.1894(6) 0.3671(5) 0.130(11) Uiso 1 1 d D U . . .
C1_2 C -0.0789(10) 0.1538(6) 0.4093(5) 0.139(15) Uiso 1 1 d D U . . .
H1_2 H -0.0995 0.1439 0.4214 0.167 Uiso 1 1 calc R U . . .
N2_2 N -0.1128(7) 0.2466(5) 0.2613(4) 0.079(8) Uiso 1 1 d D U . . .
C2_2 C -0.0958(9) 0.1746(5) 0.3829(5) 0.142(14) Uiso 1 1 d D U . . .
N3_2 N -0.0387(10) 0.1488(6) 0.4164(5) 0.128(11) Uiso 1 1 d D U . . .
C3_2 C -0.1408(9) 0.1789(6) 0.3757(5) 0.128(14) Uiso 1 1 d D U . . .
H3_2 H -0.1611 0.1682 0.3876 0.154 Uiso 1 1 calc R U . . .
N4_2 N -0.1282(7) 0.2829(5) 0.2098(4) 0.065(8) Uiso 1 1 d D U . . .
C5_2 C -0.1245(8) 0.2143(5) 0.3338(4) 0.093(11) Uiso 1 1 d D U . . .
C6_2 C -0.0807(8) 0.2091(6) 0.3432(5) 0.105(12) Uiso 1 1 d D U . . .
H6_2 H -0.0601 0.2203 0.3319 0.127 Uiso 1 1 calc R U . . .
C7_2 C -0.1355(8) 0.2331(5) 0.3062(4) 0.073(10) Uiso 1 1 d D U . . .
C8_2 C -0.1050(8) 0.2288(6) 0.2866(4) 0.097(12) Uiso 1 1 d D U . . .
H8_2 H -0.0775 0.2125 0.2913 0.117 Uiso 1 1 calc R U . . .
C9_2 C -0.1520(8) 0.2694(5) 0.2545(4) 0.089(11) Uiso 1 1 d D U . . .
C10_2 C -0.1848(8) 0.2746(6) 0.2727(4) 0.082(11) Uiso 1 1 d D U . . .
H10_2 H -0.2125 0.2904 0.2674 0.099 Uiso 1 1 calc R U . . .
C11_2 C -0.1761(8) 0.2562(6) 0.2987(4) 0.095(12) Uiso 1 1 d D U . . .
H11_2 H -0.1980 0.2593 0.3115 0.114 Uiso 1 1 calc R U . . .
C12_2 C -0.1592(9) 0.2876(6) 0.2265(4) 0.089(11) Uiso 1 1 d D U . . .
H12_2 H -0.1871 0.3030 0.2206 0.107 Uiso 1 1 calc R U . . .
C13_2 C -0.0179(11) 0.1317(6) 0.4411(5) 0.192(11) Uiso 1 1 d D U . . .
C18_2 C 0.0285(11) 0.1184(8) 0.4424(6) 0.197(11) Uiso 1 1 d D U . . .
H18_2 H 0.0466 0.1237 0.4273 0.236 Uiso 1 1 calc R U . . .
C17_2 C 0.0480(11) 0.0974(8) 0.4661(7) 0.202(11) Uiso 1 1 d D U . . .
H17_2 H 0.0796 0.0877 0.4669 0.242 Uiso 1 1 calc R U . . .
C16_2 C 0.0230(12) 0.0900(7) 0.4888(6) 0.201(11) Uiso 1 1 d D U . . .
C15_2 C -0.0228(12) 0.1042(8) 0.4867(6) 0.197(11) Uiso 1 1 d D U . . .
H15_2 H -0.0407 0.0996 0.5020 0.237 Uiso 1 1 calc R U . . .
C14_2 C -0.0440(11) 0.1248(8) 0.4633(6) 0.194(11) Uiso 1 1 d D U . . .
H14_2 H -0.0757 0.1340 0.4624 0.233 Uiso 1 1 calc R U . . .
C19_2 C 0.0495(15) 0.0676(11) 0.5133(7) 0.227(16) Uiso 1 1 d D U . . .
H19A_2 H 0.0396 0.0467 0.5193 0.341 Uiso 1 1 calc R U . . .
H19B_2 H 0.0441 0.0783 0.5270 0.341 Uiso 1 1 calc R U . . .
H19C_2 H 0.0820 0.0633 0.5095 0.341 Uiso 1 1 calc R U . . .
C20_2 C -0.1385(9) 0.2982(5) 0.1828(4) 0.098(8) Uiso 1 1 d D U . . .
C21_2 C -0.1827(8) 0.3056(6) 0.1729(5) 0.103(8) Uiso 1 1 d D U . . .
H21_2 H -0.2078 0.3023 0.1841 0.124 Uiso 1 1 calc R U . . .
C22_2 C -0.1881(9) 0.3181(6) 0.1460(5) 0.105(8) Uiso 1 1 d D U . . .
H22_2 H -0.2180 0.3235 0.1389 0.126 Uiso 1 1 calc R U . . .
C23_2 C -0.1531(9) 0.3233(5) 0.1288(4) 0.103(7) Uiso 1 1 d D U . . .
C24_2 C -0.1094(9) 0.3159(6) 0.1390(5) 0.103(8) Uiso 1 1 d D U . . .
H24_2 H -0.0844 0.3191 0.1278 0.124 Uiso 1 1 calc R U . . .
C25_2 C -0.1028(9) 0.3038(6) 0.1660(4) 0.097(8) Uiso 1 1 d D U . . .
H25_2 H -0.0730 0.2992 0.1731 0.117 Uiso 1 1 calc R U . . .
C26_2 C -0.1596(11) 0.3371(8) 0.0993(4) 0.110(11) Uiso 1 1 d D U . . .
H26A_2 H -0.1339 0.3469 0.0916 0.165 Uiso 1 1 calc R U . . .
H26B_2 H -0.1879 0.3541 0.0950 0.165 Uiso 1 1 calc R U . . .
H26C_2 H -0.1612 0.3193 0.0922 0.165 Uiso 1 1 calc R U . . .
C4_2 C -0.1552(9) 0.1992(6) 0.3508(5) 0.134(14) Uiso 1 1 d D U . . .
H4_2 H -0.1859 0.2029 0.3454 0.160 Uiso 1 1 calc R U . . .
C13_3 C 0.1905(8) 0.4489(7) 0.0199(4) 0.140(9) Uiso 1 1 d D U . . .
C14_3 C 0.2246(9) 0.4260(7) 0.0135(5) 0.143(9) Uiso 1 1 d D U . . .
H14_3 H 0.2235 0.4032 0.0193 0.171 Uiso 1 1 calc R U . . .
C15_3 C 0.2603(9) 0.4362(7) -0.0013(5) 0.146(9) Uiso 1 1 d D U . . .
H15_3 H 0.2830 0.4202 -0.0061 0.175 Uiso 1 1 calc R U . . .
C16_3 C 0.2644(9) 0.4687(8) -0.0096(5) 0.153(9) Uiso 1 1 d D U . . .
C17_3 C 0.2302(10) 0.4915(7) -0.0028(5) 0.147(9) Uiso 1 1 d D U . . .
H17_3 H 0.2319 0.5141 -0.0082 0.176 Uiso 1 1 calc R U . . .
C18_3 C 0.1937(10) 0.4820(7) 0.0116(5) 0.144(9) Uiso 1 1 d D U . . .
H18_3 H 0.1705 0.4981 0.0160 0.173 Uiso 1 1 calc R U . . .
C19_3 C 0.3059(11) 0.4782(10) -0.0245(8) 0.183(14) Uiso 1 1 d D U . . .
H19A_3 H 0.2966 0.4925 -0.0423 0.275 Uiso 1 1 calc R U . . .
H19B_3 H 0.3277 0.4582 -0.0253 0.275 Uiso 1 1 calc R U . . .
H19C_3 H 0.3200 0.4901 -0.0156 0.275 Uiso 1 1 calc R U . . .
N3_3 N 0.1539(8) 0.4391(6) 0.0351(4) 0.100(10) Uiso 1 1 d D U . . .
C1_3 C 0.1145(8) 0.4535(7) 0.0324(5) 0.115(13) Uiso 1 1 d D U . . .
H1_3 H 0.1075 0.4721 0.0171 0.138 Uiso 1 1 calc R U . . .
N1_3 N 0.0887(7) 0.4233(5) 0.0719(4) 0.078(8) Uiso 1 1 d D U . . .
C2_3 C 0.0757(7) 0.4467(5) 0.0489(4) 0.091(11) Uiso 1 1 d D U . . .
C3_3 C 0.0317(8) 0.4621(6) 0.0399(5) 0.094(12) Uiso 1 1 d D U . . .
H3_3 H 0.0257 0.4788 0.0235 0.113 Uiso 1 1 calc R U . . .
C4_3 C -0.0030(8) 0.4522(6) 0.0559(5) 0.113(13) Uiso 1 1 d D U . . .
H4_3 H -0.0339 0.4611 0.0502 0.135 Uiso 1 1 calc R U . . .
C5_3 C 0.0080(7) 0.4288(5) 0.0804(4) 0.093(11) Uiso 1 1 d D U . . .
C6_3 C 0.0538(7) 0.4155(6) 0.0868(4) 0.071(10) Uiso 1 1 d D U . . .
H6_3 H 0.0609 0.3993 0.1034 0.085 Uiso 1 1 calc R U . . .
N2_3 N -0.0569(7) 0.4129(5) 0.1427(4) 0.085(9) Uiso 1 1 d D U . . .
C8_3 C -0.0270(8) 0.4219(5) 0.1243(4) 0.068(10) Uiso 1 1 d D U . . .
H8_3 H -0.0032 0.4302 0.1288 0.082 Uiso 1 1 calc R U . . .
C7_3 C -0.0282(7) 0.4201(5) 0.0991(4) 0.096(11) Uiso 1 1 d D U . . .
C11_3 C -0.0637(7) 0.4084(6) 0.0928(4) 0.079(11) Uiso 1 1 d D U . . .
H11_3 H -0.0668 0.4072 0.0757 0.095 Uiso 1 1 calc R U . . .
C10_3 C -0.0946(8) 0.3985(6) 0.1117(4) 0.088(11) Uiso 1 1 d D U . . .
H10_3 H -0.1186 0.3900 0.1077 0.105 Uiso 1 1 calc R U . . .
C9_3 C -0.0908(7) 0.4011(5) 0.1364(4) 0.075(10) Uiso 1 1 d D U . . .
C12_3 C -0.1243(8) 0.3909(6) 0.1564(4) 0.094(12) Uiso 1 1 d D U . . .
H12_3 H -0.1479 0.3819 0.1524 0.113 Uiso 1 1 calc R U . . .
N4_3 N -0.1218(7) 0.3939(5) 0.1787(4) 0.088(9) Uiso 1 1 d D U . . .
C20_3 C -0.1533(8) 0.3840(5) 0.1984(4) 0.097(8) Uiso 1 1 d D U . . .
C21_3 C -0.1406(8) 0.3653(6) 0.2240(5) 0.094(8) Uiso 1 1 d D U . . .
H21_3 H -0.1093 0.3564 0.2286 0.113 Uiso 1 1 calc R U . . .
C22_3 C -0.1733(8) 0.3594(6) 0.2429(5) 0.092(7) Uiso 1 1 d D U . . .
H22_3 H -0.1643 0.3467 0.2604 0.111 Uiso 1 1 calc R U . . .
C23_3 C -0.2190(8) 0.3718(5) 0.2363(5) 0.096(7) Uiso 1 1 d D U . . .
C24_3 C -0.2306(8) 0.3895(6) 0.2105(5) 0.098(8) Uiso 1 1 d D U . . .
H24_3 H -0.2619 0.3977 0.2057 0.117 Uiso 1 1 calc R U . . .
C25_3 C -0.1990(8) 0.3961(6) 0.1912(5) 0.100(8) Uiso 1 1 d D U . . .
H25_3 H -0.2082 0.4084 0.1736 0.120 Uiso 1 1 calc R U . . .
C26_3 C -0.2561(9) 0.3675(8) 0.2561(5) 0.107(11) Uiso 1 1 d D U . . .
H26A_3 H -0.2856 0.3735 0.2471 0.160 Uiso 1 1 calc R U . . .
H26B_3 H -0.2562 0.3818 0.2670 0.160 Uiso 1 1 calc R U . . .
H26C_3 H -0.2506 0.3444 0.2673 0.160 Uiso 1 1 calc R U . . .
C13_4 C 0.5057(9) 0.4029(6) 0.1520(5) 0.147(9) Uiso 1 1 d D U . . .
C14_4 C 0.5483(9) 0.3964(7) 0.1414(6) 0.149(9) Uiso 1 1 d D U . . .
H14_4 H 0.5526 0.3879 0.1270 0.178 Uiso 1 1 calc R U . . .
C15_4 C 0.5846(9) 0.4026(7) 0.1523(6) 0.150(9) Uiso 1 1 d D U . . .
H15_4 H 0.6138 0.3984 0.1451 0.180 Uiso 1 1 calc R U . . .
C16_4 C 0.5798(10) 0.4147(6) 0.1734(5) 0.151(9) Uiso 1 1 d D U . . .
C17_4 C 0.5367(10) 0.4215(7) 0.1836(6) 0.148(9) Uiso 1 1 d D U . . .
H17_4 H 0.5325 0.4299 0.1980 0.178 Uiso 1 1 calc R U . . .
C18_4 C 0.5000(10) 0.4159(7) 0.1727(5) 0.147(9) Uiso 1 1 d D U . . .
H18_4 H 0.4705 0.4210 0.1795 0.176 Uiso 1 1 calc R U . . .
C19_4 C 0.6190(11) 0.4208(10) 0.1861(8) 0.172(14) Uiso 1 1 d D U . . .
H19A_4 H 0.6117 0.4198 0.2043 0.258 Uiso 1 1 calc R U . . .
H19B_4 H 0.6243 0.4427 0.1764 0.258 Uiso 1 1 calc R U . . .
H19C_4 H 0.6464 0.4039 0.1858 0.258 Uiso 1 1 calc R U . . .
N3_4 N 0.4679(7) 0.3985(5) 0.1400(5) 0.097(9) Uiso 1 1 d D U . . .
C1_4 C 0.4684(8) 0.3976(6) 0.1171(5) 0.100(12) Uiso 1 1 d D U . . .
H1_4 H 0.4943 0.4010 0.1067 0.120 Uiso 1 1 calc R U . . .
N1_4 N 0.3959(8) 0.3834(5) 0.1227(4) 0.096(9) Uiso 1 1 d D U . . .
C2_4 C 0.4294(7) 0.3913(5) 0.1060(4) 0.097(12) Uiso 1 1 d D U . . .
C3_4 C 0.4287(8) 0.3932(6) 0.0798(5) 0.114(13) Uiso 1 1 d D U . . .
H3_4 H 0.4524 0.3996 0.0684 0.136 Uiso 1 1 calc R U . . .
C4_4 C 0.3919(8) 0.3853(6) 0.0711(5) 0.124(14) Uiso 1 1 d D U . . .
H4_4 H 0.3904 0.3859 0.0533 0.149 Uiso 1 1 calc R U . . .
C5_4 C 0.3568(7) 0.3763(5) 0.0877(4) 0.075(10) Uiso 1 1 d D U . . .
C6_4 C 0.3609(8) 0.3761(5) 0.1133(4) 0.069(10) Uiso 1 1 d D U . . .
H6_4 H 0.3371 0.3705 0.1249 0.082 Uiso 1 1 calc R U . . .
N2_4 N 0.2373(7) 0.3699(5) 0.0779(4) 0.068(8) Uiso 1 1 d D U . . .
C8_4 C 0.2733(7) 0.3787(5) 0.0844(4) 0.059(9) Uiso 1 1 d D U . . .
H8_4 H 0.2682 0.3948 0.0933 0.071 Uiso 1 1 calc R U . . .
C7_4 C 0.3179(7) 0.3658(5) 0.0791(4) 0.070(10) Uiso 1 1 d D U . . .
C11_4 C 0.3241(8) 0.3428(6) 0.0658(4) 0.088(11) Uiso 1 1 d D U . . .
H11_4 H 0.3539 0.3336 0.0613 0.106 Uiso 1 1 calc R U . . .
C10_4 C 0.2874(7) 0.3331(5) 0.0590(4) 0.072(10) Uiso 1 1 d D U . . .
H10_4 H 0.2917 0.3170 0.0501 0.087 Uiso 1 1 calc R U . . .
C9_4 C 0.2441(7) 0.3472(5) 0.0653(4) 0.077(10) Uiso 1 1 d D U . . .
N4_4 N 0.1631(7) 0.3532(6) 0.0638(4) 0.087(9) Uiso 1 1 d D U . . .
C12_4 C 0.2027(7) 0.3394(6) 0.0583(4) 0.082(11) Uiso 1 1 d D U . . .
H12_4 H 0.2054 0.3235 0.0493 0.098 Uiso 1 1 calc R U . . .
C20_4 C 0.1256(7) 0.3435(5) 0.0560(4) 0.092(8) Uiso 1 1 d D U . . .
C21_4 C 0.0864(8) 0.3458(6) 0.0704(5) 0.095(8) Uiso 1 1 d D U . . .
H21_4 H 0.0875 0.3488 0.0871 0.114 Uiso 1 1 calc R U . . .
C22_4 C 0.0455(8) 0.3440(6) 0.0611(5) 0.099(8) Uiso 1 1 d D U . . .
H22_4 H 0.0188 0.3464 0.0711 0.119 Uiso 1 1 calc R U . . .
C23_4 C 0.0437(8) 0.3385(5) 0.0371(5) 0.107(8) Uiso 1 1 d D U . . .
C24_4 C 0.0842(9) 0.3339(6) 0.0240(5) 0.108(8) Uiso 1 1 d D U . . .
H24_4 H 0.0837 0.3290 0.0080 0.130 Uiso 1 1 calc R U . . .
C25_4 C 0.1253(9) 0.3361(6) 0.0328(5) 0.105(8) Uiso 1 1 d D U . . .
H25_4 H 0.1524 0.3326 0.0232 0.126 Uiso 1 1 calc R U . . .
C26_4 C -0.0005(9) 0.3377(9) 0.0258(7) 0.135(12) Uiso 1 1 d D U . . .
H26A_4 H 0.0038 0.3382 0.0075 0.202 Uiso 1 1 calc R U . . .
H26B_4 H -0.0239 0.3570 0.0266 0.202 Uiso 1 1 calc R U . . .
H26C_4 H -0.0101 0.3175 0.0358 0.202 Uiso 1 1 calc R U . . .
N1_5 N 0.1953(10) 0.1463(8) 0.4818(6) 0.197(16) Uiso 1 1 d D U . . .
C1_5 C 0.2375(11) 0.1087(9) 0.5197(7) 0.24(2) Uiso 1 1 d D U . . .
H1_5 H 0.2374 0.0908 0.5352 0.287 Uiso 1 1 calc R U . . .
N2_5 N 0.0240(9) 0.1984(6) 0.4270(5) 0.116(11) Uiso 1 1 d D U . . .
C2_5 C 0.1940(10) 0.1239(7) 0.5055(6) 0.24(2) Uiso 1 1 d D U . . .
N3_5 N 0.2747(12) 0.1167(10) 0.5136(7) 0.28(2) Uiso 1 1 d D U . . .
C3_5 C 0.1539(11) 0.1167(8) 0.5171(6) 0.193(19) Uiso 1 1 d D U . . .
H3_5 H 0.1538 0.1001 0.5334 0.232 Uiso 1 1 calc R U . . .
N4_5 N -0.0564(8) 0.2342(6) 0.4005(5) 0.118(11) Uiso 1 1 d D U . . .
C5_5 C 0.1138(9) 0.1588(6) 0.4791(5) 0.148(15) Uiso 1 1 d D U . . .
C6_5 C 0.1561(10) 0.1630(7) 0.4691(6) 0.164(17) Uiso 1 1 d D U . . .
H6_5 H 0.1572 0.1786 0.4523 0.197 Uiso 1 1 calc R U . . .
C7_5 C 0.0702(8) 0.1782(6) 0.4653(5) 0.162(16) Uiso 1 1 d D U . . .
C8_5 C 0.0627(9) 0.1801(6) 0.4394(5) 0.119(13) Uiso 1 1 d D U . . .
H8_5 H 0.0851 0.1684 0.4307 0.143 Uiso 1 1 calc R U . . .
C9_5 C -0.0076(8) 0.2154(5) 0.4390(5) 0.125(13) Uiso 1 1 d D U . . .
C10_5 C -0.0030(9) 0.2153(7) 0.4646(5) 0.135(15) Uiso 1 1 d D U . . .
H10_5 H -0.0254 0.2280 0.4726 0.162 Uiso 1 1 calc R U . . .
C11_5 C 0.0366(9) 0.1955(7) 0.4774(5) 0.145(15) Uiso 1 1 d D U . . .
H11_5 H 0.0411 0.1936 0.4952 0.174 Uiso 1 1 calc R U . . .
C12_5 C -0.0490(9) 0.2340(6) 0.4237(5) 0.135(15) Uiso 1 1 d D U . . .
H12_5 H -0.0718 0.2468 0.4315 0.162 Uiso 1 1 calc R U . . .
C13_5 C 0.3160(12) 0.0987(10) 0.5272(7) 0.329(17) Uiso 1 1 d D U . . .
C14_5 C 0.3525(14) 0.1134(10) 0.5259(9) 0.329(17) Uiso 1 1 d D U . . .
H14_5 H 0.3499 0.1360 0.5159 0.395 Uiso 1 1 calc R U . . .
C15_5 C 0.3927(13) 0.0953(11) 0.5393(9) 0.328(17) Uiso 1 1 d D U . . .
H15_5 H 0.4173 0.1058 0.5387 0.394 Uiso 1 1 calc R U . . .
C16_5 C 0.3977(14) 0.0623(11) 0.5535(7) 0.329(17) Uiso 1 1 d D U . . .
C17_5 C 0.3613(16) 0.0476(10) 0.5540(9) 0.332(17) Uiso 1 1 d D U . . .
H17_5 H 0.3645 0.0248 0.5634 0.398 Uiso 1 1 calc R U . . .
C18_5 C 0.3204(15) 0.0654(11) 0.5413(9) 0.331(17) Uiso 1 1 d D U . . .
H18_5 H 0.2957 0.0550 0.5421 0.397 Uiso 1 1 calc R U . . .
C19_5 C 0.4410(16) 0.0417(14) 0.5683(11) 0.33(2) Uiso 1 1 d D U . . .
H19A_5 H 0.4607 0.0309 0.5571 0.492 Uiso 1 1 calc R U . . .
H19B_5 H 0.4336 0.0250 0.5840 0.492 Uiso 1 1 calc R U . . .
H19C_5 H 0.4567 0.0561 0.5736 0.492 Uiso 1 1 calc R U . . .
C20_5 C -0.0993(8) 0.2523(5) 0.3888(5) 0.112(8) Uiso 1 1 d D U . . .
C21_5 C -0.1393(9) 0.2515(6) 0.4028(5) 0.118(8) Uiso 1 1 d D U . . .
H21_5 H -0.1386 0.2394 0.4209 0.142 Uiso 1 1 calc R U . . .
C22_5 C -0.1800(9) 0.2688(6) 0.3898(5) 0.120(8) Uiso 1 1 d D U . . .
H22_5 H -0.2072 0.2682 0.3995 0.144 Uiso 1 1 calc R U . . .
C23_5 C -0.1835(9) 0.2871(6) 0.3635(5) 0.122(8) Uiso 1 1 d D U . . .
C24_5 C -0.1431(9) 0.2881(6) 0.3500(5) 0.114(8) Uiso 1 1 d D U . . .
H24_5 H -0.1437 0.3007 0.3320 0.137 Uiso 1 1 calc R U . . .
C25_5 C -0.1021(9) 0.2707(6) 0.3627(5) 0.111(8) Uiso 1 1 d D U . . .
H25_5 H -0.0748 0.2716 0.3530 0.133 Uiso 1 1 calc R U . . .
C26_5 C -0.2277(10) 0.3049(9) 0.3488(7) 0.146(13) Uiso 1 1 d D U . . .
H26A_5 H -0.2236 0.3072 0.3302 0.220 Uiso 1 1 calc R U . . .
H26B_5 H -0.2372 0.3269 0.3510 0.220 Uiso 1 1 calc R U . . .
H26C_5 H -0.2511 0.2923 0.3557 0.220 Uiso 1 1 calc R U . . .
C4_5 C 0.1142(11) 0.1351(8) 0.5034(6) 0.190(18) Uiso 1 1 d D U . . .
H4_5 H 0.0860 0.1314 0.5110 0.228 Uiso 1 1 calc R U . . .
C13_6 C 0.5188(8) 0.2181(5) 0.1873(5) 0.112(8) Uiso 1 1 d D U . . .
C14_6 C 0.5577(8) 0.2150(6) 0.1729(5) 0.112(8) Uiso 1 1 d D U . . .
H14_6 H 0.5569 0.2091 0.1574 0.135 Uiso 1 1 calc R U . . .
C15_6 C 0.5979(9) 0.2202(6) 0.1802(5) 0.111(8) Uiso 1 1 d D U . . .
H15_6 H 0.6244 0.2177 0.1700 0.133 Uiso 1 1 calc R U . . .
C16_6 C 0.5983(8) 0.2292(5) 0.2025(5) 0.109(8) Uiso 1 1 d D U . . .
C17_6 C 0.5587(8) 0.2333(6) 0.2162(5) 0.108(8) Uiso 1 1 d D U . . .
H17_6 H 0.5595 0.2399 0.2314 0.130 Uiso 1 1 calc R U . . .
C18_6 C 0.5180(8) 0.2285(6) 0.2093(5) 0.105(8) Uiso 1 1 d D U . . .
H18_6 H 0.4911 0.2322 0.2189 0.126 Uiso 1 1 calc R U . . .
C19_6 C 0.6415(9) 0.2348(8) 0.2114(6) 0.110(11) Uiso 1 1 d D U . . .
H19A_6 H 0.6470 0.2561 0.2002 0.164 Uiso 1 1 calc R U . . .
H19B_6 H 0.6671 0.2170 0.2103 0.164 Uiso 1 1 calc R U . . .
H19C_6 H 0.6385 0.2350 0.2296 0.164 Uiso 1 1 calc R U . . .
N3_6 N 0.4808(7) 0.2110(5) 0.1780(5) 0.121(11) Uiso 1 1 d D U . . .
C1_6 C 0.4709(7) 0.2124(6) 0.1557(5) 0.104(12) Uiso 1 1 d D U . . .
H1_6 H 0.4898 0.2210 0.1418 0.125 Uiso 1 1 calc R U . . .
N1_6 N 0.4064(7) 0.1871(5) 0.1687(4) 0.089(9) Uiso 1 1 d D U . . .
C2_6 C 0.4317(7) 0.2016(5) 0.1491(4) 0.078(10) Uiso 1 1 d D U . . .
C3_6 C 0.4219(8) 0.2074(6) 0.1229(4) 0.080(11) Uiso 1 1 d D U . . .
H3_6 H 0.4407 0.2179 0.1097 0.096 Uiso 1 1 calc R U . . .
C4_6 C 0.3850(7) 0.1980(6) 0.1160(4) 0.082(11) Uiso 1 1 d D U . . .
H4_6 H 0.3784 0.2016 0.0981 0.099 Uiso 1 1 calc R U . . .
C5_6 C 0.3574(6) 0.1832(5) 0.1355(4) 0.080(10) Uiso 1 1 d D U . . .
C6_6 C 0.3703(7) 0.1788(5) 0.1610(4) 0.073(10) Uiso 1 1 d D U . . .
H6_6 H 0.3516 0.1689 0.1745 0.088 Uiso 1 1 calc R U . . .
N2_6 N 0.2361(7) 0.1764(5) 0.1290(4) 0.102(10) Uiso 1 1 d D U . . .
C8_6 C 0.2742(8) 0.1813(6) 0.1372(5) 0.100(12) Uiso 1 1 d D U . . .
H8_6 H 0.2712 0.1917 0.1505 0.119 Uiso 1 1 calc R U . . .
C7_6 C 0.3176(7) 0.1728(5) 0.1282(4) 0.091(11) Uiso 1 1 d D U . . .
C11_6 C 0.3224(8) 0.1560(6) 0.1099(5) 0.104(12) Uiso 1 1 d D U . . .
H11_6 H 0.3516 0.1492 0.1034 0.125 Uiso 1 1 calc R U . . .
C10_6 C 0.2849(7) 0.1492(6) 0.1011(5) 0.081(11) Uiso 1 1 d D U . . .
H10_6 H 0.2875 0.1371 0.0889 0.097 Uiso 1 1 calc R U . . .
C9_6 C 0.2430(7) 0.1607(5) 0.1108(4) 0.091(11) Uiso 1 1 d D U . . .
N4_6 N 0.1634(8) 0.1672(5) 0.1087(4) 0.088(9) Uiso 1 1 d D U . . .
C12_6 C 0.2019(8) 0.1562(6) 0.1003(5) 0.104(12) Uiso 1 1 d D U . . .
H12_6 H 0.2041 0.1452 0.0875 0.125 Uiso 1 1 calc R U . . .
C20_6 C 0.1252(8) 0.1651(6) 0.0955(6) 0.176(10) Uiso 1 1 d D U . . .
C21_6 C 0.0843(10) 0.1618(8) 0.1076(6) 0.174(10) Uiso 1 1 d D U . . .
H21_6 H 0.0808 0.1605 0.1255 0.208 Uiso 1 1 calc R U . . .
C22_6 C 0.0485(10) 0.1603(8) 0.0934(6) 0.175(10) Uiso 1 1 d D U . . .
H22_6 H 0.0207 0.1576 0.1021 0.209 Uiso 1 1 calc R U . . .
C23_6 C 0.0509(10) 0.1626(6) 0.0672(6) 0.181(10) Uiso 1 1 d D U . . .
C24_6 C 0.0919(11) 0.1662(8) 0.0552(6) 0.187(10) Uiso 1 1 d D U . . .
H24_6 H 0.0950 0.1679 0.0372 0.225 Uiso 1 1 calc R U . . .
C25_6 C 0.1285(10) 0.1674(8) 0.0691(6) 0.184(10) Uiso 1 1 d D U . . .
H25_6 H 0.1563 0.1698 0.0604 0.220 Uiso 1 1 calc R U . . .
C26_6 C 0.0107(12) 0.1617(11) 0.0521(8) 0.211(16) Uiso 1 1 d D U . . .
H26A_6 H 0.0182 0.1425 0.0458 0.316 Uiso 1 1 calc R U . . .
H26B_6 H 0.0033 0.1820 0.0372 0.316 Uiso 1 1 calc R U . . .
H26C_6 H -0.0156 0.1601 0.0636 0.316 Uiso 1 1 calc R U . . .
C13_7 C 0.4890(10) 0.4030(6) 0.3625(5) 0.157(10) Uiso 1 1 d D U . . .
C14_7 C 0.4494(10) 0.4138(7) 0.3742(5) 0.156(10) Uiso 1 1 d D U . . .
H14_7 H 0.4208 0.4166 0.3662 0.187 Uiso 1 1 calc R U . . .
C15_7 C 0.4515(10) 0.4204(7) 0.3976(5) 0.155(9) Uiso 1 1 d D U . . .
H15_7 H 0.4241 0.4289 0.4050 0.187 Uiso 1 1 calc R U . . .
C16_7 C 0.4925(11) 0.4151(6) 0.4104(5) 0.155(9) Uiso 1 1 d D U . . .
C17_7 C 0.5319(10) 0.4036(7) 0.3989(6) 0.155(9) Uiso 1 1 d D U . . .
H17_7 H 0.5605 0.3996 0.4073 0.185 Uiso 1 1 calc R U . . .
C18_7 C 0.5302(10) 0.3979(7) 0.3752(6) 0.157(10) Uiso 1 1 d D U . . .
H18_7 H 0.5577 0.3903 0.3675 0.188 Uiso 1 1 calc R U . . .
C19_7 C 0.4938(14) 0.4215(10) 0.4364(6) 0.169(14) Uiso 1 1 d D U . . .
H19A_7 H 0.5235 0.4103 0.4450 0.254 Uiso 1 1 calc R U . . .
H19B_7 H 0.4699 0.4130 0.4476 0.254 Uiso 1 1 calc R U . . .
H19C_7 H 0.4890 0.4453 0.4334 0.254 Uiso 1 1 calc R U . . .
N3_7 N 0.4883(10) 0.3965(6) 0.3384(5) 0.139(12) Uiso 1 1 d D U . . .
C1_7 C 0.5194(11) 0.3974(6) 0.3223(5) 0.150(16) Uiso 1 1 d D U . . .
H1_7 H 0.5454 0.4040 0.3264 0.180 Uiso 1 1 calc R U . . .
N1_7 N 0.4838(8) 0.3781(6) 0.2947(5) 0.128(11) Uiso 1 1 d D U . . .
C2_7 C 0.5203(9) 0.3895(5) 0.2977(4) 0.125(13) Uiso 1 1 d D U . . .
C3_7 C 0.5549(9) 0.3924(7) 0.2797(5) 0.118(13) Uiso 1 1 d D U . . .
H3_7 H 0.5792 0.4018 0.2821 0.141 Uiso 1 1 calc R U . . .
C4_7 C 0.5539(9) 0.3815(7) 0.2583(5) 0.158(16) Uiso 1 1 d D U . . .
H4_7 H 0.5774 0.3831 0.2459 0.189 Uiso 1 1 calc R U . . .
C5_7 C 0.5175(9) 0.3680(5) 0.2555(4) 0.104(12) Uiso 1 1 d D U . . .
C6_7 C 0.4829(9) 0.3680(6) 0.2737(5) 0.107(13) Uiso 1 1 d D U . . .
H6_7 H 0.4571 0.3602 0.2711 0.129 Uiso 1 1 calc R U . . .
N2_7 N 0.4729(7) 0.3460(5) 0.2010(4) 0.074(8) Uiso 1 1 d D U . . .
C8_7 C 0.4777(9) 0.3575(6) 0.2207(4) 0.104(12) Uiso 1 1 d D U . . .
H8_7 H 0.4510 0.3702 0.2258 0.124 Uiso 1 1 calc R U . . .
C7_7 C 0.5173(8) 0.3529(5) 0.2345(4) 0.102(12) Uiso 1 1 d D U . . .
C11_7 C 0.5556(8) 0.3336(6) 0.2272(4) 0.097(12) Uiso 1 1 d D U . . .
H11_7 H 0.5839 0.3293 0.2359 0.116 Uiso 1 1 calc R U . . .
C10_7 C 0.5525(8) 0.3205(6) 0.2073(4) 0.079(11) Uiso 1 1 d D U . . .
H10_7 H 0.5784 0.3069 0.2024 0.095 Uiso 1 1 calc R U . . .
C9_7 C 0.5108(7) 0.3274(5) 0.1945(4) 0.088(11) Uiso 1 1 d D U . . .
N4_7 N 0.4700(8) 0.3216(5) 0.1596(4) 0.074(8) Uiso 1 1 d D U . . .
C12_7 C 0.5069(9) 0.3151(5) 0.1725(4) 0.074(10) Uiso 1 1 d D U . . .
H12_7 H 0.5331 0.3018 0.1677 0.089 Uiso 1 1 calc R U . . .
C20_7 C 0.4703(8) 0.3093(5) 0.1380(4) 0.100(8) Uiso 1 1 d D U . . .
C21_7 C 0.4312(8) 0.3022(6) 0.1311(5) 0.101(8) Uiso 1 1 d D U . . .
H21_7 H 0.4056 0.3031 0.1421 0.121 Uiso 1 1 calc R U . . .
C22_7 C 0.4281(9) 0.2937(6) 0.1087(5) 0.103(8) Uiso 1 1 d D U . . .
H22_7 H 0.4004 0.2894 0.1045 0.124 Uiso 1 1 calc R U . . .
C23_7 C 0.4648(9) 0.2914(5) 0.0923(4) 0.106(8) Uiso 1 1 d D U . . .
C24_7 C 0.5044(9) 0.2971(6) 0.1000(5) 0.106(8) Uiso 1 1 d D U . . .
H24_7 H 0.5305 0.2950 0.0894 0.128 Uiso 1 1 calc R U . . .
C25_7 C 0.5078(9) 0.3058(6) 0.1223(5) 0.104(8) Uiso 1 1 d D U . . .
H25_7 H 0.5358 0.3094 0.1269 0.125 Uiso 1 1 calc R U . . .
C26_7 C 0.4597(12) 0.2835(9) 0.0673(5) 0.130(12) Uiso 1 1 d D U . . .
H26A_7 H 0.4886 0.2825 0.0581 0.195 Uiso 1 1 calc R U . . .
H26B_7 H 0.4360 0.3007 0.0561 0.195 Uiso 1 1 calc R U . . .
H26C_7 H 0.4512 0.2621 0.0716 0.195 Uiso 1 1 calc R U . . .
C13_8 C 0.1688(7) 0.4655(5) 0.0940(4) 0.105(8) Uiso 1 1 d D U . . .
C14_8 C 0.1441(8) 0.4883(6) 0.1050(5) 0.104(8) Uiso 1 1 d D U . . .
H14_8 H 0.1262 0.4813 0.1199 0.125 Uiso 1 1 calc R U . . .
C15_8 C 0.1453(9) 0.5213(6) 0.0944(5) 0.101(8) Uiso 1 1 d D U . . .
H15_8 H 0.1278 0.5367 0.1022 0.122 Uiso 1 1 calc R U . . .
C16_8 C 0.1709(8) 0.5326(6) 0.0730(5) 0.104(8) Uiso 1 1 d D U . . .
C17_8 C 0.1969(8) 0.5095(6) 0.0625(5) 0.104(8) Uiso 1 1 d D U . . .
H17_8 H 0.2153 0.5165 0.0478 0.125 Uiso 1 1 calc R U . . .
C18_8 C 0.1964(8) 0.4764(6) 0.0729(5) 0.102(8) Uiso 1 1 d D U . . .
H18_8 H 0.2151 0.4608 0.0657 0.122 Uiso 1 1 calc R U . . .
C19_8 C 0.1713(12) 0.5687(6) 0.0604(7) 0.134(12) Uiso 1 1 d D U . . .
H19A_8 H 0.1960 0.5708 0.0479 0.201 Uiso 1 1 calc R U . . .
H19B_8 H 0.1759 0.5784 0.0740 0.201 Uiso 1 1 calc R U . . .
H19C_8 H 0.1422 0.5804 0.0513 0.201 Uiso 1 1 calc R U . . .
N3_8 N 0.1713(7) 0.4315(5) 0.1055(5) 0.113(10) Uiso 1 1 d D U . . .
C1_8 C 0.1729(8) 0.4178(5) 0.1294(5) 0.091(11) Uiso 1 1 d D U . . .
H1_8 H 0.1755 0.4303 0.1407 0.109 Uiso 1 1 calc R U . . .
N1_8 N 0.1594(7) 0.3685(5) 0.1245(4) 0.072(8) Uiso 1 1 d D U . . .
C2_8 C 0.1709(6) 0.3831(5) 0.1410(4) 0.094(11) Uiso 1 1 d D U . . .
C3_8 C 0.1815(7) 0.3664(5) 0.1673(4) 0.067(10) Uiso 1 1 d D U . . .
H3_8 H 0.1884 0.3773 0.1788 0.080 Uiso 1 1 calc R U . . .
C4_8 C 0.1815(7) 0.3333(5) 0.1759(4) 0.055(9) Uiso 1 1 d D U . . .
H4_8 H 0.1899 0.3211 0.1937 0.066 Uiso 1 1 calc R U . . .
C5_8 C 0.1697(6) 0.3169(4) 0.1599(4) 0.052(9) Uiso 1 1 d D U . . .
C6_8 C 0.1584(6) 0.3367(5) 0.1344(4) 0.038(8) Uiso 1 1 d D U . . .
H6_8 H 0.1490 0.3266 0.1229 0.045 Uiso 1 1 calc R U . . .
N2_8 N 0.1674(6) 0.2310(5) 0.1611(4) 0.060(8) Uiso 1 1 d D U . . .
C8_8 C 0.1697(7) 0.2628(5) 0.1529(4) 0.064(10) Uiso 1 1 d D U . . .
H8_8 H 0.1728 0.2731 0.1347 0.077 Uiso 1 1 calc R U . . .
C7_8 C 0.1677(6) 0.2815(4) 0.1698(4) 0.078(10) Uiso 1 1 d D U . . .
C11_8 C 0.1632(7) 0.2654(5) 0.1963(4) 0.073(10) Uiso 1 1 d D U . . .
H11_8 H 0.1614 0.2772 0.2085 0.087 Uiso 1 1 calc R U . . .
C10_8 C 0.1612(8) 0.2325(5) 0.2050(4) 0.088(11) Uiso 1 1 d D U . . .
H10_8 H 0.1584 0.2215 0.2231 0.106 Uiso 1 1 calc R U . . .
C9_8 C 0.1633(6) 0.2158(4) 0.1867(4) 0.060(9) Uiso 1 1 d D U . . .
N4_8 N 0.1600(8) 0.1661(5) 0.1776(5) 0.096(9) Uiso 1 1 d D U . . .
C12_8 C 0.1610(7) 0.1809(5) 0.1943(5) 0.074(10) Uiso 1 1 d D U . . .
H12_8 H 0.1603 0.1690 0.2124 0.089 Uiso 1 1 calc R U . . .
C20_8 C 0.1616(9) 0.1318(6) 0.1858(5) 0.148(9) Uiso 1 1 d D U . . .
C21_8 C 0.1377(10) 0.1183(7) 0.1722(6) 0.151(10) Uiso 1 1 d D U . . .
H21_8 H 0.1182 0.1320 0.1578 0.181 Uiso 1 1 calc R U . . .
C22_8 C 0.1431(10) 0.0843(7) 0.1801(6) 0.165(10) Uiso 1 1 d D U . . .
H22_8 H 0.1278 0.0746 0.1707 0.198 Uiso 1 1 calc R U . . .
C23_8 C 0.1704(10) 0.0643(7) 0.2015(6) 0.171(10) Uiso 1 1 d D U . . .
C24_8 C 0.1948(10) 0.0779(7) 0.2147(6) 0.168(10) Uiso 1 1 d D U . . .
H24_8 H 0.2144 0.0641 0.2290 0.202 Uiso 1 1 calc R U . . .
C25_8 C 0.1899(10) 0.1118(7) 0.2068(6) 0.158(10) Uiso 1 1 d D U . . .
H25_8 H 0.2061 0.1214 0.2159 0.190 Uiso 1 1 calc R U . . .
C26_8 C 0.1714(15) 0.0277(7) 0.2118(8) 0.194(15) Uiso 1 1 d D U . . .
H26A_8 H 0.1875 0.0181 0.2288 0.291 Uiso 1 1 calc R U . . .
H26B_8 H 0.1871 0.0168 0.1994 0.291 Uiso 1 1 calc R U . . .
H26C_8 H 0.1402 0.0244 0.2139 0.291 Uiso 1 1 calc R U . . .
C13_9 C 0.3532(8) 0.4391(5) 0.1727(4) 0.128(9) Uiso 1 1 d D U . . .
C14_9 C 0.3204(9) 0.4557(7) 0.1858(5) 0.127(9) Uiso 1 1 d D U . . .
H14_9 H 0.3009 0.4446 0.1980 0.152 Uiso 1 1 calc R U . . .
C15_9 C 0.3174(9) 0.4893(7) 0.1803(5) 0.131(9) Uiso 1 1 d D U . . .
H15_9 H 0.2957 0.5012 0.1892 0.157 Uiso 1 1 calc R U . . .
C16_9 C 0.3449(9) 0.5061(6) 0.1622(5) 0.134(8) Uiso 1 1 d D U . . .
C17_9 C 0.3770(10) 0.4889(7) 0.1493(5) 0.139(9) Uiso 1 1 d D U . . .
H17_9 H 0.3959 0.5002 0.1368 0.166 Uiso 1 1 calc R U . . .
C18_9 C 0.3817(9) 0.4553(7) 0.1547(5) 0.133(9) Uiso 1 1 d D U . . .
H18_9 H 0.4041 0.4433 0.1462 0.160 Uiso 1 1 calc R U . . .
C19_9 C 0.3417(13) 0.5426(7) 0.1566(7) 0.152(13) Uiso 1 1 d D U . . .
H19A_9 H 0.3389 0.5537 0.1376 0.228 Uiso 1 1 calc R U . . .
H19B_9 H 0.3691 0.5460 0.1633 0.228 Uiso 1 1 calc R U . . .
H19C_9 H 0.3149 0.5520 0.1651 0.228 Uiso 1 1 calc R U . . .
N1_9 N 0.3661(7) 0.3379(5) 0.1898(4) 0.076(8) Uiso 1 1 d D U . . .
N3_9 N 0.3559(8) 0.4053(5) 0.1759(4) 0.092(9) Uiso 1 1 d D U . . .
C1_9 C 0.3246(9) 0.3913(5) 0.1865(4) 0.093(12) Uiso 1 1 d D U . . .
H1_9 H 0.2972 0.4052 0.1896 0.111 Uiso 1 1 calc R U . . .
N2_9 N 0.3935(7) 0.2001(5) 0.2283(4) 0.080(9) Uiso 1 1 d D U . . .
C2_9 C 0.3258(7) 0.3559(5) 0.1943(4) 0.093(11) Uiso 1 1 d D U . . .
C3_9 C 0.2904(8) 0.3425(5) 0.2072(4) 0.078(11) Uiso 1 1 d D U . . .
H3_9 H 0.2617 0.3559 0.2091 0.094 Uiso 1 1 calc R U . . .
C4_9 C 0.2993(7) 0.3084(5) 0.2170(4) 0.075(10) Uiso 1 1 d D U . . .
H4_9 H 0.2761 0.2979 0.2259 0.090 Uiso 1 1 calc R U . . .
C5_9 C 0.3414(7) 0.2892(4) 0.2140(3) 0.052(9) Uiso 1 1 d D U . . .
C6_9 C 0.3736(8) 0.3050(5) 0.1996(4) 0.067(10) Uiso 1 1 d D U . . .
H6_9 H 0.4019 0.2920 0.1965 0.080 Uiso 1 1 calc R U . . .
N4_9 N 0.4168(8) 0.1338(6) 0.2520(5) 0.109(10) Uiso 1 1 d D U . . .
C8_9 C 0.3836(7) 0.2327(5) 0.2161(4) 0.065(10) Uiso 1 1 d D U . . .
H8_9 H 0.3965 0.2415 0.1996 0.078 Uiso 1 1 calc R U . . .
C7_9 C 0.3544(7) 0.2537(5) 0.2275(4) 0.073(10) Uiso 1 1 d D U . . .
C11_9 C 0.3371(8) 0.2401(6) 0.2518(4) 0.089(11) Uiso 1 1 d D U . . .
H11_9 H 0.3169 0.2543 0.2597 0.107 Uiso 1 1 calc R U . . .
C10_9 C 0.3481(9) 0.2067(6) 0.2649(5) 0.130(14) Uiso 1 1 d D U . . .
H10_9 H 0.3366 0.1975 0.2818 0.156 Uiso 1 1 calc R U . . .
C9_9 C 0.3769(7) 0.1873(5) 0.2521(4) 0.125(13) Uiso 1 1 d D U . . .
C12_9 C 0.3921(9) 0.1513(6) 0.2640(6) 0.174(17) Uiso 1 1 d D U . . .
H12_9 H 0.3828 0.1412 0.2813 0.209 Uiso 1 1 calc R U . . .
C20_9 C 0.4319(10) 0.0994(6) 0.2645(5) 0.194(11) Uiso 1 1 d D U . . .
C21_9 C 0.4048(11) 0.0810(8) 0.2816(6) 0.198(11) Uiso 1 1 d D U . . .
H21_9 H 0.3754 0.0910 0.2860 0.238 Uiso 1 1 calc R U . . .
C22_9 C 0.4224(12) 0.0472(8) 0.2922(6) 0.201(11) Uiso 1 1 d D U . . .
H22_9 H 0.4045 0.0340 0.3040 0.241 Uiso 1 1 calc R U . . .
C23_9 C 0.4651(12) 0.0321(8) 0.2860(6) 0.202(11) Uiso 1 1 d D U . . .
C24_9 C 0.4918(11) 0.0511(8) 0.2692(7) 0.197(11) Uiso 1 1 d D U . . .
H24_9 H 0.5214 0.0411 0.2650 0.236 Uiso 1 1 calc R U . . .
C25_9 C 0.4751(10) 0.0846(8) 0.2585(6) 0.195(11) Uiso 1 1 d D U . . .
H25_9 H 0.4933 0.0978 0.2470 0.234 Uiso 1 1 calc R U . . .
C26_9 C 0.4838(16) -0.0048(8) 0.2963(9) 0.225(16) Uiso 1 1 d D U . . .
H26A_9 H 0.5022 -0.0122 0.2829 0.338 Uiso 1 1 calc R U . . .
H26B_9 H 0.4586 -0.0162 0.3008 0.338 Uiso 1 1 calc R U . . .
H26C_9 H 0.5028 -0.0100 0.3120 0.338 Uiso 1 1 calc R U . . .
C13_10 C -0.0255(8) 0.1553(6) 0.2633(5) 0.150(9) Uiso 1 1 d D U . . .
C14_10 C -0.0484(10) 0.1418(7) 0.2494(6) 0.151(9) Uiso 1 1 d D U . . .
H14_10 H -0.0595 0.1543 0.2321 0.182 Uiso 1 1 calc R U . . .
C15_10 C -0.0554(10) 0.1100(7) 0.2604(6) 0.155(9) Uiso 1 1 d D U . . .
H15_10 H -0.0705 0.1010 0.2502 0.186 Uiso 1 1 calc R U . . .
C16_10 C -0.0409(9) 0.0911(7) 0.2856(6) 0.164(9) Uiso 1 1 d D U . . .
C17_10 C -0.0196(10) 0.1053(7) 0.2998(6) 0.162(10) Uiso 1 1 d D U . . .
H17_10 H -0.0099 0.0931 0.3174 0.195 Uiso 1 1 calc R U . . .
C18_10 C -0.0119(10) 0.1368(7) 0.2890(6) 0.158(9) Uiso 1 1 d D U . . .
H18_10 H 0.0028 0.1459 0.2992 0.190 Uiso 1 1 calc R U . . .
C19_10 C -0.0480(15) 0.0564(8) 0.2973(8) 0.191(15) Uiso 1 1 d D U . . .
H19A_10 H -0.0193 0.0405 0.2971 0.286 Uiso 1 1 calc R U . . .
H19B_10 H -0.0711 0.0530 0.2869 0.286 Uiso 1 1 calc R U . . .
H19C_10 H -0.0581 0.0530 0.3153 0.286 Uiso 1 1 calc R U . . .
N3_10 N -0.0171(8) 0.1872(6) 0.2520(5) 0.112(10) Uiso 1 1 d D U . . .
C1_10 C 0.0158(9) 0.1958(5) 0.2587(5) 0.092(12) Uiso 1 1 d D U . . .
H1_10 H 0.0371 0.1801 0.2715 0.111 Uiso 1 1 calc R U . . .
N1_10 N -0.0098(7) 0.2513(5) 0.2305(4) 0.079(9) Uiso 1 1 d D U . . .
C2_10 C 0.0225(7) 0.2296(5) 0.2474(4) 0.075(10) Uiso 1 1 d D U . . .
C3_10 C 0.0603(7) 0.2374(5) 0.2552(4) 0.068(10) Uiso 1 1 d D U . . .
H3_10 H 0.0827 0.2211 0.2669 0.081 Uiso 1 1 calc R U . . .
C4_10 C 0.0643(8) 0.2699(5) 0.2451(4) 0.068(10) Uiso 1 1 d D U . . .
H4_10 H 0.0897 0.2762 0.2500 0.082 Uiso 1 1 calc R U . . .
C5_10 C 0.0315(8) 0.2933(5) 0.2281(4) 0.073(10) Uiso 1 1 d D U . . .
C6_10 C -0.0042(8) 0.2822(6) 0.2212(5) 0.114(13) Uiso 1 1 d D U . . .
H6_10 H -0.0264 0.2978 0.2091 0.137 Uiso 1 1 calc R U . . .
N2_10 N -0.0067(7) 0.3864(5) 0.1998(4) 0.063(8) Uiso 1 1 d D U . . .
N4_10 N -0.0052(8) 0.4524(5) 0.1810(4) 0.086(9) Uiso 1 1 d D U . . .
C8_10 C -0.0069(8) 0.3541(5) 0.2088(4) 0.073(10) Uiso 1 1 d D U . . .
H8_10 H -0.0351 0.3478 0.2090 0.088 Uiso 1 1 calc R U . . .
C7_10 C 0.0318(8) 0.3291(4) 0.2179(4) 0.072(10) Uiso 1 1 d D U . . .
C11_10 C 0.0725(8) 0.3390(5) 0.2173(4) 0.088(11) Uiso 1 1 d D U . . .
H11_10 H 0.0998 0.3229 0.2234 0.105 Uiso 1 1 calc R U . . .
C10_10 C 0.0734(7) 0.3720(5) 0.2080(4) 0.073(10) Uiso 1 1 d D U . . .
H10_10 H 0.1013 0.3788 0.2074 0.087 Uiso 1 1 calc R U . . .
C9_10 C 0.0332(7) 0.3954(5) 0.1994(3) 0.064(10) Uiso 1 1 d D U . . .
C12_10 C 0.0318(9) 0.4309(5) 0.1894(4) 0.083(11) Uiso 1 1 d D U . . .
H12_10 H 0.0592 0.4383 0.1890 0.100 Uiso 1 1 calc R U . . .
C20_10 C -0.0052(10) 0.4864(5) 0.1708(4) 0.154(10) Uiso 1 1 d D U . . .
C21_10 C 0.0345(10) 0.4970(7) 0.1623(6) 0.160(10) Uiso 1 1 d D U . . .
H21_10 H 0.0621 0.4810 0.1636 0.192 Uiso 1 1 calc R U . . .
C22_10 C 0.0351(11) 0.5302(7) 0.1520(6) 0.163(10) Uiso 1 1 d D U . . .
H22_10 H 0.0629 0.5365 0.1464 0.196 Uiso 1 1 calc R U . . .
C23_10 C -0.0047(11) 0.5542(7) 0.1498(5) 0.166(9) Uiso 1 1 d D U . . .
C24_10 C -0.0442(11) 0.5435(7) 0.1587(6) 0.168(10) Uiso 1 1 d D U . . .
H24_10 H -0.0717 0.5596 0.1576 0.201 Uiso 1 1 calc R U . . .
C25_10 C -0.0452(10) 0.5103(7) 0.1691(6) 0.162(10) Uiso 1 1 d D U . . .
H25_10 H -0.0730 0.5040 0.1750 0.195 Uiso 1 1 calc R U . . .
C26_10 C -0.0050(14) 0.5905(7) 0.1376(8) 0.175(14) Uiso 1 1 d D U . . .
H26A_10 H -0.0362 0.6036 0.1370 0.263 Uiso 1 1 calc R U . . .
H26B_10 H 0.0066 0.5944 0.1198 0.263 Uiso 1 1 calc R U . . .
H26C_10 H 0.0144 0.5971 0.1481 0.263 Uiso 1 1 calc R U . . .
C13_11 C 0.5445(9) 0.2185(5) 0.3906(4) 0.122(8) Uiso 1 1 d D U . . .
C14_11 C 0.5066(9) 0.2251(6) 0.4052(5) 0.119(8) Uiso 1 1 d D U . . .
H14_11 H 0.4776 0.2242 0.3998 0.143 Uiso 1 1 calc R U . . .
C15_11 C 0.5115(9) 0.2331(6) 0.4276(5) 0.118(8) Uiso 1 1 d D U . . .
H15_11 H 0.4854 0.2382 0.4375 0.142 Uiso 1 1 calc R U . . .
C16_11 C 0.5538(10) 0.2336(5) 0.4360(5) 0.123(8) Uiso 1 1 d D U . . .
C17_11 C 0.5915(9) 0.2261(7) 0.4216(5) 0.128(8) Uiso 1 1 d D U . . .
H17_11 H 0.6207 0.2261 0.4274 0.153 Uiso 1 1 calc R U . . .
C18_11 C 0.5874(9) 0.2186(7) 0.3988(5) 0.126(9) Uiso 1 1 d D U . . .
H18_11 H 0.6135 0.2137 0.3888 0.152 Uiso 1 1 calc R U . . .
C19_11 C 0.5606(12) 0.2415(9) 0.4607(6) 0.139(12) Uiso 1 1 d D U . . .
H19A_11 H 0.5919 0.2438 0.4617 0.208 Uiso 1 1 calc R U . . .
H19B_11 H 0.5547 0.2236 0.4760 0.208 Uiso 1 1 calc R U . . .
H19C_11 H 0.5395 0.2623 0.4605 0.208 Uiso 1 1 calc R U . . .
N3_11 N 0.5391(9) 0.2097(6) 0.3680(4) 0.127(11) Uiso 1 1 d D U . . .
C1_11 C 0.5682(10) 0.2108(6) 0.3503(5) 0.145(15) Uiso 1 1 d D U . . .
H1_11 H 0.5926 0.2205 0.3520 0.174 Uiso 1 1 calc R U . . .
N1_11 N 0.5368(8) 0.1826(6) 0.3281(4) 0.122(11) Uiso 1 1 d D U . . .
C2_11 C 0.5694(8) 0.1992(5) 0.3275(4) 0.125(13) Uiso 1 1 d D U . . .
C3_11 C 0.6005(9) 0.2049(6) 0.3076(5) 0.112(13) Uiso 1 1 d D U . . .
H3_11 H 0.6231 0.2167 0.3081 0.135 Uiso 1 1 calc R U . . .
C4_11 C 0.5975(9) 0.1927(7) 0.2870(5) 0.137(15) Uiso 1 1 d D U . . .
H4_11 H 0.6181 0.1963 0.2730 0.164 Uiso 1 1 calc R U . . .
C5_11 C 0.5644(8) 0.1753(5) 0.2870(4) 0.104(12) Uiso 1 1 d D U . . .
C6_11 C 0.5351(9) 0.1712(6) 0.3079(5) 0.118(13) Uiso 1 1 d D U . . .
H6_11 H 0.5122 0.1594 0.3080 0.142 Uiso 1 1 calc R U . . .
N2_11 N 0.5102(8) 0.1520(6) 0.2359(4) 0.104(10) Uiso 1 1 d D U . . .
C8_11 C 0.5171(9) 0.1621(6) 0.2561(5) 0.107(13) Uiso 1 1 d D U . . .
H8_11 H 0.4910 0.1707 0.2645 0.129 Uiso 1 1 calc R U . . .
C7_11 C 0.5594(9) 0.1610(5) 0.2657(4) 0.118(13) Uiso 1 1 d D U . . .
C11_11 C 0.5971(9) 0.1476(6) 0.2536(5) 0.119(13) Uiso 1 1 d D U . . .
H11_11 H 0.6269 0.1455 0.2598 0.143 Uiso 1 1 calc R U . . .
C10_11 C 0.5909(9) 0.1373(7) 0.2325(5) 0.145(15) Uiso 1 1 d D U . . .
H10_11 H 0.6165 0.1283 0.2239 0.173 Uiso 1 1 calc R U . . .
C9_11 C 0.5472(9) 0.1403(5) 0.2238(4) 0.116(13) Uiso 1 1 d D U . . .
C12_11 C 0.5423(11) 0.1320(6) 0.1998(5) 0.149(16) Uiso 1 1 d D U . . .
H12_11 H 0.5692 0.1256 0.1910 0.178 Uiso 1 1 calc R U . . .
N4_11 N 0.5045(11) 0.1330(7) 0.1901(5) 0.180(15) Uiso 1 1 d D U . . .
C20_11 C 0.5027(10) 0.1296(7) 0.1647(5) 0.197(11) Uiso 1 1 d D U . . .
C21_11 C 0.5316(11) 0.1446(8) 0.1462(6) 0.197(11) Uiso 1 1 d D U . . .
H21_11 H 0.5522 0.1550 0.1515 0.237 Uiso 1 1 calc R U . . .
C22_11 C 0.5313(12) 0.1450(8) 0.1204(6) 0.199(11) Uiso 1 1 d D U . . .
H22_11 H 0.5514 0.1555 0.1082 0.239 Uiso 1 1 calc R U . . .
C23_11 C 0.5014(11) 0.1298(7) 0.1125(6) 0.198(11) Uiso 1 1 d D U . . .
C24_11 C 0.4736(11) 0.1147(8) 0.1313(6) 0.196(11) Uiso 1 1 d D U . . .
H24_11 H 0.4535 0.1040 0.1260 0.235 Uiso 1 1 calc R U . . .
C25_11 C 0.4729(11) 0.1139(8) 0.1572(6) 0.195(11) Uiso 1 1 d D U . . .
H25_11 H 0.4530 0.1032 0.1694 0.234 Uiso 1 1 calc R U . . .
C26_11 C 0.5004(16) 0.1311(12) 0.0841(6) 0.222(16) Uiso 1 1 d D U . . .
H26A_11 H 0.4758 0.1213 0.0812 0.332 Uiso 1 1 calc R U . . .
H26B_11 H 0.5295 0.1187 0.0799 0.332 Uiso 1 1 calc R U . . .
H26C_11 H 0.4953 0.1541 0.0729 0.332 Uiso 1 1 calc R U . . .
C13_12 C -0.1376(10) 0.4835(6) 0.1305(5) 0.170(10) Uiso 1 1 d D U . . .
C14_12 C -0.1010(10) 0.4927(8) 0.1160(6) 0.171(10) Uiso 1 1 d D U . . .
H14_12 H -0.0734 0.4907 0.1247 0.205 Uiso 1 1 calc R U . . .
C15_12 C -0.1039(11) 0.5049(8) 0.0890(6) 0.168(10) Uiso 1 1 d D U . . .
H15_12 H -0.0790 0.5119 0.0791 0.202 Uiso 1 1 calc R U . . .
C16_12 C -0.1438(11) 0.5068(6) 0.0765(6) 0.176(10) Uiso 1 1 d D U . . .
C17_12 C -0.1798(11) 0.4963(8) 0.0910(6) 0.178(10) Uiso 1 1 d D U . . .
H17_12 H -0.2068 0.4973 0.0822 0.213 Uiso 1 1 calc R U . . .
C18_12 C -0.1772(11) 0.4844(8) 0.1180(6) 0.178(10) Uiso 1 1 d D U . . .
H18_12 H -0.2020 0.4770 0.1278 0.213 Uiso 1 1 calc R U . . .
C19_12 C -0.1482(15) 0.5198(11) 0.0469(6) 0.204(15) Uiso 1 1 d D U . . .
H19A_12 H -0.1802 0.5243 0.0417 0.306 Uiso 1 1 calc R U . . .
H19B_12 H -0.1303 0.5032 0.0395 0.306 Uiso 1 1 calc R U . . .
H19C_12 H -0.1370 0.5401 0.0405 0.306 Uiso 1 1 calc R U . . .
N3_12 N -0.1347(10) 0.4745(6) 0.1579(5) 0.135(12) Uiso 1 1 d D U . . .
C1_12 C -0.1632(10) 0.4771(6) 0.1748(4) 0.122(14) Uiso 1 1 d D U . . .
H1_12 H -0.1928 0.4897 0.1686 0.146 Uiso 1 1 calc R U . . .
N1_12 N -0.1161(8) 0.4437(6) 0.2121(4) 0.104(10) Uiso 1 1 d D U . . .
C2_12 C -0.1571(9) 0.4631(5) 0.2034(4) 0.104(12) Uiso 1 1 d D U . . .
C3_12 C -0.1934(9) 0.4681(7) 0.2197(5) 0.146(15) Uiso 1 1 d D U . . .
H3_12 H -0.2213 0.4830 0.2130 0.176 Uiso 1 1 calc R U . . .
C4_12 C -0.1876(9) 0.4508(6) 0.2461(5) 0.119(13) Uiso 1 1 d D U . . .
H4_12 H -0.2118 0.4533 0.2578 0.143 Uiso 1 1 calc R U . . .
C5_12 C -0.1458(9) 0.4298(5) 0.2553(4) 0.123(13) Uiso 1 1 d D U . . .
C6_12 C -0.1105(8) 0.4274(6) 0.2378(5) 0.092(12) Uiso 1 1 d D U . . .
H6_12 H -0.0816 0.4138 0.2442 0.110 Uiso 1 1 calc R U . . .
N2_12 N -0.0972(8) 0.3870(6) 0.3240(5) 0.131(12) Uiso 1 1 d D U . . .
C8_12 C -0.1033(9) 0.4049(6) 0.2986(5) 0.106(12) Uiso 1 1 d D U . . .
H8_12 H -0.0792 0.4146 0.2903 0.127 Uiso 1 1 calc R U . . .
C7_12 C -0.1418(9) 0.4103(5) 0.2835(4) 0.117(13) Uiso 1 1 d D U . . .
C11_12 C -0.1774(9) 0.3961(7) 0.2959(5) 0.142(15) Uiso 1 1 d D U . . .
H11_12 H -0.2045 0.3991 0.2864 0.170 Uiso 1 1 calc R U . . .
C10_12 C -0.1726(9) 0.3774(6) 0.3220(5) 0.117(13) Uiso 1 1 d D U . . .
H10_12 H -0.1962 0.3674 0.3308 0.140 Uiso 1 1 calc R U . . .
C9_12 C -0.1322(9) 0.3737(5) 0.3351(4) 0.116(13) Uiso 1 1 d D U . . .
C12_12 C -0.1258(9) 0.3549(6) 0.3630(4) 0.094(12) Uiso 1 1 d D U . . .
H12_12 H -0.1490 0.3448 0.3724 0.113 Uiso 1 1 calc R U . . .
N4_12 N -0.0890(9) 0.3523(6) 0.3743(4) 0.129(11) Uiso 1 1 d D U . . .
C20_12 C -0.0817(10) 0.3336(6) 0.4011(5) 0.147(9) Uiso 1 1 d D U . . .
C21_12 C -0.0385(10) 0.3194(7) 0.4120(5) 0.144(9) Uiso 1 1 d D U . . .
H21_12 H -0.0124 0.3200 0.4014 0.173 Uiso 1 1 calc R U . . .
C22_12 C -0.0347(10) 0.3045(7) 0.4388(5) 0.154(9) Uiso 1 1 d D U . . .
H22_12 H -0.0053 0.2945 0.4466 0.185 Uiso 1 1 calc R U . . .
C23_12 C -0.0724(11) 0.3038(6) 0.4546(5) 0.153(9) Uiso 1 1 d D U . . .
C24_12 C -0.1150(10) 0.3177(7) 0.4431(5) 0.154(9) Uiso 1 1 d D U . . .
H24_12 H -0.1410 0.3172 0.4537 0.185 Uiso 1 1 calc R U . . .
C25_12 C -0.1204(10) 0.3324(7) 0.4163(6) 0.152(9) Uiso 1 1 d D U . . .
H25_12 H -0.1499 0.3414 0.4085 0.182 Uiso 1 1 calc R U . . .
C26_12 C -0.0679(13) 0.2888(9) 0.4840(5) 0.156(13) Uiso 1 1 d D U . . .
H26A_12 H -0.0975 0.2939 0.4919 0.234 Uiso 1 1 calc R U . . .
H26B_12 H -0.0460 0.2979 0.4907 0.234 Uiso 1 1 calc R U . . .
H26C_12 H -0.0572 0.2648 0.4885 0.234 Uiso 1 1 calc R U . . .
C13_13 C 0.6074(10) 0.1275(6) 0.3709(5) 0.180(10) Uiso 1 1 d D U . . .
C14_13 C 0.6496(11) 0.1315(8) 0.3761(6) 0.181(11) Uiso 1 1 d D U . . .
H14_13 H 0.6530 0.1396 0.3902 0.217 Uiso 1 1 calc R U . . .
C15_13 C 0.6872(11) 0.1240(8) 0.3614(6) 0.183(10) Uiso 1 1 d D U . . .
H15_13 H 0.7154 0.1280 0.3652 0.219 Uiso 1 1 calc R U . . .
C16_13 C 0.6847(11) 0.1110(7) 0.3413(6) 0.183(10) Uiso 1 1 d D U . . .
C17_13 C 0.6430(11) 0.1055(8) 0.3364(6) 0.180(10) Uiso 1 1 d D U . . .
H17_13 H 0.6401 0.0959 0.3232 0.216 Uiso 1 1 calc R U . . .
C18_13 C 0.6059(11) 0.1140(8) 0.3509(6) 0.180(11) Uiso 1 1 d D U . . .
H18_13 H 0.5776 0.1104 0.3469 0.216 Uiso 1 1 calc R U . . .
C19_13 C 0.7249(12) 0.1028(11) 0.3249(8) 0.192(15) Uiso 1 1 d D U . . .
H19A_13 H 0.7177 0.0899 0.3143 0.288 Uiso 1 1 calc R U . . .
H19B_13 H 0.7512 0.0899 0.3364 0.288 Uiso 1 1 calc R U . . .
H19C_13 H 0.7321 0.1233 0.3133 0.288 Uiso 1 1 calc R U . . .
N3_13 N 0.5684(10) 0.1335(7) 0.3859(6) 0.190(15) Uiso 1 1 d D U . . .
C1_13 C 0.5723(10) 0.1322(6) 0.4102(6) 0.132(14) Uiso 1 1 d D U . . .
H1_13 H 0.6020 0.1254 0.4178 0.158 Uiso 1 1 calc R U . . .
N1_13 N 0.4937(9) 0.1529(6) 0.4141(5) 0.146(12) Uiso 1 1 d D U . . .
C2_13 C 0.5341(9) 0.1405(6) 0.4267(5) 0.150(15) Uiso 1 1 d D U . . .
C3_13 C 0.5379(9) 0.1381(7) 0.4530(5) 0.150(16) Uiso 1 1 d D U . . .
H3_13 H 0.5665 0.1290 0.4619 0.180 Uiso 1 1 calc R U . . .
C4_13 C 0.4999(9) 0.1491(7) 0.4661(6) 0.167(17) Uiso 1 1 d D U . . .
H4_13 H 0.5024 0.1481 0.4839 0.201 Uiso 1 1 calc R U . . .
C5_13 C 0.4582(8) 0.1617(6) 0.4529(5) 0.144(15) Uiso 1 1 d D U . . .
C6_13 C 0.4572(9) 0.1635(7) 0.4266(5) 0.126(14) Uiso 1 1 d D U . . .
H6_13 H 0.4291 0.1727 0.4172 0.151 Uiso 1 1 calc R U . . .
N2_13 N 0.3361(8) 0.1744(6) 0.4729(5) 0.143(12) Uiso 1 1 d D U . . .
C8_13 C 0.3758(9) 0.1632(7) 0.4627(5) 0.123(14) Uiso 1 1 d D U . . .
H8_13 H 0.3761 0.1489 0.4525 0.148 Uiso 1 1 calc R U . . .
C7_13 C 0.4164(8) 0.1712(6) 0.4663(4) 0.132(14) Uiso 1 1 d D U . . .
C11_13 C 0.4175(9) 0.1909(7) 0.4819(5) 0.129(14) Uiso 1 1 d D U . . .
H11_13 H 0.4449 0.1962 0.4854 0.155 Uiso 1 1 calc R U . . .
C10_13 C 0.3766(9) 0.2025(7) 0.4921(5) 0.154(16) Uiso 1 1 d D U . . .
H10_13 H 0.3756 0.2165 0.5027 0.185 Uiso 1 1 calc R U . . .
C9_13 C 0.3368(8) 0.1943(6) 0.4874(5) 0.148(15) Uiso 1 1 d D U . . .
C12_13 C 0.2931(9) 0.2068(7) 0.4980(6) 0.172(17) Uiso 1 1 d D U . . .
H12_13 H 0.2922 0.2211 0.5083 0.206 Uiso 1 1 calc R U . . .
N4_13 N 0.2565(9) 0.1992(7) 0.4941(5) 0.154(13) Uiso 1 1 d D U . . .
C20_13 C 0.2147(9) 0.2101(6) 0.5052(6) 0.206(11) Uiso 1 1 d D U . . .
C21_13 C 0.1739(11) 0.2201(8) 0.4912(6) 0.204(11) Uiso 1 1 d D U . . .
H21_13 H 0.1733 0.2211 0.4733 0.245 Uiso 1 1 calc R U . . .
C22_13 C 0.1341(11) 0.2288(8) 0.5037(7) 0.206(11) Uiso 1 1 d D U . . .
H22_13 H 0.1063 0.2359 0.4940 0.247 Uiso 1 1 calc R U . . .
C23_13 C 0.1327(11) 0.2275(7) 0.5299(7) 0.205(11) Uiso 1 1 d D U . . .
C24_13 C 0.1739(12) 0.2182(8) 0.5431(6) 0.205(11) Uiso 1 1 d D U . . .
H24_13 H 0.1745 0.2177 0.5609 0.246 Uiso 1 1 calc R U . . .
C25_13 C 0.2144(11) 0.2098(8) 0.5312(6) 0.207(11) Uiso 1 1 d D U . . .
H25_13 H 0.2423 0.2037 0.5408 0.249 Uiso 1 1 calc R U . . .
C26_13 C 0.0882(12) 0.2352(12) 0.5431(9) 0.215(16) Uiso 1 1 d D U . . .
H26A_13 H 0.0916 0.2472 0.5552 0.323 Uiso 1 1 calc R U . . .
H26B_13 H 0.0792 0.2146 0.5528 0.323 Uiso 1 1 calc R U . . .
H26C_13 H 0.0647 0.2488 0.5298 0.323 Uiso 1 1 calc R U . . .
C13_14 C 0.5441(8) 0.3085(5) 0.3382(5) 0.136(9) Uiso 1 1 d D U . . .
C14_14 C 0.5419(9) 0.2995(7) 0.3159(5) 0.133(9) Uiso 1 1 d D U . . .
H14_14 H 0.5134 0.2980 0.3102 0.160 Uiso 1 1 calc R U . . .
C15_14 C 0.5802(9) 0.2927(7) 0.3015(5) 0.135(9) Uiso 1 1 d D U . . .
H15_14 H 0.5776 0.2865 0.2864 0.162 Uiso 1 1 calc R U . . .
C16_14 C 0.6223(9) 0.2948(6) 0.3090(5) 0.137(9) Uiso 1 1 d D U . . .
C17_14 C 0.6248(9) 0.3045(7) 0.3310(5) 0.134(9) Uiso 1 1 d D U . . .
H17_14 H 0.6531 0.3066 0.3363 0.160 Uiso 1 1 calc R U . . .
C18_14 C 0.5866(9) 0.3111(7) 0.3454(5) 0.134(9) Uiso 1 1 d D U . . .
H18_14 H 0.5892 0.3175 0.3604 0.161 Uiso 1 1 calc R U . . .
C19_14 C 0.6655(10) 0.2869(9) 0.2946(7) 0.142(13) Uiso 1 1 d D U . . .
H19A_14 H 0.6896 0.2728 0.3072 0.213 Uiso 1 1 calc R U . . .
H19B_14 H 0.6745 0.3075 0.2848 0.213 Uiso 1 1 calc R U . . .
H19C_14 H 0.6602 0.2754 0.2824 0.213 Uiso 1 1 calc R U . . .
N3_14 N 0.5048(8) 0.3167(6) 0.3524(5) 0.108(10) Uiso 1 1 d D U . . .
C1_14 C 0.5033(8) 0.3154(6) 0.3757(5) 0.089(11) Uiso 1 1 d D U . . .
H1_14 H 0.5310 0.3036 0.3849 0.107 Uiso 1 1 calc R U . . .
N1_14 N 0.4310(9) 0.3470(6) 0.3786(5) 0.117(11) Uiso 1 1 d D U . . .
C2_14 C 0.4686(8) 0.3278(5) 0.3923(5) 0.130(14) Uiso 1 1 d D U . . .
C3_14 C 0.4720(9) 0.3200(6) 0.4193(5) 0.099(12) Uiso 1 1 d D U . . .
H3_14 H 0.4990 0.3067 0.4287 0.118 Uiso 1 1 calc R U . . .
C4_14 C 0.4346(9) 0.3325(7) 0.4320(5) 0.132(14) Uiso 1 1 d D U . . .
H4_14 H 0.4359 0.3279 0.4505 0.159 Uiso 1 1 calc R U . . .
C5_14 C 0.3951(8) 0.3517(6) 0.4180(5) 0.135(14) Uiso 1 1 d D U . . .
C6_14 C 0.3947(9) 0.3585(7) 0.3910(5) 0.145(15) Uiso 1 1 d D U . . .
H6_14 H 0.3681 0.3717 0.3811 0.174 Uiso 1 1 calc R U . . .
N2_14 N 0.2715(9) 0.3720(7) 0.4358(6) 0.186(15) Uiso 1 1 d D U . . .
C8_14 C 0.3102(10) 0.3617(8) 0.4246(6) 0.184(18) Uiso 1 1 d D U . . .
H8_14 H 0.3081 0.3518 0.4114 0.221 Uiso 1 1 calc R U . . .
C7_14 C 0.3531(9) 0.3642(6) 0.4307(5) 0.157(16) Uiso 1 1 d D U . . .
C11_14 C 0.3552(10) 0.3791(8) 0.4497(6) 0.184(18) Uiso 1 1 d D U . . .
H11_14 H 0.3835 0.3817 0.4545 0.221 Uiso 1 1 calc R U . . .
C10_14 C 0.3158(11) 0.3900(8) 0.4614(6) 0.21(2) Uiso 1 1 d D U . . .
H10_14 H 0.3169 0.4004 0.4744 0.254 Uiso 1 1 calc R U . . .
C9_14 C 0.2744(10) 0.3860(6) 0.4544(6) 0.195(18) Uiso 1 1 d D U . . .
C12_14 C 0.2319(11) 0.3959(8) 0.4671(6) 0.202(19) Uiso 1 1 d D U . . .
H12_14 H 0.2337 0.4058 0.4803 0.242 Uiso 1 1 calc R U . . .
N4_14 N 0.1936(11) 0.3928(8) 0.4624(7) 0.220(17) Uiso 1 1 d D U . . .
C20_14 C 0.1522(12) 0.4020(8) 0.4744(8) 0.319(17) Uiso 1 1 d D U . . .
C21_14 C 0.1122(14) 0.4140(11) 0.4597(8) 0.322(17) Uiso 1 1 d D U . . .
H21_14 H 0.1130 0.4165 0.4415 0.386 Uiso 1 1 calc R U . . .
C22_14 C 0.0710(13) 0.4223(11) 0.4711(9) 0.326(17) Uiso 1 1 d D U . . .
H22_14 H 0.0440 0.4303 0.4606 0.391 Uiso 1 1 calc R U . . .
C23_14 C 0.0684(14) 0.4191(9) 0.4975(9) 0.325(17) Uiso 1 1 d D U . . .
C24_14 C 0.1084(15) 0.4073(12) 0.5120(8) 0.326(17) Uiso 1 1 d D U . . .
H24_14 H 0.1076 0.4050 0.5302 0.391 Uiso 1 1 calc R U . . .
C25_14 C 0.1498(14) 0.3988(11) 0.5008(8) 0.326(17) Uiso 1 1 d D U . . .
H25_14 H 0.1768 0.3908 0.5113 0.391 Uiso 1 1 calc R U . . .
C26_14 C 0.0229(16) 0.4284(15) 0.5094(12) 0.32(2) Uiso 1 1 d D U . . .
H26A_14 H 0.0018 0.4165 0.5053 0.487 Uiso 1 1 calc R U . . .
H26B_14 H 0.0108 0.4523 0.5021 0.487 Uiso 1 1 calc R U . . .
H26C_14 H 0.0266 0.4225 0.5284 0.487 Uiso 1 1 calc R U . . .
C13_15 C 0.0002(10) 0.4618(7) 0.3264(6) 0.223(12) Uiso 1 1 d D U . . .
C14_15 C -0.0290(11) 0.4783(8) 0.3411(7) 0.223(12) Uiso 1 1 d D U . . .
H14_15 H -0.0459 0.4666 0.3548 0.268 Uiso 1 1 calc R U . . .
C15_15 C -0.0333(12) 0.5120(8) 0.3355(7) 0.227(12) Uiso 1 1 d D U . . .
H15_15 H -0.0527 0.5231 0.3459 0.272 Uiso 1 1 calc R U . . .
C16_15 C -0.0102(11) 0.5299(8) 0.3153(7) 0.229(12) Uiso 1 1 d D U . . .
C17_15 C 0.0174(12) 0.5135(9) 0.2999(7) 0.227(12) Uiso 1 1 d D U . . .
H17_15 H 0.0331 0.5254 0.2856 0.272 Uiso 1 1 calc R U . . .
C18_15 C 0.0221(12) 0.4799(9) 0.3054(7) 0.225(12) Uiso 1 1 d D U . . .
H18_15 H 0.0407 0.4689 0.2946 0.270 Uiso 1 1 calc R U . . .
C19_15 C -0.0143(17) 0.5666(8) 0.3092(9) 0.234(17) Uiso 1 1 d D U . . .
H19A_15 H 0.0035 0.5746 0.2937 0.351 Uiso 1 1 calc R U . . .
H19B_15 H -0.0027 0.5709 0.3242 0.351 Uiso 1 1 calc R U . . .
H19C_15 H -0.0463 0.5781 0.3058 0.351 Uiso 1 1 calc R U . . .
N3_15 N 0.0071(10) 0.4269(7) 0.3335(5) 0.167(14) Uiso 1 1 d D U . . .
C1_15 C 0.0414(11) 0.4090(6) 0.3268(5) 0.144(15) Uiso 1 1 d D U . . .
H1_15 H 0.0639 0.4201 0.3177 0.173 Uiso 1 1 calc R U . . .
N1_15 N 0.0176(9) 0.3585(6) 0.3426(5) 0.140(12) Uiso 1 1 d D U . . .
C2_15 C 0.0512(9) 0.3733(6) 0.3310(4) 0.141(14) Uiso 1 1 d D U . . .
C3_15 C 0.0900(9) 0.3560(6) 0.3223(5) 0.121(13) Uiso 1 1 d D U . . .
H3_15 H 0.1140 0.3666 0.3151 0.145 Uiso 1 1 calc R U . . .
C4_15 C 0.0935(8) 0.3232(6) 0.3244(5) 0.086(11) Uiso 1 1 d D U . . .
H4_15 H 0.1196 0.3111 0.3182 0.104 Uiso 1 1 calc R U . . .
C5_15 C 0.0583(8) 0.3082(5) 0.3355(4) 0.110(12) Uiso 1 1 d D U . . .
C6_15 C 0.0217(9) 0.3268(6) 0.3446(5) 0.116(13) Uiso 1 1 d D U . . .
H6_15 H -0.0020 0.3164 0.3527 0.139 Uiso 1 1 calc R U . . .
N2_15 N 0.0360(8) 0.2231(6) 0.3579(4) 0.110(10) Uiso 1 1 d D U . . .
C8_15 C 0.0353(9) 0.2545(6) 0.3556(5) 0.118(13) Uiso 1 1 d D U . . .
H8_15 H 0.0166 0.2644 0.3670 0.142 Uiso 1 1 calc R U . . .
C7_15 C 0.0603(8) 0.2735(5) 0.3374(5) 0.102(12) Uiso 1 1 d D U . . .
C11_15 C 0.0875(9) 0.2592(6) 0.3205(5) 0.122(14) Uiso 1 1 d D U . . .
H11_15 H 0.1053 0.2716 0.3079 0.147 Uiso 1 1 calc R U . . .
C10_15 C 0.0886(9) 0.2268(6) 0.3222(5) 0.137(15) Uiso 1 1 d D U . . .
H10_15 H 0.1064 0.2166 0.3107 0.165 Uiso 1 1 calc R U . . .
C9_15 C 0.0626(8) 0.2098(6) 0.3415(5) 0.132(14) Uiso 1 1 d D U . . .
N4_15 N 0.0396(10) 0.1595(6) 0.3629(5) 0.143(12) Uiso 1 1 d D U . . .
C12_15 C 0.0640(10) 0.1749(6) 0.3456(6) 0.150(16) Uiso 1 1 d D U . . .
H12_15 H 0.0833 0.1636 0.3353 0.179 Uiso 1 1 calc R U . . .
C20_15 C 0.0425(11) 0.1259(6) 0.3650(5) 0.201(11) Uiso 1 1 d D U . . .
C21_15 C 0.0048(11) 0.1123(8) 0.3731(6) 0.203(11) Uiso 1 1 d D U . . .
H21_15 H -0.0222 0.1254 0.3775 0.244 Uiso 1 1 calc R U . . .
C22_15 C 0.0061(12) 0.0799(8) 0.3747(7) 0.208(11) Uiso 1 1 d D U . . .
H22_15 H -0.0198 0.0709 0.3807 0.249 Uiso 1 1 calc R U . . .
C23_15 C 0.0445(12) 0.0604(8) 0.3679(6) 0.215(11) Uiso 1 1 d D U . . .
C24_15 C 0.0821(12) 0.0740(8) 0.3598(7) 0.215(11) Uiso 1 1 d D U . . .
H24_15 H 0.1088 0.0610 0.3551 0.258 Uiso 1 1 calc R U . . .
C25_15 C 0.0813(11) 0.1062(8) 0.3586(7) 0.211(11) Uiso 1 1 d D U . . .
H25_15 H 0.1076 0.1149 0.3533 0.253 Uiso 1 1 calc R U . . .
C26_15 C 0.0436(17) 0.0254(9) 0.3697(9) 0.237(17) Uiso 1 1 d D U . . .
H26A_15 H 0.0448 0.0119 0.3882 0.356 Uiso 1 1 calc R U . . .
H26B_15 H 0.0698 0.0163 0.3607 0.356 Uiso 1 1 calc R U . . .
H26C_15 H 0.0155 0.0252 0.3615 0.356 Uiso 1 1 calc R U . . .
C13_16 C 0.1502(11) 0.4303(7) 0.3889(6) 0.214(12) Uiso 1 1 d D U . . .
C14_16 C 0.1655(11) 0.4496(8) 0.4011(7) 0.214(12) Uiso 1 1 d D U . . .
H14_16 H 0.1925 0.4417 0.4117 0.257 Uiso 1 1 calc R U . . .
C15_16 C 0.1392(12) 0.4811(8) 0.3970(7) 0.218(12) Uiso 1 1 d D U . . .
H15_16 H 0.1493 0.4953 0.4045 0.262 Uiso 1 1 calc R U . . .
C16_16 C 0.0989(11) 0.4932(8) 0.3824(6) 0.217(11) Uiso 1 1 d D U . . .
C17_16 C 0.0823(11) 0.4728(9) 0.3718(7) 0.216(12) Uiso 1 1 d D U . . .
H17_16 H 0.0538 0.4800 0.3627 0.259 Uiso 1 1 calc R U . . .
C18_16 C 0.1090(12) 0.4417(9) 0.3750(7) 0.217(12) Uiso 1 1 d D U . . .
H18_16 H 0.0989 0.4275 0.3674 0.261 Uiso 1 1 calc R U . . .
C19_16 C 0.0746(15) 0.5288(9) 0.3775(9) 0.227(16) Uiso 1 1 d D U . . .
H19A_16 H 0.0471 0.5336 0.3668 0.341 Uiso 1 1 calc R U . . .
H19B_16 H 0.0947 0.5432 0.3681 0.341 Uiso 1 1 calc R U . . .
H19C_16 H 0.0663 0.5328 0.3942 0.341 Uiso 1 1 calc R U . . .
N3_16 N 0.1792(10) 0.3989(7) 0.3922(6) 0.201(16) Uiso 1 1 d D U . . .
N2_16 N 0.2608(8) 0.1919(6) 0.4287(5) 0.138(12) Uiso 1 1 d D U . . .
C8_16 C 0.2464(9) 0.2247(6) 0.4224(5) 0.109(13) Uiso 1 1 d D U . . .
H8_16 H 0.2370 0.2341 0.4361 0.131 Uiso 1 1 calc R U . . .
C7_16 C 0.2444(7) 0.2458(5) 0.3968(5) 0.137(14) Uiso 1 1 d D U . . .
C11_16 C 0.2583(9) 0.2310(7) 0.3775(5) 0.153(16) Uiso 1 1 d D U . . .
H11_16 H 0.2569 0.2445 0.3597 0.184 Uiso 1 1 calc R U . . .
C10_16 C 0.2740(9) 0.1973(7) 0.3835(5) 0.140(15) Uiso 1 1 d D U . . .
H10_16 H 0.2842 0.1874 0.3702 0.168 Uiso 1 1 calc R U . . .
C9_16 C 0.2745(7) 0.1784(6) 0.4096(5) 0.131(14) Uiso 1 1 d D U . . .
C12_16 C 0.2898(10) 0.1422(6) 0.4173(7) 0.194(19) Uiso 1 1 d D U . . .
H12_16 H 0.2989 0.1314 0.4045 0.233 Uiso 1 1 calc R U . . .
N4_16 N 0.2907(11) 0.1256(7) 0.4418(7) 0.221(17) Uiso 1 1 d D U . . .
N1_16 N 0.2211(9) 0.3314(7) 0.4024(5) 0.156(13) Uiso 1 1 d D U . . .
C2_16 C 0.1984(8) 0.3486(6) 0.3796(5) 0.165(16) Uiso 1 1 d D U . . .
C3_16 C 0.1928(9) 0.3343(6) 0.3608(5) 0.123(14) Uiso 1 1 d D U . . .
H3_16 H 0.1783 0.3474 0.3444 0.148 Uiso 1 1 calc R U . . .
C4_16 C 0.2086(8) 0.3008(6) 0.3661(5) 0.102(12) Uiso 1 1 d D U . . .
H4_16 H 0.2049 0.2904 0.3535 0.122 Uiso 1 1 calc R U . . .
C5_16 C 0.2299(8) 0.2820(5) 0.3901(5) 0.135(14) Uiso 1 1 d D U . . .
C6_16 C 0.2360(9) 0.2989(7) 0.4070(5) 0.135(15) Uiso 1 1 d D U . . .
H6_16 H 0.2519 0.2865 0.4231 0.162 Uiso 1 1 calc R U . . .
C1_16 C 0.1763(10) 0.3830(6) 0.3768(7) 0.21(2) Uiso 1 1 d D U . . .
H1_16 H 0.1576 0.3946 0.3616 0.257 Uiso 1 1 calc R U . . .
C20_16 C 0.3043(10) 0.0907(7) 0.4485(6) 0.241(13) Uiso 1 1 d D U . . .
C21_16 C 0.3335(12) 0.0739(9) 0.4699(7) 0.242(13) Uiso 1 1 d D U . . .
H21_16 H 0.3453 0.0859 0.4789 0.291 Uiso 1 1 calc R U . . .
C22_16 C 0.3456(13) 0.0398(9) 0.4783(7) 0.245(13) Uiso 1 1 d D U . . .
H22_16 H 0.3656 0.0288 0.4930 0.294 Uiso 1 1 calc R U . . .
C23_16 C 0.3294(11) 0.0213(9) 0.4657(7) 0.247(13) Uiso 1 1 d D U . . .
C24_16 C 0.3008(13) 0.0386(9) 0.4442(7) 0.246(13) Uiso 1 1 d D U . . .
H24_16 H 0.2893 0.0265 0.4351 0.295 Uiso 1 1 calc R U . . .
C25_16 C 0.2882(13) 0.0728(9) 0.4352(7) 0.242(13) Uiso 1 1 d D U . . .
H25_16 H 0.2688 0.0838 0.4203 0.290 Uiso 1 1 calc R U . . .
C26_16 C 0.3439(17) -0.0159(9) 0.4759(10) 0.258(18) Uiso 1 1 d D U . . .
H26A_16 H 0.3170 -0.0254 0.4783 0.387 Uiso 1 1 calc R U . . .
H26B_16 H 0.3602 -0.0225 0.4927 0.387 Uiso 1 1 calc R U . . .
H26C_16 H 0.3640 -0.0239 0.4632 0.387 Uiso 1 1 calc R U . . .
C13_17 C -0.1492(10) 0.4498(7) 0.3452(6) 0.199(11) Uiso 1 1 d D U . . .
C14_17 C -0.1926(11) 0.4466(8) 0.3534(6) 0.204(11) Uiso 1 1 d D U . . .
H14_17 H -0.1973 0.4338 0.3708 0.244 Uiso 1 1 calc R U . . .
C15_17 C -0.2289(11) 0.4624(9) 0.3360(7) 0.208(11) Uiso 1 1 d D U . . .
H15_17 H -0.2587 0.4601 0.3415 0.249 Uiso 1 1 calc R U . . .
C16_17 C -0.2227(11) 0.4815(7) 0.3106(7) 0.206(11) Uiso 1 1 d D U . . .
C17_17 C -0.1794(12) 0.4854(8) 0.3027(6) 0.201(11) Uiso 1 1 d D U . . .
H17_17 H -0.1748 0.4989 0.2855 0.241 Uiso 1 1 calc R U . . .
C18_17 C -0.1431(11) 0.4696(8) 0.3199(6) 0.199(11) Uiso 1 1 d D U . . .
H18_17 H -0.1134 0.4722 0.3144 0.239 Uiso 1 1 calc R U . . .
C19_17 C -0.2605(14) 0.4981(11) 0.2905(8) 0.233(16) Uiso 1 1 d D U . . .
H19A_17 H -0.2633 0.5220 0.2849 0.350 Uiso 1 1 calc R U . . .
H19B_17 H -0.2892 0.4929 0.2982 0.350 Uiso 1 1 calc R U . . .
H19C_17 H -0.2538 0.4901 0.2753 0.350 Uiso 1 1 calc R U . . .
N3_17 N -0.1121(9) 0.4351(6) 0.3629(6) 0.155(13) Uiso 1 1 d D U . . .
C1_17 C -0.1075(10) 0.4279(6) 0.3867(6) 0.170(17) Uiso 1 1 d D U . . .
H1_17 H -0.1339 0.4354 0.3955 0.204 Uiso 1 1 calc R U . . .
N1_17 N -0.0316(10) 0.3960(6) 0.3921(5) 0.142(12) Uiso 1 1 d D U . . .
C2_17 C -0.0678(9) 0.4096(6) 0.4038(5) 0.169(16) Uiso 1 1 d D U . . .
C3_17 C -0.0686(10) 0.4070(7) 0.4301(5) 0.170(17) Uiso 1 1 d D U . . .
H3_17 H -0.0949 0.4171 0.4374 0.204 Uiso 1 1 calc R U . . .
C4_17 C -0.0304(9) 0.3893(7) 0.4454(5) 0.151(16) Uiso 1 1 d D U . . .
H4_17 H -0.0300 0.3869 0.4636 0.181 Uiso 1 1 calc R U . . .
C5_17 C 0.0073(8) 0.3750(6) 0.4339(5) 0.152(15) Uiso 1 1 d D U . . .
C6_17 C 0.0050(9) 0.3788(7) 0.4073(5) 0.136(15) Uiso 1 1 d D U . . .
H6_17 H 0.0306 0.3685 0.3995 0.164 Uiso 1 1 calc R U . . .
N2_17 N 0.1321(8) 0.3460(7) 0.4484(5) 0.137(12) Uiso 1 1 d D U . . .
C8_17 C 0.0916(9) 0.3624(7) 0.4373(5) 0.143(15) Uiso 1 1 d D U . . .
H8_17 H 0.0907 0.3786 0.4206 0.172 Uiso 1 1 calc R U . . .
C7_17 C 0.0504(8) 0.3572(6) 0.4488(5) 0.125(13) Uiso 1 1 d D U . . .
C11_17 C 0.0513(9) 0.3343(7) 0.4734(5) 0.137(15) Uiso 1 1 d D U . . .
H11_17 H 0.0238 0.3307 0.4820 0.164 Uiso 1 1 calc R U . . .
C10_17 C 0.0928(9) 0.3165(7) 0.4852(5) 0.149(16) Uiso 1 1 d D U . . .
H10_17 H 0.0945 0.3002 0.5019 0.178 Uiso 1 1 calc R U . . .
C9_17 C 0.1318(8) 0.3233(6) 0.4721(5) 0.183(17) Uiso 1 1 d D U . . .
C12_17 C 0.1773(9) 0.3070(7) 0.4834(6) 0.175(17) Uiso 1 1 d D U . . .
H12_17 H 0.1808 0.2907 0.5002 0.210 Uiso 1 1 calc R U . . .
C20_17 C 0.2545(9) 0.3015(6) 0.4840(6) 0.189(11) Uiso 1 1 d D U . . .
C21_17 C 0.2574(11) 0.2991(8) 0.5103(6) 0.191(11) Uiso 1 1 d D U . . .
H21_17 H 0.2308 0.3043 0.5198 0.229 Uiso 1 1 calc R U . . .
C22_17 C 0.2999(11) 0.2891(8) 0.5223(6) 0.193(11) Uiso 1 1 d D U . . .
H22_17 H 0.3021 0.2874 0.5402 0.231 Uiso 1 1 calc R U . . .
C23_17 C 0.3394(11) 0.2814(7) 0.5091(7) 0.193(11) Uiso 1 1 d D U . . .
C24_17 C 0.3358(10) 0.2833(8) 0.4829(7) 0.189(11) Uiso 1 1 d D U . . .
H24_17 H 0.3623 0.2778 0.4735 0.227 Uiso 1 1 calc R U . . .
C25_17 C 0.2935(11) 0.2932(8) 0.4708(6) 0.189(11) Uiso 1 1 d D U . . .
H25_17 H 0.2912 0.2944 0.4529 0.227 Uiso 1 1 calc R U . . .
C26_17 C 0.3856(12) 0.2710(11) 0.5224(8) 0.204(15) Uiso 1 1 d D U . . .
H26A_17 H 0.4092 0.2671 0.5099 0.306 Uiso 1 1 calc R U . . .
H26B_17 H 0.3871 0.2507 0.5371 0.306 Uiso 1 1 calc R U . . .
H26C_17 H 0.3906 0.2886 0.5290 0.306 Uiso 1 1 calc R U . . .
N4_17 N 0.2116(9) 0.3145(7) 0.4710(6) 0.150(13) Uiso 1 1 d D U . . .
C20_18 C 0.3596(12) 0.4340(7) 0.3195(6) 0.258(13) Uiso 1 1 d D U . . .
C21_18 C 0.3910(12) 0.4524(9) 0.3075(7) 0.259(14) Uiso 1 1 d D U . . .
H21_18 H 0.4174 0.4434 0.2996 0.311 Uiso 1 1 calc R U . . .
C22_18 C 0.3814(13) 0.4846(9) 0.3080(8) 0.264(14) Uiso 1 1 d D U . . .
H22_18 H 0.4015 0.4986 0.2999 0.317 Uiso 1 1 calc R U . . .
C23_18 C 0.3430(13) 0.4970(9) 0.3201(7) 0.268(13) Uiso 1 1 d D U . . .
C24_18 C 0.3123(13) 0.4780(9) 0.3319(8) 0.271(14) Uiso 1 1 d D U . . .
H24_18 H 0.2862 0.4869 0.3402 0.325 Uiso 1 1 calc R U . . .
C25_18 C 0.3204(12) 0.4458(9) 0.3315(7) 0.266(14) Uiso 1 1 d D U . . .
H25_18 H 0.2998 0.4321 0.3392 0.319 Uiso 1 1 calc R U . . .
C26_18 C 0.3338(18) 0.5322(9) 0.3204(10) 0.266(18) Uiso 1 1 d D U . . .
H26A_18 H 0.3422 0.5464 0.3036 0.398 Uiso 1 1 calc R U . . .
H26B_18 H 0.3518 0.5335 0.3346 0.398 Uiso 1 1 calc R U . . .
H26C_18 H 0.3014 0.5397 0.3234 0.398 Uiso 1 1 calc R U . . .
N3_18 N 0.4615(11) 0.1335(8) 0.3585(6) 0.213(17) Uiso 1 1 d D U . . .
N4_18 N 0.3685(11) 0.4007(7) 0.3199(5) 0.168(14) Uiso 1 1 d D U . . .
N1_18 N 0.4293(8) 0.2003(7) 0.3538(5) 0.136(12) Uiso 1 1 d D U . . .
C6_18 C 0.4162(9) 0.2327(7) 0.3488(5) 0.128(14) Uiso 1 1 d D U . . .
H6_18 H 0.4338 0.2435 0.3559 0.154 Uiso 1 1 calc R U . . .
C5_18 C 0.3779(9) 0.2516(5) 0.3337(5) 0.126(14) Uiso 1 1 d D U . . .
C4_18 C 0.3514(9) 0.2355(7) 0.3242(5) 0.147(15) Uiso 1 1 d D U . . .
H4_18 H 0.3243 0.2477 0.3143 0.176 Uiso 1 1 calc R U . . .
C3_18 C 0.3646(10) 0.2018(7) 0.3291(6) 0.147(15) Uiso 1 1 d D U . . .
H3_18 H 0.3468 0.1902 0.3229 0.176 Uiso 1 1 calc R U . . .
C2_18 C 0.4044(9) 0.1852(6) 0.3434(5) 0.181(17) Uiso 1 1 d D U . . .
C1_18 C 0.4253(12) 0.1505(6) 0.3466(6) 0.22(2) Uiso 1 1 d D U . . .
H1_18 H 0.4093 0.1395 0.3387 0.261 Uiso 1 1 calc R U . . .
N2_18 N 0.3892(9) 0.3372(7) 0.3253(5) 0.150(13) Uiso 1 1 d D U . . .
C8_18 C 0.3995(9) 0.3048(7) 0.3288(5) 0.117(13) Uiso 1 1 d D U . . .
H8_18 H 0.4304 0.2932 0.3317 0.140 Uiso 1 1 calc R U . . .
C7_18 C 0.3660(10) 0.2877(5) 0.3285(4) 0.142(14) Uiso 1 1 d D U . . .
C11_18 C 0.3207(9) 0.3043(7) 0.3241(5) 0.141(15) Uiso 1 1 d D U . . .
H11_18 H 0.2977 0.2929 0.3236 0.169 Uiso 1 1 calc R U . . .
C10_18 C 0.3103(10) 0.3378(7) 0.3204(5) 0.158(16) Uiso 1 1 d D U . . .
H10_18 H 0.2798 0.3501 0.3173 0.190 Uiso 1 1 calc R U . . .
C9_18 C 0.3454(10) 0.3530(6) 0.3213(4) 0.151(15) Uiso 1 1 d D U . . .
C12_18 C 0.3349(12) 0.3884(6) 0.3184(5) 0.156(16) Uiso 1 1 d D U . . .
H12_18 H 0.3047 0.4013 0.3155 0.187 Uiso 1 1 calc R U . . .
C13_18 C 0.4803(11) 0.1008(8) 0.3588(7) 0.279(14) Uiso 1 1 d D U . . .
C14_18 C 0.5121(13) 0.0802(9) 0.3778(7) 0.281(15) Uiso 1 1 d D U . . .
H14_18 H 0.5218 0.0885 0.3904 0.337 Uiso 1 1 calc R U . . .
C15_18 C 0.5300(13) 0.0478(9) 0.3788(8) 0.282(14) Uiso 1 1 d D U . . .
H15_18 H 0.5511 0.0340 0.3924 0.339 Uiso 1 1 calc R U . . .
C16_18 C 0.5176(12) 0.0351(9) 0.3604(8) 0.282(14) Uiso 1 1 d D U . . .
C17_18 C 0.4867(14) 0.0564(10) 0.3412(8) 0.281(14) Uiso 1 1 d D U . . .
H17_18 H 0.4780 0.0484 0.3281 0.337 Uiso 1 1 calc R U . . .
C18_18 C 0.4677(13) 0.0886(10) 0.3399(7) 0.281(14) Uiso 1 1 d D U . . .
H18_18 H 0.4464 0.1023 0.3264 0.338 Uiso 1 1 calc R U . . .
C19_18 C 0.5354(18) 0.0001(10) 0.3601(11) 0.285(19) Uiso 1 1 d D U . . .
H19A_18 H 0.5251 -0.0023 0.3439 0.427 Uiso 1 1 calc R U . . .
H19B_18 H 0.5239 -0.0152 0.3752 0.427 Uiso 1 1 calc R U . . .
H19C_18 H 0.5687 -0.0052 0.3609 0.427 Uiso 1 1 calc R U . . .
C13_19 C 0.5238(9) 0.8991(5) 0.3289(4) 0.124(9) Uiso 1 1 d D U . . .
C14_19 C 0.4786(9) 0.9134(6) 0.3303(5) 0.129(9) Uiso 1 1 d D U . . .
H14_19 H 0.4590 0.9160 0.3162 0.155 Uiso 1 1 calc R U . . .
C15_19 C 0.4598(9) 0.9244(7) 0.3508(5) 0.139(9) Uiso 1 1 d D U . . .
H15_19 H 0.4284 0.9347 0.3505 0.167 Uiso 1 1 calc R U . . .
C16_19 C 0.4876(10) 0.9199(6) 0.3718(5) 0.142(9) Uiso 1 1 d D U . . .
C17_19 C 0.5331(10) 0.9055(7) 0.3708(5) 0.141(9) Uiso 1 1 d D U . . .
H17_19 H 0.5525 0.9024 0.3851 0.169 Uiso 1 1 calc R U . . .
C18_19 C 0.5515(9) 0.8952(7) 0.3499(5) 0.134(9) Uiso 1 1 d D U . . .
H18_19 H 0.5830 0.8855 0.3499 0.161 Uiso 1 1 calc R U . . .
C19_19 C 0.4686(13) 0.9300(10) 0.3953(6) 0.168(14) Uiso 1 1 d D U . . .
H19A_19 H 0.4932 0.9254 0.4080 0.252 Uiso 1 1 calc R U . . .
H19B_19 H 0.4456 0.9175 0.4033 0.252 Uiso 1 1 calc R U . . .
H19C_19 H 0.4547 0.9537 0.3897 0.252 Uiso 1 1 calc R U . . .
N3_19 N 0.5398(8) 0.8882(5) 0.3072(4) 0.078(8) Uiso 1 1 d D U . . .
C1_19 C 0.5799(9) 0.8829(5) 0.3005(4) 0.087(11) Uiso 1 1 d D U . . .
H1_19 H 0.6014 0.8874 0.3104 0.104 Uiso 1 1 calc R U . . .
N1_19 N 0.5669(7) 0.8615(5) 0.2669(4) 0.087(9) Uiso 1 1 d D U . . .
C2_19 C 0.5976(7) 0.8703(5) 0.2789(4) 0.087(11) Uiso 1 1 d D U . . .
C3_19 C 0.6426(8) 0.8673(6) 0.2715(4) 0.084(11) Uiso 1 1 d D U . . .
H3_19 H 0.6638 0.8735 0.2804 0.100 Uiso 1 1 calc R U . . .
C4_19 C 0.6562(8) 0.8551(6) 0.2508(4) 0.076(11) Uiso 1 1 d D U . . .
H4_19 H 0.6866 0.8535 0.2451 0.092 Uiso 1 1 calc R U . . .
C5_19 C 0.6255(8) 0.8452(5) 0.2384(4) 0.087(11) Uiso 1 1 d D U . . .
C6_19 C 0.5812(8) 0.8488(6) 0.2474(4) 0.097(12) Uiso 1 1 d D U . . .
H6_19 H 0.5597 0.8419 0.2392 0.117 Uiso 1 1 calc R U . . .
N2_19 N 0.6230(7) 0.8253(5) 0.1757(4) 0.071(8) Uiso 1 1 d D U . . .
C8_19 C 0.6116(7) 0.8381(5) 0.1952(4) 0.060(10) Uiso 1 1 d D U . . .
H8_19 H 0.5833 0.8534 0.1940 0.072 Uiso 1 1 calc R U . . .
C7_19 C 0.6388(7) 0.8302(5) 0.2172(4) 0.068(10) Uiso 1 1 d D U . . .
C11_19 C 0.6800(8) 0.8076(6) 0.2187(4) 0.092(11) Uiso 1 1 d D U . . .
H11_19 H 0.6997 0.8018 0.2334 0.110 Uiso 1 1 calc R U . . .
C10_19 C 0.6925(8) 0.7936(6) 0.1989(4) 0.107(13) Uiso 1 1 d D U . . .
H10_19 H 0.7205 0.7780 0.1999 0.128 Uiso 1 1 calc R U . . .
C9_19 C 0.6627(7) 0.8031(5) 0.1776(4) 0.063(10) Uiso 1 1 d D U . . .
N4_19 N 0.6466(8) 0.7991(5) 0.1358(4) 0.078(8) Uiso 1 1 d D U . . .
C12_19 C 0.6727(8) 0.7900(6) 0.1555(4) 0.066(10) Uiso 1 1 d D U . . .
H12_19 H 0.7001 0.7740 0.1561 0.080 Uiso 1 1 calc R U . . .
C20_19 C 0.6587(9) 0.7866(5) 0.1144(4) 0.110(8) Uiso 1 1 d D U . . .
C21_19 C 0.6246(9) 0.7847(6) 0.0989(5) 0.114(8) Uiso 1 1 d D U . . .
H21_19 H 0.5941 0.7875 0.1045 0.137 Uiso 1 1 calc R U . . .
C22_19 C 0.6350(9) 0.7788(6) 0.0753(5) 0.113(8) Uiso 1 1 d D U . . .
H22_19 H 0.6111 0.7784 0.0647 0.135 Uiso 1 1 calc R U . . .
C23_19 C 0.6793(10) 0.7734(5) 0.0665(5) 0.122(8) Uiso 1 1 d D U . . .
C24_19 C 0.7132(9) 0.7737(7) 0.0828(5) 0.123(8) Uiso 1 1 d D U . . .
H24_19 H 0.7440 0.7693 0.0777 0.148 Uiso 1 1 calc R U . . .
C25_19 C 0.7032(9) 0.7801(6) 0.1064(5) 0.118(8) Uiso 1 1 d D U . . .
H25_19 H 0.7271 0.7801 0.1171 0.142 Uiso 1 1 calc R U . . .
C26_19 C 0.6883(12) 0.7683(9) 0.0400(5) 0.141(13) Uiso 1 1 d D U . . .
H26A_19 H 0.7153 0.7764 0.0326 0.212 Uiso 1 1 calc R U . . .
H26B_19 H 0.6620 0.7804 0.0283 0.212 Uiso 1 1 calc R U . . .
H26C_19 H 0.6935 0.7446 0.0421 0.212 Uiso 1 1 calc R U . . .
C13_20 C 0.0146(8) 0.6871(5) 0.1209(5) 0.107(8) Uiso 1 1 d D U . . .
C14_20 C -0.0279(8) 0.6969(6) 0.1092(5) 0.105(8) Uiso 1 1 d D U . . .
H14_20 H -0.0317 0.7103 0.0914 0.126 Uiso 1 1 calc R U . . .
C15_20 C -0.0649(8) 0.6876(6) 0.1230(5) 0.105(8) Uiso 1 1 d D U . . .
H15_20 H -0.0941 0.6951 0.1147 0.126 Uiso 1 1 calc R U . . .
C16_20 C -0.0603(8) 0.6676(6) 0.1488(5) 0.103(8) Uiso 1 1 d D U . . .
C17_20 C -0.0172(9) 0.6567(6) 0.1603(5) 0.105(8) Uiso 1 1 d D U . . .
H17_20 H -0.0131 0.6423 0.1778 0.126 Uiso 1 1 calc R U . . .
C18_20 C 0.0201(9) 0.6663(6) 0.1467(5) 0.108(8) Uiso 1 1 d D U . . .
H18_20 H 0.0493 0.6588 0.1549 0.130 Uiso 1 1 calc R U . . .
C19_20 C -0.1007(9) 0.6581(8) 0.1647(6) 0.105(11) Uiso 1 1 d D U . . .
H19A_20 H -0.1287 0.6690 0.1541 0.157 Uiso 1 1 calc R U . . .
H19B_20 H -0.1025 0.6650 0.1804 0.157 Uiso 1 1 calc R U . . .
H19C_20 H -0.0973 0.6341 0.1698 0.157 Uiso 1 1 calc R U . . .
N3_20 N 0.0521(7) 0.6959(5) 0.1058(4) 0.081(9) Uiso 1 1 d D U . . .
C1_20 C 0.0545(8) 0.7030(5) 0.0813(5) 0.092(12) Uiso 1 1 d D U . . .
H1_20 H 0.0294 0.7020 0.0719 0.111 Uiso 1 1 calc R U . . .
N1_20 N 0.1265(7) 0.7159(5) 0.0809(4) 0.072(8) Uiso 1 1 d D U . . .
C2_20 C 0.0939(7) 0.7126(4) 0.0665(4) 0.066(10) Uiso 1 1 d D U . . .
C3_20 C 0.0957(8) 0.7175(5) 0.0394(4) 0.084(11) Uiso 1 1 d D U . . .
H3_20 H 0.0716 0.7147 0.0303 0.101 Uiso 1 1 calc R U . . .
C4_20 C 0.1337(7) 0.7268(5) 0.0264(4) 0.069(10) Uiso 1 1 d D U . . .
H4_20 H 0.1364 0.7303 0.0081 0.083 Uiso 1 1 calc R U . . .
C5_20 C 0.1680(6) 0.7307(4) 0.0407(4) 0.064(10) Uiso 1 1 d D U . . .
C6_20 C 0.1627(7) 0.7248(5) 0.0675(4) 0.068(10) Uiso 1 1 d D U . . .
H6_20 H 0.1865 0.7272 0.0771 0.081 Uiso 1 1 calc R U . . .
N2_20 N 0.2881(7) 0.7387(5) 0.0315(4) 0.095(9) Uiso 1 1 d D U . . .
C8_20 C 0.2505(7) 0.7292(5) 0.0420(4) 0.066(10) Uiso 1 1 d D U . . .
H8_20 H 0.2519 0.7140 0.0592 0.079 Uiso 1 1 calc R U . . .
C7_20 C 0.2094(7) 0.7414(5) 0.0282(4) 0.097(12) Uiso 1 1 d D U . . .
C11_20 C 0.2084(8) 0.7634(6) 0.0029(5) 0.121(13) Uiso 1 1 d D U . . .
H11_20 H 0.1807 0.7719 -0.0070 0.145 Uiso 1 1 calc R U . . .
C10_20 C 0.2477(8) 0.7729(6) -0.0078(5) 0.106(12) Uiso 1 1 d D U . . .
H10_20 H 0.2475 0.7878 -0.0251 0.127 Uiso 1 1 calc R U . . .
C9_20 C 0.2876(7) 0.7602(5) 0.0073(5) 0.105(12) Uiso 1 1 d D U . . .
N4_20 N 0.3682(8) 0.7584(6) 0.0111(5) 0.128(11) Uiso 1 1 d D U . . .
C12_20 C 0.3313(8) 0.7689(6) -0.0016(5) 0.091(11) Uiso 1 1 d D U . . .
H12_20 H 0.3317 0.7840 -0.0188 0.109 Uiso 1 1 calc R U . . .
C20_20 C 0.4095(8) 0.7656(6) -0.0007(6) 0.168(10) Uiso 1 1 d D U . . .
C21_20 C 0.4132(10) 0.7741(8) -0.0277(6) 0.172(10) Uiso 1 1 d D U . . .
H21_20 H 0.3875 0.7760 -0.0379 0.207 Uiso 1 1 calc R U . . .
C22_20 C 0.4530(11) 0.7799(8) -0.0403(6) 0.175(10) Uiso 1 1 d D U . . .
H22_20 H 0.4546 0.7857 -0.0588 0.209 Uiso 1 1 calc R U . . .
C23_20 C 0.4907(10) 0.7769(6) -0.0253(6) 0.181(10) Uiso 1 1 d D U . . .
C24_20 C 0.4869(10) 0.7688(8) 0.0016(6) 0.174(10) Uiso 1 1 d D U . . .
H24_20 H 0.5127 0.7671 0.0118 0.209 Uiso 1 1 calc R U . . .
C25_20 C 0.4471(10) 0.7630(8) 0.0143(6) 0.170(10) Uiso 1 1 d D U . . .
H25_20 H 0.4455 0.7574 0.0329 0.204 Uiso 1 1 calc R U . . .
C26_20 C 0.5346(12) 0.7821(11) -0.0392(8) 0.201(15) Uiso 1 1 d D U . . .
H26A_20 H 0.5569 0.7822 -0.0267 0.302 Uiso 1 1 calc R U . . .
H26B_20 H 0.5288 0.8032 -0.0533 0.302 Uiso 1 1 calc R U . . .
H26C_20 H 0.5465 0.7641 -0.0466 0.302 Uiso 1 1 calc R U . . .
C13_21 C 0.1709(8) 0.6422(5) 0.1464(4) 0.096(8) Uiso 1 1 d D U . . .
C14_21 C 0.1421(8) 0.6336(6) 0.1318(5) 0.098(8) Uiso 1 1 d D U . . .
H14_21 H 0.1199 0.6500 0.1202 0.118 Uiso 1 1 calc R U . . .
C15_21 C 0.1464(9) 0.6005(6) 0.1347(5) 0.100(8) Uiso 1 1 d D U . . .
H15_21 H 0.1274 0.5943 0.1245 0.120 Uiso 1 1 calc R U . . .
C16_21 C 0.1779(8) 0.5765(6) 0.1519(5) 0.100(7) Uiso 1 1 d D U . . .
C17_21 C 0.2048(8) 0.5856(6) 0.1672(5) 0.099(8) Uiso 1 1 d D U . . .
H17_21 H 0.2257 0.5690 0.1796 0.118 Uiso 1 1 calc R U . . .
C18_21 C 0.2017(8) 0.6185(6) 0.1647(5) 0.097(8) Uiso 1 1 d D U . . .
H18_21 H 0.2201 0.6247 0.1752 0.117 Uiso 1 1 calc R U . . .
C19_21 C 0.1828(11) 0.5407(6) 0.1535(6) 0.118(11) Uiso 1 1 d D U . . .
H19A_21 H 0.2084 0.5269 0.1653 0.177 Uiso 1 1 calc R U . . .
H19B_21 H 0.1886 0.5384 0.1360 0.177 Uiso 1 1 calc R U . . .
H19C_21 H 0.1548 0.5335 0.1602 0.177 Uiso 1 1 calc R U . . .
N3_21 N 0.1657(7) 0.6766(5) 0.1404(4) 0.073(8) Uiso 1 1 d D U . . .
C1_21 C 0.1967(9) 0.6871(5) 0.1489(4) 0.084(11) Uiso 1 1 d D U . . .
H1_21 H 0.2229 0.6712 0.1573 0.101 Uiso 1 1 calc R U . . .
N1_21 N 0.1553(7) 0.7427(5) 0.1354(4) 0.059(7) Uiso 1 1 d D U . . .
C2_21 C 0.1941(7) 0.7218(5) 0.1465(4) 0.079(11) Uiso 1 1 d D U . . .
C3_21 C 0.2277(7) 0.7314(5) 0.1570(4) 0.080(11) Uiso 1 1 d D U . . .
H3_21 H 0.2556 0.7165 0.1640 0.096 Uiso 1 1 calc R U . . .
C4_21 C 0.2183(8) 0.7640(5) 0.1568(4) 0.085(11) Uiso 1 1 d D U . . .
H4_21 H 0.2404 0.7715 0.1639 0.102 Uiso 1 1 calc R U . . .
C5_21 C 0.1778(7) 0.7861(5) 0.1466(4) 0.071(10) Uiso 1 1 d D U . . .
C6_21 C 0.1474(8) 0.7739(5) 0.1357(4) 0.065(10) Uiso 1 1 d D U . . .
H6_21 H 0.1198 0.7886 0.1282 0.078 Uiso 1 1 calc R U . . .
N2_21 N 0.1295(7) 0.8780(5) 0.1282(4) 0.107(10) Uiso 1 1 d D U . . .
C8_21 C 0.1421(8) 0.8467(5) 0.1280(4) 0.083(11) Uiso 1 1 d D U . . .
H8_21 H 0.1332 0.8420 0.1132 0.100 Uiso 1 1 calc R U . . .
C7_21 C 0.1672(7) 0.8205(5) 0.1476(4) 0.068(10) Uiso 1 1 d D U . . .
C11_21 C 0.1806(7) 0.8282(5) 0.1688(4) 0.067(10) Uiso 1 1 d D U . . .
H11_21 H 0.1979 0.8113 0.1828 0.081 Uiso 1 1 calc R U . . .
C10_21 C 0.1688(8) 0.8602(5) 0.1696(5) 0.102(12) Uiso 1 1 d D U . . .
H10_21 H 0.1781 0.8656 0.1840 0.123 Uiso 1 1 calc R U . . .
C9_21 C 0.1433(7) 0.8845(5) 0.1490(4) 0.102(12) Uiso 1 1 d D U . . .
N4_21 N 0.1061(8) 0.9402(6) 0.1302(5) 0.126(11) Uiso 1 1 d D U . . .
C12_21 C 0.1302(8) 0.9191(5) 0.1490(5) 0.090(11) Uiso 1 1 d D U . . .
H12_21 H 0.1398 0.9253 0.1629 0.107 Uiso 1 1 calc R U . . .
C20_21 C 0.0962(9) 0.9740(6) 0.1291(5) 0.145(9) Uiso 1 1 d D U . . .
C21_21 C 0.0581(9) 0.9956(7) 0.1152(5) 0.142(9) Uiso 1 1 d D U . . .
H21_21 H 0.0379 0.9882 0.1067 0.170 Uiso 1 1 calc R U . . .
C22_21 C 0.0507(10) 1.0284(7) 0.1143(6) 0.149(9) Uiso 1 1 d D U . . .
H22_21 H 0.0251 1.0437 0.1047 0.179 Uiso 1 1 calc R U . . .
C23_21 C 0.0795(10) 1.0396(7) 0.1269(5) 0.151(9) Uiso 1 1 d D U . . .
C24_21 C 0.1169(10) 1.0175(7) 0.1409(6) 0.150(9) Uiso 1 1 d D U . . .
H24_21 H 0.1366 1.0248 0.1498 0.180 Uiso 1 1 calc R U . . .
C25_21 C 0.1257(10) 0.9847(7) 0.1418(6) 0.147(9) Uiso 1 1 d D U . . .
H25_21 H 0.1518 0.9696 0.1511 0.176 Uiso 1 1 calc R U . . .
C26_21 C 0.0707(14) 1.0754(7) 0.1253(8) 0.181(14) Uiso 1 1 d D U . . .
H26A_21 H 0.0942 1.0787 0.1354 0.271 Uiso 1 1 calc R U . . .
H26B_21 H 0.0408 1.0818 0.1325 0.271 Uiso 1 1 calc R U . . .
H26C_21 H 0.0714 1.0890 0.1070 0.271 Uiso 1 1 calc R U . . .
C13_22 C 0.3348(8) 0.8593(5) -0.0126(5) 0.126(8) Uiso 1 1 d D U . . .
C14_22 C 0.2956(9) 0.8542(6) 0.0011(5) 0.124(8) Uiso 1 1 d D U . . .
H14_22 H 0.2950 0.8511 0.0194 0.149 Uiso 1 1 calc R U . . .
C15_22 C 0.2576(9) 0.8534(6) -0.0116(5) 0.121(8) Uiso 1 1 d D U . . .
H15_22 H 0.2313 0.8495 -0.0017 0.146 Uiso 1 1 calc R U . . .
C16_22 C 0.2567(9) 0.8583(5) -0.0382(5) 0.125(8) Uiso 1 1 d D U . . .
C17_22 C 0.2951(9) 0.8646(7) -0.0521(5) 0.127(8) Uiso 1 1 d D U . . .
H17_22 H 0.2948 0.8691 -0.0706 0.153 Uiso 1 1 calc R U . . .
C18_22 C 0.3339(9) 0.8644(7) -0.0395(5) 0.128(9) Uiso 1 1 d D U . . .
H18_22 H 0.3604 0.8678 -0.0493 0.153 Uiso 1 1 calc R U . . .
C19_22 C 0.2140(10) 0.8556(9) -0.0501(6) 0.127(12) Uiso 1 1 d D U . . .
H19A_22 H 0.2217 0.8490 -0.0658 0.190 Uiso 1 1 calc R U . . .
H19B_22 H 0.1923 0.8770 -0.0547 0.190 Uiso 1 1 calc R U . . .
H19C_22 H 0.2003 0.8389 -0.0374 0.190 Uiso 1 1 calc R U . . .
C1_22 C 0.4122(8) 0.8552(6) -0.0063(5) 0.102(12) Uiso 1 1 d D U . . .
H1_22 H 0.4176 0.8475 -0.0210 0.123 Uiso 1 1 calc R U . . .
N3_22 N 0.3717(8) 0.8615(6) 0.0012(5) 0.118(11) Uiso 1 1 d D U . . .
N1_22 N 0.4417(7) 0.8752(5) 0.0245(4) 0.088(9) Uiso 1 1 d D U . . .
C2_22 C 0.4510(7) 0.8592(5) 0.0066(4) 0.119(13) Uiso 1 1 d D U . . .
C3_22 C 0.4951(8) 0.8459(6) 0.0007(5) 0.127(14) Uiso 1 1 d D U . . .
H3_22 H 0.5005 0.8348 -0.0122 0.152 Uiso 1 1 calc R U . . .
C4_22 C 0.5310(8) 0.8492(6) 0.0139(5) 0.098(12) Uiso 1 1 d D U . . .
H4_22 H 0.5615 0.8402 0.0104 0.118 Uiso 1 1 calc R U . . .
C5_22 C 0.5219(7) 0.8660(5) 0.0325(4) 0.090(11) Uiso 1 1 d D U . . .
C6_22 C 0.4768(7) 0.8785(6) 0.0369(5) 0.091(11) Uiso 1 1 d D U . . .
H6_22 H 0.4705 0.8901 0.0494 0.110 Uiso 1 1 calc R U . . .
N2_22 N 0.5865(8) 0.8668(5) 0.0898(4) 0.084(9) Uiso 1 1 d D U . . .
C8_22 C 0.5538(8) 0.8661(6) 0.0743(5) 0.110(13) Uiso 1 1 d D U . . .
H8_22 H 0.5251 0.8634 0.0818 0.132 Uiso 1 1 calc R U . . .
C7_22 C 0.5592(7) 0.8690(5) 0.0478(4) 0.092(11) Uiso 1 1 d D U . . .
C11_22 C 0.6015(8) 0.8727(6) 0.0374(5) 0.096(12) Uiso 1 1 d D U . . .
H11_22 H 0.6068 0.8751 0.0194 0.115 Uiso 1 1 calc R U . . .
C10_22 C 0.6359(8) 0.8730(6) 0.0534(4) 0.094(12) Uiso 1 1 d D U . . .
H10_22 H 0.6652 0.8747 0.0465 0.112 Uiso 1 1 calc R U . . .
C9_22 C 0.6271(7) 0.8706(5) 0.0794(4) 0.084(11) Uiso 1 1 d D U . . .
N4_22 N 0.6531(7) 0.8719(5) 0.1198(4) 0.073(8) Uiso 1 1 d D U . . .
C12_22 C 0.6612(8) 0.8729(6) 0.0968(4) 0.098(12) Uiso 1 1 d D U . . .
H12_22 H 0.6905 0.8753 0.0902 0.117 Uiso 1 1 calc R U . . .
C20_22 C 0.6894(7) 0.8713(5) 0.1356(4) 0.089(7) Uiso 1 1 d D U . . .
C21_22 C 0.7343(8) 0.8546(6) 0.1345(5) 0.091(7) Uiso 1 1 d D U . . .
H21_22 H 0.7425 0.8435 0.1217 0.110 Uiso 1 1 calc R U . . .
C22_22 C 0.7669(8) 0.8539(6) 0.1519(5) 0.092(7) Uiso 1 1 d D U . . .
H22_22 H 0.7971 0.8420 0.1511 0.111 Uiso 1 1 calc R U . . .
C23_22 C 0.7567(8) 0.8701(5) 0.1705(4) 0.092(7) Uiso 1 1 d D U . . .
C24_22 C 0.7121(8) 0.8865(6) 0.1709(5) 0.090(7) Uiso 1 1 d D U . . .
H24_22 H 0.7041 0.8979 0.1835 0.108 Uiso 1 1 calc R U . . .
C25_22 C 0.6783(8) 0.8875(6) 0.1542(4) 0.089(7) Uiso 1 1 d D U . . .
H25_22 H 0.6480 0.8991 0.1555 0.107 Uiso 1 1 calc R U . . .
C26_22 C 0.7915(9) 0.8714(8) 0.1891(6) 0.104(11) Uiso 1 1 d D U . . .
H26A_22 H 0.7941 0.8943 0.1855 0.156 Uiso 1 1 calc R U . . .
H26B_22 H 0.8210 0.8579 0.1866 0.156 Uiso 1 1 calc R U . . .
H26C_22 H 0.7819 0.8629 0.2071 0.156 Uiso 1 1 calc R U . . .
C13_23 C 0.0019(10) 0.6347(5) 0.3371(4) 0.136(9) Uiso 1 1 d D U . . .
C14_23 C -0.0412(10) 0.6378(7) 0.3474(5) 0.138(9) Uiso 1 1 d D U . . .
H14_23 H -0.0667 0.6484 0.3358 0.166 Uiso 1 1 calc R U . . .
C15_23 C -0.0482(10) 0.6257(7) 0.3740(5) 0.146(9) Uiso 1 1 d D U . . .
H15_23 H -0.0779 0.6281 0.3809 0.175 Uiso 1 1 calc R U . . .
C16_23 C -0.0101(11) 0.6099(6) 0.3903(5) 0.152(9) Uiso 1 1 d D U . . .
C17_23 C 0.0329(10) 0.6062(7) 0.3796(5) 0.146(9) Uiso 1 1 d D U . . .
H17_23 H 0.0583 0.5947 0.3911 0.175 Uiso 1 1 calc R U . . .
C18_23 C 0.0403(9) 0.6184(7) 0.3531(5) 0.138(9) Uiso 1 1 d D U . . .
H18_23 H 0.0700 0.6158 0.3462 0.166 Uiso 1 1 calc R U . . .
C19_23 C -0.0134(14) 0.5966(10) 0.4198(5) 0.174(14) Uiso 1 1 d D U . . .
H19A_23 H 0.0161 0.5940 0.4280 0.261 Uiso 1 1 calc R U . . .
H19B_23 H -0.0218 0.5752 0.4246 0.261 Uiso 1 1 calc R U . . .
H19C_23 H -0.0366 0.6122 0.4259 0.261 Uiso 1 1 calc R U . . .
C1_23 C -0.0257(9) 0.6528(5) 0.2926(4) 0.076(10) Uiso 1 1 d D U . . .
H1_23 H -0.0541 0.6476 0.2984 0.091 Uiso 1 1 calc R U . . .
N3_23 N 0.0063(9) 0.6462(5) 0.3095(4) 0.109(10) Uiso 1 1 d D U . . .
N1_23 N 0.0191(7) 0.6788(5) 0.2570(4) 0.063(8) Uiso 1 1 d D U . . .
C2_23 C -0.0195(7) 0.6681(4) 0.2645(4) 0.063(10) Uiso 1 1 d D U . . .
C3_23 C -0.0537(7) 0.6728(5) 0.2465(4) 0.076(10) Uiso 1 1 d D U . . .
H3_23 H -0.0801 0.6643 0.2521 0.091 Uiso 1 1 calc R U . . .
C4_23 C -0.0490(7) 0.6898(5) 0.2204(4) 0.081(11) Uiso 1 1 d D U . . .
H4_23 H -0.0721 0.6933 0.2079 0.098 Uiso 1 1 calc R U . . .
C5_23 C -0.0099(7) 0.7017(4) 0.2130(3) 0.037(8) Uiso 1 1 d D U . . .
C6_23 C 0.0229(7) 0.6954(5) 0.2319(4) 0.036(8) Uiso 1 1 d D U . . .
H6_23 H 0.0498 0.7033 0.2267 0.044 Uiso 1 1 calc R U . . .
N2_23 N 0.0436(7) 0.7358(5) 0.1485(4) 0.073(8) Uiso 1 1 d D U . . .
C8_23 C 0.0387(7) 0.7183(5) 0.1734(4) 0.062(10) Uiso 1 1 d D U . . .
H8_23 H 0.0645 0.7036 0.1832 0.074 Uiso 1 1 calc R U . . .
C7_23 C -0.0034(7) 0.7212(5) 0.1855(3) 0.053(9) Uiso 1 1 d D U . . .
C11_23 C -0.0413(8) 0.7430(5) 0.1712(4) 0.069(10) Uiso 1 1 d D U . . .
H11_23 H -0.0702 0.7452 0.1791 0.083 Uiso 1 1 calc R U . . .
C10_23 C -0.0365(8) 0.7612(6) 0.1455(4) 0.094(12) Uiso 1 1 d D U . . .
H10_23 H -0.0618 0.7762 0.1353 0.113 Uiso 1 1 calc R U . . .
C9_23 C 0.0065(7) 0.7567(5) 0.1351(4) 0.061(9) Uiso 1 1 d D U . . .
N4_23 N 0.0497(7) 0.7731(5) 0.0957(4) 0.072(8) Uiso 1 1 d D U . . .
C12_23 C 0.0132(8) 0.7759(5) 0.1080(4) 0.059(9) Uiso 1 1 d D U . . .
H12_23 H -0.0124 0.7919 0.0988 0.071 Uiso 1 1 calc R U . . .
C20_23 C 0.0562(8) 0.7906(5) 0.0693(4) 0.076(7) Uiso 1 1 d D U . . .
C21_23 C 0.0206(8) 0.7997(6) 0.0513(4) 0.081(7) Uiso 1 1 d D U . . .
H21_23 H -0.0088 0.7961 0.0568 0.097 Uiso 1 1 calc R U . . .
C22_23 C 0.0288(8) 0.8140(5) 0.0252(4) 0.076(7) Uiso 1 1 d D U . . .
H22_23 H 0.0046 0.8203 0.0127 0.092 Uiso 1 1 calc R U . . .
C23_23 C 0.0710(8) 0.8194(5) 0.0165(4) 0.079(7) Uiso 1 1 d D U . . .
C24_23 C 0.1060(8) 0.8106(5) 0.0348(4) 0.075(7) Uiso 1 1 d D U . . .
H24_23 H 0.1353 0.8141 0.0292 0.090 Uiso 1 1 calc R U . . .
C25_23 C 0.0987(8) 0.7968(5) 0.0611(4) 0.073(7) Uiso 1 1 d D U . . .
H25_23 H 0.1226 0.7916 0.0735 0.088 Uiso 1 1 calc R U . . .
C26_23 C 0.0791(10) 0.8346(7) -0.0123(4) 0.082(10) Uiso 1 1 d D U . . .
H26A_23 H 0.1094 0.8396 -0.0145 0.123 Uiso 1 1 calc R U . . .
H26B_23 H 0.0560 0.8550 -0.0194 0.123 Uiso 1 1 calc R U . . .
H26C_23 H 0.0773 0.8190 -0.0217 0.123 Uiso 1 1 calc R U . . .
C13_24 C -0.1074(8) 0.9285(5) 0.2430(4) 0.103(8) Uiso 1 1 d D U . . .
C14_24 C -0.1492(8) 0.9210(6) 0.2499(5) 0.107(8) Uiso 1 1 d D U . . .
H14_24 H -0.1541 0.9082 0.2673 0.129 Uiso 1 1 calc R U . . .
C15_24 C -0.1839(9) 0.9322(6) 0.2314(5) 0.111(8) Uiso 1 1 d D U . . .
H15_24 H -0.2123 0.9264 0.2363 0.134 Uiso 1 1 calc R U . . .
C16_24 C -0.1792(8) 0.9515(6) 0.2060(5) 0.109(8) Uiso 1 1 d D U . . .
C17_24 C -0.1378(9) 0.9597(6) 0.1988(5) 0.095(8) Uiso 1 1 d D U . . .
H17_24 H -0.1334 0.9729 0.1815 0.114 Uiso 1 1 calc R U . . .
C18_24 C -0.1026(9) 0.9479(6) 0.2174(5) 0.103(8) Uiso 1 1 d D U . . .
H18_24 H -0.0741 0.9535 0.2124 0.123 Uiso 1 1 calc R U . . .
C19_24 C -0.2203(10) 0.9637(9) 0.1877(6) 0.140(12) Uiso 1 1 d D U . . .
H19A_24 H -0.2112 0.9742 0.1699 0.209 Uiso 1 1 calc R U . . .
H19B_24 H -0.2432 0.9797 0.1935 0.209 Uiso 1 1 calc R U . . .
H19C_24 H -0.2332 0.9449 0.1880 0.209 Uiso 1 1 calc R U . . .
N3_24 N -0.0750(7) 0.9172(5) 0.2638(4) 0.091(9) Uiso 1 1 d D U . . .
C1_24 C -0.0807(8) 0.9098(5) 0.2882(5) 0.099(12) Uiso 1 1 d D U . . .
H1_24 H -0.1109 0.9128 0.2944 0.118 Uiso 1 1 calc R U . . .
N1_24 N -0.0017(8) 0.8896(5) 0.2984(4) 0.092(9) Uiso 1 1 d D U . . .
C2_24 C -0.0434(7) 0.8969(4) 0.3077(4) 0.074(10) Uiso 1 1 d D U . . .
C3_24 C -0.0508(8) 0.8927(6) 0.3343(4) 0.094(12) Uiso 1 1 d D U . . .
H3_24 H -0.0805 0.8989 0.3405 0.113 Uiso 1 1 calc R U . . .
C4_24 C -0.0139(8) 0.8793(6) 0.3514(5) 0.113(13) Uiso 1 1 d D U . . .
H4_24 H -0.0183 0.8758 0.3696 0.136 Uiso 1 1 calc R U . . .
C5_24 C 0.0296(7) 0.8707(5) 0.3422(4) 0.086(11) Uiso 1 1 d D U . . .
C6_24 C 0.0336(8) 0.8766(6) 0.3153(4) 0.107(13) Uiso 1 1 d D U . . .
H6_24 H 0.0630 0.8711 0.3086 0.129 Uiso 1 1 calc R U . . .
N2_24 N 0.1486(7) 0.8520(5) 0.3690(4) 0.078(8) Uiso 1 1 d D U . . .
C8_24 C 0.1120(8) 0.8654(6) 0.3530(5) 0.103(12) Uiso 1 1 d D U . . .
H8_24 H 0.1151 0.8807 0.3363 0.123 Uiso 1 1 calc R U . . .
C7_24 C 0.0697(7) 0.8581(5) 0.3598(4) 0.080(11) Uiso 1 1 d D U . . .
C11_24 C 0.0664(8) 0.8365(6) 0.3848(5) 0.098(12) Uiso 1 1 d D U . . .
H11_24 H 0.0380 0.8313 0.3905 0.117 Uiso 1 1 calc R U . . .
C10_24 C 0.1042(8) 0.8226(6) 0.4012(5) 0.108(13) Uiso 1 1 d D U . . .
H10_24 H 0.1018 0.8078 0.4182 0.130 Uiso 1 1 calc R U . . .
C9_24 C 0.1456(7) 0.8303(5) 0.3928(4) 0.094(11) Uiso 1 1 d D U . . .
N4_24 N 0.2259(8) 0.8208(6) 0.4017(4) 0.099(10) Uiso 1 1 d D U . . .
C12_24 C 0.1870(8) 0.8155(6) 0.4092(5) 0.115(13) Uiso 1 1 d D U . . .
H12_24 H 0.1846 0.8012 0.4264 0.138 Uiso 1 1 calc R U . . .
C20_24 C 0.2658(8) 0.8095(5) 0.4178(5) 0.115(8) Uiso 1 1 d D U . . .
C21_24 C 0.2624(9) 0.8082(6) 0.4438(5) 0.118(8) Uiso 1 1 d D U . . .
H21_24 H 0.2336 0.8155 0.4504 0.142 Uiso 1 1 calc R U . . .
C22_24 C 0.3001(9) 0.7964(7) 0.4605(5) 0.122(8) Uiso 1 1 d D U . . .
H22_24 H 0.2970 0.7956 0.4784 0.147 Uiso 1 1 calc R U . . .
C23_24 C 0.3425(9) 0.7857(6) 0.4510(5) 0.122(8) Uiso 1 1 d D U . . .
C24_24 C 0.3463(9) 0.7877(6) 0.4248(5) 0.119(8) Uiso 1 1 d D U . . .
H24_24 H 0.3753 0.7810 0.4180 0.143 Uiso 1 1 calc R U . . .
C25_24 C 0.3083(8) 0.7991(6) 0.4084(5) 0.117(8) Uiso 1 1 d D U . . .
H25_24 H 0.3113 0.7999 0.3906 0.140 Uiso 1 1 calc R U . . .
C26_24 C 0.3847(10) 0.7713(8) 0.4683(6) 0.128(12) Uiso 1 1 d D U . . .
H26A_24 H 0.4083 0.7591 0.4597 0.191 Uiso 1 1 calc R U . . .
H26B_24 H 0.3774 0.7563 0.4850 0.191 Uiso 1 1 calc R U . . .
H26C_24 H 0.3957 0.7892 0.4715 0.191 Uiso 1 1 calc R U . . .
C13_25 C -0.0468(8) 0.8245(5) 0.2987(4) 0.081(7) Uiso 1 1 d D U . . .
C14_25 C -0.0909(8) 0.8239(6) 0.3071(4) 0.082(7) Uiso 1 1 d D U . . .
H14_25 H -0.1157 0.8323 0.2949 0.099 Uiso 1 1 calc R U . . .
C15_25 C -0.0984(8) 0.8108(6) 0.3336(4) 0.082(7) Uiso 1 1 d D U . . .
H15_25 H -0.1286 0.8108 0.3395 0.099 Uiso 1 1 calc R U . . .
C16_25 C -0.0626(8) 0.7977(5) 0.3516(4) 0.087(7) Uiso 1 1 d D U . . .
C17_25 C -0.0188(8) 0.7979(6) 0.3428(4) 0.078(7) Uiso 1 1 d D U . . .
H17_25 H 0.0060 0.7885 0.3550 0.094 Uiso 1 1 calc R U . . .
C18_25 C -0.0104(8) 0.8114(6) 0.3165(4) 0.083(7) Uiso 1 1 d D U . . .
H18_25 H 0.0198 0.8117 0.3107 0.100 Uiso 1 1 calc R U . . .
C19_25 C -0.0721(11) 0.7839(8) 0.3805(4) 0.119(11) Uiso 1 1 d D U . . .
H19A_25 H -0.0585 0.7948 0.3905 0.178 Uiso 1 1 calc R U . . .
H19B_25 H -0.0589 0.7601 0.3866 0.178 Uiso 1 1 calc R U . . .
H19C_25 H -0.1050 0.7878 0.3831 0.178 Uiso 1 1 calc R U . . .
N3_25 N -0.0419(7) 0.8374(5) 0.2714(4) 0.082(9) Uiso 1 1 d D U . . .
C1_25 C -0.0670(8) 0.8403(5) 0.2528(4) 0.058(9) Uiso 1 1 d D U . . .
H1_25 H -0.0915 0.8294 0.2567 0.070 Uiso 1 1 calc R U . . .
N1_25 N -0.0282(6) 0.8760(5) 0.2202(4) 0.057(7) Uiso 1 1 d D U . . .
C2_25 C -0.0618(7) 0.8595(4) 0.2255(4) 0.070(10) Uiso 1 1 d D U . . .
C3_25 C -0.0901(8) 0.8606(6) 0.2055(4) 0.091(11) Uiso 1 1 d D U . . .
H3_25 H -0.1139 0.8489 0.2095 0.109 Uiso 1 1 calc R U . . .
C4_25 C -0.0838(8) 0.8785(6) 0.1798(4) 0.095(12) Uiso 1 1 d D U . . .
H4_25 H -0.1031 0.8793 0.1661 0.114 Uiso 1 1 calc R U . . .
C5_25 C -0.0488(7) 0.8954(5) 0.1745(4) 0.100(12) Uiso 1 1 d D U . . .
C6_25 C -0.0216(8) 0.8933(5) 0.1955(4) 0.073(10) Uiso 1 1 d D U . . .
H6_25 H 0.0026 0.9046 0.1920 0.087 Uiso 1 1 calc R U . . .
N2_25 N 0.0173(8) 0.9294(5) 0.1147(4) 0.095(9) Uiso 1 1 d D U . . .
C8_25 C 0.0040(8) 0.9139(6) 0.1388(4) 0.080(11) Uiso 1 1 d D U . . .
H8_25 H 0.0274 0.9012 0.1513 0.096 Uiso 1 1 calc R U . . .
C7_25 C -0.0404(8) 0.9147(5) 0.1471(4) 0.082(11) Uiso 1 1 d D U . . .
C11_25 C -0.0745(8) 0.9334(6) 0.1287(5) 0.105(12) Uiso 1 1 d D U . . .
H11_25 H -0.1056 0.9348 0.1332 0.126 Uiso 1 1 calc R U . . .
C10_25 C -0.0624(8) 0.9500(6) 0.1037(5) 0.096(12) Uiso 1 1 d D U . . .
H10_25 H -0.0853 0.9630 0.0909 0.115 Uiso 1 1 calc R U . . .
C9_25 C -0.0167(8) 0.9475(5) 0.0975(4) 0.117(13) Uiso 1 1 d D U . . .
C12_25 C -0.0023(10) 0.9648(6) 0.0712(5) 0.133(14) Uiso 1 1 d D U . . .
H12_25 H -0.0252 0.9778 0.0585 0.159 Uiso 1 1 calc R U . . .
N4_25 N 0.0378(10) 0.9636(7) 0.0648(5) 0.154(13) Uiso 1 1 d D U . . .
C20_25 C 0.0581(8) 0.9774(6) 0.0406(5) 0.129(9) Uiso 1 1 d D U . . .
C21_25 C 0.0863(9) 0.9988(7) 0.0395(5) 0.133(9) Uiso 1 1 d D U . . .
H21_25 H 0.0944 1.0021 0.0551 0.160 Uiso 1 1 calc R U . . .
C22_25 C 0.1029(9) 1.0152(7) 0.0156(5) 0.140(9) Uiso 1 1 d D U . . .
H22_25 H 0.1212 1.0305 0.0149 0.168 Uiso 1 1 calc R U . . .
C23_25 C 0.0929(8) 1.0094(6) -0.0071(5) 0.137(9) Uiso 1 1 d D U . . .
C24_25 C 0.0655(9) 0.9872(7) -0.0055(5) 0.132(9) Uiso 1 1 d D U . . .
H24_25 H 0.0588 0.9828 -0.0209 0.158 Uiso 1 1 calc R U . . .
C25_25 C 0.0480(9) 0.9713(7) 0.0181(5) 0.128(9) Uiso 1 1 d D U . . .
H25_25 H 0.0292 0.9564 0.0188 0.153 Uiso 1 1 calc R U . . .
C26_25 C 0.1135(12) 1.0261(9) -0.0325(6) 0.147(13) Uiso 1 1 d D U . . .
H26A_25 H 0.0955 1.0263 -0.0473 0.220 Uiso 1 1 calc R U . . .
H26B_25 H 0.1448 1.0139 -0.0334 0.220 Uiso 1 1 calc R U . . .
H26C_25 H 0.1136 1.0488 -0.0335 0.220 Uiso 1 1 calc R U . . .
C13_26 C 0.0348(8) 0.9539(5) 0.2292(5) 0.116(8) Uiso 1 1 d D U . . .
C14_26 C 0.0027(8) 0.9690(6) 0.2432(5) 0.120(8) Uiso 1 1 d D U . . .
H14_26 H -0.0114 0.9558 0.2575 0.144 Uiso 1 1 calc R U . . .
C15_26 C -0.0095(9) 1.0032(6) 0.2370(5) 0.130(8) Uiso 1 1 d D U . . .
H15_26 H -0.0310 1.0130 0.2473 0.156 Uiso 1 1 calc R U . . .
C16_26 C 0.0092(8) 1.0230(6) 0.2158(5) 0.128(8) Uiso 1 1 d D U . . .
C17_26 C 0.0391(9) 1.0081(6) 0.2006(5) 0.122(8) Uiso 1 1 d D U . . .
H17_26 H 0.0509 1.0214 0.1854 0.146 Uiso 1 1 calc R U . . .
C18_26 C 0.0522(9) 0.9742(6) 0.2071(5) 0.118(8) Uiso 1 1 d D U . . .
H18_26 H 0.0733 0.9645 0.1965 0.142 Uiso 1 1 calc R U . . .
C19_26 C -0.0018(13) 1.0601(6) 0.2094(7) 0.160(13) Uiso 1 1 d D U . . .
H19A_26 H -0.0264 1.0699 0.1963 0.240 Uiso 1 1 calc R U . . .
H19B_26 H 0.0252 1.0686 0.2026 0.240 Uiso 1 1 calc R U . . .
H19C_26 H -0.0113 1.0660 0.2254 0.240 Uiso 1 1 calc R U . . .
N3_26 N 0.0488(8) 0.9191(5) 0.2381(4) 0.091(9) Uiso 1 1 d D U . . .
C1_26 C 0.0875(8) 0.9038(5) 0.2337(4) 0.051(9) Uiso 1 1 d D U . . .
H1_26 H 0.1077 0.9166 0.2239 0.061 Uiso 1 1 calc R U . . .
N1_26 N 0.0741(7) 0.8503(5) 0.2563(4) 0.076(8) Uiso 1 1 d D U . . .
C2_26 C 0.1039(7) 0.8679(5) 0.2427(3) 0.057(9) Uiso 1 1 d D U . . .
C3_26 C 0.1473(7) 0.8536(5) 0.2363(4) 0.060(9) Uiso 1 1 d D U . . .
H3_26 H 0.1672 0.8671 0.2269 0.072 Uiso 1 1 calc R U . . .
C4_26 C 0.1610(7) 0.8198(5) 0.2436(4) 0.064(10) Uiso 1 1 d D U . . .
H4_26 H 0.1904 0.8094 0.2395 0.076 Uiso 1 1 calc R U . . .
C5_26 C 0.1309(7) 0.8010(5) 0.2571(4) 0.070(10) Uiso 1 1 d D U . . .
C6_26 C 0.0888(8) 0.8175(5) 0.2631(4) 0.087(11) Uiso 1 1 d D U . . .
H6_26 H 0.0687 0.8044 0.2728 0.105 Uiso 1 1 calc R U . . .
N2_26 N 0.1107(7) 0.7149(5) 0.2751(4) 0.075(8) Uiso 1 1 d D U . . .
C8_26 C 0.1042(8) 0.7479(5) 0.2677(4) 0.087(11) Uiso 1 1 d D U . . .
H8_26 H 0.0739 0.7607 0.2647 0.105 Uiso 1 1 calc R U . . .
C7_26 C 0.1396(8) 0.7645(5) 0.2641(4) 0.084(11) Uiso 1 1 d D U . . .
C11_26 C 0.1835(8) 0.7457(6) 0.2677(4) 0.088(11) Uiso 1 1 d D U . . .
H11_26 H 0.2086 0.7561 0.2652 0.106 Uiso 1 1 calc R U . . .
C10_26 C 0.1910(8) 0.7116(6) 0.2750(5) 0.108(13) Uiso 1 1 d D U . . .
H10_26 H 0.2210 0.6983 0.2774 0.129 Uiso 1 1 calc R U . . .
C9_26 C 0.1538(8) 0.6970(5) 0.2785(4) 0.086(11) Uiso 1 1 d D U . . .
C12_26 C 0.1591(10) 0.6610(5) 0.2864(4) 0.106(12) Uiso 1 1 d D U . . .
H12_26 H 0.1888 0.6473 0.2880 0.127 Uiso 1 1 calc R U . . .
N4_26 N 0.1243(9) 0.6472(6) 0.2912(4) 0.102(10) Uiso 1 1 d D U . . .
C20_26 C 0.1330(10) 0.6122(6) 0.2976(5) 0.175(10) Uiso 1 1 d D U . . .
C21_26 C 0.0987(10) 0.5984(7) 0.2926(6) 0.172(10) Uiso 1 1 d D U . . .
H21_26 H 0.0696 0.6119 0.2863 0.206 Uiso 1 1 calc R U . . .
C22_26 C 0.1078(11) 0.5648(7) 0.2970(6) 0.172(10) Uiso 1 1 d D U . . .
H22_26 H 0.0849 0.5550 0.2933 0.206 Uiso 1 1 calc R U . . .
C23_26 C 0.1497(11) 0.5452(7) 0.3067(5) 0.182(10) Uiso 1 1 d D U . . .
C24_26 C 0.1836(11) 0.5591(7) 0.3120(6) 0.185(10) Uiso 1 1 d D U . . .
H24_26 H 0.2123 0.5455 0.3188 0.222 Uiso 1 1 calc R U . . .
C25_26 C 0.1757(10) 0.5929(8) 0.3073(6) 0.183(10) Uiso 1 1 d D U . . .
H25_26 H 0.1987 0.6028 0.3107 0.220 Uiso 1 1 calc R U . . .
C26_26 C 0.1578(15) 0.5082(7) 0.3117(9) 0.202(15) Uiso 1 1 d D U . . .
H26A_26 H 0.1890 0.4977 0.3182 0.304 Uiso 1 1 calc R U . . .
H26B_26 H 0.1531 0.5038 0.2954 0.304 Uiso 1 1 calc R U . . .
H26C_26 H 0.1364 0.4992 0.3248 0.304 Uiso 1 1 calc R U . . .
C13_27 C 0.4156(9) 0.9421(6) -0.0287(6) 0.205(11) Uiso 1 1 d D U . . .
C14_27 C 0.4532(10) 0.9418(8) -0.0152(6) 0.206(11) Uiso 1 1 d D U . . .
H14_27 H 0.4515 0.9393 0.0030 0.248 Uiso 1 1 calc R U . . .
C15_27 C 0.4936(10) 0.9452(8) -0.0280(7) 0.204(11) Uiso 1 1 d D U . . .
H15_27 H 0.5195 0.9453 -0.0189 0.244 Uiso 1 1 calc R U . . .
C16_27 C 0.4953(11) 0.9485(7) -0.0543(7) 0.205(11) Uiso 1 1 d D U . . .
C17_27 C 0.4578(12) 0.9483(9) -0.0679(6) 0.209(11) Uiso 1 1 d D U . . .
H17_27 H 0.4598 0.9505 -0.0860 0.251 Uiso 1 1 calc R U . . .
C18_27 C 0.4175(11) 0.9448(8) -0.0552(6) 0.208(11) Uiso 1 1 d D U . . .
H18_27 H 0.3917 0.9443 -0.0643 0.250 Uiso 1 1 calc R U . . .
C19_27 C 0.5380(12) 0.9530(12) -0.0696(8) 0.211(16) Uiso 1 1 d D U . . .
H19A_27 H 0.5350 0.9764 -0.0796 0.317 Uiso 1 1 calc R U . . .
H19B_27 H 0.5425 0.9399 -0.0817 0.317 Uiso 1 1 calc R U . . .
H19C_27 H 0.5642 0.9457 -0.0575 0.317 Uiso 1 1 calc R U . . .
N3_27 N 0.3746(9) 0.9385(6) -0.0154(5) 0.133(12) Uiso 1 1 d D U . . .
C1_27 C 0.3375(8) 0.9481(6) -0.0283(6) 0.115(13) Uiso 1 1 d D U . . .
H1_27 H 0.3379 0.9585 -0.0467 0.138 Uiso 1 1 calc R U . . .
N1_27 N 0.2960(7) 0.9267(6) 0.0097(5) 0.109(10) Uiso 1 1 d D U . . .
C2_27 C 0.2938(8) 0.9438(5) -0.0160(5) 0.116(13) Uiso 1 1 d D U . . .
C3_27 C 0.2539(8) 0.9543(6) -0.0308(5) 0.111(13) Uiso 1 1 d D U . . .
H3_27 H 0.2530 0.9674 -0.0487 0.133 Uiso 1 1 calc R U . . .
C4_27 C 0.2154(8) 0.9451(6) -0.0186(5) 0.099(12) Uiso 1 1 d D U . . .
H4_27 H 0.1877 0.9516 -0.0284 0.118 Uiso 1 1 calc R U . . .
C5_27 C 0.2165(7) 0.9264(5) 0.0077(5) 0.095(11) Uiso 1 1 d D U . . .
C6_27 C 0.2578(8) 0.9183(6) 0.0208(5) 0.096(12) Uiso 1 1 d D U . . .
H6_27 H 0.2593 0.9059 0.0389 0.115 Uiso 1 1 calc R U . . .
N2_27 N 0.1261(7) 0.9056(5) 0.0570(4) 0.093(9) Uiso 1 1 d D U . . .
C8_27 C 0.1627(8) 0.9158(6) 0.0453(4) 0.085(11) Uiso 1 1 d D U . . .
H8_27 H 0.1810 0.9236 0.0547 0.102 Uiso 1 1 calc R U . . .
C7_27 C 0.1754(7) 0.9157(5) 0.0201(4) 0.085(11) Uiso 1 1 d D U . . .
C11_27 C 0.1480(7) 0.9038(6) 0.0070(4) 0.082(11) Uiso 1 1 d D U . . .
H11_27 H 0.1552 0.9036 -0.0103 0.098 Uiso 1 1 calc R U . . .
C10_27 C 0.1106(7) 0.8925(5) 0.0188(4) 0.067(10) Uiso 1 1 d D U . . .
H10_27 H 0.0921 0.8842 0.0099 0.080 Uiso 1 1 calc R U . . .
C9_27 C 0.1010(6) 0.8936(5) 0.0439(4) 0.077(10) Uiso 1 1 d D U . . .
N4_27 N 0.0506(7) 0.8818(5) 0.0794(4) 0.092(9) Uiso 1 1 d D U . . .
C12_27 C 0.0609(7) 0.8815(5) 0.0563(5) 0.084(11) Uiso 1 1 d D U . . .
H12_27 H 0.0429 0.8734 0.0470 0.100 Uiso 1 1 calc R U . . .
C20_27 C 0.0103(7) 0.8719(5) 0.0906(5) 0.092(7) Uiso 1 1 d D U . . .
C21_27 C -0.0289(8) 0.8797(6) 0.0755(5) 0.096(8) Uiso 1 1 d D U . . .
H21_27 H -0.0286 0.8912 0.0573 0.115 Uiso 1 1 calc R U . . .
C22_27 C -0.0682(8) 0.8708(6) 0.0866(5) 0.101(8) Uiso 1 1 d D U . . .
H22_27 H -0.0945 0.8762 0.0758 0.121 Uiso 1 1 calc R U . . .
C23_27 C -0.0706(8) 0.8544(5) 0.1131(5) 0.098(7) Uiso 1 1 d D U . . .
C24_27 C -0.0308(8) 0.8465(6) 0.1276(5) 0.094(7) Uiso 1 1 d D U . . .
H24_27 H -0.0310 0.8346 0.1457 0.113 Uiso 1 1 calc R U . . .
C25_27 C 0.0091(8) 0.8549(6) 0.1172(5) 0.092(7) Uiso 1 1 d D U . . .
H25_27 H 0.0354 0.8492 0.1280 0.110 Uiso 1 1 calc R U . . .
C26_27 C -0.1151(9) 0.8471(8) 0.1255(6) 0.108(11) Uiso 1 1 d D U . . .
H26A_27 H -0.1165 0.8491 0.1432 0.162 Uiso 1 1 calc R U . . .
H26B_27 H -0.1166 0.8247 0.1265 0.162 Uiso 1 1 calc R U . . .
H26C_27 H -0.1406 0.8630 0.1148 0.162 Uiso 1 1 calc R U . . .
C13_28 C -0.0436(7) 0.7392(5) 0.2778(4) 0.084(7) Uiso 1 1 d D U . . .
C14_28 C -0.0867(8) 0.7353(6) 0.2857(5) 0.084(7) Uiso 1 1 d D U . . .
H14_28 H -0.0915 0.7241 0.3036 0.101 Uiso 1 1 calc R U . . .
C15_28 C -0.1228(8) 0.7473(6) 0.2682(5) 0.085(7) Uiso 1 1 d D U . . .
H15_28 H -0.1521 0.7438 0.2739 0.102 Uiso 1 1 calc R U . . .
C16_28 C -0.1165(7) 0.7645(5) 0.2423(4) 0.080(7) Uiso 1 1 d D U . . .
C17_28 C -0.0738(8) 0.7699(6) 0.2345(5) 0.078(7) Uiso 1 1 d D U . . .
H17_28 H -0.0695 0.7824 0.2169 0.094 Uiso 1 1 calc R U . . .
C18_28 C -0.0373(8) 0.7572(5) 0.2520(4) 0.080(7) Uiso 1 1 d D U . . .
H18_28 H -0.0080 0.7609 0.2464 0.096 Uiso 1 1 calc R U . . .
C19_28 C -0.1567(8) 0.7769(7) 0.2240(5) 0.071(9) Uiso 1 1 d D U . . .
H19A_28 H -0.1486 0.7911 0.2071 0.106 Uiso 1 1 calc R U . . .
H19B_28 H -0.1818 0.7896 0.2315 0.106 Uiso 1 1 calc R U . . .
H19C_28 H -0.1662 0.7581 0.2214 0.106 Uiso 1 1 calc R U . . .
N3_28 N -0.0073(7) 0.7272(5) 0.2962(4) 0.089(9) Uiso 1 1 d D U . . .
C1_28 C -0.0098(8) 0.7235(5) 0.3199(4) 0.094(12) Uiso 1 1 d D U . . .
H1_28 H -0.0385 0.7325 0.3258 0.113 Uiso 1 1 calc R U . . .
N1_28 N 0.0662(7) 0.6920(5) 0.3322(4) 0.062(8) Uiso 1 1 d D U . . .
C2_28 C 0.0264(7) 0.7070(5) 0.3398(4) 0.081(11) Uiso 1 1 d D U . . .
C3_28 C 0.0182(8) 0.7075(6) 0.3653(4) 0.090(11) Uiso 1 1 d D U . . .
H3_28 H -0.0106 0.7182 0.3699 0.108 Uiso 1 1 calc R U . . .
C4_28 C 0.0525(8) 0.6922(6) 0.3839(5) 0.111(13) Uiso 1 1 d D U . . .
H4_28 H 0.0479 0.6924 0.4015 0.133 Uiso 1 1 calc R U . . .
C5_28 C 0.0940(7) 0.6764(5) 0.3765(4) 0.102(12) Uiso 1 1 d D U . . .
C6_28 C 0.0987(8) 0.6766(5) 0.3507(4) 0.070(10) Uiso 1 1 d D U . . .
H6_28 H 0.1267 0.6652 0.3458 0.085 Uiso 1 1 calc R U . . .
N2_28 N 0.2115(8) 0.6530(6) 0.4065(5) 0.138(12) Uiso 1 1 d D U . . .
C8_28 C 0.1772(8) 0.6663(6) 0.3889(5) 0.098(12) Uiso 1 1 d D U . . .
H8_28 H 0.1830 0.6789 0.3716 0.118 Uiso 1 1 calc R U . . .
C7_28 C 0.1332(8) 0.6621(5) 0.3953(5) 0.103(12) Uiso 1 1 d D U . . .
C11_28 C 0.1264(9) 0.6433(7) 0.4206(5) 0.140(15) Uiso 1 1 d D U . . .
H11_28 H 0.0967 0.6401 0.4256 0.168 Uiso 1 1 calc R U . . .
C10_28 C 0.1615(9) 0.6290(7) 0.4389(5) 0.130(14) Uiso 1 1 d D U . . .
H10_28 H 0.1567 0.6159 0.4562 0.156 Uiso 1 1 calc R U . . .
C9_28 C 0.2041(9) 0.6346(6) 0.4309(5) 0.143(14) Uiso 1 1 d D U . . .
C12_28 C 0.2424(10) 0.6212(7) 0.4497(6) 0.156(16) Uiso 1 1 d D U . . .
H12_28 H 0.2368 0.6076 0.4667 0.188 Uiso 1 1 calc R U . . .
N4_28 N 0.2808(10) 0.6258(8) 0.4455(6) 0.194(15) Uiso 1 1 d D U . . .
C20_28 C 0.3191(11) 0.6171(7) 0.4624(7) 0.274(14) Uiso 1 1 d D U . . .
C21_28 C 0.3165(13) 0.6137(10) 0.4888(7) 0.278(15) Uiso 1 1 d D U . . .
H21_28 H 0.2875 0.6180 0.4964 0.333 Uiso 1 1 calc R U . . .
C22_28 C 0.3552(14) 0.6043(10) 0.5045(7) 0.282(15) Uiso 1 1 d D U . . .
H22_28 H 0.3523 0.6021 0.5226 0.338 Uiso 1 1 calc R U . . .
C23_28 C 0.3979(13) 0.5979(8) 0.4942(8) 0.286(14) Uiso 1 1 d D U . . .
C24_28 C 0.4004(12) 0.6023(10) 0.4676(8) 0.286(15) Uiso 1 1 d D U . . .
H24_28 H 0.4294 0.5988 0.4599 0.344 Uiso 1 1 calc R U . . .
C25_28 C 0.3618(12) 0.6116(10) 0.4519(8) 0.281(15) Uiso 1 1 d D U . . .
H25_28 H 0.3647 0.6143 0.4337 0.337 Uiso 1 1 calc R U . . .
C26_28 C 0.4409(15) 0.5857(14) 0.5110(10) 0.30(2) Uiso 1 1 d D U . . .
H26A_28 H 0.4464 0.5616 0.5188 0.448 Uiso 1 1 calc R U . . .
H26B_28 H 0.4375 0.5960 0.5249 0.448 Uiso 1 1 calc R U . . .
H26C_28 H 0.4666 0.5915 0.5001 0.448 Uiso 1 1 calc R U . . .
C13_29 C 0.1995(9) 0.9416(6) 0.3143(6) 0.189(11) Uiso 1 1 d D U . . .
C14_29 C 0.2122(11) 0.9625(8) 0.2913(6) 0.193(11) Uiso 1 1 d D U . . .
H14_29 H 0.2310 0.9534 0.2795 0.231 Uiso 1 1 calc R U . . .
C15_29 C 0.1978(11) 0.9965(8) 0.2851(6) 0.195(11) Uiso 1 1 d D U . . .
H15_29 H 0.2075 1.0104 0.2694 0.234 Uiso 1 1 calc R U . . .
C16_29 C 0.1695(10) 1.0108(8) 0.3016(7) 0.195(11) Uiso 1 1 d D U . . .
C17_29 C 0.1564(11) 0.9900(8) 0.3245(7) 0.194(11) Uiso 1 1 d D U . . .
H17_29 H 0.1367 0.9990 0.3360 0.233 Uiso 1 1 calc R U . . .
C18_29 C 0.1718(10) 0.9563(8) 0.3306(6) 0.192(11) Uiso 1 1 d D U . . .
H18_29 H 0.1630 0.9425 0.3467 0.230 Uiso 1 1 calc R U . . .
C19_29 C 0.1524(15) 1.0474(8) 0.2965(9) 0.214(16) Uiso 1 1 d D U . . .
H19A_29 H 0.1462 1.0519 0.3132 0.321 Uiso 1 1 calc R U . . .
H19B_29 H 0.1243 1.0551 0.2858 0.321 Uiso 1 1 calc R U . . .
H19C_29 H 0.1754 1.0591 0.2871 0.321 Uiso 1 1 calc R U . . .
N3_29 N 0.2079(8) 0.9069(6) 0.3195(5) 0.134(12) Uiso 1 1 d D U . . .
C1_29 C 0.2147(8) 0.8929(5) 0.3022(6) 0.114(13) Uiso 1 1 d D U . . .
H1_29 H 0.2103 0.9068 0.2846 0.137 Uiso 1 1 calc R U . . .
N1_29 N 0.2389(7) 0.8395(6) 0.3315(4) 0.083(9) Uiso 1 1 d D U . . .
C2_29 C 0.2287(7) 0.8573(5) 0.3063(5) 0.107(12) Uiso 1 1 d D U . . .
C3_29 C 0.2305(9) 0.8437(6) 0.2859(5) 0.122(14) Uiso 1 1 d D U . . .
H3_29 H 0.2235 0.8573 0.2684 0.146 Uiso 1 1 calc R U . . .
C4_29 C 0.2429(9) 0.8096(6) 0.2924(5) 0.122(14) Uiso 1 1 d D U . . .
H4_29 H 0.2442 0.7992 0.2792 0.146 Uiso 1 1 calc R U . . .
C5_29 C 0.2533(7) 0.7907(5) 0.3185(5) 0.122(13) Uiso 1 1 d D U . . .
C6_29 C 0.2514(8) 0.8066(6) 0.3373(5) 0.108(13) Uiso 1 1 d D U . . .
H6_29 H 0.2592 0.7936 0.3550 0.130 Uiso 1 1 calc R U . . .
N2_29 N 0.2749(8) 0.7018(6) 0.3595(5) 0.122(11) Uiso 1 1 d D U . . .
C8_29 C 0.2585(9) 0.7345(6) 0.3513(5) 0.127(14) Uiso 1 1 d D U . . .
H8_29 H 0.2412 0.7446 0.3631 0.153 Uiso 1 1 calc R U . . .
C7_29 C 0.2657(8) 0.7542(5) 0.3263(5) 0.120(13) Uiso 1 1 d D U . . .
C11_29 C 0.2886(9) 0.7397(7) 0.3084(5) 0.140(15) Uiso 1 1 d D U . . .
H11_29 H 0.2923 0.7528 0.2910 0.168 Uiso 1 1 calc R U . . .
C10_29 C 0.3060(10) 0.7061(7) 0.3164(5) 0.158(16) Uiso 1 1 d D U . . .
H10_29 H 0.3221 0.6953 0.3048 0.189 Uiso 1 1 calc R U . . .
C9_29 C 0.2989(8) 0.6886(6) 0.3421(5) 0.164(16) Uiso 1 1 d D U . . .
C12_29 C 0.3226(9) 0.6537(6) 0.3521(6) 0.143(15) Uiso 1 1 d D U . . .
H12_29 H 0.3411 0.6437 0.3407 0.171 Uiso 1 1 calc R U . . .
N4_29 N 0.3187(9) 0.6371(7) 0.3754(6) 0.150(13) Uiso 1 1 d D U . . .
C20_29 C 0.3474(11) 0.6050(7) 0.3854(6) 0.273(14) Uiso 1 1 d D U . . .
C21_29 C 0.3315(13) 0.5810(9) 0.4050(7) 0.270(14) Uiso 1 1 d D U . . .
H21_29 H 0.3025 0.5859 0.4124 0.324 Uiso 1 1 calc R U . . .
C22_29 C 0.3590(14) 0.5496(9) 0.4135(7) 0.274(14) Uiso 1 1 d D U . . .
H22_29 H 0.3488 0.5329 0.4270 0.328 Uiso 1 1 calc R U . . .
C23_29 C 0.4010(13) 0.5419(9) 0.4026(7) 0.276(14) Uiso 1 1 d D U . . .
C24_29 C 0.4173(12) 0.5665(10) 0.3836(8) 0.277(14) Uiso 1 1 d D U . . .
H24_29 H 0.4466 0.5615 0.3766 0.333 Uiso 1 1 calc R U . . .
C25_29 C 0.3906(12) 0.5982(9) 0.3750(8) 0.275(14) Uiso 1 1 d D U . . .
H25_29 H 0.4015 0.6152 0.3622 0.329 Uiso 1 1 calc R U . . .
C26_29 C 0.4279(17) 0.5066(10) 0.4108(10) 0.278(19) Uiso 1 1 d D U . . .
H26A_29 H 0.4518 0.5040 0.3980 0.417 Uiso 1 1 calc R U . . .
H26B_29 H 0.4076 0.4918 0.4114 0.417 Uiso 1 1 calc R U . . .
H26C_29 H 0.4418 0.5011 0.4281 0.417 Uiso 1 1 calc R U . . .
C13_30 C 0.5441(8) 0.9208(5) 0.1424(5) 0.126(9) Uiso 1 1 d D U . . .
C14_30 C 0.5716(9) 0.9368(6) 0.1239(5) 0.124(9) Uiso 1 1 d D U . . .
H14_30 H 0.5875 0.9262 0.1121 0.149 Uiso 1 1 calc R U . . .
C15_30 C 0.5763(9) 0.9683(6) 0.1222(5) 0.128(9) Uiso 1 1 d D U . . .
H15_30 H 0.5946 0.9791 0.1090 0.153 Uiso 1 1 calc R U . . .
C16_30 C 0.5545(9) 0.9840(6) 0.1396(5) 0.138(9) Uiso 1 1 d D U . . .
C17_30 C 0.5293(10) 0.9672(7) 0.1594(6) 0.138(9) Uiso 1 1 d D U . . .
H17_30 H 0.5154 0.9772 0.1721 0.165 Uiso 1 1 calc R U . . .
C18_30 C 0.5243(9) 0.9360(7) 0.1608(5) 0.138(9) Uiso 1 1 d D U . . .
H18_30 H 0.5070 0.9248 0.1745 0.165 Uiso 1 1 calc R U . . .
C19_30 C 0.5562(14) 1.0187(7) 0.1386(8) 0.163(13) Uiso 1 1 d D U . . .
H19A_30 H 0.5454 1.0224 0.1551 0.245 Uiso 1 1 calc R U . . .
H19B_30 H 0.5368 1.0346 0.1241 0.245 Uiso 1 1 calc R U . . .
H19C_30 H 0.5876 1.0214 0.1359 0.245 Uiso 1 1 calc R U . . .
N3_30 N 0.5349(8) 0.8905(5) 0.1422(4) 0.102(10) Uiso 1 1 d D U . . .
C1_30 C 0.5020(9) 0.8785(5) 0.1527(5) 0.102(12) Uiso 1 1 d D U . . .
H1_30 H 0.4793 0.8923 0.1597 0.122 Uiso 1 1 calc R U . . .
N1_30 N 0.5269(7) 0.8267(5) 0.1453(4) 0.078(8) Uiso 1 1 d D U . . .
C2_30 C 0.4946(7) 0.8457(5) 0.1553(4) 0.078(10) Uiso 1 1 d D U . . .
C3_30 C 0.4566(8) 0.8363(6) 0.1682(4) 0.088(11) Uiso 1 1 d D U . . .
H3_30 H 0.4344 0.8510 0.1746 0.106 Uiso 1 1 calc R U . . .
C4_30 C 0.4523(8) 0.8046(5) 0.1713(4) 0.074(10) Uiso 1 1 d D U . . .
H4_30 H 0.4271 0.7967 0.1801 0.089 Uiso 1 1 calc R U . . .
C5_30 C 0.4855(8) 0.7846(5) 0.1612(4) 0.106(12) Uiso 1 1 d D U . . .
C6_30 C 0.5222(8) 0.7961(5) 0.1481(4) 0.073(10) Uiso 1 1 d D U . . .
H6_30 H 0.5442 0.7820 0.1409 0.087 Uiso 1 1 calc R U . . .
N2_30 N 0.5209(9) 0.6948(6) 0.1692(5) 0.140(12) Uiso 1 1 d D U . . .
C8_30 C 0.5217(9) 0.7262(6) 0.1661(5) 0.134(14) Uiso 1 1 d D U . . .
H8_30 H 0.5501 0.7324 0.1641 0.160 Uiso 1 1 calc R U . . .
C7_30 C 0.4823(9) 0.7500(5) 0.1657(4) 0.119(13) Uiso 1 1 d D U . . .
C11_30 C 0.4404(9) 0.7412(7) 0.1689(5) 0.149(16) Uiso 1 1 d D U . . .
H11_30 H 0.4130 0.7571 0.1689 0.179 Uiso 1 1 calc R U . . .
C10_30 C 0.4397(10) 0.7087(7) 0.1723(6) 0.170(17) Uiso 1 1 d D U . . .
H10_30 H 0.4118 0.7018 0.1746 0.204 Uiso 1 1 calc R U . . .
C9_30 C 0.4804(10) 0.6864(6) 0.1722(5) 0.200(18) Uiso 1 1 d D U . . .
C12_30 C 0.4810(13) 0.6520(7) 0.1743(6) 0.21(2) Uiso 1 1 d D U . . .
H12_30 H 0.4527 0.6456 0.1769 0.254 Uiso 1 1 calc R U . . .
C20_30 C 0.5136(13) 0.5987(8) 0.1714(6) 0.285(15) Uiso 1 1 d D U . . .
C21_30 C 0.5504(13) 0.5805(10) 0.1619(8) 0.289(15) Uiso 1 1 d D U . . .
H21_30 H 0.5748 0.5904 0.1542 0.347 Uiso 1 1 calc R U . . .
C22_30 C 0.5520(14) 0.5480(10) 0.1636(8) 0.290(15) Uiso 1 1 d D U . . .
H22_30 H 0.5775 0.5360 0.1569 0.348 Uiso 1 1 calc R U . . .
C23_30 C 0.5170(15) 0.5328(9) 0.1747(7) 0.292(15) Uiso 1 1 d D U . . .
C24_30 C 0.4795(14) 0.5516(10) 0.1830(8) 0.289(15) Uiso 1 1 d D U . . .
H24_30 H 0.4546 0.5419 0.1902 0.346 Uiso 1 1 calc R U . . .
C25_30 C 0.4775(13) 0.5841(10) 0.1812(8) 0.287(15) Uiso 1 1 d D U . . .
H25_30 H 0.4511 0.5966 0.1867 0.344 Uiso 1 1 calc R U . . .
C26_30 C 0.520(2) 0.4968(10) 0.1779(11) 0.31(2) Uiso 1 1 d D U . . .
H26A_30 H 0.5004 0.4952 0.1645 0.458 Uiso 1 1 calc R U . . .
H26B_30 H 0.5090 0.4861 0.1954 0.458 Uiso 1 1 calc R U . . .
H26C_30 H 0.5511 0.4859 0.1761 0.458 Uiso 1 1 calc R U . . .
N4_30 N 0.5150(13) 0.6304(8) 0.1729(6) 0.227(18) Uiso 1 1 d D U . . .
N3_31 N 0.3384(9) 0.6733(6) 0.0882(6) 0.162(13) Uiso 1 1 d D U . . .
N1_31 N 0.3649(8) 0.7332(6) 0.0819(5) 0.122(11) Uiso 1 1 d D U . . .
C2_31 C 0.3460(7) 0.7177(5) 0.1042(5) 0.116(13) Uiso 1 1 d D U . . .
C3_31 C 0.3349(9) 0.7288(6) 0.1256(5) 0.117(13) Uiso 1 1 d D U . . .
H3_31 H 0.3234 0.7155 0.1410 0.141 Uiso 1 1 calc R U . . .
C4_31 C 0.3412(9) 0.7596(6) 0.1238(5) 0.124(14) Uiso 1 1 d D U . . .
H4_31 H 0.3344 0.7684 0.1380 0.148 Uiso 1 1 calc R U . . .
C5_31 C 0.3576(7) 0.7774(5) 0.1005(5) 0.103(12) Uiso 1 1 d D U . . .
C6_31 C 0.3698(9) 0.7634(6) 0.0806(5) 0.130(14) Uiso 1 1 d D U . . .
H6_31 H 0.3823 0.7759 0.0652 0.156 Uiso 1 1 calc R U . . .
C1_31 C 0.3324(9) 0.6872(6) 0.1049(6) 0.141(15) Uiso 1 1 d D U . . .
H1_31 H 0.3172 0.6772 0.1202 0.169 Uiso 1 1 calc R U . . .
N2_31 N 0.3581(7) 0.8659(5) 0.0677(4) 0.078(9) Uiso 1 1 d D U . . .
C8_31 C 0.3544(7) 0.8349(5) 0.0719(5) 0.073(10) Uiso 1 1 d D U . . .
H8_31 H 0.3483 0.8282 0.0575 0.088 Uiso 1 1 calc R U . . .
C7_31 C 0.3591(7) 0.8122(5) 0.0969(5) 0.116(13) Uiso 1 1 d D U . . .
C11_31 C 0.3667(8) 0.8219(6) 0.1182(5) 0.111(13) Uiso 1 1 d D U . . .
H11_31 H 0.3696 0.8066 0.1354 0.133 Uiso 1 1 calc R U . . .
C10_31 C 0.3700(8) 0.8541(6) 0.1141(5) 0.105(12) Uiso 1 1 d D U . . .
H10_31 H 0.3752 0.8616 0.1282 0.126 Uiso 1 1 calc R U . . .
C9_31 C 0.3656(6) 0.8751(5) 0.0884(4) 0.091(11) Uiso 1 1 d D U . . .
C12_31 C 0.3682(8) 0.9097(5) 0.0818(6) 0.114(13) Uiso 1 1 d D U . . .
H12_31 H 0.3720 0.9186 0.0954 0.137 Uiso 1 1 calc R U . . .
N4_31 N 0.3655(8) 0.9284(6) 0.0578(5) 0.117(11) Uiso 1 1 d D U . . .
C13_31 C 0.3201(10) 0.6463(6) 0.0877(5) 0.169(10) Uiso 1 1 d D U . . .
C14_31 C 0.2806(10) 0.6396(8) 0.1001(6) 0.170(10) Uiso 1 1 d D U . . .
H14_31 H 0.2631 0.6549 0.1080 0.204 Uiso 1 1 calc R U . . .
C15_31 C 0.2658(10) 0.6115(8) 0.1014(6) 0.170(10) Uiso 1 1 d D U . . .
H15_31 H 0.2381 0.6077 0.1098 0.204 Uiso 1 1 calc R U . . .
C16_31 C 0.2918(11) 0.5888(7) 0.0903(5) 0.170(10) Uiso 1 1 d D U . . .
C17_31 C 0.3318(11) 0.5953(7) 0.0784(6) 0.168(10) Uiso 1 1 d D U . . .
H17_31 H 0.3501 0.5796 0.0711 0.202 Uiso 1 1 calc R U . . .
C18_31 C 0.3465(10) 0.6237(7) 0.0765(6) 0.165(10) Uiso 1 1 d D U . . .
H18_31 H 0.3738 0.6278 0.0678 0.199 Uiso 1 1 calc R U . . .
C19_31 C 0.2770(14) 0.5581(8) 0.0903(8) 0.183(14) Uiso 1 1 d D U . . .
H19A_31 H 0.3039 0.5406 0.0903 0.275 Uiso 1 1 calc R U . . .
H19B_31 H 0.2583 0.5630 0.0746 0.275 Uiso 1 1 calc R U . . .
H19C_31 H 0.2593 0.5507 0.1059 0.275 Uiso 1 1 calc R U . . .
C20_31 C 0.3618(8) 0.9628(6) 0.0526(6) 0.186(11) Uiso 1 1 d D U . . .
C21_31 C 0.3666(11) 0.9821(8) 0.0272(6) 0.194(11) Uiso 1 1 d D U . . .
H21_31 H 0.3766 0.9719 0.0141 0.233 Uiso 1 1 calc R U . . .
C22_31 C 0.3569(11) 1.0161(8) 0.0208(6) 0.198(11) Uiso 1 1 d D U . . .
H22_31 H 0.3605 1.0289 0.0032 0.238 Uiso 1 1 calc R U . . .
C23_31 C 0.3421(9) 1.0323(7) 0.0390(7) 0.200(11) Uiso 1 1 d D U . . .
C24_31 C 0.3388(11) 1.0127(8) 0.0645(7) 0.196(11) Uiso 1 1 d D U . . .
H24_31 H 0.3294 1.0229 0.0776 0.236 Uiso 1 1 calc R U . . .
C25_31 C 0.3487(11) 0.9786(8) 0.0713(6) 0.191(11) Uiso 1 1 d D U . . .
H25_31 H 0.3466 0.9658 0.0890 0.229 Uiso 1 1 calc R U . . .
C26_31 C 0.3299(16) 1.0696(8) 0.0307(9) 0.220(16) Uiso 1 1 d D U . . .
H26A_31 H 0.3421 1.0785 0.0133 0.331 Uiso 1 1 calc R U . . .
H26B_31 H 0.3430 1.0773 0.0433 0.331 Uiso 1 1 calc R U . . .
H26C_31 H 0.2968 1.0773 0.0301 0.331 Uiso 1 1 calc R U . . .
C13_32 C 0.6506(14) 0.6023(8) 0.1365(6) 0.325(17) Uiso 1 1 d D U . . .
C14_32 C 0.6928(14) 0.6048(11) 0.1261(8) 0.329(17) Uiso 1 1 d D U . . .
H14_32 H 0.7133 0.6116 0.1350 0.395 Uiso 1 1 calc R U . . .
C15_32 C 0.7061(15) 0.5976(12) 0.1033(8) 0.333(17) Uiso 1 1 d D U . . .
H15_32 H 0.7353 0.5997 0.0965 0.400 Uiso 1 1 calc R U . . .
C16_32 C 0.6771(16) 0.5872(9) 0.0901(8) 0.336(17) Uiso 1 1 d D U . . .
C17_32 C 0.6350(16) 0.5840(11) 0.1007(8) 0.336(17) Uiso 1 1 d D U . . .
H17_32 H 0.6150 0.5762 0.0923 0.403 Uiso 1 1 calc R U . . .
C18_32 C 0.6214(14) 0.5919(11) 0.1233(8) 0.331(17) Uiso 1 1 d D U . . .
H18_32 H 0.5920 0.5903 0.1299 0.397 Uiso 1 1 calc R U . . .
C19_32 C 0.691(2) 0.5813(16) 0.0644(9) 0.35(2) Uiso 1 1 d D U . . .
H19A_32 H 0.6844 0.5603 0.0644 0.521 Uiso 1 1 calc R U . . .
H19B_32 H 0.7236 0.5803 0.0620 0.521 Uiso 1 1 calc R U . . .
H19C_32 H 0.6739 0.5993 0.0500 0.521 Uiso 1 1 calc R U . . .
N1_32 N 0.6239(10) 0.6306(7) 0.2048(5) 0.150(13) Uiso 1 1 d D U . . .
C6_32 C 0.6175(10) 0.6424(7) 0.2253(5) 0.145(15) Uiso 1 1 d D U . . .
H6_32 H 0.5887 0.6561 0.2265 0.174 Uiso 1 1 calc R U . . .
C5_32 C 0.6497(10) 0.6361(6) 0.2447(4) 0.130(14) Uiso 1 1 d D U . . .
C4_32 C 0.6912(10) 0.6156(7) 0.2425(6) 0.174(17) Uiso 1 1 d D U . . .
H4_32 H 0.7143 0.6097 0.2556 0.209 Uiso 1 1 calc R U . . .
C3_32 C 0.6990(10) 0.6038(7) 0.2213(6) 0.166(17) Uiso 1 1 d D U . . .
H3_32 H 0.7276 0.5902 0.2196 0.199 Uiso 1 1 calc R U . . .
C2_32 C 0.6650(10) 0.6120(6) 0.2026(5) 0.176(17) Uiso 1 1 d D U . . .
C1_32 C 0.6713(12) 0.6027(7) 0.1786(5) 0.171(17) Uiso 1 1 d D U . . .
H1_32 H 0.7015 0.5923 0.1759 0.205 Uiso 1 1 calc R U . . .
N3_32 N 0.6435(11) 0.6062(7) 0.1615(6) 0.173(14) Uiso 1 1 d D U . . .
N2_32 N 0.5971(8) 0.6674(6) 0.2994(5) 0.126(11) Uiso 1 1 d D U . . .
C8_32 C 0.6045(10) 0.6541(7) 0.2799(5) 0.162(16) Uiso 1 1 d D U . . .
H8_32 H 0.5801 0.6470 0.2746 0.195 Uiso 1 1 calc R U . . .
C7_32 C 0.6452(10) 0.6500(6) 0.2668(4) 0.151(15) Uiso 1 1 d D U . . .
C11_32 C 0.6801(10) 0.6602(7) 0.2756(5) 0.159(16) Uiso 1 1 d D U . . .
H11_32 H 0.7089 0.6575 0.2676 0.191 Uiso 1 1 calc R U . . .
C10_32 C 0.6738(9) 0.6741(7) 0.2956(5) 0.152(16) Uiso 1 1 d D U . . .
H10_32 H 0.6978 0.6812 0.3014 0.182 Uiso 1 1 calc R U . . .
C9_32 C 0.6315(9) 0.6775(5) 0.3070(4) 0.124(13) Uiso 1 1 d D U . . .
N4_32 N 0.5798(9) 0.6953(6) 0.3376(5) 0.126(11) Uiso 1 1 d D U . . .
C12_32 C 0.6197(10) 0.6924(6) 0.3280(5) 0.118(13) Uiso 1 1 d D U . . .
H12_32 H 0.6421 0.7000 0.3347 0.141 Uiso 1 1 calc R U . . .
C20_32 C 0.5713(10) 0.7073(6) 0.3594(5) 0.144(9) Uiso 1 1 d D U . . .
C21_32 C 0.5272(9) 0.7208(7) 0.3648(5) 0.138(9) Uiso 1 1 d D U . . .
H21_32 H 0.5030 0.7226 0.3534 0.166 Uiso 1 1 calc R U . . .
C22_32 C 0.5174(10) 0.7317(7) 0.3863(5) 0.141(9) Uiso 1 1 d D U . . .
H22_32 H 0.4870 0.7412 0.3894 0.169 Uiso 1 1 calc R U . . .
C23_32 C 0.5518(11) 0.7287(6) 0.4035(5) 0.150(9) Uiso 1 1 d D U . . .
C24_32 C 0.5964(10) 0.7158(7) 0.3983(5) 0.152(9) Uiso 1 1 d D U . . .
H24_32 H 0.6204 0.7141 0.4097 0.183 Uiso 1 1 calc R U . . .
C25_32 C 0.6058(10) 0.7054(7) 0.3764(5) 0.150(9) Uiso 1 1 d D U . . .
H25_32 H 0.6364 0.6967 0.3729 0.180 Uiso 1 1 calc R U . . .
C26_32 C 0.5404(13) 0.7379(10) 0.4281(6) 0.164(14) Uiso 1 1 d D U . . .
H26A_32 H 0.5652 0.7266 0.4410 0.246 Uiso 1 1 calc R U . . .
H26B_32 H 0.5123 0.7313 0.4353 0.246 Uiso 1 1 calc R U . . .
H26C_32 H 0.5362 0.7619 0.4241 0.246 Uiso 1 1 calc R U . . .
C13_33 C 0.2157(7) 0.7194(5) 0.4313(5) 0.127(9) Uiso 1 1 d D U . . .
C14_33 C 0.1825(9) 0.7264(7) 0.4124(5) 0.125(9) Uiso 1 1 d D U . . .
H14_33 H 0.1899 0.7240 0.3957 0.151 Uiso 1 1 calc R U . . .
C15_33 C 0.1381(9) 0.7372(7) 0.4188(5) 0.126(9) Uiso 1 1 d D U . . .
H15_33 H 0.1147 0.7428 0.4060 0.151 Uiso 1 1 calc R U . . .
C16_33 C 0.1270(9) 0.7400(6) 0.4434(6) 0.133(8) Uiso 1 1 d D U . . .
C17_33 C 0.1608(9) 0.7317(7) 0.4623(5) 0.133(9) Uiso 1 1 d D U . . .
H17_33 H 0.1531 0.7332 0.4793 0.160 Uiso 1 1 calc R U . . .
C18_33 C 0.2055(9) 0.7214(7) 0.4564(5) 0.130(9) Uiso 1 1 d D U . . .
H18_33 H 0.2290 0.7157 0.4692 0.156 Uiso 1 1 calc R U . . .
C19_33 C 0.0777(9) 0.7518(9) 0.4495(7) 0.155(13) Uiso 1 1 d D U . . .
H19A_33 H 0.0604 0.7356 0.4490 0.232 Uiso 1 1 calc R U . . .
H19B_33 H 0.0650 0.7731 0.4365 0.232 Uiso 1 1 calc R U . . .
H19C_33 H 0.0760 0.7544 0.4670 0.232 Uiso 1 1 calc R U . . .
N3_33 N 0.2610(8) 0.7093(6) 0.4242(5) 0.121(11) Uiso 1 1 d D U . . .
C1_33 C 0.2953(7) 0.7117(6) 0.4347(5) 0.111(13) Uiso 1 1 d D U . . .
H1_33 H 0.2910 0.7239 0.4467 0.133 Uiso 1 1 calc R U . . .
N1_33 N 0.3460(8) 0.6787(6) 0.4130(4) 0.113(10) Uiso 1 1 d D U . . .
C2_33 C 0.3419(7) 0.6965(5) 0.4296(4) 0.095(12) Uiso 1 1 d D U . . .
C3_33 C 0.3779(8) 0.7027(6) 0.4409(5) 0.099(12) Uiso 1 1 d D U . . .
H3_33 H 0.3732 0.7148 0.4530 0.118 Uiso 1 1 calc R U . . .
C4_33 C 0.4207(8) 0.6900(6) 0.4336(5) 0.097(12) Uiso 1 1 d D U . . .
H4_33 H 0.4467 0.6937 0.4404 0.116 Uiso 1 1 calc R U . . .
C5_33 C 0.4258(7) 0.6719(5) 0.4162(4) 0.113(13) Uiso 1 1 d D U . . .
C6_33 C 0.3879(8) 0.6665(6) 0.4062(5) 0.113(13) Uiso 1 1 d D U . . .
H6_33 H 0.3917 0.6541 0.3943 0.135 Uiso 1 1 calc R U . . .
N2_33 N 0.5187(9) 0.6434(6) 0.3753(5) 0.109(10) Uiso 1 1 d D U . . .
C8_33 C 0.4786(9) 0.6570(6) 0.3834(5) 0.123(14) Uiso 1 1 d D U . . .
H8_33 H 0.4540 0.6669 0.3712 0.147 Uiso 1 1 calc R U . . .
C7_33 C 0.4716(7) 0.6572(5) 0.4091(5) 0.134(14) Uiso 1 1 d D U . . .
C11_33 C 0.5075(9) 0.6431(7) 0.4273(5) 0.133(14) Uiso 1 1 d D U . . .
H11_33 H 0.5037 0.6435 0.4448 0.160 Uiso 1 1 calc R U . . .
C10_33 C 0.5489(9) 0.6285(7) 0.4191(5) 0.137(15) Uiso 1 1 d D U . . .
H10_33 H 0.5740 0.6181 0.4310 0.164 Uiso 1 1 calc R U . . .
C9_33 C 0.5530(8) 0.6294(5) 0.3930(5) 0.146(15) Uiso 1 1 d D U . . .
C12_33 C 0.5948(9) 0.6163(6) 0.3811(6) 0.128(14) Uiso 1 1 d D U . . .
H12_33 H 0.6218 0.6065 0.3915 0.153 Uiso 1 1 calc R U . . .
N4_33 N 0.5953(9) 0.6180(7) 0.3571(6) 0.155(13) Uiso 1 1 d D U . . .
C20_33 C 0.6375(10) 0.6034(7) 0.3480(6) 0.217(12) Uiso 1 1 d D U . . .
C21_33 C 0.6418(12) 0.5885(8) 0.3284(6) 0.212(12) Uiso 1 1 d D U . . .
H21_33 H 0.6153 0.5869 0.3207 0.255 Uiso 1 1 calc R U . . .
C22_33 C 0.6842(12) 0.5760(9) 0.3201(7) 0.213(12) Uiso 1 1 d D U . . .
H22_33 H 0.6866 0.5656 0.3069 0.255 Uiso 1 1 calc R U . . .
C23_33 C 0.7231(11) 0.5786(7) 0.3310(6) 0.215(12) Uiso 1 1 d D U . . .
C24_33 C 0.7190(11) 0.5925(9) 0.3509(7) 0.217(12) Uiso 1 1 d D U . . .
H24_33 H 0.7456 0.5937 0.3588 0.260 Uiso 1 1 calc R U . . .
C25_33 C 0.6768(12) 0.6048(9) 0.3596(7) 0.218(12) Uiso 1 1 d D U . . .
H25_33 H 0.6747 0.6141 0.3734 0.262 Uiso 1 1 calc R U . . .
C26_33 C 0.7698(12) 0.5676(12) 0.3209(9) 0.233(17) Uiso 1 1 d D U . . .
H26A_33 H 0.7896 0.5818 0.3227 0.350 Uiso 1 1 calc R U . . .
H26B_33 H 0.7674 0.5692 0.3025 0.350 Uiso 1 1 calc R U . . .
H26C_33 H 0.7828 0.5446 0.3312 0.350 Uiso 1 1 calc R U . . .
C13_34 C 0.5022(10) 0.5917(6) 0.3245(6) 0.222(12) Uiso 1 1 d D U . . .
C14_34 C 0.5319(11) 0.5710(8) 0.3447(7) 0.221(12) Uiso 1 1 d D U . . .
H14_34 H 0.5493 0.5802 0.3535 0.265 Uiso 1 1 calc R U . . .
C15_34 C 0.5367(12) 0.5370(8) 0.3521(7) 0.221(12) Uiso 1 1 d D U . . .
H15_34 H 0.5567 0.5231 0.3663 0.265 Uiso 1 1 calc R U . . .
C16_34 C 0.5125(11) 0.5232(8) 0.3390(7) 0.225(12) Uiso 1 1 d D U . . .
C17_34 C 0.4848(12) 0.5440(8) 0.3180(7) 0.226(12) Uiso 1 1 d D U . . .
H17_34 H 0.4690 0.5347 0.3084 0.272 Uiso 1 1 calc R U . . .
C18_34 C 0.4795(12) 0.5779(8) 0.3104(7) 0.223(12) Uiso 1 1 d D U . . .
H18_34 H 0.4606 0.5917 0.2958 0.267 Uiso 1 1 calc R U . . .
C19_34 C 0.5144(17) 0.4865(8) 0.3470(9) 0.240(17) Uiso 1 1 d D U . . .
H19A_34 H 0.5370 0.4763 0.3366 0.360 Uiso 1 1 calc R U . . .
H19B_34 H 0.4845 0.4829 0.3441 0.360 Uiso 1 1 calc R U . . .
H19C_34 H 0.5230 0.4764 0.3656 0.360 Uiso 1 1 calc R U . . .
N3_34 N 0.4923(10) 0.6266(6) 0.3191(5) 0.148(13) Uiso 1 1 d D U . . .
C1_34 C 0.4570(11) 0.6445(6) 0.3050(5) 0.160(16) Uiso 1 1 d D U . . .
H1_34 H 0.4369 0.6342 0.2992 0.192 Uiso 1 1 calc R U . . .
N1_34 N 0.4793(8) 0.6923(6) 0.3062(4) 0.116(11) Uiso 1 1 d D U . . .
C2_34 C 0.4471(8) 0.6806(6) 0.2980(4) 0.141(14) Uiso 1 1 d D U . . .
C3_34 C 0.4106(9) 0.7012(6) 0.2820(5) 0.119(13) Uiso 1 1 d D U . . .
H3_34 H 0.3870 0.6923 0.2779 0.143 Uiso 1 1 calc R U . . .
C4_34 C 0.4088(9) 0.7345(6) 0.2723(5) 0.110(13) Uiso 1 1 d D U . . .
H4_34 H 0.3846 0.7489 0.2609 0.132 Uiso 1 1 calc R U . . .
C5_34 C 0.4432(8) 0.7469(5) 0.2794(4) 0.110(12) Uiso 1 1 d D U . . .
C6_34 C 0.4770(9) 0.7247(6) 0.2967(5) 0.109(13) Uiso 1 1 d D U . . .
H6_34 H 0.4998 0.7332 0.3021 0.131 Uiso 1 1 calc R U . . .
N2_34 N 0.4643(8) 0.8307(6) 0.2716(5) 0.118(11) Uiso 1 1 d D U . . .
C8_34 C 0.4636(8) 0.7986(6) 0.2809(5) 0.115(13) Uiso 1 1 d D U . . .
H8_34 H 0.4783 0.7861 0.2973 0.137 Uiso 1 1 calc R U . . .
C7_34 C 0.4428(7) 0.7826(5) 0.2680(5) 0.096(12) Uiso 1 1 d D U . . .
C11_34 C 0.4218(9) 0.8012(6) 0.2439(5) 0.110(13) Uiso 1 1 d D U . . .
H11_34 H 0.4073 0.7910 0.2344 0.132 Uiso 1 1 calc R U . . .
C10_34 C 0.4218(9) 0.8343(6) 0.2337(5) 0.148(15) Uiso 1 1 d D U . . .
H10_34 H 0.4075 0.8473 0.2173 0.177 Uiso 1 1 calc R U . . .
C9_34 C 0.4436(8) 0.8480(6) 0.2483(5) 0.140(14) Uiso 1 1 d D U . . .
C12_34 C 0.4459(9) 0.8828(6) 0.2384(6) 0.136(15) Uiso 1 1 d D U . . .
H12_34 H 0.4323 0.8959 0.2219 0.164 Uiso 1 1 calc R U . . .
N4_34 N 0.4652(8) 0.8963(6) 0.2510(5) 0.118(11) Uiso 1 1 d D U . . .
C20_34 C 0.4657(10) 0.9303(6) 0.2399(5) 0.165(10) Uiso 1 1 d D U . . .
C21_34 C 0.4342(10) 0.9509(7) 0.2206(6) 0.174(10) Uiso 1 1 d D U . . .
H21_34 H 0.4109 0.9426 0.2155 0.209 Uiso 1 1 calc R U . . .
C22_34 C 0.4365(11) 0.9835(7) 0.2088(6) 0.181(10) Uiso 1 1 d D U . . .
H22_34 H 0.4148 0.9975 0.1956 0.218 Uiso 1 1 calc R U . . .
C23_34 C 0.4703(11) 0.9960(7) 0.2161(6) 0.182(10) Uiso 1 1 d D U . . .
C24_34 C 0.5014(11) 0.9755(7) 0.2358(6) 0.173(10) Uiso 1 1 d D U . . .
H24_34 H 0.5244 0.9839 0.2411 0.208 Uiso 1 1 calc R U . . .
C25_34 C 0.4988(10) 0.9430(7) 0.2476(6) 0.168(10) Uiso 1 1 d D U . . .
H25_34 H 0.5201 0.9292 0.2611 0.202 Uiso 1 1 calc R U . . .
C26_34 C 0.4737(15) 1.0313(8) 0.2026(8) 0.204(15) Uiso 1 1 d D U . . .
H26A_34 H 0.4993 1.0359 0.2101 0.307 Uiso 0.5 1 calc R U P . .
H26B_34 H 0.4455 1.0463 0.2050 0.307 Uiso 0.5 1 calc R U P . .
H26C_34 H 0.4783 1.0347 0.1838 0.307 Uiso 0.5 1 calc R U P . .
H26D_34 H 0.4494 1.0420 0.1892 0.307 Uiso 0.5 1 calc R U P . .
H26E_34 H 0.5033 1.0316 0.1943 0.307 Uiso 0.5 1 calc R U P . .
H26F_34 H 0.4704 1.0432 0.2155 0.307 Uiso 0.5 1 calc R U P . .
C13_35 C 0.5934(7) 0.7921(5) 0.3114(4) 0.101(8) Uiso 1 1 d D U . . .
C14_35 C 0.6008(8) 0.7814(6) 0.2895(5) 0.095(8) Uiso 1 1 d D U . . .
H14_35 H 0.5757 0.7839 0.2785 0.114 Uiso 1 1 calc R U . . .
C15_35 C 0.6440(8) 0.7672(6) 0.2834(5) 0.094(8) Uiso 1 1 d D U . . .
H15_35 H 0.6479 0.7598 0.2684 0.113 Uiso 1 1 calc R U . . .
C16_35 C 0.6820(8) 0.7634(5) 0.2985(5) 0.102(7) Uiso 1 1 d D U . . .
C17_35 C 0.6747(8) 0.7742(6) 0.3203(5) 0.103(8) Uiso 1 1 d D U . . .
H17_35 H 0.6999 0.7718 0.3311 0.123 Uiso 1 1 calc R U . . .
C18_35 C 0.6315(8) 0.7882(6) 0.3267(5) 0.103(8) Uiso 1 1 d D U . . .
H18_35 H 0.6277 0.7953 0.3418 0.124 Uiso 1 1 calc R U . . .
C19_35 C 0.7295(8) 0.7490(8) 0.2917(6) 0.109(11) Uiso 1 1 d D U . . .
H19A_35 H 0.7497 0.7634 0.2923 0.164 Uiso 1 1 calc R U . . .
H19B_35 H 0.7294 0.7470 0.2741 0.164 Uiso 1 1 calc R U . . .
H19C_35 H 0.7404 0.7270 0.3044 0.164 Uiso 1 1 calc R U . . .
N3_35 N 0.5486(7) 0.8077(6) 0.3164(5) 0.110(10) Uiso 1 1 d D U . . .
C1_35 C 0.5385(8) 0.8074(6) 0.3395(5) 0.111(13) Uiso 1 1 d D U . . .
H1_35 H 0.5620 0.7955 0.3522 0.133 Uiso 1 1 calc R U . . .
N1_35 N 0.4645(7) 0.8414(5) 0.3312(4) 0.078(8) Uiso 1 1 d D U . . .
C2_35 C 0.4964(7) 0.8226(5) 0.3497(5) 0.095(11) Uiso 1 1 d D U . . .
C3_35 C 0.4892(8) 0.8171(6) 0.3764(5) 0.111(13) Uiso 1 1 d D U . . .
H3_35 H 0.5123 0.8039 0.3891 0.133 Uiso 1 1 calc R U . . .
C4_35 C 0.4472(8) 0.8319(6) 0.3838(5) 0.082(11) Uiso 1 1 d D U . . .
H4_35 H 0.4413 0.8290 0.4018 0.098 Uiso 1 1 calc R U . . .
C5_35 C 0.4138(7) 0.8508(5) 0.3652(5) 0.086(11) Uiso 1 1 d D U . . .
C6_35 C 0.4242(8) 0.8548(6) 0.3391(4) 0.082(11) Uiso 1 1 d D U . . .
H6_35 H 0.4014 0.8676 0.3262 0.098 Uiso 1 1 calc R U . . .
N2_35 N 0.2881(8) 0.8789(6) 0.3717(5) 0.106(10) Uiso 1 1 d D U . . .
C8_35 C 0.3284(8) 0.8660(6) 0.3633(5) 0.111(13) Uiso 1 1 d D U . . .
H8_35 H 0.3292 0.8568 0.3494 0.133 Uiso 1 1 calc R U . . .
C7_35 C 0.3691(7) 0.8657(5) 0.3745(5) 0.119(13) Uiso 1 1 d D U . . .
C11_35 C 0.3671(9) 0.8798(6) 0.3945(5) 0.114(13) Uiso 1 1 d D U . . .
H11_35 H 0.3944 0.8799 0.4024 0.137 Uiso 1 1 calc R U . . .
C10_35 C 0.3257(9) 0.8935(7) 0.4031(5) 0.142(15) Uiso 1 1 d D U . . .
H10_35 H 0.3240 0.9034 0.4165 0.171 Uiso 1 1 calc R U . . .
C9_35 C 0.2867(8) 0.8922(5) 0.3912(5) 0.138(14) Uiso 1 1 d D U . . .
C12_35 C 0.2413(9) 0.9043(7) 0.4002(6) 0.164(17) Uiso 1 1 d D U . . .
H12_35 H 0.2400 0.9146 0.4135 0.197 Uiso 1 1 calc R U . . .
N4_35 N 0.2048(10) 0.9025(7) 0.3923(6) 0.141(12) Uiso 1 1 d D U . . .
C20_35 C 0.1577(10) 0.9136(8) 0.3946(8) 0.340(18) Uiso 1 1 d D U . . .
C21_35 C 0.1329(14) 0.9071(12) 0.4173(8) 0.343(18) Uiso 1 1 d D U . . .
H21_35 H 0.1473 0.8965 0.4340 0.411 Uiso 1 1 calc R U . . .
C22_35 C 0.0861(14) 0.9166(12) 0.4144(9) 0.348(18) Uiso 1 1 d D U . . .
H22_35 H 0.0686 0.9122 0.4298 0.417 Uiso 1 1 calc R U . . .
C23_35 C 0.0631(13) 0.9322(10) 0.3906(10) 0.354(18) Uiso 1 1 d D U . . .
C24_35 C 0.0879(14) 0.9397(12) 0.3679(9) 0.355(18) Uiso 1 1 d D U . . .
H24_35 H 0.0734 0.9508 0.3512 0.426 Uiso 1 1 calc R U . . .
C25_35 C 0.1347(14) 0.9303(11) 0.3707(8) 0.350(18) Uiso 1 1 d D U . . .
H25_35 H 0.1523 0.9355 0.3554 0.420 Uiso 1 1 calc R U . . .
C26_35 C 0.0119(13) 0.9417(16) 0.3873(13) 0.37(2) Uiso 1 1 d D U . . .
H26A_35 H -0.0007 0.9570 0.3972 0.551 Uiso 1 1 calc R U . . .
H26B_35 H -0.0005 0.9219 0.3939 0.551 Uiso 1 1 calc R U . . .
H26C_35 H 0.0038 0.9525 0.3687 0.551 Uiso 1 1 calc R U . . .
N3_36 N 0.6381(10) 0.6908(7) 0.1503(6) 0.184(15) Uiso 1 1 d D U . . .
C13_36 C 0.6706(10) 0.6922(6) 0.1676(5) 0.147(9) Uiso 1 1 d D U . . .
C14_36 C 0.6552(10) 0.7074(7) 0.1862(5) 0.141(9) Uiso 1 1 d D U . . .
H14_36 H 0.6234 0.7152 0.1877 0.169 Uiso 1 1 calc R U . . .
C15_36 C 0.6852(10) 0.7115(7) 0.2028(5) 0.137(9) Uiso 1 1 d D U . . .
H15_36 H 0.6740 0.7225 0.2153 0.164 Uiso 1 1 calc R U . . .
C16_36 C 0.7314(10) 0.6997(6) 0.2012(5) 0.140(9) Uiso 1 1 d D U . . .
C17_36 C 0.7465(10) 0.6832(7) 0.1830(6) 0.145(9) Uiso 1 1 d D U . . .
H17_36 H 0.7781 0.6745 0.1822 0.174 Uiso 1 1 calc R U . . .
C18_36 C 0.7170(10) 0.6790(7) 0.1662(6) 0.146(9) Uiso 1 1 d D U . . .
H18_36 H 0.7280 0.6676 0.1540 0.175 Uiso 1 1 calc R U . . .
C19_36 C 0.7648(11) 0.7054(10) 0.2182(7) 0.152(13) Uiso 1 1 d D U . . .
H19A_36 H 0.7890 0.6855 0.2244 0.228 Uiso 1 1 calc R U . . .
H19B_36 H 0.7490 0.7105 0.2333 0.228 Uiso 1 1 calc R U . . .
H19C_36 H 0.7779 0.7240 0.2081 0.228 Uiso 1 1 calc R U . . .
N2_36 N 0.4401(11) 0.6897(9) 0.0453(8) 0.28(2) Uiso 1 1 d D U . . .
C8_36 C 0.4722(12) 0.6882(9) 0.0619(7) 0.24(2) Uiso 1 1 d D U . . .
H8_36 H 0.4631 0.6927 0.0778 0.289 Uiso 1 1 calc R U . . .
C7_36 C 0.5183(11) 0.6804(7) 0.0570(6) 0.27(2) Uiso 1 1 d D U . . .
C11_36 C 0.5304(13) 0.6746(11) 0.0334(8) 0.32(3) Uiso 1 1 d D U . . .
H11_36 H 0.5617 0.6689 0.0295 0.385 Uiso 1 1 calc R U . . .
C10_36 C 0.4978(13) 0.6769(11) 0.0154(7) 0.32(3) Uiso 1 1 d D U . . .
H10_36 H 0.5059 0.6738 -0.0011 0.386 Uiso 1 1 calc R U . . .
C9_36 C 0.4528(12) 0.6839(8) 0.0225(7) 0.33(2) Uiso 1 1 d D U . . .
C12_36 C 0.4145(14) 0.6828(9) 0.0074(8) 0.32(3) Uiso 1 1 d D U . . .
H12_36 H 0.4202 0.6796 -0.0092 0.380 Uiso 1 1 calc R U . . .
N4_36 N 0.3738(14) 0.6861(10) 0.0157(8) 0.31(2) Uiso 1 1 d D U . . .
C20_36 C 0.3417(13) 0.6828(8) -0.0011(8) 0.309(16) Uiso 1 1 d D U . . .
C21_36 C 0.2992(14) 0.6771(11) 0.0069(8) 0.309(16) Uiso 1 1 d D U . . .
H21_36 H 0.2911 0.6739 0.0247 0.371 Uiso 1 1 calc R U . . .
C22_36 C 0.2683(14) 0.6761(11) -0.0108(9) 0.309(16) Uiso 1 1 d D U . . .
H22_36 H 0.2393 0.6723 -0.0049 0.371 Uiso 1 1 calc R U . . .
C23_36 C 0.2788(15) 0.6807(9) -0.0368(9) 0.311(16) Uiso 1 1 d D U . . .
C24_36 C 0.3219(15) 0.6854(11) -0.0443(8) 0.313(16) Uiso 1 1 d D U . . .
H24_36 H 0.3301 0.6881 -0.0620 0.376 Uiso 1 1 calc R U . . .
C25_36 C 0.3534(14) 0.6865(11) -0.0271(9) 0.312(16) Uiso 1 1 d D U . . .
H25_36 H 0.3827 0.6897 -0.0329 0.374 Uiso 1 1 calc R U . . .
C26_36 C 0.2450(18) 0.6811(15) -0.0568(10) 0.31(2) Uiso 1 1 d D U . . .
H26A_36 H 0.2283 0.7039 -0.0650 0.468 Uiso 1 1 calc R U . . .
H26B_36 H 0.2237 0.6674 -0.0480 0.468 Uiso 1 1 calc R U . . .
H26C_36 H 0.2612 0.6723 -0.0702 0.468 Uiso 1 1 calc R U . . .
C6_36 C 0.5454(10) 0.6734(8) 0.1027(6) 0.192(19) Uiso 1 1 d D U . . .
H6_36 H 0.5190 0.6656 0.1095 0.230 Uiso 1 1 calc R U . . .
C5_36 C 0.5521(10) 0.6804(7) 0.0760(6) 0.172(17) Uiso 1 1 d D U . . .
C4_36 C 0.5917(11) 0.6906(8) 0.0660(6) 0.22(2) Uiso 1 1 d D U . . .
H4_36 H 0.5978 0.6953 0.0478 0.262 Uiso 1 1 calc R U . . .
C3_36 C 0.6220(11) 0.6936(8) 0.0831(6) 0.200(19) Uiso 1 1 d D U . . .
H3_36 H 0.6495 0.7002 0.0769 0.240 Uiso 1 1 calc R U . . .
C2_36 C 0.6113(10) 0.6868(6) 0.1092(5) 0.165(16) Uiso 1 1 d D U . . .
C1_36 C 0.6413(11) 0.6910(7) 0.1278(6) 0.167(17) Uiso 1 1 d D U . . .
H1_36 H 0.6697 0.6946 0.1205 0.200 Uiso 1 1 calc R U . . .
N1_36 N 0.5736(10) 0.6767(7) 0.1196(5) 0.174(14) Uiso 1 1 d D U . . .
P1 P 0.3874(4) 0.7623(3) 0.3509(2) 0.096(4) Uani 1 1 d . U . . .
F1 F 0.3667(7) 0.7695(5) 0.3228(4) 0.117(7) Uiso 1 1 d . U . . .
F2 F 0.3440(8) 0.7517(5) 0.3649(4) 0.113(7) Uiso 1 1 d . U . . .
F3 F 0.3658(8) 0.7970(6) 0.3496(4) 0.129(8) Uiso 1 1 d . U . . .
F4 F 0.4067(8) 0.7572(6) 0.3788(5) 0.138(8) Uiso 1 1 d . U . . .
F5 F 0.4337(7) 0.7740(5) 0.3381(4) 0.113(7) Uiso 1 1 d . U . . .
F6 F 0.4169(10) 0.7238(8) 0.3571(5) 0.179(10) Uiso 1 1 d . U . . .
P2 P 0.5570(4) 0.7544(4) 0.2294(3) 0.126(5) Uani 1 1 d . U . . .
F7 F 0.5441(8) 0.7925(6) 0.2276(4) 0.143(8) Uiso 1 1 d . U . . .
F8 F 0.5459(9) 0.7401(7) 0.2603(6) 0.172(10) Uiso 1 1 d . U . . .
F9 F 0.6077(9) 0.7538(6) 0.2343(4) 0.138(8) Uiso 1 1 d . U . . .
F10 F 0.5628(8) 0.7681(6) 0.1967(5) 0.144(8) Uiso 1 1 d . U . . .
F11 F 0.5731(9) 0.7169(7) 0.2294(5) 0.161(9) Uiso 1 1 d . U . . .
F12 F 0.5081(8) 0.7541(5) 0.2236(4) 0.124(8) Uiso 1 1 d . U . . .
P3 P 0.4939(5) 0.7765(3) 0.0832(3) 0.126(5) Uani 1 1 d . U . . .
F13 F 0.5338(8) 0.7518(6) 0.1075(5) 0.131(8) Uiso 1 1 d . U . . .
F14 F 0.5090(8) 0.8064(7) 0.0850(5) 0.152(9) Uiso 1 1 d . U . . .
F15 F 0.4591(8) 0.7802(6) 0.1053(5) 0.136(8) Uiso 1 1 d . U . . .
F16 F 0.4806(8) 0.7465(6) 0.0815(5) 0.148(9) Uiso 1 1 d . U . . .
F17 F 0.4521(9) 0.8017(6) 0.0618(5) 0.138(8) Uiso 1 1 d . U . . .
F18 F 0.5283(11) 0.7732(7) 0.0647(6) 0.182(11) Uiso 1 1 d . U . . .
P4 P 0.2294(4) 0.8101(3) 0.0710(2) 0.093(4) Uani 1 1 d . U . . .
F19 F 0.2506(6) 0.8051(5) 0.0977(4) 0.098(6) Uiso 1 1 d . U . . .
F20 F 0.2779(7) 0.7931(5) 0.0626(4) 0.112(7) Uiso 1 1 d . U . . .
F21 F 0.2397(7) 0.8443(6) 0.0599(4) 0.128(8) Uiso 1 1 d . U . . .
F22 F 0.2110(8) 0.8070(6) 0.0458(5) 0.140(8) Uiso 1 1 d . U . . .
F23 F 0.1793(8) 0.8249(5) 0.0788(4) 0.123(7) Uiso 1 1 d . U . . .
F24 F 0.2211(8) 0.7748(7) 0.0820(5) 0.143(9) Uiso 1 1 d . U . . .
P5 P 0.0538(4) 0.8018(3) 0.1953(2) 0.083(3) Uani 1 1 d . U . . .
F25 F 0.0529(6) 0.7655(5) 0.2084(4) 0.099(6) Uiso 1 1 d . U . . .
F26 F 0.0666(6) 0.7935(4) 0.1669(4) 0.090(6) Uiso 1 1 d . U . . .
F27 F 0.0519(8) 0.8387(7) 0.1814(4) 0.136(8) Uiso 1 1 d . U . . .
F28 F 0.0006(8) 0.8083(5) 0.1884(4) 0.111(7) Uiso 1 1 d . U . . .
F29 F 0.1060(7) 0.7939(5) 0.2021(3) 0.093(6) Uiso 1 1 d . U . . .
F30 F 0.0410(5) 0.8091(4) 0.2214(3) 0.066(5) Uiso 1 1 d . U . . .
P6 P 0.1278(4) 0.7737(3) 0.3360(2) 0.103(4) Uani 1 1 d . U . . .
F31 F 0.1507(8) 0.7359(7) 0.3509(4) 0.133(8) Uiso 1 1 d . U . . .
F32 F 0.0941(7) 0.7630(5) 0.3207(4) 0.099(6) Uiso 1 1 d . U . . .
F33 F 0.0901(9) 0.7757(6) 0.3576(5) 0.165(10) Uiso 1 1 d . U . . .
F34 F 0.1580(7) 0.7849(5) 0.3535(4) 0.115(7) Uiso 1 1 d . U . . .
F35 F 0.1651(7) 0.7748(4) 0.3144(4) 0.092(6) Uiso 1 1 d . U . . .
F36 F 0.1065(7) 0.8108(6) 0.3225(4) 0.125(8) Uiso 1 1 d . U . . .
P7 P 0.3664(5) 0.2638(5) 0.4105(2) 0.144(6) Uani 1 1 d . U . . .
F37 F 0.3960(10) 0.2614(7) 0.4336(6) 0.179(10) Uiso 1 1 d . U . . .
F38 F 0.4048(8) 0.2764(6) 0.3896(5) 0.148(9) Uiso 1 1 d . U . . .
F39 F 0.3431(9) 0.3003(7) 0.4110(5) 0.166(10) Uiso 1 1 d . U . . .
F40 F 0.3322(8) 0.2475(6) 0.4294(5) 0.140(8) Uiso 1 1 d . U . . .
F41 F 0.3350(8) 0.2672(6) 0.3868(5) 0.139(8) Uiso 1 1 d . U . . .
F42 F 0.3924(10) 0.2285(8) 0.4090(6) 0.188(12) Uiso 1 1 d . U . . .
P8 P 0.4579(5) 0.2646(3) 0.2714(2) 0.109(4) Uani 1 1 d . U . . .
F43 F 0.5125(9) 0.2587(5) 0.2673(4) 0.131(8) Uiso 1 1 d . U . . .
F44 F 0.4567(7) 0.2997(5) 0.2734(4) 0.107(7) Uiso 1 1 d . U . . .
F45 F 0.4502(6) 0.2813(5) 0.2393(4) 0.105(7) Uiso 1 1 d . U . . .
F46 F 0.4667(7) 0.2497(5) 0.3022(4) 0.114(7) Uiso 1 1 d . U . . .
F47 F 0.4053(8) 0.2715(5) 0.2748(4) 0.117(7) Uiso 1 1 d . U . . .
F48 F 0.4591(8) 0.2285(7) 0.2701(5) 0.160(9) Uiso 1 1 d . U . . .
P9 P 0.2974(4) 0.2816(3) 0.1442(2) 0.084(3) Uani 1 1 d . U . . .
F49 F 0.3214(7) 0.2781(5) 0.1168(4) 0.129(8) Uiso 1 1 d . U . . .
F50 F 0.2837(6) 0.2464(5) 0.1482(4) 0.099(6) Uiso 1 1 d . U . . .
F51 F 0.3456(7) 0.2609(5) 0.1608(4) 0.101(6) Uiso 1 1 d . U . . .
F52 F 0.2513(6) 0.3017(4) 0.1279(3) 0.081(6) Uiso 1 1 d . U . . .
F53 F 0.2724(6) 0.2829(4) 0.1712(3) 0.082(6) Uiso 1 1 d . U . . .
F54 F 0.3160(7) 0.3134(5) 0.1431(4) 0.109(7) Uiso 1 1 d . U . . .
P10 P 0.0313(4) 0.3195(3) 0.1453(2) 0.092(4) Uani 1 1 d . U . . .
F55 F 0.0135(7) 0.2865(6) 0.1574(4) 0.125(8) Uiso 1 1 d . U . . .
F56 F 0.0018(9) 0.3251(6) 0.1214(5) 0.166(10) Uiso 1 1 d . U . . .
F57 F 0.0736(6) 0.3000(4) 0.1322(3) 0.080(6) Uiso 1 1 d . U . . .
F58 F 0.0643(8) 0.3112(6) 0.1697(5) 0.138(8) Uiso 1 1 d . U . . .
F59 F -0.0097(6) 0.3379(4) 0.1609(3) 0.084(6) Uiso 1 1 d . U . . .
F60 F 0.0473(8) 0.3492(6) 0.1334(4) 0.127(8) Uiso 1 1 d . U . . .
P11 P 0.1006(5) 0.2766(5) 0.4157(3) 0.139(5) Uani 1 1 d . U . . .
F61 F 0.0747(8) 0.2767(6) 0.4429(5) 0.150(9) Uiso 1 1 d . U . . .
F62 F 0.0561(9) 0.2680(6) 0.4057(5) 0.148(9) Uiso 1 1 d . U . . .
F63 F 0.1229(9) 0.2389(7) 0.4275(5) 0.149(9) Uiso 1 1 d . U . . .
F64 F 0.1221(9) 0.2763(6) 0.3889(5) 0.166(10) Uiso 1 1 d . U . . .
F65 F 0.0770(9) 0.3157(8) 0.4025(5) 0.170(10) Uiso 1 1 d . U . . .
F66 F 0.1429(9) 0.2859(6) 0.4252(5) 0.146(9) Uiso 1 1 d . U . . .
P13 P 0.1446(5) 0.1421(4) 0.2817(3) 0.122(5) Uani 1 1 d . U . . .
F73 F 0.1623(11) 0.1134(9) 0.2664(7) 0.231(13) Uiso 1 1 d . U . . .
F74 F 0.1018(14) 0.1303(10) 0.2852(7) 0.255(15) Uiso 1 1 d . U . . .
F75 F 0.1696(13) 0.1173(10) 0.3056(8) 0.236(15) Uiso 1 1 d . U . . .
F76 F 0.1911(12) 0.1564(8) 0.2743(6) 0.215(12) Uiso 1 1 d . U . . .
F77 F 0.1328(9) 0.1656(7) 0.2950(5) 0.160(9) Uiso 1 1 d . U . . .
F78 F 0.1238(9) 0.1708(6) 0.2532(5) 0.154(9) Uiso 1 1 d . U . . .
P14 P -0.0508(4) 0.3088(3) 0.2870(2) 0.098(4) Uiso 1 1 d . U . . .
F79 F -0.0005(6) 0.3114(4) 0.2814(3) 0.090(6) Uiso 1 1 d . U . . .
F83 F -0.0645(7) 0.3468(6) 0.2734(4) 0.119(7) Uiso 1 1 d . U . . .
F80 F -0.0497(7) 0.3181(5) 0.3148(4) 0.136(8) Uiso 1 1 d . U . . .
F81 F -0.1032(8) 0.3060(5) 0.2914(4) 0.129(8) Uiso 1 1 d . U . . .
F82 F -0.0572(6) 0.3042(5) 0.2588(4) 0.102(7) Uiso 1 1 d . U . . .
F84 F -0.0366(7) 0.2728(6) 0.3006(4) 0.118(7) Uiso 1 1 d . U . . .
P15 P 0.7204(6) 0.2107(5) 0.3679(3) 0.171(6) Uani 1 1 d . U . . .
F85 F 0.7350(11) 0.2369(8) 0.3413(7) 0.208(12) Uiso 1 1 d . U . . .
F86 F 0.6816(9) 0.2084(6) 0.3527(5) 0.153(9) Uiso 1 1 d . U . . .
F87 F 0.6876(10) 0.2459(8) 0.3727(6) 0.195(11) Uiso 1 1 d . U . . .
F88 F 0.6995(8) 0.1873(6) 0.3947(5) 0.140(8) Uiso 1 1 d . U . . .
F89 F 0.7504(8) 0.1792(6) 0.3634(4) 0.138(8) Uiso 1 1 d . U . . .
F90 F 0.7552(10) 0.2132(7) 0.3867(6) 0.183(10) Uiso 1 1 d . U . . .
P16 P 0.7844(5) 0.8397(4) 0.2721(3) 0.119(5) Uani 1 1 d . U . . .
F91 F 0.8156(9) 0.8043(8) 0.2877(5) 0.163(10) Uiso 1 1 d . U . . .
F92 F 0.7674(7) 0.8208(5) 0.2555(4) 0.118(7) Uiso 1 1 d . U . . .
F93 F 0.7458(8) 0.8296(6) 0.2931(5) 0.144(8) Uiso 1 1 d . U . . .
F94 F 0.7516(7) 0.8741(6) 0.2545(4) 0.114(7) Uiso 1 1 d . U . . .
F95 F 0.8011(7) 0.8591(6) 0.2895(4) 0.131(8) Uiso 1 1 d . U . . .
F96 F 0.8232(9) 0.8431(6) 0.2555(5) 0.139(8) Uiso 1 1 d . U . . .
P17 P 0.6895(6) 0.3179(4) 0.2105(4) 0.156(5) Uani 1 1 d . U . . .
F97 F 0.7302(9) 0.3059(6) 0.2308(5) 0.149(9) Uiso 1 1 d . U . . .
F98 F 0.7133(8) 0.2916(6) 0.1962(5) 0.147(9) Uiso 1 1 d . U . . .
F99 F 0.6618(9) 0.2929(6) 0.2304(5) 0.151(9) Uiso 1 1 d . U . . .
F101 F 0.6529(11) 0.3288(7) 0.1915(6) 0.169(10) Uiso 1 1 d . U . . .
F100 F 0.6672(9) 0.3432(7) 0.2272(5) 0.167(10) Uiso 1 1 d . U . . .
F102 F 0.7154(12) 0.3442(9) 0.1918(7) 0.231(14) Uiso 1 1 d . U . . .
P18 P 0.1725(5) 0.4434(4) 0.1967(3) 0.130(5) Uani 1 1 d . U . . .
F103 F 0.1376(9) 0.4300(6) 0.1827(5) 0.161(9) Uiso 1 1 d . U . . .
F104 F 0.1339(12) 0.4759(9) 0.1966(7) 0.228(13) Uiso 1 1 d . U . . .
F105 F 0.1445(11) 0.4300(8) 0.2235(7) 0.216(12) Uiso 1 1 d . U . . .
F106 F 0.2051(10) 0.4567(7) 0.2121(5) 0.182(10) Uiso 1 1 d . U . . .
F107 F 0.1916(10) 0.4569(7) 0.1690(6) 0.186(11) Uiso 1 1 d . U . . .
F108 F 0.2101(9) 0.4120(7) 0.1996(5) 0.149(9) Uiso 1 1 d . U . . .
P19 P 0.3705(5) 0.1575(4) 0.0375(3) 0.137(5) Uani 1 1 d . U . . .
F109 F 0.3882(8) 0.1707(6) 0.0580(5) 0.153(9) Uiso 1 1 d . U . . .
F110 F 0.3187(10) 0.1781(7) 0.0387(5) 0.161(9) Uiso 1 1 d . U . . .
F111 F 0.3582(8) 0.1248(7) 0.0636(5) 0.160(9) Uiso 1 1 d . U . . .
F112 F 0.3633(9) 0.1419(7) 0.0188(5) 0.166(10) Uiso 1 1 d . U . . .
F113 F 0.3813(7) 0.1887(6) 0.0116(5) 0.132(8) Uiso 1 1 d . U . . .
F114 F 0.4231(9) 0.1370(6) 0.0365(5) 0.155(9) Uiso 1 1 d . U . . .
P20 P 0.8273(4) 0.7589(3) 0.1520(3) 0.110(5) Uani 1 1 d . U . . .
F115 F 0.8688(8) 0.7491(5) 0.1344(4) 0.135(8) Uiso 1 1 d . U . . .
F116 F 0.8059(9) 0.7357(7) 0.1421(5) 0.163(9) Uiso 1 1 d . U . . .
F117 F 0.8533(7) 0.7822(5) 0.1597(4) 0.106(7) Uiso 1 1 d . U . . .
F118 F 0.8482(7) 0.7297(6) 0.1796(5) 0.119(7) Uiso 1 1 d . U . . .
F119 F 0.7861(8) 0.7669(5) 0.1697(4) 0.124(7) Uiso 1 1 d . U . . .
F120 F 0.8054(7) 0.7886(6) 0.1259(5) 0.123(8) Uiso 1 1 d . U . . .
P21 P 0.2081(8) 0.9359(5) 0.2156(4) 0.187(7) Uani 1 1 d D U . . .
F121 F 0.2255(10) 0.9536(7) 0.2339(5) 0.202(11) Uiso 1 1 d D U . . .
F122 F 0.2093(12) 0.9676(8) 0.1910(6) 0.232(14) Uiso 1 1 d D U . . .
F123 F 0.2555(11) 0.9109(10) 0.2219(8) 0.285(18) Uiso 1 1 d D U . . .
F124 F 0.1981(12) 0.9082(8) 0.2410(6) 0.241(14) Uiso 1 1 d D U . . .
F125 F 0.1935(10) 0.9159(7) 0.1993(5) 0.189(11) Uiso 1 1 d D U . . .
F126 F 0.1574(10) 0.9575(9) 0.2140(8) 0.264(16) Uiso 1 1 d D U . . .
P22 P 0.3166(11) 0.6290(8) 0.2852(6) 0.272(10) Uiso 1 1 d D U . . .
F127 F 0.2806(14) 0.6463(10) 0.3022(8) 0.303(19) Uiso 1 1 d D U . . .
F130 F 0.350(3) 0.6015(18) 0.2759(18) 0.15(3) Uiso 0.25 1 d D U P . .
F128 F 0.3361(15) 0.6099(10) 0.3141(7) 0.140(16) Uiso 0.5 1 d D U P . .
F129 F 0.286(2) 0.6028(15) 0.2964(14) 0.25(3) Uiso 0.5 1 d D U P . .
F131 F 0.3460(19) 0.6556(13) 0.2783(12) 0.22(2) Uiso 0.5 1 d D U P . .
F132 F 0.277(2) 0.639(2) 0.2643(13) 0.28(3) Uiso 0.5 1 d D U P . .
P23 P 0.1939(9) 0.4210(7) 0.3020(5) 0.227(8) Uiso 1 1 d D U . . .
F134 F 0.1689(18) 0.3921(11) 0.3058(11) 0.19(2) Uiso 0.5 1 d D U P . .
F133 F 0.1559(12) 0.4320(10) 0.3208(7) 0.279(17) Uiso 1 1 d D U . . .
F136 F 0.2273(16) 0.3982(9) 0.3250(8) 0.18(2) Uiso 0.5 1 d D U P . .
F135 F 0.2316(16) 0.4075(14) 0.2843(10) 0.21(2) Uiso 0.5 1 d D U P . .
F137 F 0.1611(15) 0.4474(10) 0.2798(8) 0.156(18) Uiso 0.5 1 d D U P . .
F138 F 0.2187(19) 0.4499(9) 0.2997(11) 0.22(2) Uiso 0.5 1 d D U P . .
P24 P 0.3393(7) 0.6333(5) 0.1828(4) 0.192(7) Uiso 1 1 d D U . . .
F139 F 0.3080(11) 0.6080(8) 0.1956(7) 0.246(15) Uiso 1 1 d D U . . .
F140 F 0.3763(13) 0.6500(10) 0.1653(7) 0.293(18) Uiso 1 1 d D U . . .
F142 F 0.3680(15) 0.6369(11) 0.2050(8) 0.18(2) Uiso 0.5 1 d D U P . .
F143 F 0.2994(11) 0.6644(8) 0.1774(8) 0.287(18) Uiso 1 1 d D U . . .
F141 F 0.3748(15) 0.5992(9) 0.1849(9) 0.20(2) Uiso 0.5 1 d D U P . .
F144 F 0.3209(13) 0.6314(9) 0.1566(6) 0.291(18) Uiso 1 1 d D U . . .
P25 P 0.3722(8) 0.9344(6) 0.1548(5) 0.222(8) Uiso 1 1 d D U . . .
F146 F 0.3391(14) 0.9111(12) 0.1568(10) 0.19(2) Uiso 0.5 1 d D U P . .
F147 F 0.4094(13) 0.9540(13) 0.1554(11) 0.28(3) Uiso 0.5 1 d D U P . .
F148 F 0.3902(12) 0.9046(8) 0.1795(6) 0.246(15) Uiso 1 1 d D U . . .
F149 F 0.3430(18) 0.9499(16) 0.1747(13) 0.28(3) Uiso 0.5 1 d D U P . .
F145 F 0.3427(19) 0.9671(12) 0.1353(12) 0.27(3) Uiso 0.5 1 d D U P . .
F150 F 0.4014(11) 0.9192(9) 0.1344(6) 0.261(16) Uiso 1 1 d D U . . .
S1_37 S 0.2936(7) 0.7545(4) 0.2279(4) 0.144(9) Uiso 0.597(16) 1 d D U P A 1
S9_37 S 0.3160(7) 0.8116(4) 0.1911(4) 0.157(9) Uiso 0.597(16) 1 d D U P A 1
N8_37 N 0.3263(9) 0.7811(6) 0.2186(5) 0.159(12) Uiso 1 1 d D U . A 1
O3_37 O 0.2997(10) 0.7367(7) 0.2552(4) 0.195(14) Uiso 1 1 d D U . A 1
O2_37 O 0.2494(8) 0.7694(7) 0.2164(6) 0.189(13) Uiso 1 1 d D U . A 1
O10_37 O 0.3563(8) 0.8240(7) 0.1832(5) 0.178(12) Uiso 1 1 d D U . A 1
O11_37 O 0.2864(12) 0.8054(9) 0.1743(6) 0.27(2) Uiso 1 1 d D U . A 1
C12_37 C 0.2839(8) 0.8466(5) 0.2011(5) 0.179(17) Uiso 1 1 d D U . A 1
C4_37 C 0.3165(9) 0.7218(6) 0.2131(5) 0.213(18) Uiso 1 1 d D U . A 1
F5_37 F 0.3559(8) 0.7029(6) 0.2236(5) 0.192(11) Uiso 1 1 d D U . A 1
F6_37 F 0.3224(10) 0.7353(7) 0.1875(5) 0.224(13) Uiso 1 1 d D U . A 1
F7_37 F 0.2860(9) 0.7041(7) 0.2197(6) 0.220(13) Uiso 1 1 d D U . A 1
F13_37 F 0.2739(7) 0.8708(5) 0.1797(4) 0.146(9) Uiso 1 1 d D U . A 1
F14_37 F 0.2499(8) 0.8360(6) 0.2157(5) 0.170(10) Uiso 1 1 d D U . A 1
F15_37 F 0.3134(9) 0.8558(6) 0.2135(5) 0.195(11) Uiso 1 1 d D U . A 1
S1' S 0.3315(12) 0.7630(9) 0.2000(7) 0.163(13) Uiso 0.403(16) 1 d . U P A 2
S9' S 0.2912(14) 0.8117(10) 0.2220(7) 0.166(14) Uiso 0.403(16) 1 d . U P A 2
S1_38 S 0.1809(6) 0.3102(4) 0.2596(4) 0.094(7) Uiso 0.512(10) 1 d D U P B 1
S9_38 S 0.2213(7) 0.2491(4) 0.3017(4) 0.107(8) Uiso 0.512(10) 1 d D U P B 1
O2_38 O 0.1390(9) 0.3062(9) 0.2718(7) 0.085(14) Uiso 0.512(10) 1 d D U P B 1
O3_38 O 0.1884(13) 0.3139(9) 0.2324(4) 0.095(15) Uiso 0.512(10) 1 d D U P B 1
O10_38 O 0.1886(9) 0.2582(8) 0.3196(5) 0.060(12) Uiso 0.512(10) 1 d D U P B 1
O11_38 O 0.2680(8) 0.2351(8) 0.3092(7) 0.075(14) Uiso 0.512(10) 1 d D U P B 1
F13_38 F 0.2342(11) 0.2071(10) 0.2760(7) 0.081(14) Uiso 0.512(10) 1 d D U P B 1
C12_38 C 0.2035(11) 0.2171(7) 0.2919(6) 0.105(17) Uiso 0.512(10) 1 d D U P B 1
F5_38 F 0.2342(10) 0.3467(9) 0.2641(7) 0.080(13) Uiso 0.512(10) 1 d D U P B 1
F6_38 F 0.1644(14) 0.3660(10) 0.2718(10) 0.17(2) Uiso 0.512(10) 1 d D U P B 1
F15_38 F 0.1643(10) 0.2288(9) 0.2790(7) 0.108(14) Uiso 0.512(10) 1 d D U P B 1
C4_38 C 0.1915(11) 0.3502(5) 0.2584(7) 0.131(17) Uiso 0.512(10) 1 d D U P B 1
F14_38 F 0.2001(15) 0.1912(9) 0.3120(7) 0.14(2) Uiso 0.512(10) 1 d D U P B 1
N8_38 N 0.2225(9) 0.2807(6) 0.2755(5) 0.100(14) Uiso 0.512(10) 1 d D U P B 1
F7_38 F 0.1866(17) 0.3685(10) 0.2328(7) 0.22(2) Uiso 0.512(10) 1 d D U P B 1
S9_39 S 0.1956(7) 0.2552(4) 0.2693(4) 0.107(8) Uiso 0.488(10) 1 d D U P B 2
S1_39 S 0.2168(7) 0.3090(4) 0.2843(4) 0.117(8) Uiso 0.488(10) 1 d D U P B 2
O2_39 O 0.2630(8) 0.2970(9) 0.2788(7) 0.094(16) Uiso 0.488(10) 1 d D U P B 2
O3_39 O 0.2055(10) 0.3237(7) 0.3047(5) 0.029(10) Uiso 0.488(10) 1 d D U P B 2
N8_39 N 0.1847(11) 0.2836(7) 0.2841(7) 0.100(14) Uiso 0.488(10) 1 d D U P B 2
O10_39 O 0.2281(12) 0.2632(10) 0.2495(6) 0.123(18) Uiso 0.488(10) 1 d D U P B 2
O11_39 O 0.1531(10) 0.2482(11) 0.2652(9) 0.114(19) Uiso 0.488(10) 1 d D U P B 2
F5_39 F 0.1927(11) 0.3377(9) 0.2355(5) 0.080(12) Uiso 0.488(10) 1 d D U P B 2
F6_39 F 0.1556(10) 0.3608(8) 0.2635(7) 0.084(14) Uiso 0.488(10) 1 d D U P B 2
C4_39 C 0.1961(10) 0.3463(6) 0.2567(5) 0.133(18) Uiso 0.488(10) 1 d D U P B 2
F7_39 F 0.2224(12) 0.3672(9) 0.2545(7) 0.111(16) Uiso 0.488(10) 1 d D U P B 2
F13_39 F 0.2622(11) 0.2233(9) 0.3008(7) 0.119(16) Uiso 0.488(10) 1 d D U P B 2
F14_39 F 0.2386(13) 0.1923(8) 0.2823(8) 0.102(19) Uiso 0.488(10) 1 d D U P B 2
C12_39 C 0.2259(11) 0.2164(6) 0.2925(6) 0.124(18) Uiso 0.488(10) 1 d D U P B 2
F15_39 F 0.1999(13) 0.2057(10) 0.3125(6) 0.118(17) Uiso 0.488(10) 1 d D U P B 2

loop_
_atom_site_aniso_label
_atom_site_aniso_U_11
_atom_site_aniso_U_22
_atom_site_aniso_U_33
_atom_site_aniso_U_23
_atom_site_aniso_U_13
_atom_site_aniso_U_12
Cd1 0.086(3) 0.131(3) 0.383(7) -0.127(4) 0.002(3) -0.022(2)
Cd2 0.127(3) 0.095(3) 0.191(4) -0.026(3) 0.030(3) -0.029(2)
Cd3 0.126(3) 0.136(3) 0.158(3) -0.062(3) -0.042(3) -0.021(2)
Cd4 0.089(2) 0.068(2) 0.077(2) -0.0274(17) 0.0008(17) -0.0206(17)
Cd5 0.059(2) 0.067(2) 0.076(2) -0.0275(17) -0.0006(16) -0.0107(16)
Cd6 0.064(2) 0.146(3) 0.257(4) -0.121(3) -0.017(3) -0.015(2)
Cd7 0.091(2) 0.126(3) 0.077(2) -0.039(2) 0.0007(18) -0.033(2)
Cd8 0.096(2) 0.124(3) 0.084(2) -0.041(2) 0.0065(19) -0.044(2)
Cd9 0.091(2) 0.078(2) 0.076(2) -0.0287(18) -0.0024(17) -0.0334(18)
Cd10 0.128(3) 0.079(2) 0.095(2) -0.018(2) 0.026(2) -0.014(2)
Cd11 0.072(2) 0.141(3) 0.097(2) -0.037(2) -0.0021(19) -0.042(2)
Cd12 0.067(2) 0.130(3) 0.097(2) -0.055(2) 0.0052(18) -0.0279(19)
Cd13 0.139(4) 0.312(6) 0.114(3) -0.095(3) 0.032(3) -0.084(4)
Cd14 0.132(3) 0.167(3) 0.161(3) -0.112(3) 0.057(3) -0.074(3)
Cd15 0.079(2) 0.084(2) 0.123(3) -0.047(2) 0.0061(19) -0.0166(18)
Cd16 0.080(2) 0.087(2) 0.070(2) -0.0206(18) -0.0107(17) -0.0084(18)
Cd17 0.076(2) 0.078(2) 0.094(2) -0.0208(18) -0.0042(18) -0.0180(18)
Cd18 0.119(3) 0.160(3) 0.112(3) -0.053(3) -0.020(2) -0.035(3)
Cd19 0.181(4) 0.155(3) 0.091(2) -0.039(2) 0.006(2) -0.084(3)
Cd20 0.159(4) 0.251(5) 0.094(3) -0.041(3) 0.011(3) -0.097(3)
Cd21 0.141(3) 0.209(4) 0.104(3) -0.083(3) 0.040(2) -0.092(3)
Cd22 0.077(2) 0.099(2) 0.089(2) -0.0513(19) 0.0145(17) -0.0373(18)
Cd23 0.068(2) 0.083(2) 0.071(2) -0.0263(17) 0.0011(16) -0.0246(17)
Cd24 0.125(3) 0.087(2) 0.089(2) -0.0270(19) -0.011(2) -0.024(2)
P1 0.118(10) 0.106(11) 0.073(9) -0.030(7) 0.000(8) -0.039(9)
P2 0.044(10) 0.168(14) 0.202(15) -0.103(11) 0.007(8) -0.030(8)
P3 0.133(12) 0.130(12) 0.170(13) -0.097(11) 0.057(12) -0.077(11)
P4 0.083(10) 0.125(12) 0.095(9) -0.068(8) 0.014(8) -0.027(8)
P5 0.089(11) 0.059(10) 0.085(9) -0.009(7) -0.005(7) -0.004(7)
P6 0.098(10) 0.111(13) 0.119(10) -0.045(9) -0.029(10) -0.040(9)
P7 0.145(12) 0.240(18) 0.068(9) -0.030(10) -0.018(9) -0.105(13)
P8 0.120(13) 0.123(12) 0.095(11) -0.039(8) 0.009(8) -0.039(8)
P9 0.081(9) 0.078(9) 0.084(9) -0.016(7) -0.010(8) -0.012(8)
P10 0.079(9) 0.090(10) 0.115(10) -0.021(8) 0.003(9) -0.050(8)
P11 0.132(12) 0.229(19) 0.089(10) -0.088(11) 0.050(9) -0.062(12)
P13 0.123(12) 0.124(11) 0.155(13) -0.084(11) -0.028(10) -0.037(10)
P15 0.160(14) 0.208(17) 0.170(15) -0.061(14) -0.043(12) -0.077(14)
P16 0.101(10) 0.139(13) 0.139(11) -0.048(11) 0.037(10) -0.068(11)
P17 0.136(13) 0.177(14) 0.177(14) -0.070(13) -0.011(14) -0.053(12)
P18 0.113(11) 0.161(13) 0.154(12) -0.094(10) 0.037(10) -0.049(11)
P19 0.167(14) 0.138(12) 0.137(12) -0.083(11) 0.016(10) -0.044(11)
P20 0.083(9) 0.153(12) 0.148(12) -0.098(12) 0.068(10) -0.076(9)
P21 0.248(18) 0.117(13) 0.207(16) -0.048(12) -0.035(14) -0.054(13)

loop_
_atom_type_symbol
_atom_type_description
_atom_type_scat_dispersion_real
_atom_type_scat_dispersion_imag
_atom_type_scat_source
C C 0.0181 0.0091 'International Tables Vol C Tables 4.2.6.8 and 6.1.1.4'
H H 0.0000 0.0000 'International Tables Vol C Tables 4.2.6.8 and 6.1.1.4'
N N 0.0311 0.0180 'International Tables Vol C Tables 4.2.6.8 and 6.1.1.4'
F F 0.0727 0.0534 'International Tables Vol C Tables 4.2.6.8 and 6.1.1.4'
P P 0.2955 0.4335 'International Tables Vol C Tables 4.2.6.8 and 6.1.1.4'
Cd Cd 0.1185 4.6533 'International Tables Vol C Tables 4.2.6.8 and 6.1.1.4'
S S 0.3331 0.5567 'International Tables Vol C Tables 4.2.6.8 and 6.1.1.4'
O O 0.0492 0.0322 'International Tables Vol C Tables 4.2.6.8 and 6.1.1.4'

loop_
_geom_angle_atom_site_label_1
_geom_angle_atom_site_label_2
_geom_angle_atom_site_label_3
_geom_angle
N1_36 Cd1 N2_30 88.8(10)
N1_36 Cd1 N1_32 155.8(10)
N2_30 Cd1 N1_32 108.2(10)
N1_36 Cd1 N4_30 97.7(11)
N2_30 Cd1 N4_30 71.7(11)
N1_32 Cd1 N4_30 103.8(10)
N1_36 Cd1 N3_32 93.3(10)
N2_30 Cd1 N3_32 174.1(10)
N1_32 Cd1 N3_32 71.5(10)
N4_30 Cd1 N3_32 102.5(10)
N1_36 Cd1 N3_36 74.0(10)
N2_30 Cd1 N3_36 96.3(10)
N1_32 Cd1 N3_36 86.9(9)
N4_30 Cd1 N3_36 165.9(10)
N3_32 Cd1 N3_36 89.6(10)
N4_33 Cd2 N2_32 90.3(10)
N4_33 Cd2 N1_34 171.9(9)
N2_32 Cd2 N1_34 97.7(9)
N4_33 Cd2 N3_34 108.0(10)
N2_32 Cd2 N3_34 113.4(9)
N1_34 Cd2 N3_34 68.6(10)
N4_33 Cd2 N2_33 68.9(10)
N2_32 Cd2 N2_33 150.4(9)
N1_34 Cd2 N2_33 103.6(8)
N3_34 Cd2 N2_33 93.6(8)
N4_33 Cd2 N4_32 85.6(9)
N2_32 Cd2 N4_32 68.9(9)
N1_34 Cd2 N4_32 97.5(9)
N3_34 Cd2 N4_32 166.0(9)
N2_33 Cd2 N4_32 87.9(8)
N2_29 Cd3 N2_28 101.4(9)
N2_29 Cd3 N1_33 96.9(8)
N2_28 Cd3 N1_33 159.2(9)
N2_29 Cd3 N4_29 72.1(10)
N2_28 Cd3 N4_29 102.0(9)
N1_33 Cd3 N4_29 93.0(9)
N2_29 Cd3 N3_33 98.8(9)
N2_28 Cd3 N3_33 96.6(8)
N1_33 Cd3 N3_33 70.7(8)
N4_29 Cd3 N3_33 160.5(9)
N2_29 Cd3 N4_28 172.2(9)
N2_28 Cd3 N4_28 72.4(10)
N1_33 Cd3 N4_28 90.0(9)
N4_29 Cd3 N4_28 104.2(10)
N3_33 Cd3 N4_28 86.8(9)
N4_26 Cd4 N2_26 75.7(9)
N4_26 Cd4 N1_28 101.4(8)
N2_26 Cd4 N1_28 89.1(7)
N4_26 Cd4 N1_23 100.4(7)
N2_26 Cd4 N1_23 109.6(7)
N1_28 Cd4 N1_23 154.2(7)
N4_26 Cd4 N3_23 101.6(8)
N2_26 Cd4 N3_23 177.2(8)
N1_28 Cd4 N3_23 92.3(7)
N1_23 Cd4 N3_23 70.0(7)
N4_26 Cd4 N3_28 171.7(8)
N2_26 Cd4 N3_28 99.8(7)
N1_28 Cd4 N3_28 71.3(7)
N1_23 Cd4 N3_28 87.6(6)
N3_23 Cd4 N3_28 83.0(7)
N1_20 Cd5 N1_21 105.5(7)
N1_20 Cd5 N2_23 150.5(7)
N1_21 Cd5 N2_23 95.8(7)
N1_20 Cd5 N3_20 71.6(7)
N1_21 Cd5 N3_20 176.1(7)
N2_23 Cd5 N3_20 87.8(7)
N1_20 Cd5 N3_21 87.5(7)
N1_21 Cd5 N3_21 71.5(7)
N2_23 Cd5 N3_21 118.9(7)
N3_20 Cd5 N3_21 105.6(7)
N1_20 Cd5 N4_23 85.6(7)
N1_21 Cd5 N4_23 99.1(7)
N2_23 Cd5 N4_23 70.8(7)
N3_20 Cd5 N4_23 83.3(7)
N3_21 Cd5 N4_23 166.5(7)
N1_31 Cd6 N4_36 170.0(12)
N1_31 Cd6 N2_36 99.7(11)
N4_36 Cd6 N2_36 70.4(15)
N1_31 Cd6 N2_20 99.9(8)
N4_36 Cd6 N2_20 90.0(11)
N2_36 Cd6 N2_20 155.3(11)
N1_31 Cd6 N4_20 100.5(9)
N4_36 Cd6 N4_20 80.8(12)
N2_36 Cd6 N4_20 89.5(11)
N2_20 Cd6 N4_20 72.2(8)
N1_31 Cd6 N3_31 72.4(9)
N4_36 Cd6 N3_31 108.5(12)
N2_36 Cd6 N3_31 104.8(11)
N2_20 Cd6 N3_31 95.5(8)
N4_20 Cd6 N3_31 164.8(9)
N2_34 Cd7 N1_35 95.6(8)
N2_34 Cd7 N1_19 104.4(8)
N1_35 Cd7 N1_19 148.1(8)
N2_34 Cd7 N4_34 73.1(9)
N1_35 Cd7 N4_34 127.0(8)
N1_19 Cd7 N4_34 83.1(8)
N2_34 Cd7 N3_35 93.4(9)
N1_35 Cd7 N3_35 73.6(8)
N1_19 Cd7 N3_35 80.5(7)
N4_34 Cd7 N3_35 155.4(8)
N2_34 Cd7 N3_19 175.1(8)
N1_35 Cd7 N3_19 89.3(7)
N1_19 Cd7 N3_19 71.4(7)
N4_34 Cd7 N3_19 103.5(8)
N3_35 Cd7 N3_19 88.5(8)
N2_35 Cd8 N1_29 104.3(8)
N2_35 Cd8 N3_29 97.5(8)
N1_29 Cd8 N3_29 71.0(9)
N2_35 Cd8 N2_24 160.1(8)
N1_29 Cd8 N2_24 89.5(7)
N3_29 Cd8 N2_24 100.6(8)
N2_35 Cd8 N4_24 92.6(8)
N1_29 Cd8 N4_24 97.9(8)
N3_29 Cd8 N4_24 166.5(8)
N2_24 Cd8 N4_24 71.0(8)
N2_35 Cd8 N4_35 71.5(9)
N1_29 Cd8 N4_35 174.3(8)
N3_29 Cd8 N4_35 105.3(9)
N2_24 Cd8 N4_35 95.5(8)
N4_24 Cd8 N4_35 86.3(8)
N1_24 Cd9 N1_26 104.4(7)
N1_24 Cd9 N3_26 97.3(7)
N1_26 Cd9 N3_26 73.3(7)
N1_24 Cd9 N1_25 154.9(7)
N1_26 Cd9 N1_25 97.0(6)
N3_26 Cd9 N1_25 101.4(7)
N1_24 Cd9 N3_25 93.3(7)
N1_26 Cd9 N3_25 99.2(7)
N3_26 Cd9 N3_25 168.3(7)
N1_25 Cd9 N3_25 70.2(7)
N1_24 Cd9 N3_24 69.2(8)
N1_26 Cd9 N3_24 173.6(7)
N3_26 Cd9 N3_24 106.9(7)
N1_25 Cd9 N3_24 89.3(7)
N3_25 Cd9 N3_24 81.5(7)
N2_21 Cd10 N4_25 171.0(8)
N2_21 Cd10 N2_25 100.4(8)
N4_25 Cd10 N2_25 70.6(9)
N2_21 Cd10 N4_21 69.0(8)
N4_25 Cd10 N4_21 107.8(8)
N2_25 Cd10 N4_21 77.6(8)
N2_21 Cd10 N2_27 100.2(8)
N4_25 Cd10 N2_27 87.5(8)
N2_25 Cd10 N2_27 142.0(8)
N4_21 Cd10 N2_27 139.9(8)
N2_21 Cd10 N4_27 94.4(8)
N4_25 Cd10 N4_27 84.4(8)
N2_25 Cd10 N4_27 80.2(7)
N4_21 Cd10 N4_27 149.1(7)
N2_27 Cd10 N4_27 66.7(7)
N1_27 Cd11 N1_22 154.4(8)
N1_27 Cd11 N2_31 106.9(8)
N1_22 Cd11 N2_31 91.7(7)
N1_27 Cd11 N4_31 97.9(8)
N1_22 Cd11 N4_31 105.0(8)
N2_31 Cd11 N4_31 69.9(8)
N1_27 Cd11 N3_27 73.4(9)
N1_22 Cd11 N3_27 88.1(8)
N2_31 Cd11 N3_27 179.6(9)
N4_31 Cd11 N3_27 109.8(9)
N1_27 Cd11 N3_22 90.0(8)
N1_22 Cd11 N3_22 70.0(8)
N2_31 Cd11 N3_22 97.3(8)
N4_31 Cd11 N3_22 166.4(8)
N3_27 Cd11 N3_22 83.0(8)
N1_30 Cd12 N2_22 103.5(8)
N1_30 Cd12 N2_19 95.9(7)
N2_22 Cd12 N2_19 158.2(8)
N1_30 Cd12 N3_30 74.7(8)
N2_22 Cd12 N3_30 96.9(8)
N2_19 Cd12 N3_30 97.7(7)
N1_30 Cd12 N4_19 102.3(8)
N2_22 Cd12 N4_19 94.2(7)
N2_19 Cd12 N4_19 71.7(7)
N3_30 Cd12 N4_19 168.8(7)
N1_30 Cd12 N4_22 174.8(7)
N2_22 Cd12 N4_22 72.0(8)
N2_19 Cd12 N4_22 89.0(7)
N3_30 Cd12 N4_22 102.9(7)
N4_19 Cd12 N4_22 81.1(7)
N2_14 Cd13 N4_17 97.2(10)
N2_14 Cd13 N3_16 97.9(11)
N4_17 Cd13 N3_16 163.3(10)
N2_14 Cd13 N1_16 97.8(10)
N4_17 Cd13 N1_16 97.5(10)
N3_16 Cd13 N1_16 73.3(10)
N2_14 Cd13 N4_14 74.5(12)
N4_17 Cd13 N4_14 86.5(10)
N3_16 Cd13 N4_14 104.5(11)
N1_16 Cd13 N4_14 171.8(10)
N2_14 Cd13 N2_17 157.9(10)
N4_17 Cd13 N2_17 67.5(10)
N3_16 Cd13 N2_17 99.8(10)
N1_16 Cd13 N2_17 99.9(9)
N4_14 Cd13 N2_17 88.3(10)
N2_12 Cd14 N1_17 147.5(9)
N2_12 Cd14 N1_15 97.6(9)
N1_17 Cd14 N1_15 102.6(9)
N2_12 Cd14 N3_15 121.2(9)
N1_17 Cd14 N3_15 89.2(9)
N1_15 Cd14 N3_15 73.5(10)
N2_12 Cd14 N4_12 67.4(9)
N1_17 Cd14 N4_12 85.0(8)
N1_15 Cd14 N4_12 96.3(9)
N3_15 Cd14 N4_12 167.0(9)
N2_12 Cd14 N3_17 88.2(8)
N1_17 Cd14 N3_17 72.2(10)
N1_15 Cd14 N3_17 174.3(9)
N3_15 Cd14 N3_17 103.7(9)
N4_12 Cd14 N3_17 85.6(8)
N2_10 Cd15 N2_3 90.3(7)
N2_10 Cd15 N1_12 111.9(8)
N2_3 Cd15 N1_12 150.9(8)
N2_10 Cd15 N4_10 71.9(8)
N2_3 Cd15 N4_10 102.3(7)
N1_12 Cd15 N4_10 102.5(7)
N2_10 Cd15 N4_3 100.7(7)
N2_3 Cd15 N4_3 71.1(7)
N1_12 Cd15 N4_3 85.9(7)
N4_10 Cd15 N4_3 170.3(7)
N2_10 Cd15 N3_12 177.3(8)
N2_3 Cd15 N3_12 88.9(8)
N1_12 Cd15 N3_12 69.7(8)
N4_10 Cd15 N3_12 105.8(8)
N4_3 Cd15 N3_12 81.5(8)
N1_3 Cd16 N2_4 166.8(7)
N1_3 Cd16 N4_4 99.7(7)
N2_4 Cd16 N4_4 71.4(7)
N1_3 Cd16 N1_8 99.8(7)
N2_4 Cd16 N1_8 91.1(7)
N4_4 Cd16 N1_8 97.6(7)
N1_3 Cd16 N3_8 90.5(7)
N2_4 Cd16 N3_8 100.2(7)
N4_4 Cd16 N3_8 165.1(7)
N1_8 Cd16 N3_8 69.7(7)
N1_3 Cd16 N3_3 71.0(8)
N2_4 Cd16 N3_3 99.4(7)
N4_4 Cd16 N3_3 93.9(7)
N1_8 Cd16 N3_3 166.4(7)
N3_8 Cd16 N3_3 99.8(7)
N1_9 Cd17 N3_9 73.1(8)
N1_9 Cd17 N2_7 95.4(7)
N3_9 Cd17 N2_7 114.2(7)
N1_9 Cd17 N1_4 104.5(7)
N3_9 Cd17 N1_4 92.1(7)
N2_7 Cd17 N1_4 150.8(8)
N1_9 Cd17 N3_4 173.2(7)
N3_9 Cd17 N3_4 108.1(8)
N2_7 Cd17 N3_4 90.2(7)
N1_4 Cd17 N3_4 68.9(8)
N1_9 Cd17 N4_7 95.3(7)
N3_9 Cd17 N4_7 167.2(7)
N2_7 Cd17 N4_7 71.4(7)
N1_4 Cd17 N4_7 85.5(7)
N3_4 Cd17 N4_7 82.8(7)
N2_18 Cd18 N3_7 176.2(10)
N2_18 Cd18 N1_7 108.9(9)
N3_7 Cd18 N1_7 72.1(9)
N2_18 Cd18 N4_18 69.2(11)
N3_7 Cd18 N4_18 106.9(10)
N1_7 Cd18 N4_18 104.7(9)
N2_18 Cd18 N1_14 92.4(8)
N3_7 Cd18 N1_14 87.8(8)
N1_7 Cd18 N1_14 152.7(9)
N4_18 Cd18 N1_14 98.6(9)
N2_18 Cd18 N3_14 99.4(9)
N3_7 Cd18 N3_14 84.3(8)
N1_7 Cd18 N3_14 88.3(8)
N4_18 Cd18 N3_14 164.8(9)
N1_14 Cd18 N3_14 71.0(8)
N3_13 Cd19 N3_18 106.1(11)
N3_13 Cd19 N1_13 75.3(10)
N3_18 Cd19 N1_13 102.1(10)
N3_13 Cd19 N1_11 89.0(9)
N3_18 Cd19 N1_11 96.0(10)
N1_13 Cd19 N1_11 158.7(9)
N3_13 Cd19 N1_18 176.6(10)
N3_18 Cd19 N1_18 73.2(11)
N1_13 Cd19 N1_18 101.5(9)
N1_11 Cd19 N1_18 94.4(8)
N3_13 Cd19 N3_11 84.0(9)
N3_18 Cd19 N3_11 164.0(10)
N1_13 Cd19 N3_11 92.4(8)
N1_11 Cd19 N3_11 71.3(9)
N1_18 Cd19 N3_11 97.5(9)
N2_16 Cd20 N2_13 87.5(9)
N2_16 Cd20 N1_5 106.1(10)
N2_13 Cd20 N1_5 161.5(10)
N2_16 Cd20 N4_13 101.9(10)
N2_13 Cd20 N4_13 70.8(10)
N1_5 Cd20 N4_13 93.7(10)
N2_16 Cd20 N4_16 70.4(11)
N2_13 Cd20 N4_16 98.5(10)
N1_5 Cd20 N4_16 97.9(10)
N4_13 Cd20 N4_16 167.5(10)
N2_16 Cd20 N3_5 171.1(11)
N2_13 Cd20 N3_5 96.9(11)
N1_5 Cd20 N3_5 71.6(12)
N4_13 Cd20 N3_5 86.9(10)
N4_16 Cd20 N3_5 101.2(11)
N2_15 Cd21 N4_15 71.5(10)
N2_15 Cd21 N1_2 104.4(9)
N4_15 Cd21 N1_2 85.4(9)
N2_15 Cd21 N2_5 99.8(8)
N4_15 Cd21 N2_5 129.2(9)
N1_2 Cd21 N2_5 143.0(9)
N2_15 Cd21 N3_2 169.5(8)
N4_15 Cd21 N3_2 98.8(9)
N1_2 Cd21 N3_2 69.9(9)
N2_5 Cd21 N3_2 89.5(8)
N2_15 Cd21 N4_5 97.3(9)
N4_15 Cd21 N4_5 158.9(9)
N1_2 Cd21 N4_5 80.2(8)
N2_5 Cd21 N4_5 69.3(9)
N3_2 Cd21 N4_5 90.6(8)
N1_10 Cd22 N1_1 105.2(7)
N1_10 Cd22 N4_2 102.4(7)
N1_1 Cd22 N4_2 93.1(7)
N1_10 Cd22 N2_2 96.3(7)
N1_1 Cd22 N2_2 155.5(7)
N4_2 Cd22 N2_2 70.5(7)
N1_10 Cd22 N3_10 70.9(8)
N1_1 Cd22 N3_10 101.9(7)
N4_2 Cd22 N3_10 164.7(7)
N2_2 Cd22 N3_10 96.1(8)
N1_10 Cd22 N3_1 174.3(7)
N1_1 Cd22 N3_1 69.9(7)
N4_2 Cd22 N3_1 81.0(7)
N2_2 Cd22 N3_1 89.1(7)
N3_10 Cd22 N3_1 106.9(7)
N2_6 Cd23 N4_6 72.7(8)
N2_6 Cd23 N2_8 104.8(7)
N4_6 Cd23 N2_8 177.2(8)
N2_6 Cd23 N2_1 157.5(7)
N4_6 Cd23 N2_1 92.2(7)
N2_8 Cd23 N2_1 90.6(6)
N2_6 Cd23 N4_8 95.0(8)
N4_6 Cd23 N4_8 106.3(8)
N2_8 Cd23 N4_8 72.5(7)
N2_1 Cd23 N4_8 105.4(7)
N2_6 Cd23 N4_1 90.3(7)
N4_6 Cd23 N4_1 82.0(7)
N2_8 Cd23 N4_1 99.4(6)
N2_1 Cd23 N4_1 70.8(7)
N4_8 Cd23 N4_1 171.2(7)
N1_6 Cd24 N2_9 93.5(7)
N1_6 Cd24 N2_11 150.7(8)
N2_9 Cd24 N2_11 100.5(8)
N1_6 Cd24 N4_11 89.3(8)
N2_9 Cd24 N4_11 170.7(9)
N2_11 Cd24 N4_11 73.3(9)
N1_6 Cd24 N4_9 129.5(8)
N2_9 Cd24 N4_9 68.3(8)
N2_11 Cd24 N4_9 79.7(8)
N4_11 Cd24 N4_9 116.2(9)
N1_6 Cd24 N3_6 68.8(7)
N2_9 Cd24 N3_6 94.8(8)
N2_11 Cd24 N3_6 84.4(7)
N4_11 Cd24 N3_6 78.0(9)
N4_9 Cd24 N3_6 154.0(8)
C6_1 N1_1 C2_1 119.7(17)
C6_1 N1_1 Cd22 123.4(15)
C2_1 N1_1 Cd22 115.0(13)
C1_1 N3_1 C13_1 126.7(19)
C1_1 N3_1 Cd22 110.3(15)
C13_1 N3_1 Cd22 119.3(13)
C12_1 N4_1 C20_1 121.3(17)
C12_1 N4_1 Cd23 111.0(14)
C20_1 N4_1 Cd23 126.2(13)
N3_1 C1_1 C2_1 122(2)
N3_1 C1_1 H1_1 118.9
C2_1 C1_1 H1_1 118.9
C8_1 N2_1 C9_1 119.5(17)
C8_1 N2_1 Cd23 123.8(14)
C9_1 N2_1 Cd23 115.8(13)
C23_1 C26_1 H26A_1 109.5
C23_1 C26_1 H26B_1 109.5
H26A_1 C26_1 H26B_1 109.5
C23_1 C26_1 H26C_1 109.5
H26A_1 C26_1 H26C_1 109.5
H26B_1 C26_1 H26C_1 109.5
C24_1 C25_1 C20_1 122.4(19)
C24_1 C25_1 H25_1 118.8
C20_1 C25_1 H25_1 118.8
C25_1 C24_1 C23_1 119.0(19)
C25_1 C24_1 H24_1 120.5
C23_1 C24_1 H24_1 120.5
C24_1 C23_1 C22_1 119.3(17)
C24_1 C23_1 C26_1 120.8(19)
C22_1 C23_1 C26_1 119.9(19)
C21_1 C22_1 C23_1 121.5(19)
C21_1 C22_1 H22_1 119.2
C23_1 C22_1 H22_1 119.2
C22_1 C21_1 C20_1 119.7(19)
C22_1 C21_1 H21_1 120.2
C20_1 C21_1 H21_1 120.2
C25_1 C20_1 C21_1 118.1(16)
C25_1 C20_1 N4_1 119.9(18)
C21_1 C20_1 N4_1 121.8(17)
C16_1 C19_1 H19A_1 109.5
C16_1 C19_1 H19B_1 109.5
H19A_1 C19_1 H19B_1 109.5
C16_1 C19_1 H19C_1 109.5
H19A_1 C19_1 H19C_1 109.5
H19B_1 C19_1 H19C_1 109.5
C17_1 C18_1 C13_1 120(2)
C17_1 C18_1 H18_1 120.0
C13_1 C18_1 H18_1 120.0
C18_1 C17_1 C16_1 121(2)
C18_1 C17_1 H17_1 119.5
C16_1 C17_1 H17_1 119.5
C15_1 C16_1 C17_1 118.4(18)
C15_1 C16_1 C19_1 123(2)
C17_1 C16_1 C19_1 118(2)
C16_1 C15_1 C14_1 121(2)
C16_1 C15_1 H15_1 119.4
C14_1 C15_1 H15_1 119.4
C13_1 C14_1 C15_1 120.1(19)
C13_1 C14_1 H14_1 119.9
C15_1 C14_1 H14_1 119.9
C14_1 C13_1 C18_1 119.2(17)
C14_1 C13_1 N3_1 124.2(19)
C18_1 C13_1 N3_1 116.4(18)
N4_1 C12_1 C9_1 124(2)
N4_1 C12_1 H12_1 117.9
C9_1 C12_1 H12_1 117.9
C10_1 C11_1 C7_1 121.5(18)
C10_1 C11_1 H11_1 119.3
C7_1 C11_1 H11_1 119.3
C11_1 C10_1 C9_1 116.5(17)
C11_1 C10_1 H10_1 121.7
C9_1 C10_1 H10_1 121.7
N2_1 C9_1 C10_1 123.2(16)
N2_1 C9_1 C12_1 115.8(17)
C10_1 C9_1 C12_1 120.9(17)
N1_1 C2_1 C3_1 120.2(16)
N1_1 C2_1 C1_1 116.7(17)
C3_1 C2_1 C1_1 123.1(17)
C4_1 C3_1 C2_1 119.7(18)
C4_1 C3_1 H3_1 120.1
C2_1 C3_1 H3_1 120.1
C3_1 C4_1 C5_1 120.2(18)
C3_1 C4_1 H4_1 119.9
C5_1 C4_1 H4_1 119.9
C6_1 C5_1 C4_1 116.6(16)
C6_1 C5_1 C7_1 121.2(16)
C4_1 C5_1 C7_1 122.3(16)
N1_1 C6_1 C5_1 123.7(18)
N1_1 C6_1 H6_1 118.2
C5_1 C6_1 H6_1 118.2
C8_1 C7_1 C11_1 118.0(16)
C8_1 C7_1 C5_1 122.8(16)
C11_1 C7_1 C5_1 119.3(16)
N2_1 C8_1 C7_1 121.3(17)
N2_1 C8_1 H8_1 119.3
C7_1 C8_1 H8_1 119.3
C6_2 N1_2 C2_2 117(2)
C6_2 N1_2 Cd21 126.2(18)
C2_2 N1_2 Cd21 114.4(16)
N3_2 C1_2 C2_2 122(2)
N3_2 C1_2 H1_2 118.8
C2_2 C1_2 H1_2 118.8
C8_2 N2_2 C9_2 118.8(18)
C8_2 N2_2 Cd22 125.1(16)
C9_2 N2_2 Cd22 114.2(14)
N1_2 C2_2 C3_2 123.8(18)
N1_2 C2_2 C1_2 115.8(19)
C3_2 C2_2 C1_2 120(2)
C1_2 N3_2 C13_2 130(2)
C1_2 N3_2 Cd21 112.0(19)
C13_2 N3_2 Cd21 114.3(17)
C4_2 C3_2 C2_2 118(2)
C4_2 C3_2 H3_2 121.0
C2_2 C3_2 H3_2 121.0
C12_2 N4_2 C20_2 118.8(18)
C12_2 N4_2 Cd22 113.5(15)
C20_2 N4_2 Cd22 122.1(14)
C6_2 C5_2 C4_2 117.7(17)
C6_2 C5_2 C7_2 118.9(18)
C4_2 C5_2 C7_2 123.2(18)
N1_2 C6_2 C5_2 124(2)
N1_2 C6_2 H6_2 118.0
C5_2 C6_2 H6_2 118.0
C11_2 C7_2 C8_2 117.8(17)
C11_2 C7_2 C5_2 121.1(17)
C8_2 C7_2 C5_2 121.1(17)
N2_2 C8_2 C7_2 122.8(19)
N2_2 C8_2 H8_2 118.6
C7_2 C8_2 H8_2 118.6
N2_2 C9_2 C10_2 122.0(17)
N2_2 C9_2 C12_2 116.4(18)
C10_2 C9_2 C12_2 121.5(18)
C11_2 C10_2 C9_2 118.6(19)
C11_2 C10_2 H10_2 120.7
C9_2 C10_2 H10_2 120.7
C10_2 C11_2 C7_2 120.0(19)
C10_2 C11_2 H11_2 120.0
C7_2 C11_2 H11_2 120.0
N4_2 C12_2 C9_2 121(2)
N4_2 C12_2 H12_2 119.6
C9_2 C12_2 H12_2 119.6
C14_2 C13_2 C18_2 120.7(19)
C14_2 C13_2 N3_2 120(2)
C18_2 C13_2 N3_2 118(2)
C17_2 C18_2 C13_2 119(2)
C17_2 C18_2 H18_2 120.7
C13_2 C18_2 H18_2 120.7
C18_2 C17_2 C16_2 122(2)
C18_2 C17_2 H17_2 118.8
C16_2 C17_2 H17_2 118.8
C15_2 C16_2 C17_2 117(2)
C15_2 C16_2 C19_2 127(2)
C17_2 C16_2 C19_2 116(2)
C16_2 C15_2 C14_2 122(2)
C16_2 C15_2 H15_2 118.8
C14_2 C15_2 H15_2 118.8
C13_2 C14_2 C15_2 119(2)
C13_2 C14_2 H14_2 120.7
C15_2 C14_2 H14_2 120.7
C16_2 C19_2 H19A_2 109.5
C16_2 C19_2 H19B_2 109.5
H19A_2 C19_2 H19B_2 109.5
C16_2 C19_2 H19C_2 109.5
H19A_2 C19_2 H19C_2 109.5
H19B_2 C19_2 H19C_2 109.5
C25_2 C20_2 C21_2 120.5(17)
C25_2 C20_2 N4_2 117.9(19)
C21_2 C20_2 N4_2 121.5(18)
C22_2 C21_2 C20_2 116.2(19)
C22_2 C21_2 H21_2 121.9
C20_2 C21_2 H21_2 121.9
C23_2 C22_2 C21_2 125(2)
C23_2 C22_2 H22_2 117.7
C21_2 C22_2 H22_2 117.7
C22_2 C23_2 C24_2 118.1(18)
C22_2 C23_2 C26_2 124(2)
C24_2 C23_2 C26_2 118(2)
C25_2 C24_2 C23_2 119(2)
C25_2 C24_2 H24_2 120.5
C23_2 C24_2 H24_2 120.5
C20_2 C25_2 C24_2 121.7(19)
C20_2 C25_2 H25_2 119.1
C24_2 C25_2 H25_2 119.1
C23_2 C26_2 H26A_2 109.5
C23_2 C26_2 H26B_2 109.5
H26A_2 C26_2 H26B_2 109.5
C23_2 C26_2 H26C_2 109.5
H26A_2 C26_2 H26C_2 109.5
H26B_2 C26_2 H26C_2 109.5
C3_2 C4_2 C5_2 120(2)
C3_2 C4_2 H4_2 120.2
C5_2 C4_2 H4_2 120.2
C14_3 C13_3 C18_3 119.0(18)
C14_3 C13_3 N3_3 121(2)
C18_3 C13_3 N3_3 120(2)
C13_3 C14_3 C15_3 119(2)
C13_3 C14_3 H14_3 120.3
C15_3 C14_3 H14_3 120.3
C16_3 C15_3 C14_3 123(2)
C16_3 C15_3 H15_3 118.5
C14_3 C15_3 H15_3 118.5
C15_3 C16_3 C17_3 117.1(19)
C15_3 C16_3 C19_3 121(2)
C17_3 C16_3 C19_3 122(2)
C18_3 C17_3 C16_3 121(2)
C18_3 C17_3 H17_3 119.4
C16_3 C17_3 H17_3 119.4
C17_3 C18_3 C13_3 120(2)
C17_3 C18_3 H18_3 119.8
C13_3 C18_3 H18_3 119.8
C16_3 C19_3 H19A_3 109.5
C16_3 C19_3 H19B_3 109.5
H19A_3 C19_3 H19B_3 109.5
C16_3 C19_3 H19C_3 109.5
H19A_3 C19_3 H19C_3 109.5
H19B_3 C19_3 H19C_3 109.5
C1_3 N3_3 C13_3 127(2)
C1_3 N3_3 Cd16 106.4(18)
C13_3 N3_3 Cd16 124.4(15)
N3_3 C1_3 C2_3 130(2)
N3_3 C1_3 H1_3 114.9
C2_3 C1_3 H1_3 114.9
C6_3 N1_3 C2_3 112.9(18)
C6_3 N1_3 Cd16 126.6(16)
C2_3 N1_3 Cd16 120.0(15)
N1_3 C2_3 C3_3 127.0(17)
N1_3 C2_3 C1_3 111.8(18)
C3_3 C2_3 C1_3 121.0(19)
C4_3 C3_3 C2_3 117.4(19)
C4_3 C3_3 H3_3 121.3
C2_3 C3_3 H3_3 121.3
C3_3 C4_3 C5_3 118.6(19)
C3_3 C4_3 H4_3 120.7
C5_3 C4_3 H4_3 120.7
C6_3 C5_3 C4_3 117.6(17)
C6_3 C5_3 C7_3 122.2(17)
C4_3 C5_3 C7_3 120.2(17)
N1_3 C6_3 C5_3 126.5(19)
N1_3 C6_3 H6_3 116.7
C5_3 C6_3 H6_3 116.7
C8_3 N2_3 C9_3 117.7(18)
C8_3 N2_3 Cd15 126.2(15)
C9_3 N2_3 Cd15 114.3(14)
N2_3 C8_3 C7_3 124.9(18)
N2_3 C8_3 H8_3 117.6
C7_3 C8_3 H8_3 117.6
C11_3 C7_3 C8_3 116.6(16)
C11_3 C7_3 C5_3 122.2(16)
C8_3 C7_3 C5_3 121.1(17)
C10_3 C11_3 C7_3 119.3(18)
C10_3 C11_3 H11_3 120.3
C7_3 C11_3 H11_3 120.3
C11_3 C10_3 C9_3 120.2(19)
C11_3 C10_3 H10_3 119.9
C9_3 C10_3 H10_3 119.9
N2_3 C9_3 C10_3 121.2(16)
N2_3 C9_3 C12_3 118.9(17)
C10_3 C9_3 C12_3 119.9(17)
N4_3 C12_3 C9_3 120(2)
N4_3 C12_3 H12_3 119.8
C9_3 C12_3 H12_3 119.8
C12_3 N4_3 C20_3 121.6(19)
C12_3 N4_3 Cd15 112.6(16)
C20_3 N4_3 Cd15 124.9(14)
C21_3 C20_3 C25_3 120.4(17)
C21_3 C20_3 N4_3 123.3(19)
C25_3 C20_3 N4_3 116.1(18)
C20_3 C21_3 C22_3 120.2(19)
C20_3 C21_3 H21_3 119.9
C22_3 C21_3 H21_3 119.9
C23_3 C22_3 C21_3 120(2)
C23_3 C22_3 H22_3 119.8
C21_3 C22_3 H22_3 119.8
C24_3 C23_3 C22_3 117.9(18)
C24_3 C23_3 C26_3 119(2)
C22_3 C23_3 C26_3 123(2)
C25_3 C24_3 C23_3 123(2)
C25_3 C24_3 H24_3 118.3
C23_3 C24_3 H24_3 118.3
C24_3 C25_3 C20_3 117.7(19)
C24_3 C25_3 H25_3 121.2
C20_3 C25_3 H25_3 121.2
C23_3 C26_3 H26A_3 109.5
C23_3 C26_3 H26B_3 109.5
H26A_3 C26_3 H26B_3 109.5
C23_3 C26_3 H26C_3 109.5
H26A_3 C26_3 H26C_3 109.5
H26B_3 C26_3 H26C_3 109.5
C14_4 C13_4 C18_4 120.0(18)
C14_4 C13_4 N3_4 119(2)
C18_4 C13_4 N3_4 121(2)
C13_4 C14_4 C15_4 118(2)
C13_4 C14_4 H14_4 120.9
C15_4 C14_4 H14_4 120.9
C16_4 C15_4 C14_4 123(2)
C16_4 C15_4 H15_4 118.7
C14_4 C15_4 H15_4 118.7
C15_4 C16_4 C17_4 118.4(19)
C15_4 C16_4 C19_4 123(2)
C17_4 C16_4 C19_4 118(2)
C18_4 C17_4 C16_4 120(2)
C18_4 C17_4 H17_4 120.0
C16_4 C17_4 H17_4 120.0
C17_4 C18_4 C13_4 121(2)
C17_4 C18_4 H18_4 119.6
C13_4 C18_4 H18_4 119.6
C16_4 C19_4 H19A_4 109.5
C16_4 C19_4 H19B_4 109.5
H19A_4 C19_4 H19B_4 109.5
C16_4 C19_4 H19C_4 109.5
H19A_4 C19_4 H19C_4 109.5
H19B_4 C19_4 H19C_4 109.5
C1_4 N3_4 C13_4 123(2)
C1_4 N3_4 Cd17 113.6(16)
C13_4 N3_4 Cd17 117.9(15)
N3_4 C1_4 C2_4 121(2)
N3_4 C1_4 H1_4 119.7
C2_4 C1_4 H1_4 119.7
C6_4 N1_4 C2_4 117.1(18)
C6_4 N1_4 Cd17 126.3(16)
C2_4 N1_4 Cd17 113.7(14)
N1_4 C2_4 C3_4 123.9(17)
N1_4 C2_4 C1_4 116.1(18)
C3_4 C2_4 C1_4 120.0(18)
C4_4 C3_4 C2_4 116.7(19)
C4_4 C3_4 H3_4 121.7
C2_4 C3_4 H3_4 121.7
C3_4 C4_4 C5_4 121.6(19)
C3_4 C4_4 H4_4 119.2
C5_4 C4_4 H4_4 119.2
C6_4 C5_4 C4_4 116.2(16)
C6_4 C5_4 C7_4 121.1(17)
C4_4 C5_4 C7_4 122.6(16)
N1_4 C6_4 C5_4 124.6(18)
N1_4 C6_4 H6_4 117.7
C5_4 C6_4 H6_4 117.7
C8_4 N2_4 C9_4 118.4(17)
C8_4 N2_4 Cd16 125.0(14)
C9_4 N2_4 Cd16 115.6(13)
N2_4 C8_4 C7_4 124.3(18)
N2_4 C8_4 H8_4 117.9
C7_4 C8_4 H8_4 117.9
C11_4 C7_4 C8_4 116.4(16)
C11_4 C7_4 C5_4 122.4(16)
C8_4 C7_4 C5_4 121.2(16)
C10_4 C11_4 C7_4 120.4(18)
C10_4 C11_4 H11_4 119.8
C7_4 C11_4 H11_4 119.8
C11_4 C10_4 C9_4 118.9(18)
C11_4 C10_4 H10_4 120.5
C9_4 C10_4 H10_4 120.5
N2_4 C9_4 C10_4 121.5(16)
N2_4 C9_4 C12_4 115.1(17)
C10_4 C9_4 C12_4 123.3(17)
C12_4 N4_4 C20_4 117.1(18)
C12_4 N4_4 Cd16 114.0(15)
C20_4 N4_4 Cd16 128.1(15)
N4_4 C12_4 C9_4 122(2)
N4_4 C12_4 H12_4 118.8
C9_4 C12_4 H12_4 118.8
C21_4 C20_4 C25_4 119.4(17)
C21_4 C20_4 N4_4 118.3(18)
C25_4 C20_4 N4_4 121.7(18)
C20_4 C21_4 C22_4 121.9(19)
C20_4 C21_4 H21_4 119.1
C22_4 C21_4 H21_4 119.1
C21_4 C22_4 C23_4 119.7(19)
C21_4 C22_4 H22_4 120.1
C23_4 C22_4 H22_4 120.1
C24_4 C23_4 C22_4 117.2(18)
C24_4 C23_4 C26_4 121(2)
C22_4 C23_4 C26_4 121(2)
C25_4 C24_4 C23_4 124(2)
C25_4 C24_4 H24_4 118.0
C23_4 C24_4 H24_4 118.0
C24_4 C25_4 C20_4 117.5(19)
C24_4 C25_4 H25_4 121.2
C20_4 C25_4 H25_4 121.2
C23_4 C26_4 H26A_4 109.5
C23_4 C26_4 H26B_4 109.5
H26A_4 C26_4 H26B_4 109.5
C23_4 C26_4 H26C_4 109.5
H26A_4 C26_4 H26C_4 109.5
H26B_4 C26_4 H26C_4 109.5
C6_5 N1_5 C2_5 118(2)
C6_5 N1_5 Cd20 126(2)
C2_5 N1_5 Cd20 114.8(19)
N3_5 C1_5 C2_5 127(3)
N3_5 C1_5 H1_5 116.4
C2_5 C1_5 H1_5 116.4
C8_5 N2_5 C9_5 120(2)
C8_5 N2_5 Cd21 120.9(17)
C9_5 N2_5 Cd21 116.3(16)
N1_5 C2_5 C3_5 123(2)
N1_5 C2_5 C1_5 116(2)
C3_5 C2_5 C1_5 121(2)
C1_5 N3_5 C13_5 123(3)
C1_5 N3_5 Cd20 110(2)
C13_5 N3_5 Cd20 126(2)
C4_5 C3_5 C2_5 116(2)
C4_5 C3_5 H3_5 121.9
C2_5 C3_5 H3_5 121.9
C12_5 N4_5 C20_5 117(2)
C12_5 N4_5 Cd21 111.1(17)
C20_5 N4_5 Cd21 129.5(15)
C4_5 C5_5 C6_5 115.9(19)
C4_5 C5_5 C7_5 121(2)
C6_5 C5_5 C7_5 123(2)
N1_5 C6_5 C5_5 124(2)
N1_5 C6_5 H6_5 118.2
C5_5 C6_5 H6_5 118.2
C11_5 C7_5 C8_5 118.3(18)
C11_5 C7_5 C5_5 120.9(19)
C8_5 C7_5 C5_5 120.7(19)
N2_5 C8_5 C7_5 120(2)
N2_5 C8_5 H8_5 120.0
C7_5 C8_5 H8_5 120.0
N2_5 C9_5 C10_5 123.8(18)
N2_5 C9_5 C12_5 115.9(19)
C10_5 C9_5 C12_5 120.3(19)
C11_5 C10_5 C9_5 115(2)
C11_5 C10_5 H10_5 122.5
C9_5 C10_5 H10_5 122.5
C10_5 C11_5 C7_5 122(2)
C10_5 C11_5 H11_5 118.8
C7_5 C11_5 H11_5 118.8
N4_5 C12_5 C9_5 124(2)
N4_5 C12_5 H12_5 118.1
C9_5 C12_5 H12_5 118.1
C14_5 C13_5 C18_5 120(2)
C14_5 C13_5 N3_5 121(2)
C18_5 C13_5 N3_5 119(2)
C13_5 C14_5 C15_5 120(2)
C13_5 C14_5 H14_5 120.0
C15_5 C14_5 H14_5 120.0
C16_5 C15_5 C14_5 121(2)
C16_5 C15_5 H15_5 119.5
C14_5 C15_5 H15_5 119.5
C15_5 C16_5 C17_5 118(2)
C15_5 C16_5 C19_5 123(3)
C17_5 C16_5 C19_5 119(2)
C18_5 C17_5 C16_5 122(2)
C18_5 C17_5 H17_5 119.2
C16_5 C17_5 H17_5 119.2
C17_5 C18_5 C13_5 119(2)
C17_5 C18_5 H18_5 120.4
C13_5 C18_5 H18_5 120.4
C16_5 C19_5 H19A_5 109.5
C16_5 C19_5 H19B_5 109.5
H19A_5 C19_5 H19B_5 109.5
C16_5 C19_5 H19C_5 109.5
H19A_5 C19_5 H19C_5 109.5
H19B_5 C19_5 H19C_5 109.5
C25_5 C20_5 C21_5 118.4(18)
C25_5 C20_5 N4_5 120(2)
C21_5 C20_5 N4_5 121.9(19)
C22_5 C21_5 C20_5 119(2)
C22_5 C21_5 H21_5 120.7
C20_5 C21_5 H21_5 120.7
C21_5 C22_5 C23_5 124(2)
C21_5 C22_5 H22_5 118.0
C23_5 C22_5 H22_5 118.0
C22_5 C23_5 C24_5 116.7(19)
C22_5 C23_5 C26_5 125(2)
C24_5 C23_5 C26_5 119(2)
C25_5 C24_5 C23_5 120(2)
C25_5 C24_5 H24_5 119.9
C23_5 C24_5 H24_5 119.9
C20_5 C25_5 C24_5 122(2)
C20_5 C25_5 H25_5 118.9
C24_5 C25_5 H25_5 118.9
C23_5 C26_5 H26A_5 109.5
C23_5 C26_5 H26B_5 109.5
H26A_5 C26_5 H26B_5 109.5
C23_5 C26_5 H26C_5 109.5
H26A_5 C26_5 H26C_5 109.5
H26B_5 C26_5 H26C_5 109.5
C3_5 C4_5 C5_5 123(2)
C3_5 C4_5 H4_5 118.7
C5_5 C4_5 H4_5 118.7
C14_6 C13_6 C18_6 120.4(18)
C14_6 C13_6 N3_6 116.1(19)
C18_6 C13_6 N3_6 123(2)
C13_6 C14_6 C15_6 122(2)
C13_6 C14_6 H14_6 118.8
C15_6 C14_6 H14_6 118.8
C16_6 C15_6 C14_6 118(2)
C16_6 C15_6 H15_6 121.0
C14_6 C15_6 H15_6 121.0
C15_6 C16_6 C17_6 119.2(18)
C15_6 C16_6 C19_6 120(2)
C17_6 C16_6 C19_6 121(2)
C16_6 C17_6 C18_6 124(2)
C16_6 C17_6 H17_6 118.0
C18_6 C17_6 H17_6 118.0
C17_6 C18_6 C13_6 115.9(19)
C17_6 C18_6 H18_6 122.1
C13_6 C18_6 H18_6 122.1
C16_6 C19_6 H19A_6 109.5
C16_6 C19_6 H19B_6 109.5
H19A_6 C19_6 H19B_6 109.5
C16_6 C19_6 H19C_6 109.5
H19A_6 C19_6 H19C_6 109.5
H19B_6 C19_6 H19C_6 109.5
C1_6 N3_6 C13_6 130(2)
C1_6 N3_6 Cd24 105.1(16)
C13_6 N3_6 Cd24 118.3(14)
N3_6 C1_6 C2_6 124(2)
N3_6 C1_6 H1_6 117.8
C2_6 C1_6 H1_6 117.8
C6_6 N1_6 C2_6 115.3(18)
C6_6 N1_6 Cd24 127.2(15)
C2_6 N1_6 Cd24 114.0(14)
N1_6 C2_6 C3_6 122.8(17)
N1_6 C2_6 C1_6 118.8(18)
C3_6 C2_6 C1_6 118.4(18)
C4_6 C3_6 C2_6 120.0(18)
C4_6 C3_6 H3_6 120.0
C2_6 C3_6 H3_6 120.0
C3_6 C4_6 C5_6 119.3(18)
C3_6 C4_6 H4_6 120.3
C5_6 C4_6 H4_6 120.3
C6_6 C5_6 C4_6 115.6(16)
C6_6 C5_6 C7_6 124.7(17)
C4_6 C5_6 C7_6 119.7(16)
N1_6 C6_6 C5_6 127.0(19)
N1_6 C6_6 H6_6 116.5
C5_6 C6_6 H6_6 116.5
C8_6 N2_6 C9_6 113.7(18)
C8_6 N2_6 Cd23 129.2(16)
C9_6 N2_6 Cd23 115.5(14)
N2_6 C8_6 C7_6 126.2(19)
N2_6 C8_6 H8_6 116.9
C7_6 C8_6 H8_6 116.9
C8_6 C7_6 C11_6 116.9(17)
C8_6 C7_6 C5_6 123.3(17)
C11_6 C7_6 C5_6 119.6(17)
C10_6 C11_6 C7_6 120.0(19)
C10_6 C11_6 H11_6 120.0
C7_6 C11_6 H11_6 120.0
C11_6 C10_6 C9_6 117.0(18)
C11_6 C10_6 H10_6 121.5
C9_6 C10_6 H10_6 121.5
N2_6 C9_6 C10_6 126.0(17)
N2_6 C9_6 C12_6 115.5(18)
C10_6 C9_6 C12_6 118.5(18)
C12_6 N4_6 C20_6 115.5(19)
C12_6 N4_6 Cd23 115.5(17)
C20_6 N4_6 Cd23 126.7(16)
N4_6 C12_6 C9_6 119(2)
N4_6 C12_6 H12_6 120.4
C9_6 C12_6 H12_6 120.4
C21_6 C20_6 C25_6 118.1(19)
C21_6 C20_6 N4_6 123(2)
C25_6 C20_6 N4_6 119(2)
C22_6 C21_6 C20_6 120(2)
C22_6 C21_6 H21_6 120.2
C20_6 C21_6 H21_6 120.2
C23_6 C22_6 C21_6 123(2)
C23_6 C22_6 H22_6 118.3
C21_6 C22_6 H22_6 118.3
C22_6 C23_6 C24_6 117(2)
C22_6 C23_6 C26_6 122(2)
C24_6 C23_6 C26_6 121(2)
C23_6 C24_6 C25_6 121(2)
C23_6 C24_6 H24_6 119.5
C25_6 C24_6 H24_6 119.5
C24_6 C25_6 C20_6 121(2)
C24_6 C25_6 H25_6 119.4
C20_6 C25_6 H25_6 119.4
C23_6 C26_6 H26A_6 109.5
C23_6 C26_6 H26B_6 109.5
H26A_6 C26_6 H26B_6 109.5
C23_6 C26_6 H26C_6 109.5
H26A_6 C26_6 H26C_6 109.5
H26B_6 C26_6 H26C_6 109.5
C14_7 C13_7 C18_7 118.5(19)
C14_7 C13_7 N3_7 121(2)
C18_7 C13_7 N3_7 120(2)
C13_7 C14_7 C15_7 120(2)
C13_7 C14_7 H14_7 120.1
C15_7 C14_7 H14_7 120.1
C14_7 C15_7 C16_7 122(2)
C14_7 C15_7 H15_7 119.1
C16_7 C15_7 H15_7 119.1
C17_7 C16_7 C15_7 118.0(19)
C17_7 C16_7 C19_7 121(2)
C15_7 C16_7 C19_7 121(2)
C16_7 C17_7 C18_7 120(2)
C16_7 C17_7 H17_7 119.8
C18_7 C17_7 H17_7 119.8
C17_7 C18_7 C13_7 121(2)
C17_7 C18_7 H18_7 119.3
C13_7 C18_7 H18_7 119.3
C16_7 C19_7 H19A_7 109.5
C16_7 C19_7 H19B_7 109.5
H19A_7 C19_7 H19B_7 109.5
C16_7 C19_7 H19C_7 109.5
H19A_7 C19_7 H19C_7 109.5
H19B_7 C19_7 H19C_7 109.5
C1_7 N3_7 C13_7 126(2)
C1_7 N3_7 Cd18 110.6(18)
C13_7 N3_7 Cd18 120.5(17)
N3_7 C1_7 C2_7 127(2)
N3_7 C1_7 H1_7 116.6
C2_7 C1_7 H1_7 116.6
C6_7 N1_7 C2_7 116.9(19)
C6_7 N1_7 Cd18 126.2(17)
C2_7 N1_7 Cd18 114.6(15)
N1_7 C2_7 C3_7 123.0(18)
N1_7 C2_7 C1_7 112.2(19)
C3_7 C2_7 C1_7 125(2)
C4_7 C3_7 C2_7 119(2)
C4_7 C3_7 H3_7 120.3
C2_7 C3_7 H3_7 120.3
C3_7 C4_7 C5_7 118(2)
C3_7 C4_7 H4_7 120.8
C5_7 C4_7 H4_7 120.8
C6_7 C5_7 C4_7 117.8(17)
C6_7 C5_7 C7_7 121.8(18)
C4_7 C5_7 C7_7 120.3(18)
N1_7 C6_7 C5_7 124(2)
N1_7 C6_7 H6_7 117.9
C5_7 C6_7 H6_7 117.9
C8_7 N2_7 C9_7 115.7(18)
C8_7 N2_7 Cd17 127.4(15)
C9_7 N2_7 Cd17 113.1(13)
N2_7 C8_7 C7_7 126.9(19)
N2_7 C8_7 H8_7 116.5
C7_7 C8_7 H8_7 116.5
C8_7 C7_7 C11_7 115.5(17)
C8_7 C7_7 C5_7 120.7(17)
C11_7 C7_7 C5_7 123.8(17)
C10_7 C11_7 C7_7 120.0(18)
C10_7 C11_7 H11_7 120.0
C7_7 C11_7 H11_7 120.0
C11_7 C10_7 C9_7 119.1(18)
C11_7 C10_7 H10_7 120.5
C9_7 C10_7 H10_7 120.5
N2_7 C9_7 C10_7 122.8(16)
N2_7 C9_7 C12_7 116.9(17)
C10_7 C9_7 C12_7 120.3(17)
C12_7 N4_7 C20_7 118.5(18)
C12_7 N4_7 Cd17 109.9(15)
C20_7 N4_7 Cd17 128.2(14)
N4_7 C12_7 C9_7 123(2)
N4_7 C12_7 H12_7 118.5
C9_7 C12_7 H12_7 118.5
C21_7 C20_7 C25_7 117.5(17)
C21_7 C20_7 N4_7 119.9(19)
C25_7 C20_7 N4_7 122.5(18)
C22_7 C21_7 C20_7 122.3(19)
C22_7 C21_7 H21_7 118.9
C20_7 C21_7 H21_7 118.9
C21_7 C22_7 C23_7 121(2)
C21_7 C22_7 H22_7 119.6
C23_7 C22_7 H22_7 119.6
C24_7 C23_7 C22_7 116.5(18)
C24_7 C23_7 C26_7 124(2)
C22_7 C23_7 C26_7 120(2)
C23_7 C24_7 C25_7 123(2)
C23_7 C24_7 H24_7 118.5
C25_7 C24_7 H24_7 118.5
C24_7 C25_7 C20_7 119.7(19)
C24_7 C25_7 H25_7 120.2
C20_7 C25_7 H25_7 120.2
C23_7 C26_7 H26A_7 109.5
C23_7 C26_7 H26B_7 109.5
H26A_7 C26_7 H26B_7 109.5
C23_7 C26_7 H26C_7 109.5
H26A_7 C26_7 H26C_7 109.5
H26B_7 C26_7 H26C_7 109.5
C14_8 C13_8 C18_8 118.3(18)
C14_8 C13_8 N3_8 121.4(19)
C18_8 C13_8 N3_8 119.7(19)
C13_8 C14_8 C15_8 120(2)
C13_8 C14_8 H14_8 120.0
C15_8 C14_8 H14_8 120.0
C16_8 C15_8 C14_8 122(2)
C16_8 C15_8 H15_8 118.8
C14_8 C15_8 H15_8 118.8
C15_8 C16_8 C17_8 117.4(18)
C15_8 C16_8 C19_8 123(2)
C17_8 C16_8 C19_8 119(2)
C18_8 C17_8 C16_8 121(2)
C18_8 C17_8 H17_8 119.6
C16_8 C17_8 H17_8 119.6
C17_8 C18_8 C13_8 120.9(19)
C17_8 C18_8 H18_8 119.6
C13_8 C18_8 H18_8 119.6
C16_8 C19_8 H19A_8 109.5
C16_8 C19_8 H19B_8 109.5
H19A_8 C19_8 H19B_8 109.5
C16_8 C19_8 H19C_8 109.5
H19A_8 C19_8 H19C_8 109.5
H19B_8 C19_8 H19C_8 109.5
C1_8 N3_8 C13_8 123(2)
C1_8 N3_8 Cd16 114.9(16)
C13_8 N3_8 Cd16 121.2(15)
N3_8 C1_8 C2_8 122(2)
N3_8 C1_8 H1_8 118.9
C2_8 C1_8 H1_8 118.9
C6_8 N1_8 C2_8 117.3(17)
C6_8 N1_8 Cd16 124.9(14)
C2_8 N1_8 Cd16 115.7(13)
N1_8 C2_8 C3_8 122.6(16)
N1_8 C2_8 C1_8 115.8(17)
C3_8 C2_8 C1_8 121.6(17)
C4_8 C3_8 C2_8 117.2(18)
C4_8 C3_8 H3_8 121.4
C2_8 C3_8 H3_8 121.4
C3_8 C4_8 C5_8 122.8(18)
C3_8 C4_8 H4_8 118.6
C5_8 C4_8 H4_8 118.6
C6_8 C5_8 C4_8 114.3(15)
C6_8 C5_8 C7_8 123.3(16)
C4_8 C5_8 C7_8 122.4(16)
N1_8 C6_8 C5_8 125.8(17)
N1_8 C6_8 H6_8 117.1
C5_8 C6_8 H6_8 117.1
C8_8 N2_8 C9_8 119.7(17)
C8_8 N2_8 Cd23 125.2(14)
C9_8 N2_8 Cd23 114.9(13)
N2_8 C8_8 C7_8 123.0(17)
N2_8 C8_8 H8_8 118.5
C7_8 C8_8 H8_8 118.5
C8_8 C7_8 C11_8 116.6(16)
C8_8 C7_8 C5_8 121.6(16)
C11_8 C7_8 C5_8 121.8(16)
C10_8 C11_8 C7_8 120.9(18)
C10_8 C11_8 H11_8 119.6
C7_8 C11_8 H11_8 119.6
C11_8 C10_8 C9_8 118.5(18)
C11_8 C10_8 H10_8 120.8
C9_8 C10_8 H10_8 120.8
N2_8 C9_8 C10_8 121.4(16)
N2_8 C9_8 C12_8 116.7(17)
C10_8 C9_8 C12_8 121.9(17)
C12_8 N4_8 C20_8 120.3(19)
C12_8 N4_8 Cd23 113.4(16)
C20_8 N4_8 Cd23 125.9(15)
N4_8 C12_8 C9_8 122(2)
N4_8 C12_8 H12_8 118.9
C9_8 C12_8 H12_8 118.9
C25_8 C20_8 C21_8 120.9(19)
C25_8 C20_8 N4_8 118(2)
C21_8 C20_8 N4_8 121(2)
C22_8 C21_8 C20_8 118(2)
C22_8 C21_8 H21_8 120.9
C20_8 C21_8 H21_8 120.9
C23_8 C22_8 C21_8 121(2)
C23_8 C22_8 H22_8 119.4
C21_8 C22_8 H22_8 119.4
C22_8 C23_8 C24_8 120(2)
C22_8 C23_8 C26_8 120(2)
C24_8 C23_8 C26_8 119(2)
C25_8 C24_8 C23_8 119(2)
C25_8 C24_8 H24_8 120.5
C23_8 C24_8 H24_8 120.5
C24_8 C25_8 C20_8 120(2)
C24_8 C25_8 H25_8 119.8
C20_8 C25_8 H25_8 119.8
C23_8 C26_8 H26A_8 109.5
C23_8 C26_8 H26B_8 109.5
H26A_8 C26_8 H26B_8 109.5
C23_8 C26_8 H26C_8 109.5
H26A_8 C26_8 H26C_8 109.5
H26B_8 C26_8 H26C_8 109.5
C14_9 C13_9 C18_9 121.8(18)
C14_9 C13_9 N3_9 120.1(19)
C18_9 C13_9 N3_9 118(2)
C15_9 C14_9 C13_9 117(2)
C15_9 C14_9 H14_9 121.5
C13_9 C14_9 H14_9 121.5
C16_9 C15_9 C14_9 122(2)
C16_9 C15_9 H15_9 118.8
C14_9 C15_9 H15_9 118.8
C15_9 C16_9 C17_9 119.3(19)
C15_9 C16_9 C19_9 122(2)
C17_9 C16_9 C19_9 119(2)
C18_9 C17_9 C16_9 120(2)
C18_9 C17_9 H17_9 120.0
C16_9 C17_9 H17_9 120.0
C17_9 C18_9 C13_9 120(2)
C17_9 C18_9 H18_9 120.2
C13_9 C18_9 H18_9 120.2
C16_9 C19_9 H19A_9 109.5
C16_9 C19_9 H19B_9 109.5
H19A_9 C19_9 H19B_9 109.5
C16_9 C19_9 H19C_9 109.5
H19A_9 C19_9 H19C_9 109.5
H19B_9 C19_9 H19C_9 109.5
C6_9 N1_9 C2_9 118.4(18)
C6_9 N1_9 Cd17 126.1(15)
C2_9 N1_9 Cd17 115.4(14)
C1_9 N3_9 C13_9 121(2)
C1_9 N3_9 Cd17 111.4(17)
C13_9 N3_9 Cd17 127.0(16)
N3_9 C1_9 C2_9 127(2)
N3_9 C1_9 H1_9 116.7
C2_9 C1_9 H1_9 116.7
C8_9 N2_9 C9_9 121.0(18)
C8_9 N2_9 Cd24 120.1(15)
C9_9 N2_9 Cd24 118.7(15)
N1_9 C2_9 C3_9 124.1(17)
N1_9 C2_9 C1_9 113.0(17)
C3_9 C2_9 C1_9 122.6(18)
C4_9 C3_9 C2_9 115.9(18)
C4_9 C3_9 H3_9 122.0
C2_9 C3_9 H3_9 122.0
C3_9 C4_9 C5_9 121.2(18)
C3_9 C4_9 H4_9 119.4
C5_9 C4_9 H4_9 119.4
C6_9 C5_9 C4_9 118.3(16)
C6_9 C5_9 C7_9 118.7(16)
C4_9 C5_9 C7_9 122.7(16)
N1_9 C6_9 C5_9 121.8(18)
N1_9 C6_9 H6_9 119.1
C5_9 C6_9 H6_9 119.1
C12_9 N4_9 C20_9 120(2)
C12_9 N4_9 Cd24 115.4(19)
C20_9 N4_9 Cd24 124.3(17)
N2_9 C8_9 C7_9 119.9(18)
N2_9 C8_9 H8_9 120.0
C7_9 C8_9 H8_9 120.0
C11_9 C7_9 C8_9 118.4(17)
C11_9 C7_9 C5_9 120.5(17)
C8_9 C7_9 C5_9 121.0(17)
C10_9 C11_9 C7_9 122.1(19)
C10_9 C11_9 H11_9 118.9
C7_9 C11_9 H11_9 118.9
C11_9 C10_9 C9_9 116.0(19)
C11_9 C10_9 H10_9 122.0
C9_9 C10_9 H10_9 122.0
N2_9 C9_9 C10_9 122.4(18)
N2_9 C9_9 C12_9 115.9(19)
C10_9 C9_9 C12_9 121.7(19)
N4_9 C12_9 C9_9 121(2)
N4_9 C12_9 H12_9 119.3
C9_9 C12_9 H12_9 119.3
C21_9 C20_9 C25_9 120.8(19)
C21_9 C20_9 N4_9 122(2)
C25_9 C20_9 N4_9 117(2)
C20_9 C21_9 C22_9 117(2)
C20_9 C21_9 H21_9 121.3
C22_9 C21_9 H21_9 121.3
C23_9 C22_9 C21_9 122(2)
C23_9 C22_9 H22_9 118.9
C21_9 C22_9 H22_9 118.9
C24_9 C23_9 C22_9 119(2)
C24_9 C23_9 C26_9 118(2)
C22_9 C23_9 C26_9 123(2)
C25_9 C24_9 C23_9 119(2)
C25_9 C24_9 H24_9 120.3
C23_9 C24_9 H24_9 120.3
C24_9 C25_9 C20_9 121(2)
C24_9 C25_9 H25_9 119.6
C20_9 C25_9 H25_9 119.6
C23_9 C26_9 H26A_9 109.5
C23_9 C26_9 H26B_9 109.5
H26A_9 C26_9 H26B_9 109.5
C23_9 C26_9 H26C_9 109.5
H26A_9 C26_9 H26C_9 109.5
H26B_9 C26_9 H26C_9 109.5
C14_10 C13_10 C18_10 118.1(18)
C14_10 C13_10 N3_10 121(2)
C18_10 C13_10 N3_10 121(2)
C13_10 C14_10 C15_10 121(2)
C13_10 C14_10 H14_10 119.7
C15_10 C14_10 H14_10 119.7
C16_10 C15_10 C14_10 122(2)
C16_10 C15_10 H15_10 119.1
C14_10 C15_10 H15_10 119.1
C15_10 C16_10 C17_10 117(2)
C15_10 C16_10 C19_10 121(2)
C17_10 C16_10 C19_10 121(2)
C16_10 C17_10 C18_10 122(2)
C16_10 C17_10 H17_10 119.2
C18_10 C17_10 H17_10 119.2
C17_10 C18_10 C13_10 121(2)
C17_10 C18_10 H18_10 119.7
C13_10 C18_10 H18_10 119.7
C16_10 C19_10 H19A_10 109.5
C16_10 C19_10 H19B_10 109.5
H19A_10 C19_10 H19B_10 109.5
C16_10 C19_10 H19C_10 109.5
H19A_10 C19_10 H19C_10 109.5
H19B_10 C19_10 H19C_10 109.5
C1_10 N3_10 C13_10 123(2)
C1_10 N3_10 Cd22 113.2(17)
C13_10 N3_10 Cd22 122.5(16)
N3_10 C1_10 C2_10 121(2)
N3_10 C1_10 H1_10 119.3
C2_10 C1_10 H1_10 119.3
C6_10 N1_10 C2_10 116.1(18)
C6_10 N1_10 Cd22 126.8(16)
C2_10 N1_10 Cd22 116.3(14)
N1_10 C2_10 C3_10 124.4(17)
N1_10 C2_10 C1_10 116.9(18)
C3_10 C2_10 C1_10 118.7(18)
C4_10 C3_10 C2_10 117.1(18)
C4_10 C3_10 H3_10 121.5
C2_10 C3_10 H3_10 121.5
C3_10 C4_10 C5_10 120.8(18)
C3_10 C4_10 H4_10 119.6
C5_10 C4_10 H4_10 119.6
C4_10 C5_10 C6_10 116.5(17)
C4_10 C5_10 C7_10 123.9(17)
C6_10 C5_10 C7_10 119.5(17)
N1_10 C6_10 C5_10 125.0(19)
N1_10 C6_10 H6_10 117.5
C5_10 C6_10 H6_10 117.5
C8_10 N2_10 C9_10 118.2(17)
C8_10 N2_10 Cd15 124.3(15)
C9_10 N2_10 Cd15 117.1(14)
C12_10 N4_10 C20_10 121(2)
C12_10 N4_10 Cd15 112.1(16)
C20_10 N4_10 Cd15 127.0(16)
N2_10 C8_10 C7_10 124.0(18)
N2_10 C8_10 H8_10 118.0
C7_10 C8_10 H8_10 118.0
C11_10 C7_10 C8_10 116.7(16)
C11_10 C7_10 C5_10 119.4(17)
C8_10 C7_10 C5_10 124.0(17)
C10_10 C11_10 C7_10 120.1(18)
C10_10 C11_10 H11_10 119.9
C7_10 C11_10 H11_10 119.9
C11_10 C10_10 C9_10 119.5(18)
C11_10 C10_10 H10_10 120.3
C9_10 C10_10 H10_10 120.3
N2_10 C9_10 C10_10 121.5(16)
N2_10 C9_10 C12_10 116.4(17)
C10_10 C9_10 C12_10 122.1(18)
N4_10 C12_10 C9_10 122(2)
N4_10 C12_10 H12_10 119.0
C9_10 C12_10 H12_10 119.0
C21_10 C20_10 C25_10 117.8(18)
C21_10 C20_10 N4_10 121(2)
C25_10 C20_10 N4_10 121(2)
C22_10 C21_10 C20_10 122(2)
C22_10 C21_10 H21_10 118.9
C20_10 C21_10 H21_10 118.9
C21_10 C22_10 C23_10 120(2)
C21_10 C22_10 H22_10 119.8
C23_10 C22_10 H22_10 119.8
C22_10 C23_10 C24_10 117(2)
C22_10 C23_10 C26_10 121(2)
C24_10 C23_10 C26_10 121(2)
C25_10 C24_10 C23_10 123(2)
C25_10 C24_10 H24_10 118.7
C23_10 C24_10 H24_10 118.7
C24_10 C25_10 C20_10 120(2)
C24_10 C25_10 H25_10 120.2
C20_10 C25_10 H25_10 120.2
C23_10 C26_10 H26A_10 109.5
C23_10 C26_10 H26B_10 109.5
H26A_10 C26_10 H26B_10 109.5
C23_10 C26_10 H26C_10 109.5
H26A_10 C26_10 H26C_10 109.5
H26B_10 C26_10 H26C_10 109.5
C14_11 C13_11 C18_11 120.9(18)
C14_11 C13_11 N3_11 118(2)
C18_11 C13_11 N3_11 120.7(19)
C15_11 C14_11 C13_11 119(2)
C15_11 C14_11 H14_11 120.5
C13_11 C14_11 H14_11 120.5
C14_11 C15_11 C16_11 121(2)
C14_11 C15_11 H15_11 119.4
C16_11 C15_11 H15_11 119.4
C17_11 C16_11 C15_11 119.0(19)
C17_11 C16_11 C19_11 118(2)
C15_11 C16_11 C19_11 123(2)
C16_11 C17_11 C18_11 121(2)
C16_11 C17_11 H17_11 119.5
C18_11 C17_11 H17_11 119.5
C17_11 C18_11 C13_11 119(2)
C17_11 C18_11 H18_11 120.5
C13_11 C18_11 H18_11 120.5
C16_11 C19_11 H19A_11 109.5
C16_11 C19_11 H19B_11 109.5
H19A_11 C19_11 H19B_11 109.5
C16_11 C19_11 H19C_11 109.5
H19A_11 C19_11 H19C_11 109.5
H19B_11 C19_11 H19C_11 109.5
C1_11 N3_11 C13_11 123(2)
C1_11 N3_11 Cd19 107.5(17)
C13_11 N3_11 Cd19 121.9(16)
N3_11 C1_11 C2_11 129(2)
N3_11 C1_11 H1_11 115.7
C2_11 C1_11 H1_11 115.7
C6_11 N1_11 C2_11 116.5(19)
C6_11 N1_11 Cd19 127.4(17)
C2_11 N1_11 Cd19 114.3(15)
N1_11 C2_11 C3_11 124.0(18)
N1_11 C2_11 C1_11 112.2(19)
C3_11 C2_11 C1_11 123.9(19)
C2_11 C3_11 C4_11 117.7(19)
C2_11 C3_11 H3_11 121.1
C4_11 C3_11 H3_11 121.1
C3_11 C4_11 C5_11 119.9(19)
C3_11 C4_11 H4_11 120.0
C5_11 C4_11 H4_11 120.0
C6_11 C5_11 C4_11 117.3(17)
C6_11 C5_11 C7_11 119.6(18)
C4_11 C5_11 C7_11 123.1(18)
N1_11 C6_11 C5_11 125(2)
N1_11 C6_11 H6_11 117.7
C5_11 C6_11 H6_11 117.7
C8_11 N2_11 C9_11 117.1(19)
C8_11 N2_11 Cd24 130.1(17)
C9_11 N2_11 Cd24 110.3(15)
N2_11 C8_11 C7_11 125(2)
N2_11 C8_11 H8_11 117.4
C7_11 C8_11 H8_11 117.4
C11_11 C7_11 C8_11 116.6(17)
C11_11 C7_11 C5_11 121.2(18)
C8_11 C7_11 C5_11 122.0(18)
C10_11 C11_11 C7_11 119(2)
C10_11 C11_11 H11_11 120.3
C7_11 C11_11 H11_11 120.3
C11_11 C10_11 C9_11 120(2)
C11_11 C10_11 H10_11 120.1
C9_11 C10_11 H10_11 120.1
N2_11 C9_11 C10_11 121.8(18)
N2_11 C9_11 C12_11 120.2(19)
C10_11 C9_11 C12_11 117.9(19)
N4_11 C12_11 C9_11 124(2)
N4_11 C12_11 H12_11 117.9
C9_11 C12_11 H12_11 117.9
C12_11 N4_11 C20_11 120(2)
C12_11 N4_11 Cd24 109.2(19)
C20_11 N4_11 Cd24 125.2(18)
C25_11 C20_11 C21_11 119.2(19)
C25_11 C20_11 N4_11 124(2)
C21_11 C20_11 N4_11 116(2)
C22_11 C21_11 C20_11 122(2)
C22_11 C21_11 H21_11 118.9
C20_11 C21_11 H21_11 118.9
C21_11 C22_11 C23_11 119(2)
C21_11 C22_11 H22_11 120.4
C23_11 C22_11 H22_11 120.4
C24_11 C23_11 C22_11 117(2)
C24_11 C23_11 C26_11 124(2)
C22_11 C23_11 C26_11 119(2)
C23_11 C24_11 C25_11 125(2)
C23_11 C24_11 H24_11 117.5
C25_11 C24_11 H24_11 117.5
C24_11 C25_11 C20_11 117(2)
C24_11 C25_11 H25_11 121.5
C20_11 C25_11 H25_11 121.5
C23_11 C26_11 H26A_11 109.5
C23_11 C26_11 H26B_11 109.5
H26A_11 C26_11 H26B_11 109.5
C23_11 C26_11 H26C_11 109.5
H26A_11 C26_11 H26C_11 109.5
H26B_11 C26_11 H26C_11 109.5
C14_12 C13_12 C18_12 120.2(19)
C14_12 C13_12 N3_12 119(2)
C18_12 C13_12 N3_12 121(2)
C15_12 C14_12 C13_12 121(2)
C15_12 C14_12 H14_12 119.6
C13_12 C14_12 H14_12 119.6
C14_12 C15_12 C16_12 119(2)
C14_12 C15_12 H15_12 120.6
C16_12 C15_12 H15_12 120.6
C17_12 C16_12 C15_12 120(2)
C17_12 C16_12 C19_12 119(2)
C15_12 C16_12 C19_12 120(2)
C16_12 C17_12 C18_12 121(2)
C16_12 C17_12 H17_12 119.4
C18_12 C17_12 H17_12 119.4
C17_12 C18_12 C13_12 119(2)
C17_12 C18_12 H18_12 120.7
C13_12 C18_12 H18_12 120.7
C16_12 C19_12 H19A_12 109.5
C16_12 C19_12 H19B_12 109.5
H19A_12 C19_12 H19B_12 109.5
C16_12 C19_12 H19C_12 109.5
H19A_12 C19_12 H19C_12 109.5
H19B_12 C19_12 H19C_12 109.5
C1_12 N3_12 C13_12 133(2)
C1_12 N3_12 Cd15 106.6(18)
C13_12 N3_12 Cd15 116.9(16)
N3_12 C1_12 C2_12 128(2)
N3_12 C1_12 H1_12 116.1
C2_12 C1_12 H1_12 116.1
C6_12 N1_12 C2_12 118.2(19)
C6_12 N1_12 Cd15 122.0(17)
C2_12 N1_12 Cd15 116.7(15)
N1_12 C2_12 C3_12 123.3(18)
N1_12 C2_12 C1_12 116.1(19)
C3_12 C2_12 C1_12 120.4(19)
C4_12 C3_12 C2_12 118(2)
C4_12 C3_12 H3_12 121.0
C2_12 C3_12 H3_12 121.0
C3_12 C4_12 C5_12 119(2)
C3_12 C4_12 H4_12 120.4
C5_12 C4_12 H4_12 120.4
C4_12 C5_12 C6_12 119.0(17)
C4_12 C5_12 C7_12 117.4(18)
C6_12 C5_12 C7_12 123.6(18)
N1_12 C6_12 C5_12 122.0(19)
N1_12 C6_12 H6_12 119.0
C5_12 C6_12 H6_12 119.0
C8_12 N2_12 C9_12 115.4(19)
C8_12 N2_12 Cd14 122.3(17)
C9_12 N2_12 Cd14 117.9(15)
N2_12 C8_12 C7_12 126(2)
N2_12 C8_12 H8_12 117.2
C7_12 C8_12 H8_12 117.2
C8_12 C7_12 C11_12 117.2(17)
C8_12 C7_12 C5_12 122.6(19)
C11_12 C7_12 C5_12 120.2(18)
C10_12 C11_12 C7_12 119(2)
C10_12 C11_12 H11_12 120.4
C7_12 C11_12 H11_12 120.4
C11_12 C10_12 C9_12 118(2)
C11_12 C10_12 H10_12 120.9
C9_12 C10_12 H10_12 120.9
N2_12 C9_12 C10_12 124.3(18)
N2_12 C9_12 C12_12 115.2(19)
C10_12 C9_12 C12_12 120.4(19)
N4_12 C12_12 C9_12 119(2)
N4_12 C12_12 H12_12 120.6
C9_12 C12_12 H12_12 120.6
C12_12 N4_12 C20_12 120(2)
C12_12 N4_12 Cd14 113.4(17)
C20_12 N4_12 Cd14 124.1(16)
C21_12 C20_12 C25_12 121.9(19)
C21_12 C20_12 N4_12 122(2)
C25_12 C20_12 N4_12 116(2)
C22_12 C21_12 C20_12 118(2)
C22_12 C21_12 H21_12 121.2
C20_12 C21_12 H21_12 121.2
C21_12 C22_12 C23_12 122(2)
C21_12 C22_12 H22_12 119.0
C23_12 C22_12 H22_12 119.0
C24_12 C23_12 C22_12 118.7(19)
C24_12 C23_12 C26_12 120(2)
C22_12 C23_12 C26_12 122(2)
C23_12 C24_12 C25_12 121(2)
C23_12 C24_12 H24_12 119.4
C25_12 C24_12 H24_12 119.4
C24_12 C25_12 C20_12 118(2)
C24_12 C25_12 H25_12 120.8
C20_12 C25_12 H25_12 120.8
C23_12 C26_12 H26A_12 109.5
C23_12 C26_12 H26B_12 109.5
H26A_12 C26_12 H26B_12 109.5
C23_12 C26_12 H26C_12 109.5
H26A_12 C26_12 H26C_12 109.5
H26B_12 C26_12 H26C_12 109.5
C14_13 C13_13 C18_13 115.4(19)
C14_13 C13_13 N3_13 124(2)
C18_13 C13_13 N3_13 120(2)
C13_13 C14_13 C15_13 122(2)
C13_13 C14_13 H14_13 119.1
C15_13 C14_13 H14_13 119.1
C14_13 C15_13 C16_13 122(2)
C14_13 C15_13 H15_13 119.1
C16_13 C15_13 H15_13 119.1
C17_13 C16_13 C15_13 117(2)
C17_13 C16_13 C19_13 120(2)
C15_13 C16_13 C19_13 123(2)
C18_13 C17_13 C16_13 120(2)
C18_13 C17_13 H17_13 120.1
C16_13 C17_13 H17_13 120.1
C17_13 C18_13 C13_13 124(2)
C17_13 C18_13 H18_13 118.0
C13_13 C18_13 H18_13 118.0
C16_13 C19_13 H19A_13 109.5
C16_13 C19_13 H19B_13 109.5
H19A_13 C19_13 H19B_13 109.5
C16_13 C19_13 H19C_13 109.5
H19A_13 C19_13 H19C_13 109.5
H19B_13 C19_13 H19C_13 109.5
C1_13 N3_13 C13_13 121(2)
C1_13 N3_13 Cd19 109.3(19)
C13_13 N3_13 Cd19 124.2(18)
N3_13 C1_13 C2_13 125(2)
N3_13 C1_13 H1_13 117.5
C2_13 C1_13 H1_13 117.5
C6_13 N1_13 C2_13 120(2)
C6_13 N1_13 Cd19 126.5(19)
C2_13 N1_13 Cd19 111.3(16)
N1_13 C2_13 C3_13 120.3(18)
N1_13 C2_13 C1_13 114(2)
C3_13 C2_13 C1_13 125(2)
C4_13 C3_13 C2_13 120(2)
C4_13 C3_13 H3_13 120.0
C2_13 C3_13 H3_13 120.0
C3_13 C4_13 C5_13 119(2)
C3_13 C4_13 H4_13 120.5
C5_13 C4_13 H4_13 120.5
C6_13 C5_13 C4_13 117.6(18)
C6_13 C5_13 C7_13 120.9(19)
C4_13 C5_13 C7_13 121.4(19)
N1_13 C6_13 C5_13 123(2)
N1_13 C6_13 H6_13 118.4
C5_13 C6_13 H6_13 118.4
C9_13 N2_13 C8_13 117(2)
C9_13 N2_13 Cd20 116.7(17)
C8_13 N2_13 Cd20 126.3(18)
N2_13 C8_13 C7_13 124(2)
N2_13 C8_13 H8_13 118.2
C7_13 C8_13 H8_13 118.2
C8_13 C7_13 C11_13 119.6(18)
C8_13 C7_13 C5_13 123.0(19)
C11_13 C7_13 C5_13 117.3(18)
C10_13 C11_13 C7_13 116(2)
C10_13 C11_13 H11_13 121.9
C7_13 C11_13 H11_13 121.9
C11_13 C10_13 C9_13 122(2)
C11_13 C10_13 H10_13 119.2
C9_13 C10_13 H10_13 119.2
N2_13 C9_13 C10_13 121.9(19)
N2_13 C9_13 C12_13 116(2)
C10_13 C9_13 C12_13 122(2)
N4_13 C12_13 C9_13 122(2)
N4_13 C12_13 H12_13 118.8
C9_13 C12_13 H12_13 118.8
C12_13 N4_13 C20_13 123(2)
C12_13 N4_13 Cd20 113(2)
C20_13 N4_13 Cd20 123.6(18)
C21_13 C20_13 C25_13 119.0(19)
C21_13 C20_13 N4_13 122(2)
C25_13 C20_13 N4_13 119(2)
C22_13 C21_13 C20_13 119(2)
C22_13 C21_13 H21_13 120.6
C20_13 C21_13 H21_13 120.6
C21_13 C22_13 C23_13 123(2)
C21_13 C22_13 H22_13 118.4
C23_13 C22_13 H22_13 118.4
C24_13 C23_13 C22_13 117(2)
C24_13 C23_13 C26_13 122(2)
C22_13 C23_13 C26_13 121(2)
C23_13 C24_13 C25_13 122(2)
C23_13 C24_13 H24_13 119.2
C25_13 C24_13 H24_13 119.2
C24_13 C25_13 C20_13 121(2)
C24_13 C25_13 H25_13 119.7
C20_13 C25_13 H25_13 119.7
C23_13 C26_13 H26A_13 109.5
C23_13 C26_13 H26B_13 109.5
H26A_13 C26_13 H26B_13 109.5
C23_13 C26_13 H26C_13 109.5
H26A_13 C26_13 H26C_13 109.5
H26B_13 C26_13 H26C_13 109.5
C14_14 C13_14 C18_14 117.2(18)
C14_14 C13_14 N3_14 122(2)
C18_14 C13_14 N3_14 121(2)
C15_14 C14_14 C13_14 121(2)
C15_14 C14_14 H14_14 119.3
C13_14 C14_14 H14_14 119.3
C14_14 C15_14 C16_14 121(2)
C14_14 C15_14 H15_14 119.5
C16_14 C15_14 H15_14 119.5
C15_14 C16_14 C17_14 118.0(19)
C15_14 C16_14 C19_14 123(2)
C17_14 C16_14 C19_14 119(2)
C18_14 C17_14 C16_14 121(2)
C18_14 C17_14 H17_14 119.5
C16_14 C17_14 H17_14 119.5
C17_14 C18_14 C13_14 121(2)
C17_14 C18_14 H18_14 119.3
C13_14 C18_14 H18_14 119.3
C16_14 C19_14 H19A_14 109.5
C16_14 C19_14 H19B_14 109.5
H19A_14 C19_14 H19B_14 109.5
C16_14 C19_14 H19C_14 109.5
H19A_14 C19_14 H19C_14 109.5
H19B_14 C19_14 H19C_14 109.5
C1_14 N3_14 C13_14 127(2)
C1_14 N3_14 Cd18 102.6(17)
C13_14 N3_14 Cd18 121.7(15)
N3_14 C1_14 C2_14 135(2)
N3_14 C1_14 H1_14 112.6
C2_14 C1_14 H1_14 112.6
C6_14 N1_14 C2_14 120(2)
C6_14 N1_14 Cd18 124.6(18)
C2_14 N1_14 Cd18 114.5(15)
N1_14 C2_14 C3_14 122.3(18)
N1_14 C2_14 C1_14 112.1(19)
C3_14 C2_14 C1_14 126(2)
C4_14 C3_14 C2_14 117.4(19)
C4_14 C3_14 H3_14 121.3
C2_14 C3_14 H3_14 121.3
C3_14 C4_14 C5_14 121(2)
C3_14 C4_14 H4_14 119.7
C5_14 C4_14 H4_14 119.7
C6_14 C5_14 C4_14 118.1(18)
C6_14 C5_14 C7_14 118.7(19)
C4_14 C5_14 C7_14 123.2(19)
N1_14 C6_14 C5_14 121(2)
N1_14 C6_14 H6_14 119.3
C5_14 C6_14 H6_14 119.3
C8_14 N2_14 C9_14 117(2)
C8_14 N2_14 Cd13 128(2)
C9_14 N2_14 Cd13 113.4(18)
N2_14 C8_14 C7_14 125(2)
N2_14 C8_14 H8_14 117.3
C7_14 C8_14 H8_14 117.3
C11_14 C7_14 C8_14 116.3(19)
C11_14 C7_14 C5_14 120(2)
C8_14 C7_14 C5_14 123(2)
C10_14 C11_14 C7_14 119(2)
C10_14 C11_14 H11_14 120.3
C7_14 C11_14 H11_14 120.3
C11_14 C10_14 C9_14 120(2)
C11_14 C10_14 H10_14 119.9
C9_14 C10_14 H10_14 119.9
N2_14 C9_14 C10_14 121(2)
N2_14 C9_14 C12_14 116(2)
C10_14 C9_14 C12_14 122(2)
N4_14 C12_14 C9_14 127(3)
N4_14 C12_14 H12_14 116.7
C9_14 C12_14 H12_14 116.7
C12_14 N4_14 C20_14 128(3)
C12_14 N4_14 Cd13 108(2)
C20_14 N4_14 Cd13 124(2)
C21_14 C20_14 C25_14 118(2)
C21_14 C20_14 N4_14 120(2)
C25_14 C20_14 N4_14 122(2)
C22_14 C21_14 C20_14 121(2)
C22_14 C21_14 H21_14 119.4
C20_14 C21_14 H21_14 119.4
C21_14 C22_14 C23_14 121(2)
C21_14 C22_14 H22_14 119.4
C23_14 C22_14 H22_14 119.4
C24_14 C23_14 C22_14 117(2)
C24_14 C23_14 C26_14 123(3)
C22_14 C23_14 C26_14 120(2)
C23_14 C24_14 C25_14 122(2)
C23_14 C24_14 H24_14 119.1
C25_14 C24_14 H24_14 119.1
C20_14 C25_14 C24_14 121(2)
C20_14 C25_14 H25_14 119.7
C24_14 C25_14 H25_14 119.7
C23_14 C26_14 H26A_14 109.5
C23_14 C26_14 H26B_14 109.5
H26A_14 C26_14 H26B_14 109.5
C23_14 C26_14 H26C_14 109.5
H26A_14 C26_14 H26C_14 109.5
H26B_14 C26_14 H26C_14 109.5
C14_15 C13_15 C18_15 119(2)
C14_15 C13_15 N3_15 119(2)
C18_15 C13_15 N3_15 122(2)
C15_15 C14_15 C13_15 119(2)
C15_15 C14_15 H14_15 120.5
C13_15 C14_15 H14_15 120.5
C16_15 C15_15 C14_15 122(2)
C16_15 C15_15 H15_15 118.9
C14_15 C15_15 H15_15 118.9
C15_15 C16_15 C17_15 119(2)
C15_15 C16_15 C19_15 123(2)
C17_15 C16_15 C19_15 119(2)
C18_15 C17_15 C16_15 120(2)
C18_15 C17_15 H17_15 120.2
C16_15 C17_15 H17_15 120.2
C17_15 C18_15 C13_15 121(2)
C17_15 C18_15 H18_15 119.3
C13_15 C18_15 H18_15 119.3
C16_15 C19_15 H19A_15 109.5
C16_15 C19_15 H19B_15 109.5
H19A_15 C19_15 H19B_15 109.5
C16_15 C19_15 H19C_15 109.5
H19A_15 C19_15 H19C_15 109.5
H19B_15 C19_15 H19C_15 109.5
C1_15 N3_15 C13_15 123(2)
C1_15 N3_15 Cd14 109(2)
C13_15 N3_15 Cd14 126.8(18)
N3_15 C1_15 C2_15 129(3)
N3_15 C1_15 H1_15 115.7
C2_15 C1_15 H1_15 115.7
C6_15 N1_15 C2_15 118(2)
C6_15 N1_15 Cd14 127.3(18)
C2_15 N1_15 Cd14 114.1(16)
N1_15 C2_15 C3_15 121.7(18)
N1_15 C2_15 C1_15 114.2(19)
C3_15 C2_15 C1_15 124(2)
C4_15 C3_15 C2_15 120(2)
C4_15 C3_15 H3_15 120.2
C2_15 C3_15 H3_15 120.2
C3_15 C4_15 C5_15 118.8(19)
C3_15 C4_15 H4_15 120.6
C5_15 C4_15 H4_15 120.6
C6_15 C5_15 C4_15 117.9(18)
C6_15 C5_15 C7_15 121.9(18)
C4_15 C5_15 C7_15 120.3(18)
N1_15 C6_15 C5_15 124(2)
N1_15 C6_15 H6_15 117.9
C5_15 C6_15 H6_15 117.9
C8_15 N2_15 C9_15 116.9(19)
C8_15 N2_15 Cd21 125.1(17)
C9_15 N2_15 Cd21 117.8(16)
N2_15 C8_15 C7_15 124(2)
N2_15 C8_15 H8_15 118.2
C7_15 C8_15 H8_15 118.2
C8_15 C7_15 C11_15 118.3(18)
C8_15 C7_15 C5_15 121.3(18)
C11_15 C7_15 C5_15 120.3(18)
C10_15 C11_15 C7_15 120(2)
C10_15 C11_15 H11_15 120.2
C7_15 C11_15 H11_15 120.2
C11_15 C10_15 C9_15 117(2)
C11_15 C10_15 H10_15 121.3
C9_15 C10_15 H10_15 121.3
N2_15 C9_15 C10_15 124.2(18)
N2_15 C9_15 C12_15 115.0(19)
C10_15 C9_15 C12_15 120.7(19)
C12_15 N4_15 C20_15 117(2)
C12_15 N4_15 Cd21 114.7(19)
C20_15 N4_15 Cd21 128.7(18)
N4_15 C12_15 C9_15 121(2)
N4_15 C12_15 H12_15 119.6
C9_15 C12_15 H12_15 119.6
C25_15 C20_15 C21_15 118.4(19)
C25_15 C20_15 N4_15 122(2)
C21_15 C20_15 N4_15 119(2)
C22_15 C21_15 C20_15 121(2)
C22_15 C21_15 H21_15 119.7
C20_15 C21_15 H21_15 119.7
C23_15 C22_15 C21_15 121(2)
C23_15 C22_15 H22_15 119.5
C21_15 C22_15 H22_15 119.5
C22_15 C23_15 C24_15 118(2)
C22_15 C23_15 C26_15 119(2)
C24_15 C23_15 C26_15 123(2)
C25_15 C24_15 C23_15 121(2)
C25_15 C24_15 H24_15 119.5
C23_15 C24_15 H24_15 119.5
C24_15 C25_15 C20_15 121(2)
C24_15 C25_15 H25_15 119.7
C20_15 C25_15 H25_15 119.7
C23_15 C26_15 H26A_15 109.5
C23_15 C26_15 H26B_15 109.5
H26A_15 C26_15 H26B_15 109.5
C23_15 C26_15 H26C_15 109.5
H26A_15 C26_15 H26C_15 109.5
H26B_15 C26_15 H26C_15 109.5
C14_16 C13_16 C18_16 121(2)
C14_16 C13_16 N3_16 115(2)
C18_16 C13_16 N3_16 124(2)
C15_16 C14_16 C13_16 116(2)
C15_16 C14_16 H14_16 122.1
C13_16 C14_16 H14_16 122.1
C14_16 C15_16 C16_16 124(2)
C14_16 C15_16 H15_16 118.1
C16_16 C15_16 H15_16 118.1
C15_16 C16_16 C17_16 120(2)
C15_16 C16_16 C19_16 119(2)
C17_16 C16_16 C19_16 121(2)
C18_16 C17_16 C16_16 117(2)
C18_16 C17_16 H17_16 121.5
C16_16 C17_16 H17_16 121.5
C17_16 C18_16 C13_16 122(2)
C17_16 C18_16 H18_16 118.8
C13_16 C18_16 H18_16 118.8
C16_16 C19_16 H19A_16 109.5
C16_16 C19_16 H19B_16 109.5
H19A_16 C19_16 H19B_16 109.5
C16_16 C19_16 H19C_16 109.5
H19A_16 C19_16 H19C_16 109.5
H19B_16 C19_16 H19C_16 109.5
C1_16 N3_16 C13_16 120(2)
C1_16 N3_16 Cd13 108(2)
C13_16 N3_16 Cd13 123.3(18)
C8_16 N2_16 C9_16 119(2)
C8_16 N2_16 Cd20 121.7(18)
C9_16 N2_16 Cd20 119.1(17)
N2_16 C8_16 C7_16 123(2)
N2_16 C8_16 H8_16 118.5
C7_16 C8_16 H8_16 118.5
C11_16 C7_16 C8_16 116.6(18)
C11_16 C7_16 C5_16 120.5(19)
C8_16 C7_16 C5_16 122.9(19)
C10_16 C11_16 C7_16 121(2)
C10_16 C11_16 H11_16 119.3
C7_16 C11_16 H11_16 119.3
C11_16 C10_16 C9_16 118(2)
C11_16 C10_16 H10_16 121.2
C9_16 C10_16 H10_16 121.2
N2_16 C9_16 C10_16 122.0(19)
N2_16 C9_16 C12_16 118(2)
C10_16 C9_16 C12_16 120(2)
N4_16 C12_16 C9_16 119(2)
N4_16 C12_16 H12_16 120.7
C9_16 C12_16 H12_16 120.7
C12_16 N4_16 C20_16 117(2)
C12_16 N4_16 Cd20 114(2)
C20_16 N4_16 Cd20 128.4(19)
C6_16 N1_16 C2_16 117(2)
C6_16 N1_16 Cd13 127.8(18)
C2_16 N1_16 Cd13 110.6(16)
N1_16 C2_16 C3_16 122.7(19)
N1_16 C2_16 C1_16 116(2)
C3_16 C2_16 C1_16 121(2)
C4_16 C3_16 C2_16 119(2)
C4_16 C3_16 H3_16 120.7
C2_16 C3_16 H3_16 120.7
C3_16 C4_16 C5_16 120.0(19)
C3_16 C4_16 H4_16 120.0
C5_16 C4_16 H4_16 120.0
C6_16 C5_16 C4_16 116.9(18)
C6_16 C5_16 C7_16 122.5(19)
C4_16 C5_16 C7_16 120.6(19)
N1_16 C6_16 C5_16 125(2)
N1_16 C6_16 H6_16 117.7
C5_16 C6_16 H6_16 117.7
N3_16 C1_16 C2_16 127(3)
N3_16 C1_16 H1_16 116.3
C2_16 C1_16 H1_16 116.3
C21_16 C20_16 C25_16 119(2)
C21_16 C20_16 N4_16 119(2)
C25_16 C20_16 N4_16 122(2)
C22_16 C21_16 C20_16 121(2)
C22_16 C21_16 H21_16 119.6
C20_16 C21_16 H21_16 119.6
C21_16 C22_16 C23_16 121(2)
C21_16 C22_16 H22_16 119.3
C23_16 C22_16 H22_16 119.3
C22_16 C23_16 C24_16 117(2)
C22_16 C23_16 C26_16 119(2)
C24_16 C23_16 C26_16 124(2)
C25_16 C24_16 C23_16 123(2)
C25_16 C24_16 H24_16 118.5
C23_16 C24_16 H24_16 118.5
C24_16 C25_16 C20_16 119(2)
C24_16 C25_16 H25_16 120.5
C20_16 C25_16 H25_16 120.5
C23_16 C26_16 H26A_16 109.5
C23_16 C26_16 H26B_16 109.5
H26A_16 C26_16 H26B_16 109.5
C23_16 C26_16 H26C_16 109.5
H26A_16 C26_16 H26C_16 109.5
H26B_16 C26_16 H26C_16 109.5
C14_17 C13_17 C18_17 120(2)
C14_17 C13_17 N3_17 120(2)
C18_17 C13_17 N3_17 120(2)
C13_17 C14_17 C15_17 119(2)
C13_17 C14_17 H14_17 120.5
C15_17 C14_17 H14_17 120.5
C16_17 C15_17 C14_17 121(2)
C16_17 C15_17 H15_17 119.3
C14_17 C15_17 H15_17 119.3
C15_17 C16_17 C17_17 119(2)
C15_17 C16_17 C19_17 124(2)
C17_17 C16_17 C19_17 117(2)
C18_17 C17_17 C16_17 120(2)
C18_17 C17_17 H17_17 120.2
C16_17 C17_17 H17_17 120.2
C17_17 C18_17 C13_17 121(2)
C17_17 C18_17 H18_17 119.5
C13_17 C18_17 H18_17 119.5
C16_17 C19_17 H19A_17 109.5
C16_17 C19_17 H19B_17 109.5
H19A_17 C19_17 H19B_17 109.5
C16_17 C19_17 H19C_17 109.5
H19A_17 C19_17 H19C_17 109.5
H19B_17 C19_17 H19C_17 109.5
C1_17 N3_17 C13_17 134(2)
C1_17 N3_17 Cd14 103(2)
C13_17 N3_17 Cd14 117.5(16)
N3_17 C1_17 C2_17 130(3)
N3_17 C1_17 H1_17 114.9
C2_17 C1_17 H1_17 114.9
C6_17 N1_17 C2_17 117(2)
C6_17 N1_17 Cd14 127.2(19)
C2_17 N1_17 Cd14 114.1(17)
N1_17 C2_17 C3_17 123.7(19)
N1_17 C2_17 C1_17 116(2)
C3_17 C2_17 C1_17 121(2)
C4_17 C3_17 C2_17 119(2)
C4_17 C3_17 H3_17 120.7
C2_17 C3_17 H3_17 120.7
C3_17 C4_17 C5_17 119(2)
C3_17 C4_17 H4_17 120.6
C5_17 C4_17 H4_17 120.6
C4_17 C5_17 C6_17 118.6(18)
C4_17 C5_17 C7_17 121.9(19)
C6_17 C5_17 C7_17 119.4(19)
N1_17 C6_17 C5_17 123(2)
N1_17 C6_17 H6_17 118.3
C5_17 C6_17 H6_17 118.3
C8_17 N2_17 C9_17 116(2)
C8_17 N2_17 Cd13 124.9(19)
C9_17 N2_17 Cd13 117.9(17)
N2_17 C8_17 C7_17 124(2)
N2_17 C8_17 H8_17 118.1
C7_17 C8_17 H8_17 118.1
C11_17 C7_17 C8_17 118.4(18)
C11_17 C7_17 C5_17 122.1(19)
C8_17 C7_17 C5_17 119.5(19)
C10_17 C11_17 C7_17 119(2)
C10_17 C11_17 H11_17 120.4
C7_17 C11_17 H11_17 120.4
C11_17 C10_17 C9_17 118(2)
C11_17 C10_17 H10_17 121.0
C9_17 C10_17 H10_17 121.0
N2_17 C9_17 C10_17 124.5(19)
N2_17 C9_17 C12_17 113(2)
C10_17 C9_17 C12_17 122(2)
N4_17 C12_17 C9_17 120(2)
N4_17 C12_17 H12_17 120.0
C9_17 C12_17 H12_17 120.0
C25_17 C20_17 C21_17 119.9(19)
C25_17 C20_17 N4_17 121(2)
C21_17 C20_17 N4_17 119(2)
C22_17 C21_17 C20_17 118(2)
C22_17 C21_17 H21_17 120.9
C20_17 C21_17 H21_17 120.9
C21_17 C22_17 C23_17 123(2)
C21_17 C22_17 H22_17 118.7
C23_17 C22_17 H22_17 118.7
C22_17 C23_17 C24_17 118(2)
C22_17 C23_17 C26_17 122(2)
C24_17 C23_17 C26_17 120(2)
C25_17 C24_17 C23_17 120(2)
C25_17 C24_17 H24_17 120.2
C23_17 C24_17 H24_17 120.2
C24_17 C25_17 C20_17 121(2)
C24_17 C25_17 H25_17 119.4
C20_17 C25_17 H25_17 119.4
C23_17 C26_17 H26A_17 109.5
C23_17 C26_17 H26B_17 109.5
H26A_17 C26_17 H26B_17 109.5
C23_17 C26_17 H26C_17 109.5
H26A_17 C26_17 H26C_17 109.5
H26B_17 C26_17 H26C_17 109.5
C12_17 N4_17 C20_17 118(2)
C12_17 N4_17 Cd13 120(2)
C20_17 N4_17 Cd13 119.3(18)
C21_18 C20_18 C25_18 125(2)
C21_18 C20_18 N4_18 117(2)
C25_18 C20_18 N4_18 118(2)
C22_18 C21_18 C20_18 116(2)
C22_18 C21_18 H21_18 122.2
C20_18 C21_18 H21_18 122.2
C21_18 C22_18 C23_18 121(2)
C21_18 C22_18 H22_18 119.4
C23_18 C22_18 H22_18 119.4
C22_18 C23_18 C24_18 122(2)
C22_18 C23_18 C26_18 120(2)
C24_18 C23_18 C26_18 118(2)
C25_18 C24_18 C23_18 119(2)
C25_18 C24_18 H24_18 120.7
C23_18 C24_18 H24_18 120.7
C24_18 C25_18 C20_18 118(2)
C24_18 C25_18 H25_18 121.0
C20_18 C25_18 H25_18 121.0
C23_18 C26_18 H26A_18 109.5
C23_18 C26_18 H26B_18 109.5
H26A_18 C26_18 H26B_18 109.5
C23_18 C26_18 H26C_18 109.5
H26A_18 C26_18 H26C_18 109.5
H26B_18 C26_18 H26C_18 109.5
C1_18 N3_18 C13_18 123(3)
C1_18 N3_18 Cd19 111(2)
C13_18 N3_18 Cd19 124(2)
C12_18 N4_18 C20_18 118(2)
C12_18 N4_18 Cd18 119(2)
C20_18 N4_18 Cd18 122.1(19)
C6_18 N1_18 C2_18 118(2)
C6_18 N1_18 Cd19 127.2(19)
C2_18 N1_18 Cd19 112.6(17)
N1_18 C6_18 C5_18 123(2)
N1_18 C6_18 H6_18 118.5
C5_18 C6_18 H6_18 118.5
C6_18 C5_18 C4_18 118.2(18)
C6_18 C5_18 C7_18 120.0(19)
C4_18 C5_18 C7_18 121.8(19)
C3_18 C4_18 C5_18 119(2)
C3_18 C4_18 H4_18 120.3
C5_18 C4_18 H4_18 120.3
C4_18 C3_18 C2_18 118(2)
C4_18 C3_18 H3_18 121.0
C2_18 C3_18 H3_18 121.0
N1_18 C2_18 C3_18 123.0(19)
N1_18 C2_18 C1_18 114(2)
C3_18 C2_18 C1_18 123(2)
N3_18 C1_18 C2_18 128(3)
N3_18 C1_18 H1_18 116.0
C2_18 C1_18 H1_18 116.0
C8_18 N2_18 C9_18 118(2)
C8_18 N2_18 Cd18 123.0(19)
C9_18 N2_18 Cd18 118.3(17)
N2_18 C8_18 C7_18 122(2)
N2_18 C8_18 H8_18 119.2
C7_18 C8_18 H8_18 119.2
C11_18 C7_18 C8_18 120.2(18)
C11_18 C7_18 C5_18 119.1(19)
C8_18 C7_18 C5_18 120.6(19)
C10_18 C11_18 C7_18 118(2)
C10_18 C11_18 H11_18 121.0
C7_18 C11_18 H11_18 121.0
C11_18 C10_18 C9_18 118(2)
C11_18 C10_18 H10_18 120.8
C9_18 C10_18 H10_18 120.8
N2_18 C9_18 C10_18 124.0(19)
N2_18 C9_18 C12_18 117(2)
C10_18 C9_18 C12_18 119(2)
N4_18 C12_18 C9_18 116(2)
N4_18 C12_18 H12_18 121.9
C9_18 C12_18 H12_18 121.9
C14_18 C13_18 C18_18 119(2)
C14_18 C13_18 N3_18 121(2)
C18_18 C13_18 N3_18 121(2)
C13_18 C14_18 C15_18 121(2)
C13_18 C14_18 H14_18 119.4
C15_18 C14_18 H14_18 119.4
C16_18 C15_18 C14_18 121(2)
C16_18 C15_18 H15_18 119.5
C14_18 C15_18 H15_18 119.5
C17_18 C16_18 C15_18 117(2)
C17_18 C16_18 C19_18 119(2)
C15_18 C16_18 C19_18 124(3)
C18_18 C17_18 C16_18 124(2)
C18_18 C17_18 H17_18 118.1
C16_18 C17_18 H17_18 118.1
C17_18 C18_18 C13_18 119(2)
C17_18 C18_18 H18_18 120.6
C13_18 C18_18 H18_18 120.6
C16_18 C19_18 H19A_18 109.5
C16_18 C19_18 H19B_18 109.5
H19A_18 C19_18 H19B_18 109.5
C16_18 C19_18 H19C_18 109.5
H19A_18 C19_18 H19C_18 109.5
H19B_18 C19_18 H19C_18 109.5
C14_19 C13_19 C18_19 116.6(18)
C14_19 C13_19 N3_19 120(2)
C18_19 C13_19 N3_19 123(2)
C13_19 C14_19 C15_19 124(2)
C13_19 C14_19 H14_19 117.8
C15_19 C14_19 H14_19 117.8
C16_19 C15_19 C14_19 118(2)
C16_19 C15_19 H15_19 120.8
C14_19 C15_19 H15_19 120.8
C15_19 C16_19 C17_19 118.2(19)
C15_19 C16_19 C19_19 121(2)
C17_19 C16_19 C19_19 121(2)
C16_19 C17_19 C18_19 123(2)
C16_19 C17_19 H17_19 118.7
C18_19 C17_19 H17_19 118.7
C17_19 C18_19 C13_19 120(2)
C17_19 C18_19 H18_19 120.1
C13_19 C18_19 H18_19 120.1
C16_19 C19_19 H19A_19 109.5
C16_19 C19_19 H19B_19 109.5
H19A_19 C19_19 H19B_19 109.5
C16_19 C19_19 H19C_19 109.5
H19A_19 C19_19 H19C_19 109.5
H19B_19 C19_19 H19C_19 109.5
C1_19 N3_19 C13_19 125(2)
C1_19 N3_19 Cd7 109.0(16)
C13_19 N3_19 Cd7 121.5(14)
N3_19 C1_19 C2_19 127(2)
N3_19 C1_19 H1_19 116.7
C2_19 C1_19 H1_19 116.7
C6_19 N1_19 C2_19 118.1(18)
C6_19 N1_19 Cd7 126.6(15)
C2_19 N1_19 Cd7 113.2(14)
N1_19 C2_19 C3_19 122.3(16)
N1_19 C2_19 C1_19 114.9(17)
C3_19 C2_19 C1_19 122.8(18)
C4_19 C3_19 C2_19 118.5(18)
C4_19 C3_19 H3_19 120.8
C2_19 C3_19 H3_19 120.8
C3_19 C4_19 C5_19 120.4(18)
C3_19 C4_19 H4_19 119.8
C5_19 C4_19 H4_19 119.8
C4_19 C5_19 C6_19 117.0(16)
C4_19 C5_19 C7_19 122.6(17)
C6_19 C5_19 C7_19 120.4(16)
N1_19 C6_19 C5_19 123.7(19)
N1_19 C6_19 H6_19 118.2
C5_19 C6_19 H6_19 118.2
C8_19 N2_19 C9_19 118.5(17)
C8_19 N2_19 Cd12 124.8(15)
C9_19 N2_19 Cd12 114.8(13)
N2_19 C8_19 C7_19 123.5(18)
N2_19 C8_19 H8_19 118.3
C7_19 C8_19 H8_19 118.3
C8_19 C7_19 C11_19 117.2(16)
C8_19 C7_19 C5_19 122.2(16)
C11_19 C7_19 C5_19 120.6(16)
C10_19 C11_19 C7_19 120.8(18)
C10_19 C11_19 H11_19 119.6
C7_19 C11_19 H11_19 119.6
C11_19 C10_19 C9_19 117.6(18)
C11_19 C10_19 H10_19 121.2
C9_19 C10_19 H10_19 121.2
N2_19 C9_19 C10_19 122.4(16)
N2_19 C9_19 C12_19 115.3(17)
C10_19 C9_19 C12_19 122.2(17)
C12_19 N4_19 C20_19 120.6(19)
C12_19 N4_19 Cd12 111.8(15)
C20_19 N4_19 Cd12 125.5(15)
N4_19 C12_19 C9_19 123(2)
N4_19 C12_19 H12_19 118.6
C9_19 C12_19 H12_19 118.6
C25_19 C20_19 C21_19 118.2(17)
C25_19 C20_19 N4_19 121.9(19)
C21_19 C20_19 N4_19 119.4(19)
C22_19 C21_19 C20_19 120(2)
C22_19 C21_19 H21_19 119.8
C20_19 C21_19 H21_19 119.8
C21_19 C22_19 C23_19 122(2)
C21_19 C22_19 H22_19 119.0
C23_19 C22_19 H22_19 119.0
C24_19 C23_19 C22_19 117.2(18)
C24_19 C23_19 C26_19 123(2)
C22_19 C23_19 C26_19 119(2)
C23_19 C24_19 C25_19 121(2)
C23_19 C24_19 H24_19 119.3
C25_19 C24_19 H24_19 119.3
C20_19 C25_19 C24_19 121(2)
C20_19 C25_19 H25_19 119.6
C24_19 C25_19 H25_19 119.6
C23_19 C26_19 H26A_19 109.5
C23_19 C26_19 H26B_19 109.5
H26A_19 C26_19 H26B_19 109.5
C23_19 C26_19 H26C_19 109.5
H26A_19 C26_19 H26C_19 109.5
H26B_19 C26_19 H26C_19 109.5
C14_20 C13_20 C18_20 118.8(17)
C14_20 C13_20 N3_20 119.2(19)
C18_20 C13_20 N3_20 122(2)
C15_20 C14_20 C13_20 121(2)
C15_20 C14_20 H14_20 119.5
C13_20 C14_20 H14_20 119.5
C14_20 C15_20 C16_20 121(2)
C14_20 C15_20 H15_20 119.6
C16_20 C15_20 H15_20 119.6
C15_20 C16_20 C17_20 118.2(18)
C15_20 C16_20 C19_20 122(2)
C17_20 C16_20 C19_20 120(2)
C18_20 C17_20 C16_20 121(2)
C18_20 C17_20 H17_20 119.4
C16_20 C17_20 H17_20 119.4
C17_20 C18_20 C13_20 120(2)
C17_20 C18_20 H18_20 120.0
C13_20 C18_20 H18_20 120.0
C16_20 C19_20 H19A_20 109.5
C16_20 C19_20 H19B_20 109.5
H19A_20 C19_20 H19B_20 109.5
C16_20 C19_20 H19C_20 109.5
H19A_20 C19_20 H19C_20 109.5
H19B_20 C19_20 H19C_20 109.5
C1_20 N3_20 C13_20 125.7(19)
C1_20 N3_20 Cd5 109.7(15)
C13_20 N3_20 Cd5 120.1(14)
N3_20 C1_20 C2_20 124(2)
N3_20 C1_20 H1_20 118.2
C2_20 C1_20 H1_20 118.2
C6_20 N1_20 C2_20 115.1(17)
C6_20 N1_20 Cd5 128.7(15)
C2_20 N1_20 Cd5 113.4(13)
N1_20 C2_20 C3_20 125.0(16)
N1_20 C2_20 C1_20 114.6(17)
C3_20 C2_20 C1_20 120.4(17)
C4_20 C3_20 C2_20 117.8(18)
C4_20 C3_20 H3_20 121.1
C2_20 C3_20 H3_20 121.1
C3_20 C4_20 C5_20 118.9(18)
C3_20 C4_20 H4_20 120.6
C5_20 C4_20 H4_20 120.6
C6_20 C5_20 C4_20 118.2(16)
C6_20 C5_20 C7_20 119.4(16)
C4_20 C5_20 C7_20 122.5(16)
N1_20 C6_20 C5_20 125.1(18)
N1_20 C6_20 H6_20 117.5
C5_20 C6_20 H6_20 117.5
C8_20 N2_20 C9_20 121.6(19)
C8_20 N2_20 Cd6 124.2(16)
C9_20 N2_20 Cd6 112.8(14)
N2_20 C8_20 C7_20 120.6(18)
N2_20 C8_20 H8_20 119.7
C7_20 C8_20 H8_20 119.7
C8_20 C7_20 C11_20 118.6(17)
C8_20 C7_20 C5_20 119.3(17)
C11_20 C7_20 C5_20 122.1(17)
C10_20 C11_20 C7_20 120.1(19)
C10_20 C11_20 H11_20 120.0
C7_20 C11_20 H11_20 120.0
C11_20 C10_20 C9_20 118.4(19)
C11_20 C10_20 H10_20 120.8
C9_20 C10_20 H10_20 120.8
N2_20 C9_20 C10_20 120.7(17)
N2_20 C9_20 C12_20 115.7(18)
C10_20 C9_20 C12_20 123.6(19)
C12_20 N4_20 C20_20 121(2)
C12_20 N4_20 Cd6 109.4(18)
C20_20 N4_20 Cd6 125.3(17)
N4_20 C12_20 C9_20 126(2)
N4_20 C12_20 H12_20 116.8
C9_20 C12_20 H12_20 116.8
C21_20 C20_20 C25_20 118.9(19)
C21_20 C20_20 N4_20 120(2)
C25_20 C20_20 N4_20 121(2)
C22_20 C21_20 C20_20 122(2)
C22_20 C21_20 H21_20 118.8
C20_20 C21_20 H21_20 118.8
C21_20 C22_20 C23_20 119(2)
C21_20 C22_20 H22_20 120.6
C23_20 C22_20 H22_20 120.6
C24_20 C23_20 C22_20 119(2)
C24_20 C23_20 C26_20 123(2)
C22_20 C23_20 C26_20 118(2)
C23_20 C24_20 C25_20 123(2)
C23_20 C24_20 H24_20 118.7
C25_20 C24_20 H24_20 118.7
C24_20 C25_20 C20_20 118(2)
C24_20 C25_20 H25_20 120.8
C20_20 C25_20 H25_20 120.8
C23_20 C26_20 H26A_20 109.5
C23_20 C26_20 H26B_20 109.5
H26A_20 C26_20 H26B_20 109.5
C23_20 C26_20 H26C_20 109.5
H26A_20 C26_20 H26C_20 109.5
H26B_20 C26_20 H26C_20 109.5
C14_21 C13_21 C18_21 121.6(17)
C14_21 C13_21 N3_21 113.4(18)
C18_21 C13_21 N3_21 125.0(19)
C15_21 C14_21 C13_21 118.5(19)
C15_21 C14_21 H14_21 120.7
C13_21 C14_21 H14_21 120.7
C16_21 C15_21 C14_21 121(2)
C16_21 C15_21 H15_21 119.4
C14_21 C15_21 H15_21 119.4
C15_21 C16_21 C17_21 119.2(18)
C15_21 C16_21 C19_21 119(2)
C17_21 C16_21 C19_21 121(2)
C18_21 C17_21 C16_21 121(2)
C18_21 C17_21 H17_21 119.5
C16_21 C17_21 H17_21 119.5
C17_21 C18_21 C13_21 118.4(19)
C17_21 C18_21 H18_21 120.8
C13_21 C18_21 H18_21 120.8
C16_21 C19_21 H19A_21 109.5
C16_21 C19_21 H19B_21 109.5
H19A_21 C19_21 H19B_21 109.5
C16_21 C19_21 H19C_21 109.5
H19A_21 C19_21 H19C_21 109.5
H19B_21 C19_21 H19C_21 109.5
C1_21 N3_21 C13_21 117.8(18)
C1_21 N3_21 Cd5 112.0(15)
C13_21 N3_21 Cd5 129.7(15)
N3_21 C1_21 C2_21 124(2)
N3_21 C1_21 H1_21 117.8
C2_21 C1_21 H1_21 117.8
C6_21 N1_21 C2_21 118.4(17)
C6_21 N1_21 Cd5 123.6(15)
C2_21 N1_21 Cd5 117.6(13)
N1_21 C2_21 C3_21 123.6(16)
N1_21 C2_21 C1_21 114.5(17)
C3_21 C2_21 C1_21 121.6(17)
C4_21 C3_21 C2_21 116.0(18)
C4_21 C3_21 H3_21 122.0
C2_21 C3_21 H3_21 122.0
C3_21 C4_21 C5_21 122.5(18)
C3_21 C4_21 H4_21 118.8
C5_21 C4_21 H4_21 118.8
C4_21 C5_21 C6_21 116.2(16)
C4_21 C5_21 C7_21 122.0(16)
C6_21 C5_21 C7_21 121.8(16)
N1_21 C6_21 C5_21 123.2(18)
N1_21 C6_21 H6_21 118.4
C5_21 C6_21 H6_21 118.4
C8_21 N2_21 C9_21 116.8(19)
C8_21 N2_21 Cd10 123.4(16)
C9_21 N2_21 Cd10 119.8(15)
N2_21 C8_21 C7_21 125.3(19)
N2_21 C8_21 H8_21 117.3
C7_21 C8_21 H8_21 117.3
C11_21 C7_21 C8_21 116.1(16)
C11_21 C7_21 C5_21 121.6(17)
C8_21 C7_21 C5_21 122.3(17)
C10_21 C11_21 C7_21 120.3(18)
C10_21 C11_21 H11_21 119.8
C7_21 C11_21 H11_21 119.8
C11_21 C10_21 C9_21 119.0(19)
C11_21 C10_21 H10_21 120.5
C9_21 C10_21 H10_21 120.5
N2_21 C9_21 C10_21 122.6(17)
N2_21 C9_21 C12_21 116.7(18)
C10_21 C9_21 C12_21 120.7(18)
C12_21 N4_21 C20_21 119(2)
C12_21 N4_21 Cd10 115.6(17)
C20_21 N4_21 Cd10 124.9(17)
N4_21 C12_21 C9_21 119(2)
N4_21 C12_21 H12_21 120.7
C9_21 C12_21 H12_21 120.7
C21_21 C20_21 C25_21 121.6(18)
C21_21 C20_21 N4_21 120(2)
C25_21 C20_21 N4_21 119(2)
C22_21 C21_21 C20_21 117(2)
C22_21 C21_21 H21_21 121.3
C20_21 C21_21 H21_21 121.3
C21_21 C22_21 C23_21 122(2)
C21_21 C22_21 H22_21 119.0
C23_21 C22_21 H22_21 119.0
C24_21 C23_21 C22_21 119(2)
C24_21 C23_21 C26_21 120(2)
C22_21 C23_21 C26_21 121(2)
C25_21 C24_21 C23_21 120(2)
C25_21 C24_21 H24_21 119.9
C23_21 C24_21 H24_21 119.9
C24_21 C25_21 C20_21 120(2)
C24_21 C25_21 H25_21 120.2
C20_21 C25_21 H25_21 120.2
C23_21 C26_21 H26A_21 109.5
C23_21 C26_21 H26B_21 109.5
H26A_21 C26_21 H26B_21 109.5
C23_21 C26_21 H26C_21 109.5
H26A_21 C26_21 H26C_21 109.5
H26B_21 C26_21 H26C_21 109.5
C14_22 C13_22 C18_22 117.9(18)
C14_22 C13_22 N3_22 118(2)
C18_22 C13_22 N3_22 124(2)
C15_22 C14_22 C13_22 120(2)
C15_22 C14_22 H14_22 119.8
C13_22 C14_22 H14_22 119.8
C14_22 C15_22 C16_22 122(2)
C14_22 C15_22 H15_22 119.1
C16_22 C15_22 H15_22 119.1
C15_22 C16_22 C17_22 118.0(19)
C15_22 C16_22 C19_22 118(2)
C17_22 C16_22 C19_22 124(2)
C16_22 C17_22 C18_22 121(2)
C16_22 C17_22 H17_22 119.7
C18_22 C17_22 H17_22 119.7
C17_22 C18_22 C13_22 121(2)
C17_22 C18_22 H18_22 119.5
C13_22 C18_22 H18_22 119.5
C16_22 C19_22 H19A_22 109.5
C16_22 C19_22 H19B_22 109.5
H19A_22 C19_22 H19B_22 109.5
C16_22 C19_22 H19C_22 109.5
H19A_22 C19_22 H19C_22 109.5
H19B_22 C19_22 H19C_22 109.5
N3_22 C1_22 C2_22 124(2)
N3_22 C1_22 H1_22 118.2
C2_22 C1_22 H1_22 118.2
C1_22 N3_22 C13_22 122(2)
C1_22 N3_22 Cd11 108.0(16)
C13_22 N3_22 Cd11 123.5(15)
C6_22 N1_22 C2_22 117.8(18)
C6_22 N1_22 Cd11 125.4(16)
C2_22 N1_22 Cd11 116.0(14)
N1_22 C2_22 C3_22 122.8(17)
N1_22 C2_22 C1_22 116.9(18)
C3_22 C2_22 C1_22 120.3(18)
C4_22 C3_22 C2_22 118.6(19)
C4_22 C3_22 H3_22 120.7
C2_22 C3_22 H3_22 120.7
C3_22 C4_22 C5_22 119.2(19)
C3_22 C4_22 H4_22 120.4
C5_22 C4_22 H4_22 120.4
C6_22 C5_22 C4_22 118.0(17)
C6_22 C5_22 C7_22 120.9(17)
C4_22 C5_22 C7_22 121.0(17)
N1_22 C6_22 C5_22 123.5(19)
N1_22 C6_22 H6_22 118.2
C5_22 C6_22 H6_22 118.2
C8_22 N2_22 C9_22 118.4(18)
C8_22 N2_22 Cd12 126.9(16)
C9_22 N2_22 Cd12 112.1(14)
N2_22 C8_22 C7_22 123.9(19)
N2_22 C8_22 H8_22 118.0
C7_22 C8_22 H8_22 118.0
C11_22 C7_22 C8_22 116.7(17)
C11_22 C7_22 C5_22 123.1(17)
C8_22 C7_22 C5_22 120.1(17)
C10_22 C11_22 C7_22 120.1(19)
C10_22 C11_22 H11_22 120.0
C7_22 C11_22 H11_22 120.0
C11_22 C10_22 C9_22 119.4(19)
C11_22 C10_22 H10_22 120.3
C9_22 C10_22 H10_22 120.3
N2_22 C9_22 C10_22 121.6(17)
N2_22 C9_22 C12_22 116.5(18)
C10_22 C9_22 C12_22 121.9(18)
C12_22 N4_22 C20_22 117.7(18)
C12_22 N4_22 Cd12 109.8(15)
C20_22 N4_22 Cd12 126.2(14)
N4_22 C12_22 C9_22 122(2)
N4_22 C12_22 H12_22 118.9
C9_22 C12_22 H12_22 118.9
C25_22 C20_22 C21_22 118.9(17)
C25_22 C20_22 N4_22 116.2(18)
C21_22 C20_22 N4_22 124.9(18)
C22_22 C21_22 C20_22 120.3(19)
C22_22 C21_22 H21_22 119.8
C20_22 C21_22 H21_22 119.8
C23_22 C22_22 C21_22 121.8(19)
C23_22 C22_22 H22_22 119.1
C21_22 C22_22 H22_22 119.1
C24_22 C23_22 C22_22 116.1(17)
C24_22 C23_22 C26_22 120.0(19)
C22_22 C23_22 C26_22 124(2)
C25_22 C24_22 C23_22 124(2)
C25_22 C24_22 H24_22 118.0
C23_22 C24_22 H24_22 118.0
C24_22 C25_22 C20_22 118.7(19)
C24_22 C25_22 H25_22 120.6
C20_22 C25_22 H25_22 120.6
C23_22 C26_22 H26A_22 109.5
C23_22 C26_22 H26B_22 109.5
H26A_22 C26_22 H26B_22 109.5
C23_22 C26_22 H26C_22 109.5
H26A_22 C26_22 H26C_22 109.5
H26B_22 C26_22 H26C_22 109.5
C14_23 C13_23 C18_23 121.2(18)
C14_23 C13_23 N3_23 119(2)
C18_23 C13_23 N3_23 120(2)
C13_23 C14_23 C15_23 122(2)
C13_23 C14_23 H14_23 119.1
C15_23 C14_23 H14_23 119.1
C14_23 C15_23 C16_23 118(2)
C14_23 C15_23 H15_23 121.2
C16_23 C15_23 H15_23 121.2
C17_23 C16_23 C15_23 120.1(19)
C17_23 C16_23 C19_23 118(2)
C15_23 C16_23 C19_23 122(2)
C18_23 C17_23 C16_23 123(2)
C18_23 C17_23 H17_23 118.6
C16_23 C17_23 H17_23 118.6
C17_23 C18_23 C13_23 117(2)
C17_23 C18_23 H18_23 121.7
C13_23 C18_23 H18_23 121.7
C16_23 C19_23 H19A_23 109.5
C16_23 C19_23 H19B_23 109.5
H19A_23 C19_23 H19B_23 109.5
C16_23 C19_23 H19C_23 109.5
H19A_23 C19_23 H19C_23 109.5
H19B_23 C19_23 H19C_23 109.5
N3_23 C1_23 C2_23 122(2)
N3_23 C1_23 H1_23 119.1
C2_23 C1_23 H1_23 119.1
C1_23 N3_23 C13_23 126(2)
C1_23 N3_23 Cd4 109.2(15)
C13_23 N3_23 Cd4 117.8(14)
C6_23 N1_23 C2_23 118.0(17)
C6_23 N1_23 Cd4 124.2(14)
C2_23 N1_23 Cd4 113.9(13)
N1_23 C2_23 C3_23 121.7(16)
N1_23 C2_23 C1_23 118.0(17)
C3_23 C2_23 C1_23 120.3(17)
C4_23 C3_23 C2_23 119.6(18)
C4_23 C3_23 H3_23 120.2
C2_23 C3_23 H3_23 120.2
C3_23 C4_23 C5_23 118.4(18)
C3_23 C4_23 H4_23 120.8
C5_23 C4_23 H4_23 120.8
C6_23 C5_23 C4_23 118.4(15)
C6_23 C5_23 C7_23 120.4(15)
C4_23 C5_23 C7_23 121.2(15)
N1_23 C6_23 C5_23 123.9(17)
N1_23 C6_23 H6_23 118.1
C5_23 C6_23 H6_23 118.1
C8_23 N2_23 C9_23 118.1(17)
C8_23 N2_23 Cd5 124.9(15)
C9_23 N2_23 Cd5 113.1(13)
N2_23 C8_23 C7_23 121.7(18)
N2_23 C8_23 H8_23 119.2
C7_23 C8_23 H8_23 119.2
C8_23 C7_23 C11_23 119.2(16)
C8_23 C7_23 C5_23 122.6(16)
C11_23 C7_23 C5_23 118.2(16)
C10_23 C11_23 C7_23 119.6(18)
C10_23 C11_23 H11_23 120.2
C7_23 C11_23 H11_23 120.2
C11_23 C10_23 C9_23 117.4(18)
C11_23 C10_23 H10_23 121.3
C9_23 C10_23 H10_23 121.3
N2_23 C9_23 C10_23 124.0(16)
N2_23 C9_23 C12_23 116.8(17)
C10_23 C9_23 C12_23 119.1(17)
C12_23 N4_23 C20_23 126.4(19)
C12_23 N4_23 Cd5 107.6(15)
C20_23 N4_23 Cd5 123.8(14)
N4_23 C12_23 C9_23 126(2)
N4_23 C12_23 H12_23 117.1
C9_23 C12_23 H12_23 117.1
C21_23 C20_23 C25_23 120.2(17)
C21_23 C20_23 N4_23 119.2(17)
C25_23 C20_23 N4_23 120.5(18)
C22_23 C21_23 C20_23 118.3(18)
C22_23 C21_23 H21_23 120.8
C20_23 C21_23 H21_23 120.8
C23_23 C22_23 C21_23 122.3(19)
C23_23 C22_23 H22_23 118.9
C21_23 C22_23 H22_23 118.9
C22_23 C23_23 C24_23 118.5(17)
C22_23 C23_23 C26_23 120.9(19)
C24_23 C23_23 C26_23 120.6(19)
C25_23 C24_23 C23_23 120.7(19)
C25_23 C24_23 H24_23 119.6
C23_23 C24_23 H24_23 119.6
C24_23 C25_23 C20_23 119.9(18)
C24_23 C25_23 H25_23 120.1
C20_23 C25_23 H25_23 120.1
C23_23 C26_23 H26A_23 109.5
C23_23 C26_23 H26B_23 109.5
H26A_23 C26_23 H26B_23 109.5
C23_23 C26_23 H26C_23 109.5
H26A_23 C26_23 H26C_23 109.5
H26B_23 C26_23 H26C_23 109.5
C14_24 C13_24 C18_24 117.6(18)
C14_24 C13_24 N3_24 114.8(18)
C18_24 C13_24 N3_24 127(2)
C15_24 C14_24 C13_24 119(2)
C15_24 C14_24 H14_24 120.3
C13_24 C14_24 H14_24 120.3
C14_24 C15_24 C16_24 123(2)
C14_24 C15_24 H15_24 118.6
C16_24 C15_24 H15_24 118.6
C17_24 C16_24 C15_24 118.6(18)
C17_24 C16_24 C19_24 123(2)
C15_24 C16_24 C19_24 118(2)
C16_24 C17_24 C18_24 119(2)
C16_24 C17_24 H17_24 120.7
C18_24 C17_24 H17_24 120.7
C13_24 C18_24 C17_24 123(2)
C13_24 C18_24 H18_24 118.5
C17_24 C18_24 H18_24 118.5
C16_24 C19_24 H19A_24 109.5
C16_24 C19_24 H19B_24 109.5
H19A_24 C19_24 H19B_24 109.5
C16_24 C19_24 H19C_24 109.5
H19A_24 C19_24 H19C_24 109.5
H19B_24 C19_24 H19C_24 109.5
C1_24 N3_24 C13_24 130(2)
C1_24 N3_24 Cd9 106.2(15)
C13_24 N3_24 Cd9 117.9(14)
N3_24 C1_24 C2_24 124(2)
N3_24 C1_24 H1_24 118.0
C2_24 C1_24 H1_24 118.0
C6_24 N1_24 C2_24 118.4(19)
C6_24 N1_24 Cd9 121.6(16)
C2_24 N1_24 Cd9 116.2(14)
N1_24 C2_24 C3_24 122.1(17)
N1_24 C2_24 C1_24 115.6(18)
C3_24 C2_24 C1_24 122.3(18)
C4_24 C3_24 C2_24 118.3(19)
C4_24 C3_24 H3_24 120.8
C2_24 C3_24 H3_24 120.8
C3_24 C4_24 C5_24 120.6(19)
C3_24 C4_24 H4_24 119.7
C5_24 C4_24 H4_24 119.7
C6_24 C5_24 C4_24 116.6(17)
C6_24 C5_24 C7_24 121.6(18)
C4_24 C5_24 C7_24 121.7(17)
N1_24 C6_24 C5_24 123.9(19)
N1_24 C6_24 H6_24 118.1
C5_24 C6_24 H6_24 118.1
C8_24 N2_24 C9_24 120.2(19)
C8_24 N2_24 Cd8 125.9(16)
C9_24 N2_24 Cd8 113.2(14)
N2_24 C8_24 C7_24 123.0(19)
N2_24 C8_24 H8_24 118.5
C7_24 C8_24 H8_24 118.5
C8_24 C7_24 C11_24 116.5(17)
C8_24 C7_24 C5_24 124.5(18)
C11_24 C7_24 C5_24 119.0(17)
C10_24 C11_24 C7_24 120.5(19)
C10_24 C11_24 H11_24 119.8
C7_24 C11_24 H11_24 119.8
C11_24 C10_24 C9_24 120(2)
C11_24 C10_24 H10_24 120.2
C9_24 C10_24 H10_24 120.2
N2_24 C9_24 C10_24 120.1(17)
N2_24 C9_24 C12_24 118.0(19)
C10_24 C9_24 C12_24 121.9(19)
C12_24 N4_24 C20_24 125(2)
C12_24 N4_24 Cd8 111.2(17)
C20_24 N4_24 Cd8 120.0(15)
N4_24 C12_24 C9_24 124(2)
N4_24 C12_24 H12_24 118.2
C9_24 C12_24 H12_24 118.2
C25_24 C20_24 C21_24 118.4(18)
C25_24 C20_24 N4_24 122(2)
C21_24 C20_24 N4_24 119.4(19)
C20_24 C21_24 C22_24 122(2)
C20_24 C21_24 H21_24 119.2
C22_24 C21_24 H21_24 119.2
C21_24 C22_24 C23_24 120(2)
C21_24 C22_24 H22_24 120.2
C23_24 C22_24 H22_24 120.2
C24_24 C23_24 C22_24 119.2(19)
C24_24 C23_24 C26_24 119(2)
C22_24 C23_24 C26_24 122(2)
C23_24 C24_24 C25_24 121(2)
C23_24 C24_24 H24_24 119.7
C25_24 C24_24 H24_24 119.7
C24_24 C25_24 C20_24 121(2)
C24_24 C25_24 H25_24 119.7
C20_24 C25_24 H25_24 119.7
C23_24 C26_24 H26A_24 109.5
C23_24 C26_24 H26B_24 109.5
H26A_24 C26_24 H26B_24 109.5
C23_24 C26_24 H26C_24 109.5
H26A_24 C26_24 H26C_24 109.5
H26B_24 C26_24 H26C_24 109.5
C14_25 C13_25 C18_25 120.6(17)
C14_25 C13_25 N3_25 115.7(17)
C18_25 C13_25 N3_25 123.6(19)
C15_25 C14_25 C13_25 119.1(19)
C15_25 C14_25 H14_25 120.4
C13_25 C14_25 H14_25 120.4
C14_25 C15_25 C16_25 121.2(19)
C14_25 C15_25 H15_25 119.4
C16_25 C15_25 H15_25 119.4
C17_25 C16_25 C15_25 118.8(18)
C17_25 C16_25 C19_25 121(2)
C15_25 C16_25 C19_25 119.8(19)
C16_25 C17_25 C18_25 121.2(19)
C16_25 C17_25 H17_25 119.4
C18_25 C17_25 H17_25 119.4
C17_25 C18_25 C13_25 119.0(19)
C17_25 C18_25 H18_25 120.5
C13_25 C18_25 H18_25 120.5
C16_25 C19_25 H19A_25 109.5
C16_25 C19_25 H19B_25 109.5
H19A_25 C19_25 H19B_25 109.5
C16_25 C19_25 H19C_25 109.5
H19A_25 C19_25 H19C_25 109.5
H19B_25 C19_25 H19C_25 109.5
C1_25 N3_25 C13_25 130.8(19)
C1_25 N3_25 Cd9 108.6(14)
C13_25 N3_25 Cd9 114.8(13)
N3_25 C1_25 C2_25 125(2)
N3_25 C1_25 H1_25 117.5
C2_25 C1_25 H1_25 117.5
C6_25 N1_25 C2_25 119.6(17)
C6_25 N1_25 Cd9 124.5(14)
C2_25 N1_25 Cd9 114.1(13)
N1_25 C2_25 C3_25 120.7(16)
N1_25 C2_25 C1_25 117.4(17)
C3_25 C2_25 C1_25 121.9(17)
C4_25 C3_25 C2_25 120.4(19)
C4_25 C3_25 H3_25 119.8
C2_25 C3_25 H3_25 119.8
C3_25 C4_25 C5_25 118.6(18)
C3_25 C4_25 H4_25 120.7
C5_25 C4_25 H4_25 120.7
C4_25 C5_25 C6_25 118.1(16)
C4_25 C5_25 C7_25 120.4(17)
C6_25 C5_25 C7_25 121.4(17)
N1_25 C6_25 C5_25 122.6(18)
N1_25 C6_25 H6_25 118.7
C5_25 C6_25 H6_25 118.7
C8_25 N2_25 C9_25 115.2(18)
C8_25 N2_25 Cd10 129.6(17)
C9_25 N2_25 Cd10 113.4(14)
N2_25 C8_25 C7_25 126.7(19)
N2_25 C8_25 H8_25 116.7
C7_25 C8_25 H8_25 116.7
C11_25 C7_25 C8_25 116.6(17)
C11_25 C7_25 C5_25 124.2(17)
C8_25 C7_25 C5_25 119.3(17)
C10_25 C11_25 C7_25 118.8(19)
C10_25 C11_25 H11_25 120.6
C7_25 C11_25 H11_25 120.6
C11_25 C10_25 C9_25 119.8(19)
C11_25 C10_25 H10_25 120.1
C9_25 C10_25 H10_25 120.1
N2_25 C9_25 C10_25 122.9(18)
N2_25 C9_25 C12_25 115.4(19)
C10_25 C9_25 C12_25 121.8(19)
N4_25 C12_25 C9_25 124(2)
N4_25 C12_25 H12_25 117.9
C9_25 C12_25 H12_25 117.9
C12_25 N4_25 C20_25 132(2)
C12_25 N4_25 Cd10 112.8(19)
C20_25 N4_25 Cd10 113.0(16)
C25_25 C20_25 C21_25 119.9(18)
C25_25 C20_25 N4_25 120.8(19)
C21_25 C20_25 N4_25 119(2)
C20_25 C21_25 C22_25 120(2)
C20_25 C21_25 H21_25 119.8
C22_25 C21_25 H21_25 119.8
C23_25 C22_25 C21_25 120(2)
C23_25 C22_25 H22_25 119.9
C21_25 C22_25 H22_25 119.9
C22_25 C23_25 C24_25 118.7(19)
C22_25 C23_25 C26_25 119(2)
C24_25 C23_25 C26_25 122(2)
C25_25 C24_25 C23_25 121(2)
C25_25 C24_25 H24_25 119.3
C23_25 C24_25 H24_25 119.3
C24_25 C25_25 C20_25 119(2)
C24_25 C25_25 H25_25 120.3
C20_25 C25_25 H25_25 120.3
C23_25 C26_25 H26A_25 109.5
C23_25 C26_25 H26B_25 109.5
H26A_25 C26_25 H26B_25 109.5
C23_25 C26_25 H26C_25 109.5
H26A_25 C26_25 H26C_25 109.5
H26B_25 C26_25 H26C_25 109.5
C14_26 C13_26 C18_26 117.7(18)
C14_26 C13_26 N3_26 118(2)
C18_26 C13_26 N3_26 124(2)
C13_26 C14_26 C15_26 121(2)
C13_26 C14_26 H14_26 119.4
C15_26 C14_26 H14_26 119.4
C16_26 C15_26 C14_26 121(2)
C16_26 C15_26 H15_26 119.7
C14_26 C15_26 H15_26 119.7
C15_26 C16_26 C17_26 118.2(19)
C15_26 C16_26 C19_26 121(2)
C17_26 C16_26 C19_26 120(2)
C18_26 C17_26 C16_26 121(2)
C18_26 C17_26 H17_26 119.3
C16_26 C17_26 H17_26 119.3
C17_26 C18_26 C13_26 121(2)
C17_26 C18_26 H18_26 119.7
C13_26 C18_26 H18_26 119.7
C16_26 C19_26 H19A_26 109.5
C16_26 C19_26 H19B_26 109.5
H19A_26 C19_26 H19B_26 109.5
C16_26 C19_26 H19C_26 109.5
H19A_26 C19_26 H19C_26 109.5
H19B_26 C19_26 H19C_26 109.5
C1_26 N3_26 C13_26 123(2)
C1_26 N3_26 Cd9 111.1(15)
C13_26 N3_26 Cd9 125.4(15)
N3_26 C1_26 C2_26 125(2)
N3_26 C1_26 H1_26 117.4
C2_26 C1_26 H1_26 117.4
C6_26 N1_26 C2_26 115.2(18)
C6_26 N1_26 Cd9 130.4(15)
C2_26 N1_26 Cd9 113.5(14)
N1_26 C2_26 C3_26 123.8(16)
N1_26 C2_26 C1_26 116.1(17)
C3_26 C2_26 C1_26 120.1(17)
C4_26 C3_26 C2_26 119.1(18)
C4_26 C3_26 H3_26 120.5
C2_26 C3_26 H3_26 120.5
C3_26 C4_26 C5_26 118.6(18)
C3_26 C4_26 H4_26 120.7
C5_26 C4_26 H4_26 120.7
C4_26 C5_26 C6_26 118.1(16)
C4_26 C5_26 C7_26 124.1(17)
C6_26 C5_26 C7_26 117.7(16)
N1_26 C6_26 C5_26 125.3(19)
N1_26 C6_26 H6_26 117.4
C5_26 C6_26 H6_26 117.4
C8_26 N2_26 C9_26 117.8(18)
C8_26 N2_26 Cd4 128.6(16)
C9_26 N2_26 Cd4 112.1(14)
N2_26 C8_26 C7_26 123.5(19)
N2_26 C8_26 H8_26 118.3
C7_26 C8_26 H8_26 118.3
C11_26 C7_26 C8_26 117.7(17)
C11_26 C7_26 C5_26 120.6(17)
C8_26 C7_26 C5_26 121.7(17)
C7_26 C11_26 C10_26 119.7(19)
C7_26 C11_26 H11_26 120.2
C10_26 C11_26 H11_26 120.2
C11_26 C10_26 C9_26 118.9(19)
C11_26 C10_26 H10_26 120.5
C9_26 C10_26 H10_26 120.5
N2_26 C9_26 C10_26 122.4(17)
N2_26 C9_26 C12_26 115.8(18)
C10_26 C9_26 C12_26 121.8(18)
N4_26 C12_26 C9_26 122(2)
N4_26 C12_26 H12_26 119.0
C9_26 C12_26 H12_26 119.0
C12_26 N4_26 C20_26 118(2)
C12_26 N4_26 Cd4 112.2(17)
C20_26 N4_26 Cd4 130.0(17)
C21_26 C20_26 C25_26 121.9(19)
C21_26 C20_26 N4_26 118(2)
C25_26 C20_26 N4_26 120(2)
C22_26 C21_26 C20_26 118(2)
C22_26 C21_26 H21_26 120.8
C20_26 C21_26 H21_26 120.8
C21_26 C22_26 C23_26 121(2)
C21_26 C22_26 H22_26 119.6
C23_26 C22_26 H22_26 119.6
C22_26 C23_26 C24_26 120(2)
C22_26 C23_26 C26_26 119(2)
C24_26 C23_26 C26_26 121(2)
C25_26 C24_26 C23_26 120(2)
C25_26 C24_26 H24_26 120.0
C23_26 C24_26 H24_26 120.0
C24_26 C25_26 C20_26 118(2)
C24_26 C25_26 H25_26 120.8
C20_26 C25_26 H25_26 120.8
C23_26 C26_26 H26A_26 109.5
C23_26 C26_26 H26B_26 109.5
H26A_26 C26_26 H26B_26 109.5
C23_26 C26_26 H26C_26 109.5
H26A_26 C26_26 H26C_26 109.5
H26B_26 C26_26 H26C_26 109.5
C14_27 C13_27 C18_27 121.2(19)
C14_27 C13_27 N3_27 120(2)
C18_27 C13_27 N3_27 119(2)
C13_27 C14_27 C15_27 120(2)
C13_27 C14_27 H14_27 119.9
C15_27 C14_27 H14_27 119.9
C16_27 C15_27 C14_27 119(2)
C16_27 C15_27 H15_27 120.6
C14_27 C15_27 H15_27 120.6
C15_27 C16_27 C17_27 121(2)
C15_27 C16_27 C19_27 121(2)
C17_27 C16_27 C19_27 117(2)
C18_27 C17_27 C16_27 120(2)
C18_27 C17_27 H17_27 119.8
C16_27 C17_27 H17_27 119.8
C17_27 C18_27 C13_27 118(2)
C17_27 C18_27 H18_27 120.9
C13_27 C18_27 H18_27 120.9
C16_27 C19_27 H19A_27 109.5
C16_27 C19_27 H19B_27 109.5
H19A_27 C19_27 H19B_27 109.5
C16_27 C19_27 H19C_27 109.5
H19A_27 C19_27 H19C_27 109.5
H19B_27 C19_27 H19C_27 109.5
C1_27 N3_27 C13_27 119(2)
C1_27 N3_27 Cd11 110.5(18)
C13_27 N3_27 Cd11 127.2(17)
N3_27 C1_27 C2_27 123(2)
N3_27 C1_27 H1_27 118.7
C2_27 C1_27 H1_27 118.7
C6_27 N1_27 C2_27 117.4(19)
C6_27 N1_27 Cd11 124.6(17)
C2_27 N1_27 Cd11 115.2(15)
N1_27 C2_27 C3_27 123.1(18)
N1_27 C2_27 C1_27 115.6(19)
C3_27 C2_27 C1_27 121.1(19)
C4_27 C3_27 C2_27 117.6(19)
C4_27 C3_27 H3_27 121.2
C2_27 C3_27 H3_27 121.2
C3_27 C4_27 C5_27 121.3(19)
C3_27 C4_27 H4_27 119.3
C5_27 C4_27 H4_27 119.3
C6_27 C5_27 C4_27 116.1(17)
C6_27 C5_27 C7_27 123.4(18)
C4_27 C5_27 C7_27 120.5(17)
N1_27 C6_27 C5_27 124.5(19)
N1_27 C6_27 H6_27 117.7
C5_27 C6_27 H6_27 117.7
C8_27 N2_27 C9_27 118.2(18)
C8_27 N2_27 Cd10 124.4(15)
C9_27 N2_27 Cd10 115.3(14)
N2_27 C8_27 C7_27 123.5(19)
N2_27 C8_27 H8_27 118.3
C7_27 C8_27 H8_27 118.3
C8_27 C7_27 C11_27 116.6(16)
C8_27 C7_27 C5_27 122.9(17)
C11_27 C7_27 C5_27 120.5(16)
C10_27 C11_27 C7_27 121.2(18)
C10_27 C11_27 H11_27 119.4
C7_27 C11_27 H11_27 119.4
C11_27 C10_27 C9_27 117.6(18)
C11_27 C10_27 H10_27 121.2
C9_27 C10_27 H10_27 121.2
N2_27 C9_27 C10_27 122.8(16)
N2_27 C9_27 C12_27 119.8(17)
C10_27 C9_27 C12_27 117.4(17)
C12_27 N4_27 C20_27 119.5(19)
C12_27 N4_27 Cd10 113.4(15)
C20_27 N4_27 Cd10 123.5(14)
N4_27 C12_27 C9_27 120(2)
N4_27 C12_27 H12_27 120.0
C9_27 C12_27 H12_27 120.0
C21_27 C20_27 C25_27 118.6(17)
C21_27 C20_27 N4_27 120.9(18)
C25_27 C20_27 N4_27 120.5(19)
C22_27 C21_27 C20_27 120.5(19)
C22_27 C21_27 H21_27 119.7
C20_27 C21_27 H21_27 119.7
C21_27 C22_27 C23_27 122(2)
C21_27 C22_27 H22_27 119.0
C23_27 C22_27 H22_27 119.0
C24_27 C23_27 C22_27 116.0(18)
C24_27 C23_27 C26_27 122(2)
C22_27 C23_27 C26_27 121(2)
C25_27 C24_27 C23_27 124(2)
C25_27 C24_27 H24_27 118.2
C23_27 C24_27 H24_27 118.2
C24_27 C25_27 C20_27 119.2(19)
C24_27 C25_27 H25_27 120.4
C20_27 C25_27 H25_27 120.4
C23_27 C26_27 H26A_27 109.5
C23_27 C26_27 H26B_27 109.5
H26A_27 C26_27 H26B_27 109.5
C23_27 C26_27 H26C_27 109.5
H26A_27 C26_27 H26C_27 109.5
H26B_27 C26_27 H26C_27 109.5
C14_28 C13_28 C18_28 119.2(17)
C14_28 C13_28 N3_28 119.8(18)
C18_28 C13_28 N3_28 120.8(18)
C15_28 C14_28 C13_28 120.9(19)
C15_28 C14_28 H14_28 119.5
C13_28 C14_28 H14_28 119.5
C14_28 C15_28 C16_28 120.1(19)
C14_28 C15_28 H15_28 120.0
C16_28 C15_28 H15_28 120.0
C17_28 C16_28 C15_28 119.2(17)
C17_28 C16_28 C19_28 122.7(19)
C15_28 C16_28 C19_28 118.1(18)
C18_28 C17_28 C16_28 120.7(19)
C18_28 C17_28 H17_28 119.7
C16_28 C17_28 H17_28 119.7
C17_28 C18_28 C13_28 119.7(19)
C17_28 C18_28 H18_28 120.1
C13_28 C18_28 H18_28 120.1
C16_28 C19_28 H19A_28 109.5
C16_28 C19_28 H19B_28 109.5
H19A_28 C19_28 H19B_28 109.5
C16_28 C19_28 H19C_28 109.5
H19A_28 C19_28 H19C_28 109.5
H19B_28 C19_28 H19C_28 109.5
C1_28 N3_28 C13_28 127(2)
C1_28 N3_28 Cd4 105.3(15)
C13_28 N3_28 Cd4 120.6(13)
N3_28 C1_28 C2_28 127(2)
N3_28 C1_28 H1_28 116.3
C2_28 C1_28 H1_28 116.3
C6_28 N1_28 C2_28 116.8(17)
C6_28 N1_28 Cd4 128.0(15)
C2_28 N1_28 Cd4 112.3(13)
N1_28 C2_28 C3_28 123.4(17)
N1_28 C2_28 C1_28 117.3(18)
C3_28 C2_28 C1_28 119.3(17)
C4_28 C3_28 C2_28 118.9(19)
C4_28 C3_28 H3_28 120.5
C2_28 C3_28 H3_28 120.5
C3_28 C4_28 C5_28 118.7(19)
C3_28 C4_28 H4_28 120.7
C5_28 C4_28 H4_28 120.7
C6_28 C5_28 C4_28 118.3(17)
C6_28 C5_28 C7_28 121.1(17)
C4_28 C5_28 C7_28 120.5(17)
N1_28 C6_28 C5_28 123.9(18)
N1_28 C6_28 H6_28 118.0
C5_28 C6_28 H6_28 118.0
C8_28 N2_28 C9_28 120(2)
C8_28 N2_28 Cd3 124.8(18)
C9_28 N2_28 Cd3 113.9(16)
N2_28 C8_28 C7_28 122(2)
N2_28 C8_28 H8_28 119.1
C7_28 C8_28 H8_28 119.1
C11_28 C7_28 C8_28 117.2(18)
C11_28 C7_28 C5_28 119.0(18)
C8_28 C7_28 C5_28 123.8(19)
C10_28 C11_28 C7_28 122(2)
C10_28 C11_28 H11_28 119.1
C7_28 C11_28 H11_28 119.1
C11_28 C10_28 C9_28 117(2)
C11_28 C10_28 H10_28 121.4
C9_28 C10_28 H10_28 121.4
N2_28 C9_28 C10_28 122.2(19)
N2_28 C9_28 C12_28 118(2)
C10_28 C9_28 C12_28 120(2)
N4_28 C12_28 C9_28 126(3)
N4_28 C12_28 H12_28 117.1
C9_28 C12_28 H12_28 117.1
C12_28 N4_28 C20_28 131(3)
C12_28 N4_28 Cd3 108(2)
C20_28 N4_28 Cd3 119.1(19)
C21_28 C20_28 C25_28 118(2)
C21_28 C20_28 N4_28 124(2)
C25_28 C20_28 N4_28 118(2)
C20_28 C21_28 C22_28 121(2)
C20_28 C21_28 H21_28 119.3
C22_28 C21_28 H21_28 119.3
C23_28 C22_28 C21_28 121(2)
C23_28 C22_28 H22_28 119.5
C21_28 C22_28 H22_28 119.5
C22_28 C23_28 C24_28 117(2)
C22_28 C23_28 C26_28 123(2)
C24_28 C23_28 C26_28 120(2)
C25_28 C24_28 C23_28 122(2)
C25_28 C24_28 H24_28 119.1
C23_28 C24_28 H24_28 119.1
C24_28 C25_28 C20_28 121(2)
C24_28 C25_28 H25_28 119.7
C20_28 C25_28 H25_28 119.7
C23_28 C26_28 H26A_28 109.5
C23_28 C26_28 H26B_28 109.5
H26A_28 C26_28 H26B_28 109.5
C23_28 C26_28 H26C_28 109.5
H26A_28 C26_28 H26C_28 109.5
H26B_28 C26_28 H26C_28 109.5
C14_29 C13_29 C18_29 116.6(19)
C14_29 C13_29 N3_29 123(2)
C18_29 C13_29 N3_29 120(2)
C13_29 C14_29 C15_29 121(2)
C13_29 C14_29 H14_29 119.4
C15_29 C14_29 H14_29 119.4
C16_29 C15_29 C14_29 121(2)
C16_29 C15_29 H15_29 119.4
C14_29 C15_29 H15_29 119.4
C17_29 C16_29 C15_29 118(2)
C17_29 C16_29 C19_29 117(2)
C15_29 C16_29 C19_29 125(2)
C18_29 C17_29 C16_29 120(2)
C18_29 C17_29 H17_29 120.0
C16_29 C17_29 H17_29 120.0
C17_29 C18_29 C13_29 123(2)
C17_29 C18_29 H18_29 118.5
C13_29 C18_29 H18_29 118.5
C16_29 C19_29 H19A_29 109.5
C16_29 C19_29 H19B_29 109.5
H19A_29 C19_29 H19B_29 109.5
C16_29 C19_29 H19C_29 109.5
H19A_29 C19_29 H19C_29 109.5
H19B_29 C19_29 H19C_29 109.5
C1_29 N3_29 C13_29 124(2)
C1_29 N3_29 Cd8 112.1(18)
C13_29 N3_29 Cd8 123.3(17)
N3_29 C1_29 C2_29 127(2)
N3_29 C1_29 H1_29 116.5
C2_29 C1_29 H1_29 116.5
C6_29 N1_29 C2_29 117.7(18)
C6_29 N1_29 Cd8 125.2(16)
C2_29 N1_29 Cd8 116.0(15)
N1_29 C2_29 C3_29 124.2(18)
N1_29 C2_29 C1_29 113.0(18)
C3_29 C2_29 C1_29 122.7(19)
C4_29 C3_29 C2_29 117.3(19)
C4_29 C3_29 H3_29 121.3
C2_29 C3_29 H3_29 121.3
C3_29 C4_29 C5_29 119.3(19)
C3_29 C4_29 H4_29 120.4
C5_29 C4_29 H4_29 120.4
C6_29 C5_29 C4_29 119.1(18)
C6_29 C5_29 C7_29 119.8(18)
C4_29 C5_29 C7_29 121.1(18)
N1_29 C6_29 C5_29 122.3(19)
N1_29 C6_29 H6_29 118.9
C5_29 C6_29 H6_29 118.9
C8_29 N2_29 C9_29 117(2)
C8_29 N2_29 Cd3 126.9(18)
C9_29 N2_29 Cd3 115.1(17)
N2_29 C8_29 C7_29 122(2)
N2_29 C8_29 H8_29 118.8
C7_29 C8_29 H8_29 118.8
C11_29 C7_29 C8_29 119.7(18)
C11_29 C7_29 C5_29 117.7(18)
C8_29 C7_29 C5_29 122.4(19)
C10_29 C11_29 C7_29 119(2)
C10_29 C11_29 H11_29 120.5
C7_29 C11_29 H11_29 120.5
C11_29 C10_29 C9_29 117(2)
C11_29 C10_29 H10_29 121.4
C9_29 C10_29 H10_29 121.4
N2_29 C9_29 C10_29 125.0(19)
N2_29 C9_29 C12_29 116.7(19)
C10_29 C9_29 C12_29 118(2)
N4_29 C12_29 C9_29 121(2)
N4_29 C12_29 H12_29 119.6
C9_29 C12_29 H12_29 119.6
C12_29 N4_29 C20_29 119(2)
C12_29 N4_29 Cd3 115(2)
C20_29 N4_29 Cd3 123.7(18)
C21_29 C20_29 C25_29 121(2)
C21_29 C20_29 N4_29 119(2)
C25_29 C20_29 N4_29 120(2)
C22_29 C21_29 C20_29 118(2)
C22_29 C21_29 H21_29 121.0
C20_29 C21_29 H21_29 121.0
C21_29 C22_29 C23_29 122(2)
C21_29 C22_29 H22_29 119.2
C23_29 C22_29 H22_29 119.2
C22_29 C23_29 C24_29 120(2)
C22_29 C23_29 C26_29 120(2)
C24_29 C23_29 C26_29 121(2)
C25_29 C24_29 C23_29 120(2)
C25_29 C24_29 H24_29 120.2
C23_29 C24_29 H24_29 120.2
C24_29 C25_29 C20_29 119(2)
C24_29 C25_29 H25_29 120.3
C20_29 C25_29 H25_29 120.3
C23_29 C26_29 H26A_29 109.5
C23_29 C26_29 H26B_29 109.5
H26A_29 C26_29 H26B_29 109.5
C23_29 C26_29 H26C_29 109.5
H26A_29 C26_29 H26C_29 109.5
H26B_29 C26_29 H26C_29 109.5
C14_30 C13_30 C18_30 117.7(18)
C14_30 C13_30 N3_30 121(2)
C18_30 C13_30 N3_30 120.9(19)
C13_30 C14_30 C15_30 121(2)
C13_30 C14_30 H14_30 119.4
C15_30 C14_30 H14_30 119.4
C16_30 C15_30 C14_30 121(2)
C16_30 C15_30 H15_30 119.7
C14_30 C15_30 H15_30 119.7
C15_30 C16_30 C17_30 118.8(19)
C15_30 C16_30 C19_30 124(2)
C17_30 C16_30 C19_30 117(2)
C18_30 C17_30 C16_30 120(2)
C18_30 C17_30 H17_30 119.9
C16_30 C17_30 H17_30 119.9
C17_30 C18_30 C13_30 121(2)
C17_30 C18_30 H18_30 119.4
C13_30 C18_30 H18_30 119.4
C16_30 C19_30 H19A_30 109.5
C16_30 C19_30 H19B_30 109.5
H19A_30 C19_30 H19B_30 109.5
C16_30 C19_30 H19C_30 109.5
H19A_30 C19_30 H19C_30 109.5
H19B_30 C19_30 H19C_30 109.5
C1_30 N3_30 C13_30 126(2)
C1_30 N3_30 Cd12 107.3(17)
C13_30 N3_30 Cd12 123.7(15)
N3_30 C1_30 C2_30 127(2)
N3_30 C1_30 H1_30 116.4
C2_30 C1_30 H1_30 116.4
C6_30 N1_30 C2_30 117.2(18)
C6_30 N1_30 Cd12 127.8(15)
C2_30 N1_30 Cd12 113.3(14)
N1_30 C2_30 C3_30 125.3(17)
N1_30 C2_30 C1_30 115.4(18)
C3_30 C2_30 C1_30 119.3(18)
C4_30 C3_30 C2_30 116.9(18)
C4_30 C3_30 H3_30 121.5
C2_30 C3_30 H3_30 121.5
C3_30 C4_30 C5_30 118.6(18)
C3_30 C4_30 H4_30 120.7
C5_30 C4_30 H4_30 120.7
C4_30 C5_30 C6_30 120.9(17)
C4_30 C5_30 C7_30 118.7(17)
C6_30 C5_30 C7_30 120.3(17)
N1_30 C6_30 C5_30 121.0(18)
N1_30 C6_30 H6_30 119.5
C5_30 C6_30 H6_30 119.5
C8_30 N2_30 C9_30 118(2)
C8_30 N2_30 Cd1 125.8(19)
C9_30 N2_30 Cd1 115.6(17)
N2_30 C8_30 C7_30 122(2)
N2_30 C8_30 H8_30 118.9
C7_30 C8_30 H8_30 118.9
C8_30 C7_30 C11_30 119.6(18)
C8_30 C7_30 C5_30 119.4(19)
C11_30 C7_30 C5_30 121.0(19)
C10_30 C11_30 C7_30 118(2)
C10_30 C11_30 H11_30 121.0
C7_30 C11_30 H11_30 121.0
C11_30 C10_30 C9_30 119(2)
C11_30 C10_30 H10_30 120.4
C9_30 C10_30 H10_30 120.4
N2_30 C9_30 C10_30 122.9(19)
N2_30 C9_30 C12_30 116(2)
C10_30 C9_30 C12_30 121(2)
N4_30 C12_30 C9_30 126(3)
N4_30 C12_30 H12_30 116.8
C9_30 C12_30 H12_30 116.8
C25_30 C20_30 C21_30 118(2)
C25_30 C20_30 N4_30 122(2)
C21_30 C20_30 N4_30 120(2)
C22_30 C21_30 C20_30 121(2)
C22_30 C21_30 H21_30 119.6
C20_30 C21_30 H21_30 119.6
C21_30 C22_30 C23_30 121(2)
C21_30 C22_30 H22_30 119.4
C23_30 C22_30 H22_30 119.4
C24_30 C23_30 C22_30 118(2)
C24_30 C23_30 C26_30 121(2)
C22_30 C23_30 C26_30 121(2)
C25_30 C24_30 C23_30 121(2)
C25_30 C24_30 H24_30 119.4
C23_30 C24_30 H24_30 119.4
C24_30 C25_30 C20_30 121(2)
C24_30 C25_30 H25_30 119.5
C20_30 C25_30 H25_30 119.5
C23_30 C26_30 H26A_30 109.5
C23_30 C26_30 H26B_30 109.5
H26A_30 C26_30 H26B_30 109.5
C23_30 C26_30 H26C_30 109.5
H26A_30 C26_30 H26C_30 109.5
H26B_30 C26_30 H26C_30 109.5
C12_30 N4_30 C20_30 125(3)
C12_30 N4_30 Cd1 110(2)
C20_30 N4_30 Cd1 124(2)
C1_31 N3_31 C13_31 127(2)
C1_31 N3_31 Cd6 107.4(19)
C13_31 N3_31 Cd6 122.3(16)
C6_31 N1_31 C2_31 113.8(19)
C6_31 N1_31 Cd6 128.7(17)
C2_31 N1_31 Cd6 114.5(16)
N1_31 C2_31 C3_31 126.8(18)
N1_31 C2_31 C1_31 116.4(19)
C3_31 C2_31 C1_31 116.6(19)
C4_31 C3_31 C2_31 117.8(19)
C4_31 C3_31 H3_31 121.1
C2_31 C3_31 H3_31 121.1
C3_31 C4_31 C5_31 117.2(19)
C3_31 C4_31 H4_31 121.4
C5_31 C4_31 H4_31 121.4
C4_31 C5_31 C6_31 120.5(18)
C4_31 C5_31 C7_31 118.2(18)
C6_31 C5_31 C7_31 121.2(18)
N1_31 C6_31 C5_31 124(2)
N1_31 C6_31 H6_31 118.2
C5_31 C6_31 H6_31 118.2
N3_31 C1_31 C2_31 128(2)
N3_31 C1_31 H1_31 116.2
C2_31 C1_31 H1_31 116.2
C8_31 N2_31 C9_31 118.4(18)
C8_31 N2_31 Cd11 123.4(15)
C9_31 N2_31 Cd11 117.2(14)
N2_31 C8_31 C7_31 121.5(18)
N2_31 C8_31 H8_31 119.2
C7_31 C8_31 H8_31 119.2
C8_31 C7_31 C11_31 119.8(17)
C8_31 C7_31 C5_31 119.8(17)
C11_31 C7_31 C5_31 120.3(17)
C10_31 C11_31 C7_31 119.0(19)
C10_31 C11_31 H11_31 120.5
C7_31 C11_31 H11_31 120.5
C11_31 C10_31 C9_31 117.4(19)
C11_31 C10_31 H10_31 121.3
C9_31 C10_31 H10_31 121.3
N2_31 C9_31 C10_31 123.8(17)
N2_31 C9_31 C12_31 114.2(18)
C10_31 C9_31 C12_31 122.0(18)
N4_31 C12_31 C9_31 121(2)
N4_31 C12_31 H12_31 119.7
C9_31 C12_31 H12_31 119.7
C12_31 N4_31 C20_31 119(2)
C12_31 N4_31 Cd11 116.1(17)
C20_31 N4_31 Cd11 125.4(17)
C14_31 C13_31 C18_31 119.3(19)
C14_31 C13_31 N3_31 123(2)
C18_31 C13_31 N3_31 117(2)
C13_31 C14_31 C15_31 122(2)
C13_31 C14_31 H14_31 118.9
C15_31 C14_31 H14_31 118.9
C14_31 C15_31 C16_31 119(2)
C14_31 C15_31 H15_31 120.5
C16_31 C15_31 H15_31 120.5
C17_31 C16_31 C15_31 119(2)
C17_31 C16_31 C19_31 120(2)
C15_31 C16_31 C19_31 122(2)
C16_31 C17_31 C18_31 123(2)
C16_31 C17_31 H17_31 118.5
C18_31 C17_31 H17_31 118.5
C17_31 C18_31 C13_31 118(2)
C17_31 C18_31 H18_31 120.9
C13_31 C18_31 H18_31 120.9
C16_31 C19_31 H19A_31 109.5
C16_31 C19_31 H19B_31 109.5
H19A_31 C19_31 H19B_31 109.5
C16_31 C19_31 H19C_31 109.5
H19A_31 C19_31 H19C_31 109.5
H19B_31 C19_31 H19C_31 109.5
C21_31 C20_31 C25_31 117.8(19)
C21_31 C20_31 N4_31 119(2)
C25_31 C20_31 N4_31 123(2)
C20_31 C21_31 C22_31 120(2)
C20_31 C21_31 H21_31 119.8
C22_31 C21_31 H21_31 119.8
C23_31 C22_31 C21_31 122(2)
C23_31 C22_31 H22_31 118.8
C21_31 C22_31 H22_31 118.8
C24_31 C23_31 C22_31 117(2)
C24_31 C23_31 C26_31 123(2)
C22_31 C23_31 C26_31 120(2)
C23_31 C24_31 C25_31 122(2)
C23_31 C24_31 H24_31 119.1
C25_31 C24_31 H24_31 119.1
C24_31 C25_31 C20_31 121(2)
C24_31 C25_31 H25_31 119.5
C20_31 C25_31 H25_31 119.5
C23_31 C26_31 H26A_31 109.5
C23_31 C26_31 H26B_31 109.5
H26A_31 C26_31 H26B_31 109.5
C23_31 C26_31 H26C_31 109.5
H26A_31 C26_31 H26C_31 109.5
H26B_31 C26_31 H26C_31 109.5
C14_32 C13_32 C18_32 118(2)
C14_32 C13_32 N3_32 116(2)
C18_32 C13_32 N3_32 126(2)
C13_32 C14_32 C15_32 122(2)
C13_32 C14_32 H14_32 119.2
C15_32 C14_32 H14_32 119.2
C14_32 C15_32 C16_32 120(2)
C14_32 C15_32 H15_32 119.8
C16_32 C15_32 H15_32 119.8
C15_32 C16_32 C17_32 118(2)
C15_32 C16_32 C19_32 120(3)
C17_32 C16_32 C19_32 122(3)
C18_32 C17_32 C16_32 121(2)
C18_32 C17_32 H17_32 119.4
C16_32 C17_32 H17_32 119.4
C17_32 C18_32 C13_32 121(2)
C17_32 C18_32 H18_32 119.7
C13_32 C18_32 H18_32 119.7
C16_32 C19_32 H19A_32 109.5
C16_32 C19_32 H19B_32 109.5
H19A_32 C19_32 H19B_32 109.5
C16_32 C19_32 H19C_32 109.5
H19A_32 C19_32 H19C_32 109.5
H19B_32 C19_32 H19C_32 109.5
C6_32 N1_32 C2_32 118(2)
C6_32 N1_32 Cd1 125.7(19)
C2_32 N1_32 Cd1 112.5(17)
N1_32 C6_32 C5_32 125(2)
N1_32 C6_32 H6_32 117.5
C5_32 C6_32 H6_32 117.5
C6_32 C5_32 C4_32 116.0(18)
C6_32 C5_32 C7_32 127(2)
C4_32 C5_32 C7_32 117.0(19)
C3_32 C4_32 C5_32 120(2)
C3_32 C4_32 H4_32 119.9
C5_32 C4_32 H4_32 119.9
C4_32 C3_32 C2_32 120(2)
C4_32 C3_32 H3_32 120.2
C2_32 C3_32 H3_32 120.2
N1_32 C2_32 C3_32 121.6(19)
N1_32 C2_32 C1_32 115(2)
C3_32 C2_32 C1_32 123(2)
N3_32 C1_32 C2_32 130(3)
N3_32 C1_32 H1_32 115.0
C2_32 C1_32 H1_32 115.0
C1_32 N3_32 C13_32 130(3)
C1_32 N3_32 Cd1 104(2)
C13_32 N3_32 Cd1 116.5(17)
C8_32 N2_32 C9_32 118(2)
C8_32 N2_32 Cd2 121.8(18)
C9_32 N2_32 Cd2 115.4(16)
N2_32 C8_32 C7_32 125(2)
N2_32 C8_32 H8_32 117.6
C7_32 C8_32 H8_32 117.6
C8_32 C7_32 C11_32 115.4(18)
C8_32 C7_32 C5_32 121.1(19)
C11_32 C7_32 C5_32 123.5(19)
C10_32 C11_32 C7_32 122(2)
C10_32 C11_32 H11_32 119.2
C7_32 C11_32 H11_32 119.2
C11_32 C10_32 C9_32 118(2)
C11_32 C10_32 H10_32 121.0
C9_32 C10_32 H10_32 121.0
N2_32 C9_32 C10_32 122.2(18)
N2_32 C9_32 C12_32 113.8(19)
C10_32 C9_32 C12_32 124(2)
C12_32 N4_32 C20_32 119(2)
C12_32 N4_32 Cd2 110.0(17)
C20_32 N4_32 Cd2 123.7(16)
N4_32 C12_32 C9_32 121(2)
N4_32 C12_32 H12_32 119.4
C9_32 C12_32 H12_32 119.4
C21_32 C20_32 C25_32 117.4(18)
C21_32 C20_32 N4_32 120(2)
C25_32 C20_32 N4_32 123(2)
C22_32 C21_32 C20_32 122(2)
C22_32 C21_32 H21_32 119.2
C20_32 C21_32 H21_32 119.2
C21_32 C22_32 C23_32 120(2)
C21_32 C22_32 H22_32 119.8
C23_32 C22_32 H22_32 119.8
C22_32 C23_32 C24_32 119.2(19)
C22_32 C23_32 C26_32 120(2)
C24_32 C23_32 C26_32 121(2)
C25_32 C24_32 C23_32 120(2)
C25_32 C24_32 H24_32 120.1
C23_32 C24_32 H24_32 120.1
C24_32 C25_32 C20_32 122(2)
C24_32 C25_32 H25_32 119.2
C20_32 C25_32 H25_32 119.2
C23_32 C26_32 H26A_32 109.5
C23_32 C26_32 H26B_32 109.5
H26A_32 C26_32 H26B_32 109.5
C23_32 C26_32 H26C_32 109.5
H26A_32 C26_32 H26C_32 109.5
H26B_32 C26_32 H26C_32 109.5
C14_33 C13_33 C18_33 122.3(18)
C14_33 C13_33 N3_33 117(2)
C18_33 C13_33 N3_33 121(2)
C13_33 C14_33 C15_33 118(2)
C13_33 C14_33 H14_33 121.2
C15_33 C14_33 H14_33 121.2
C14_33 C15_33 C16_33 121(2)
C14_33 C15_33 H15_33 119.3
C16_33 C15_33 H15_33 119.3
C15_33 C16_33 C17_33 119.9(19)
C15_33 C16_33 C19_33 120(2)
C17_33 C16_33 C19_33 120(2)
C18_33 C17_33 C16_33 120(2)
C18_33 C17_33 H17_33 120.0
C16_33 C17_33 H17_33 120.0
C17_33 C18_33 C13_33 119(2)
C17_33 C18_33 H18_33 120.6
C13_33 C18_33 H18_33 120.6
C16_33 C19_33 H19A_33 109.5
C16_33 C19_33 H19B_33 109.5
H19A_33 C19_33 H19B_33 109.5
C16_33 C19_33 H19C_33 109.5
H19A_33 C19_33 H19C_33 109.5
H19B_33 C19_33 H19C_33 109.5
C1_33 N3_33 C13_33 125(2)
C1_33 N3_33 Cd3 110.9(17)
C13_33 N3_33 Cd3 120.1(15)
N3_33 C1_33 C2_33 124(2)
N3_33 C1_33 H1_33 118.1
C2_33 C1_33 H1_33 118.1
C6_33 N1_33 C2_33 117.9(19)
C6_33 N1_33 Cd3 125.1(17)
C2_33 N1_33 Cd3 116.7(15)
N1_33 C2_33 C3_33 125.2(17)
N1_33 C2_33 C1_33 115.7(18)
C3_33 C2_33 C1_33 119.0(18)
C4_33 C3_33 C2_33 116.0(19)
C4_33 C3_33 H3_33 122.0
C2_33 C3_33 H3_33 122.0
C3_33 C4_33 C5_33 119.9(19)
C3_33 C4_33 H4_33 120.1
C5_33 C4_33 H4_33 120.1
C4_33 C5_33 C6_33 120.1(17)
C4_33 C5_33 C7_33 120.1(18)
C6_33 C5_33 C7_33 119.7(17)
N1_33 C6_33 C5_33 120.8(19)
N1_33 C6_33 H6_33 119.6
C5_33 C6_33 H6_33 119.6
C8_33 N2_33 C9_33 117.5(19)
C8_33 N2_33 Cd2 126.1(17)
C9_33 N2_33 Cd2 113.9(15)
N2_33 C8_33 C7_33 123(2)
N2_33 C8_33 H8_33 118.6
C7_33 C8_33 H8_33 118.6
C8_33 C7_33 C11_33 119.3(18)
C8_33 C7_33 C5_33 118.4(18)
C11_33 C7_33 C5_33 122.3(18)
C10_33 C11_33 C7_33 118(2)
C10_33 C11_33 H11_33 120.8
C7_33 C11_33 H11_33 120.8
C11_33 C10_33 C9_33 118(2)
C11_33 C10_33 H10_33 120.8
C9_33 C10_33 H10_33 120.8
N2_33 C9_33 C10_33 123.6(18)
N2_33 C9_33 C12_33 111.2(19)
C10_33 C9_33 C12_33 125(2)
N4_33 C12_33 C9_33 121(2)
N4_33 C12_33 H12_33 119.6
C9_33 C12_33 H12_33 119.6
C12_33 N4_33 C20_33 116(2)
C12_33 N4_33 Cd2 119.1(19)
C20_33 N4_33 Cd2 122.1(18)
C21_33 C20_33 C25_33 118(2)
C21_33 C20_33 N4_33 125(2)
C25_33 C20_33 N4_33 117(2)
C22_33 C21_33 C20_33 121(2)
C22_33 C21_33 H21_33 119.5
C20_33 C21_33 H21_33 119.5
C23_33 C22_33 C21_33 120(2)
C23_33 C22_33 H22_33 119.8
C21_33 C22_33 H22_33 119.8
C22_33 C23_33 C24_33 119(2)
C22_33 C23_33 C26_33 122(2)
C24_33 C23_33 C26_33 119(2)
C23_33 C24_33 C25_33 121(2)
C23_33 C24_33 H24_33 119.4
C25_33 C24_33 H24_33 119.4
C24_33 C25_33 C20_33 120(2)
C24_33 C25_33 H25_33 120.0
C20_33 C25_33 H25_33 120.0
C23_33 C26_33 H26A_33 109.5
C23_33 C26_33 H26B_33 109.5
H26A_33 C26_33 H26B_33 109.5
C23_33 C26_33 H26C_33 109.5
H26A_33 C26_33 H26C_33 109.5
H26B_33 C26_33 H26C_33 109.5
C14_34 C13_34 C18_34 119(2)
C14_34 C13_34 N3_34 121(2)
C18_34 C13_34 N3_34 119(2)
C13_34 C14_34 C15_34 121(2)
C13_34 C14_34 H14_34 119.6
C15_34 C14_34 H14_34 119.6
C16_34 C15_34 C14_34 120(2)
C16_34 C15_34 H15_34 119.9
C14_34 C15_34 H15_34 119.9
C17_34 C16_34 C15_34 118(2)
C17_34 C16_34 C19_34 119(2)
C15_34 C16_34 C19_34 123(2)
C18_34 C17_34 C16_34 122(2)
C18_34 C17_34 H17_34 119.1
C16_34 C17_34 H17_34 119.1
C17_34 C18_34 C13_34 119(2)
C17_34 C18_34 H18_34 120.3
C13_34 C18_34 H18_34 120.3
C16_34 C19_34 H19A_34 109.5
C16_34 C19_34 H19B_34 109.5
H19A_34 C19_34 H19B_34 109.5
C16_34 C19_34 H19C_34 109.5
H19A_34 C19_34 H19C_34 109.5
H19B_34 C19_34 H19C_34 109.5
C1_34 N3_34 C13_34 120(2)
C1_34 N3_34 Cd2 117.0(19)
C13_34 N3_34 Cd2 122.9(18)
N3_34 C1_34 C2_34 121(2)
N3_34 C1_34 H1_34 119.5
C2_34 C1_34 H1_34 119.5
C6_34 N1_34 C2_34 117(2)
C6_34 N1_34 Cd2 122.4(18)
C2_34 N1_34 Cd2 119.6(16)
N1_34 C2_34 C3_34 122.7(18)
N1_34 C2_34 C1_34 113.7(19)
C3_34 C2_34 C1_34 123(2)
C4_34 C3_34 C2_34 119(2)
C4_34 C3_34 H3_34 120.4
C2_34 C3_34 H3_34 120.4
C3_34 C4_34 C5_34 118.9(19)
C3_34 C4_34 H4_34 120.5
C5_34 C4_34 H4_34 120.5
C6_34 C5_34 C4_34 117.7(18)
C6_34 C5_34 C7_34 122.9(18)
C4_34 C5_34 C7_34 119.3(18)
N1_34 C6_34 C5_34 124(2)
N1_34 C6_34 H6_34 118.0
C5_34 C6_34 H6_34 118.0
C8_34 N2_34 C9_34 117.4(19)
C8_34 N2_34 Cd7 125.6(18)
C9_34 N2_34 Cd7 116.9(16)
N2_34 C8_34 C7_34 124(2)
N2_34 C8_34 H8_34 118.1
C7_34 C8_34 H8_34 118.1
C8_34 C7_34 C11_34 117.5(17)
C8_34 C7_34 C5_34 121.3(18)
C11_34 C7_34 C5_34 121.2(18)
C10_34 C11_34 C7_34 120(2)
C10_34 C11_34 H11_34 119.9
C7_34 C11_34 H11_34 119.9
C11_34 C10_34 C9_34 118(2)
C11_34 C10_34 H10_34 121.2
C9_34 C10_34 H10_34 121.2
N2_34 C9_34 C10_34 123.4(18)
N2_34 C9_34 C12_34 115.9(19)
C10_34 C9_34 C12_34 120.7(19)
N4_34 C12_34 C9_34 123(2)
N4_34 C12_34 H12_34 118.6
C9_34 C12_34 H12_34 118.6
C12_34 N4_34 C20_34 119(2)
C12_34 N4_34 Cd7 111.3(18)
C20_34 N4_34 Cd7 129.9(17)
C21_34 C20_34 C25_34 119.0(19)
C21_34 C20_34 N4_34 121(2)
C25_34 C20_34 N4_34 120(2)
C22_34 C21_34 C20_34 120(2)
C22_34 C21_34 H21_34 119.8
C20_34 C21_34 H21_34 119.8
C21_34 C22_34 C23_34 121(2)
C21_34 C22_34 H22_34 119.7
C23_34 C22_34 H22_34 119.7
C22_34 C23_34 C24_34 119(2)
C22_34 C23_34 C26_34 120(2)
C24_34 C23_34 C26_34 120(2)
C25_34 C24_34 C23_34 120(2)
C25_34 C24_34 H24_34 120.1
C23_34 C24_34 H24_34 120.1
C24_34 C25_34 C20_34 121(2)
C24_34 C25_34 H25_34 119.6
C20_34 C25_34 H25_34 119.6
C23_34 C26_34 H26A_34 109.5
C23_34 C26_34 H26B_34 109.5
H26A_34 C26_34 H26B_34 109.5
C23_34 C26_34 H26C_34 109.5
H26A_34 C26_34 H26C_34 109.5
H26B_34 C26_34 H26C_34 109.5
C23_34 C26_34 H26D_34 109.5
H26A_34 C26_34 H26D_34 141.1
H26B_34 C26_34 H26D_34 56.3
H26C_34 C26_34 H26D_34 56.3
C23_34 C26_34 H26E_34 109.5
H26A_34 C26_34 H26E_34 56.3
H26B_34 C26_34 H26E_34 141.1
H26C_34 C26_34 H26E_34 56.3
H26D_34 C26_34 H26E_34 109.5
C23_34 C26_34 H26F_34 109.5
H26A_34 C26_34 H26F_34 56.3
H26B_34 C26_34 H26F_34 56.3
H26C_34 C26_34 H26F_34 141.1
H26D_34 C26_34 H26F_34 109.5
H26E_34 C26_34 H26F_34 109.5
C14_35 C13_35 C18_35 117.2(17)
C14_35 C13_35 N3_35 119.2(19)
C18_35 C13_35 N3_35 123.5(18)
C15_35 C14_35 C13_35 121.0(19)
C15_35 C14_35 H14_35 119.5
C13_35 C14_35 H14_35 119.5
C14_35 C15_35 C16_35 122(2)
C14_35 C15_35 H15_35 119.1
C16_35 C15_35 H15_35 119.1
C17_35 C16_35 C15_35 117.1(18)
C17_35 C16_35 C19_35 120(2)
C15_35 C16_35 C19_35 123(2)
C16_35 C17_35 C18_35 122(2)
C16_35 C17_35 H17_35 119.2
C18_35 C17_35 H17_35 119.2
C17_35 C18_35 C13_35 121(2)
C17_35 C18_35 H18_35 119.4
C13_35 C18_35 H18_35 119.4
C16_35 C19_35 H19A_35 109.5
C16_35 C19_35 H19B_35 109.5
H19A_35 C19_35 H19B_35 109.5
C16_35 C19_35 H19C_35 109.5
H19A_35 C19_35 H19C_35 109.5
H19B_35 C19_35 H19C_35 109.5
C1_35 N3_35 C13_35 119(2)
C1_35 N3_35 Cd7 103.0(16)
C13_35 N3_35 Cd7 129.9(15)
N3_35 C1_35 C2_35 130(2)
N3_35 C1_35 H1_35 115.0
C2_35 C1_35 H1_35 115.0
C6_35 N1_35 C2_35 118.1(18)
C6_35 N1_35 Cd7 129.6(16)
C2_35 N1_35 Cd7 109.4(14)
N1_35 C2_35 C3_35 122.8(17)
N1_35 C2_35 C1_35 114.6(18)
C3_35 C2_35 C1_35 122.6(19)
C4_35 C3_35 C2_35 117.3(19)
C4_35 C3_35 H3_35 121.3
C2_35 C3_35 H3_35 121.3
C5_35 C4_35 C3_35 120.9(19)
C5_35 C4_35 H4_35 119.6
C3_35 C4_35 H4_35 119.6
C4_35 C5_35 C6_35 117.4(17)
C4_35 C5_35 C7_35 118.1(17)
C6_35 C5_35 C7_35 124.5(17)
N1_35 C6_35 C5_35 123.5(19)
N1_35 C6_35 H6_35 118.3
C5_35 C6_35 H6_35 118.3
C8_35 N2_35 C9_35 119.5(19)
C8_35 N2_35 Cd8 123.6(17)
C9_35 N2_35 Cd8 115.0(15)
N2_35 C8_35 C7_35 121.6(19)
N2_35 C8_35 H8_35 119.2
C7_35 C8_35 H8_35 119.2
C11_35 C7_35 C8_35 118.2(17)
C11_35 C7_35 C5_35 120.7(18)
C8_35 C7_35 C5_35 121.1(18)
C10_35 C11_35 C7_35 121(2)
C10_35 C11_35 H11_35 119.7
C7_35 C11_35 H11_35 119.7
C11_35 C10_35 C9_35 118(2)
C11_35 C10_35 H10_35 121.2
C9_35 C10_35 H10_35 121.2
N2_35 C9_35 C10_35 122.5(18)
N2_35 C9_35 C12_35 116.4(19)
C10_35 C9_35 C12_35 121.0(19)
N4_35 C12_35 C9_35 126(3)
N4_35 C12_35 H12_35 116.9
C9_35 C12_35 H12_35 116.9
C12_35 N4_35 C20_35 140(3)
C12_35 N4_35 Cd8 109(2)
C20_35 N4_35 Cd8 110.5(18)
C21_35 C20_35 C25_35 119(2)
C21_35 C20_35 N4_35 127(2)
C25_35 C20_35 N4_35 114(2)
C20_35 C21_35 C22_35 117(2)
C20_35 C21_35 H21_35 121.6
C22_35 C21_35 H21_35 121.6
C23_35 C22_35 C21_35 124(2)
C23_35 C22_35 H22_35 117.8
C21_35 C22_35 H22_35 117.8
C22_35 C23_35 C24_35 119(2)
C22_35 C23_35 C26_35 125(3)
C24_35 C23_35 C26_35 116(2)
C25_35 C24_35 C23_35 117(2)
C25_35 C24_35 H24_35 121.7
C23_35 C24_35 H24_35 121.7
C24_35 C25_35 C20_35 124(2)
C24_35 C25_35 H25_35 117.9
C20_35 C25_35 H25_35 117.9
C23_35 C26_35 H26A_35 109.5
C23_35 C26_35 H26B_35 109.5
H26A_35 C26_35 H26B_35 109.5
C23_35 C26_35 H26C_35 109.5
H26A_35 C26_35 H26C_35 109.5
H26B_35 C26_35 H26C_35 109.5
C1_36 N3_36 C13_36 130(2)
C1_36 N3_36 Cd1 97.9(19)
C13_36 N3_36 Cd1 122.6(16)
C14_36 C13_36 C18_36 120.0(19)
C14_36 C13_36 N3_36 118(2)
C18_36 C13_36 N3_36 122(2)
C13_36 C14_36 C15_36 121(2)
C13_36 C14_36 H14_36 119.5
C15_36 C14_36 H14_36 119.5
C16_36 C15_36 C14_36 120(2)
C16_36 C15_36 H15_36 119.9
C14_36 C15_36 H15_36 119.9
C15_36 C16_36 C17_36 118.4(19)
C15_36 C16_36 C19_36 121(2)
C17_36 C16_36 C19_36 121(2)
C18_36 C17_36 C16_36 122(2)
C18_36 C17_36 H17_36 118.9
C16_36 C17_36 H17_36 118.9
C17_36 C18_36 C13_36 118(2)
C17_36 C18_36 H18_36 121.0
C13_36 C18_36 H18_36 121.0
C16_36 C19_36 H19A_36 109.5
C16_36 C19_36 H19B_36 109.5
H19A_36 C19_36 H19B_36 109.5
C16_36 C19_36 H19C_36 109.5
H19A_36 C19_36 H19C_36 109.5
H19B_36 C19_36 H19C_36 109.5
C8_36 N2_36 C9_36 119(2)
C8_36 N2_36 Cd6 125(2)
C9_36 N2_36 Cd6 115(2)
N2_36 C8_36 C7_36 123(2)
N2_36 C8_36 H8_36 118.6
C7_36 C8_36 H8_36 118.6
C8_36 C7_36 C11_36 117(2)
C8_36 C7_36 C5_36 120(2)
C11_36 C7_36 C5_36 123(2)
C10_36 C11_36 C7_36 121(2)
C10_36 C11_36 H11_36 119.4
C7_36 C11_36 H11_36 119.4
C11_36 C10_36 C9_36 117(2)
C11_36 C10_36 H10_36 121.6
C9_36 C10_36 H10_36 121.6
N2_36 C9_36 C10_36 123(2)
N2_36 C9_36 C12_36 113(2)
C10_36 C9_36 C12_36 124(2)
N4_36 C12_36 C9_36 123(3)
N4_36 C12_36 H12_36 118.7
C9_36 C12_36 H12_36 118.7
C12_36 N4_36 C20_36 114(3)
C12_36 N4_36 Cd6 113(3)
C20_36 N4_36 Cd6 130(2)
C21_36 C20_36 C25_36 119(2)
C21_36 C20_36 N4_36 123(2)
C25_36 C20_36 N4_36 118(2)
C22_36 C21_36 C20_36 120(2)
C22_36 C21_36 H21_36 119.8
C20_36 C21_36 H21_36 119.8
C23_36 C22_36 C21_36 121(2)
C23_36 C22_36 H22_36 119.3
C21_36 C22_36 H22_36 119.3
C24_36 C23_36 C22_36 117(2)
C24_36 C23_36 C26_36 121(2)
C22_36 C23_36 C26_36 122(3)
C25_36 C24_36 C23_36 123(2)
C25_36 C24_36 H24_36 118.6
C23_36 C24_36 H24_36 118.6
C24_36 C25_36 C20_36 119(2)
C24_36 C25_36 H25_36 120.4
C20_36 C25_36 H25_36 120.4
C23_36 C26_36 H26A_36 109.5
C23_36 C26_36 H26B_36 109.5
H26A_36 C26_36 H26B_36 109.5
C23_36 C26_36 H26C_36 109.5
H26A_36 C26_36 H26C_36 109.5
H26B_36 C26_36 H26C_36 109.5
N1_36 C6_36 C5_36 125(2)
N1_36 C6_36 H6_36 117.6
C5_36 C6_36 H6_36 117.6
C6_36 C5_36 C4_36 118.0(19)
C6_36 C5_36 C7_36 124(2)
C4_36 C5_36 C7_36 117(2)
C3_36 C4_36 C5_36 119(2)
C3_36 C4_36 H4_36 120.7
C5_36 C4_36 H4_36 120.7
C2_36 C3_36 C4_36 118(2)
C2_36 C3_36 H3_36 120.8
C4_36 C3_36 H3_36 120.8
N1_36 C2_36 C3_36 124.6(19)
N1_36 C2_36 C1_36 115(2)
C3_36 C2_36 C1_36 120(2)
N3_36 C1_36 C2_36 134(3)
N3_36 C1_36 H1_36 112.9
C2_36 C1_36 H1_36 112.9
C6_36 N1_36 C2_36 115(2)
C6_36 N1_36 Cd1 132(2)
C2_36 N1_36 Cd1 109.9(18)
F3 P1 F2 88.5(13)
F3 P1 F4 88.0(13)
F2 P1 F4 87.3(12)
F3 P1 F1 88.7(13)
F2 P1 F1 92.6(12)
F4 P1 F1 176.7(15)
F3 P1 F5 90.0(13)
F2 P1 F5 176.0(12)
F4 P1 F5 88.9(12)
F1 P1 F5 91.1(12)
F3 P1 F6 169.1(15)
F2 P1 F6 93.7(14)
F4 P1 F6 81.4(14)
F1 P1 F6 101.9(14)
F5 P1 F6 87.1(14)
F12 P2 F9 177.4(15)
F12 P2 F7 92.8(14)
F9 P2 F7 89.0(13)
F12 P2 F11 90.0(14)
F9 P2 F11 88.0(14)
F7 P2 F11 175.4(17)
F12 P2 F8 86.9(14)
F9 P2 F8 94.7(15)
F7 P2 F8 96.1(15)
F11 P2 F8 87.6(16)
F12 P2 F10 86.5(13)
F9 P2 F10 91.9(13)
F7 P2 F10 85.7(14)
F11 P2 F10 90.9(14)
F8 P2 F10 173.2(15)
F18 P3 F16 90.1(16)
F18 P3 F14 88.7(16)
F16 P3 F14 178.3(17)
F18 P3 F15 175.0(18)
F16 P3 F15 92.8(14)
F14 P3 F15 88.2(13)
F18 P3 F17 97.6(17)
F16 P3 F17 92.0(14)
F14 P3 F17 89.4(15)
F15 P3 F17 86.3(13)
F18 P3 F13 87.7(16)
F16 P3 F13 89.9(14)
F14 P3 F13 88.9(14)
F15 P3 F13 88.4(14)
F17 P3 F13 174.4(14)
F21 P4 F19 91.6(12)
F21 P4 F24 177.5(15)
F19 P4 F24 88.1(13)
F21 P4 F22 99.3(14)
F19 P4 F22 167.7(14)
F24 P4 F22 80.7(13)
F21 P4 F20 91.7(13)
F19 P4 F20 88.6(12)
F24 P4 F20 85.9(13)
F22 P4 F20 85.5(12)
F21 P4 F23 92.1(13)
F19 P4 F23 94.1(12)
F24 P4 F23 90.4(13)
F22 P4 F23 91.1(13)
F20 P4 F23 175.3(13)
F25 P5 F27 176.5(14)
F25 P5 F30 90.4(10)
F27 P5 F30 90.2(11)
F25 P5 F29 90.2(11)
F27 P5 F29 93.2(13)
F30 P5 F29 91.7(10)
F25 P5 F28 87.8(12)
F27 P5 F28 88.8(12)
F30 P5 F28 89.4(11)
F29 P5 F28 177.7(12)
F25 P5 F26 88.9(10)
F27 P5 F26 90.4(11)
F30 P5 F26 178.6(12)
F29 P5 F26 89.5(10)
F28 P5 F26 89.3(11)
F36 P6 F32 91.4(12)
F36 P6 F35 90.0(13)
F32 P6 F35 94.1(11)
F36 P6 F33 85.8(14)
F32 P6 F33 88.8(13)
F35 P6 F33 175.0(14)
F36 P6 F34 87.8(12)
F32 P6 F34 174.4(13)
F35 P6 F34 91.5(11)
F33 P6 F34 85.7(13)
F36 P6 F31 177.2(14)
F32 P6 F31 91.2(12)
F35 P6 F31 90.7(13)
F33 P6 F31 93.4(14)
F34 P6 F31 89.5(12)
F37 P7 F40 90.9(15)
F37 P7 F41 178(2)
F40 P7 F41 88.9(13)
F37 P7 F42 92.9(18)
F40 P7 F42 89.8(17)
F41 P7 F42 88.8(16)
F37 P7 F39 86.2(16)
F40 P7 F39 94.2(17)
F41 P7 F39 92.1(16)
F42 P7 F39 176.0(19)
F37 P7 F38 91.2(15)
F40 P7 F38 172.4(19)
F41 P7 F38 89.2(13)
F42 P7 F38 82.8(16)
F39 P7 F38 93.3(16)
F47 P8 F44 88.3(13)
F47 P8 F46 91.9(13)
F44 P8 F46 89.0(12)
F47 P8 F48 91.5(13)
F44 P8 F48 178.7(15)
F46 P8 F48 89.7(13)
F47 P8 F43 178.0(16)
F44 P8 F43 90.2(12)
F46 P8 F43 89.4(13)
F48 P8 F43 90.0(14)
F47 P8 F45 89.6(12)
F44 P8 F45 89.0(12)
F46 P8 F45 177.5(13)
F48 P8 F45 92.3(13)
F43 P8 F45 89.1(12)
F54 P9 F52 95.7(11)
F54 P9 F53 89.4(10)
F52 P9 F53 90.5(10)
F54 P9 F50 172.3(13)
F52 P9 F50 91.8(11)
F53 P9 F50 88.8(10)
F54 P9 F49 94.4(11)
F52 P9 F49 89.0(11)
F53 P9 F49 176.2(12)
F50 P9 F49 87.4(11)
F54 P9 F51 83.7(11)
F52 P9 F51 179.3(14)
F53 P9 F51 90.0(10)
F50 P9 F51 88.8(11)
F49 P9 F51 90.6(11)
F60 P10 F56 92.7(15)
F60 P10 F55 177.9(14)
F56 P10 F55 85.5(13)
F60 P10 F58 89.1(13)
F56 P10 F58 175.7(16)
F55 P10 F58 92.6(13)
F60 P10 F57 88.4(12)
F56 P10 F57 89.2(13)
F55 P10 F57 90.5(11)
F58 P10 F57 87.0(12)
F60 P10 F59 92.9(12)
F56 P10 F59 95.1(13)
F55 P10 F59 88.3(11)
F58 P10 F59 88.8(12)
F57 P10 F59 175.5(13)
F64 P11 F63 89.5(15)
F64 P11 F66 92.9(14)
F63 P11 F66 90.6(16)
F64 P11 F61 175.8(16)
F63 P11 F61 91.2(15)
F66 P11 F61 91.3(13)
F64 P11 F65 88.9(16)
F63 P11 F65 177.9(16)
F66 P11 F65 90.8(16)
F61 P11 F65 90.4(15)
F64 P11 F62 87.4(14)
F63 P11 F62 90.9(15)
F66 P11 F62 178.5(17)
F61 P11 F62 88.5(13)
F65 P11 F62 87.7(15)
F77 P13 F74 98(2)
F77 P13 F75 90.4(18)
F74 P13 F75 98(2)
F77 P13 F76 84.8(16)
F74 P13 F76 174(2)
F75 P13 F76 87.4(19)
F77 P13 F73 176.1(19)
F74 P13 F73 84.9(19)
F75 P13 F73 86.9(19)
F76 P13 F73 92.2(18)
F77 P13 F78 91.0(16)
F74 P13 F78 90.0(18)
F75 P13 F78 172(2)
F76 P13 F78 84.6(16)
F73 P13 F78 91.2(16)
F84 P14 F79 91.3(13)
F84 P14 F83 178.0(15)
F79 P14 F83 87.5(12)
F84 P14 F81 89.1(13)
F79 P14 F81 177.1(13)
F83 P14 F81 92.3(13)
F84 P14 F82 93.9(12)
F79 P14 F82 92.0(11)
F83 P14 F82 87.7(12)
F81 P14 F82 85.1(11)
F84 P14 F80 92.8(13)
F79 P14 F80 91.8(11)
F83 P14 F80 85.7(12)
F81 P14 F80 91.1(12)
F82 P14 F80 172.3(14)
F86 P15 F90 172(2)
F86 P15 F89 90.9(16)
F90 P15 F89 93.9(17)
F86 P15 F85 88.9(17)
F90 P15 F85 97.0(17)
F89 P15 F85 96.1(19)
F86 P15 F88 87.6(15)
F90 P15 F88 85.9(15)
F89 P15 F88 89.9(16)
F85 P15 F88 173(2)
F86 P15 F87 89.3(17)
F90 P15 F87 86.0(16)
F89 P15 F87 179(2)
F85 P15 F87 83.1(18)
F88 P15 F87 90.9(17)
F96 P16 F92 90.1(14)
F96 P16 F91 84.3(15)
F92 P16 F91 85.4(14)
F96 P16 F95 90.9(13)
F92 P16 F95 178.9(15)
F91 P16 F95 94.7(14)
F96 P16 F93 170.2(18)
F92 P16 F93 88.0(12)
F91 P16 F93 85.9(14)
F95 P16 F93 90.9(13)
F96 P16 F94 95.1(14)
F92 P16 F94 89.7(13)
F91 P16 F94 175.0(15)
F95 P16 F94 90.3(13)
F93 P16 F94 94.5(14)
F101 P17 F97 178.9(19)
F101 P17 F102 90(2)
F97 P17 F102 89.4(17)
F101 P17 F98 88.3(16)
F97 P17 F98 90.9(16)
F102 P17 F98 89.7(18)
F101 P17 F99 90.3(16)
F97 P17 F99 90.5(16)
F102 P17 F99 176(2)
F98 P17 F99 93.9(15)
F101 P17 F100 95.6(18)
F97 P17 F100 85.3(15)
F102 P17 F100 91.9(18)
F98 P17 F100 175.8(19)
F99 P17 F100 84.4(15)
F108 P18 F107 85.9(15)
F108 P18 F104 174.5(18)
F107 P18 F104 98.6(19)
F108 P18 F106 89.7(15)
F107 P18 F106 96.6(16)
F104 P18 F106 86.6(16)
F108 P18 F103 92.0(14)
F107 P18 F103 86.8(15)
F104 P18 F103 91.5(17)
F106 P18 F103 176.3(16)
F108 P18 F105 98.9(18)
F107 P18 F105 170.6(18)
F104 P18 F105 77.1(16)
F106 P18 F105 91.6(16)
F103 P18 F105 85.0(15)
F112 P19 F109 168.8(19)
F112 P19 F110 98.8(16)
F109 P19 F110 92.4(14)
F112 P19 F114 82.0(15)
F109 P19 F114 86.8(15)
F110 P19 F114 179.2(16)
F112 P19 F113 86.4(15)
F109 P19 F113 93.6(13)
F110 P19 F113 90.8(15)
F114 P19 F113 89.0(14)
F112 P19 F111 91.6(15)
F109 P19 F111 88.6(14)
F110 P19 F111 88.8(15)
F114 P19 F111 91.5(15)
F113 P19 F111 177.8(14)
F116 P20 F119 94.3(13)
F116 P20 F117 173.5(14)
F119 P20 F117 92.1(11)
F116 P20 F115 83.5(13)
F119 P20 F115 177.4(13)
F117 P20 F115 90.1(11)
F116 P20 F120 87.3(14)
F119 P20 F120 94.1(13)
F117 P20 F120 91.1(12)
F115 P20 F120 87.3(13)
F116 P20 F118 94.3(14)
F119 P20 F118 83.2(12)
F117 P20 F118 87.5(12)
F115 P20 F118 95.4(13)
F120 P20 F118 177.0(13)
F125 P21 F123 90(2)
F125 P21 F124 87.3(18)
F123 P21 F124 77(2)
F125 P21 F122 95(2)
F123 P21 F122 113(3)
F124 P21 F122 169(3)
F125 P21 F126 91(2)
F123 P21 F126 170(3)
F124 P21 F126 93(2)
F122 P21 F126 77(2)
F125 P21 F121 175(2)
F123 P21 F121 86(2)
F124 P21 F121 89(2)
F122 P21 F121 89.2(18)
F126 P21 F121 93(2)
F131 P22 F130 99(5)
F131 P22 F132 111(5)
F130 P22 F132 99(5)
F131 P22 F128 97(4)
F130 P22 F128 88(4)
F132 P22 F128 149(4)
F131 P22 F129 172(4)
F130 P22 F129 86(5)
F132 P22 F129 74(4)
F128 P22 F129 77(3)
F131 P22 F127 96(3)
F130 P22 F127 161(5)
F132 P22 F127 87(4)
F128 P22 F127 78(3)
F129 P22 F127 78(3)
F136 P23 F134 89(3)
F136 P23 F137 173(3)
F134 P23 F137 97(3)
F136 P23 F135 84(3)
F134 P23 F135 93(3)
F137 P23 F135 99(3)
F136 P23 F138 89.1(13)
F134 P23 F138 177(4)
F137 P23 F138 85(3)
F135 P23 F138 89(3)
F136 P23 F133 94(3)
F134 P23 F133 83(3)
F137 P23 F133 84(3)
F135 P23 F133 176(4)
F138 P23 F133 94(3)
F143 P24 F144 82(2)
F143 P24 F142 103(2)
F144 P24 F142 166(3)
F143 P24 F140 99(3)
F144 P24 F140 86(2)
F142 P24 F140 81(3)
F143 P24 F139 94(2)
F144 P24 F139 82(2)
F142 P24 F139 109(3)
F140 P24 F139 161(3)
F143 P24 F141 169(2)
F144 P24 F141 87.4(12)
F142 P24 F141 88.0(13)
F140 P24 F141 85(3)
F139 P24 F141 80(3)
F148 P25 F146 77(3)
F148 P25 F147 96(3)
F146 P25 F147 173(4)
F148 P25 F149 85(3)
F146 P25 F149 90.5(11)
F147 P25 F149 90.4(11)
F148 P25 F145 163(3)
F146 P25 F145 98(4)
F147 P25 F145 89.0(14)
F149 P25 F145 79(4)
F148 P25 F150 96(2)
F146 P25 F150 89.5(11)
F147 P25 F150 89.7(11)
F149 P25 F150 179(5)
F145 P25 F150 100(3)
O2_37 S1_37 O3_37 121(2)
O2_37 S1_37 N8_37 109.6(17)
O3_37 S1_37 N8_37 111.3(17)
O2_37 S1_37 C4_37 105.2(16)
O3_37 S1_37 C4_37 101.7(16)
N8_37 S1_37 C4_37 106.4(15)
O11_37 S9_37 O10_37 126(2)
O11_37 S9_37 N8_37 110.9(18)
O10_37 S9_37 N8_37 109.5(17)
O11_37 S9_37 C12_37 106.5(18)
O10_37 S9_37 C12_37 97.2(15)
N8_37 S9_37 C12_37 103.7(14)
S1_37 N8_37 S9_37 120.9(15)
F13_37 C12_37 F14_37 118(2)
F13_37 C12_37 F15_37 104(2)
F14_37 C12_37 F15_37 116(2)
F13_37 C12_37 S9_37 105.4(17)
F14_37 C12_37 S9_37 106.2(16)
F15_37 C12_37 S9_37 106.9(17)
F7_37 C4_37 F5_37 108(2)
F7_37 C4_37 F6_37 117(2)
F5_37 C4_37 F6_37 108(2)
F7_37 C4_37 S1_37 101.0(17)
F5_37 C4_37 S1_37 113.5(19)
F6_37 C4_37 S1_37 109.6(18)
O2_38 S1_38 O3_38 123(2)
O2_38 S1_38 N8_38 110.6(17)
O3_38 S1_38 N8_38 106.1(18)
O2_38 S1_38 C4_38 110.1(17)
O3_38 S1_38 C4_38 96.1(16)
N8_38 S1_38 C4_38 109.6(15)
O10_38 S9_38 O11_38 122(2)
O10_38 S9_38 N8_38 110.8(17)
O11_38 S9_38 N8_38 104.5(17)
O10_38 S9_38 C12_38 107.0(16)
O11_38 S9_38 C12_38 103.6(17)
N8_38 S9_38 C12_38 108.8(16)
F14_38 C12_38 F15_38 109(2)
F14_38 C12_38 F13_38 108(2)
F15_38 C12_38 F13_38 108(2)
F14_38 C12_38 S9_38 113(2)
F15_38 C12_38 S9_38 111(2)
F13_38 C12_38 S9_38 108.4(19)
F6_38 C4_38 F5_38 112(3)
F6_38 C4_38 F7_38 109(3)
F5_38 C4_38 F7_38 105(3)
F6_38 C4_38 S1_38 116(2)
F5_38 C4_38 S1_38 109.5(19)
F7_38 C4_38 S1_38 105(2)
S1_38 N8_38 S9_38 129.7(18)
O10_39 S9_39 O11_39 125(2)
O10_39 S9_39 N8_39 109.0(19)
O11_39 S9_39 N8_39 107.1(18)
O10_39 S9_39 C12_39 103.4(18)
O11_39 S9_39 C12_39 103.1(19)
N8_39 S9_39 C12_39 108.5(16)
O2_39 S1_39 O3_39 121(2)
O2_39 S1_39 N8_39 112.3(18)
O3_39 S1_39 N8_39 112.3(16)
O2_39 S1_39 C4_39 105.7(17)
O3_39 S1_39 C4_39 97.3(15)
N8_39 S1_39 C4_39 105.6(16)
S1_39 N8_39 S9_39 126.0(17)
F7_39 C4_39 F5_39 115(2)
F7_39 C4_39 F6_39 106(2)
F5_39 C4_39 F6_39 111(2)
F7_39 C4_39 S1_39 109(2)
F5_39 C4_39 S1_39 109.0(19)
F6_39 C4_39 S1_39 106.3(19)
F14_39 C12_39 F15_39 106(2)
F14_39 C12_39 F13_39 110(3)
F15_39 C12_39 F13_39 110(3)
F14_39 C12_39 S9_39 114(2)
F15_39 C12_39 S9_39 111(2)
F13_39 C12_39 S9_39 106(2)

loop_
_geom_bond_atom_site_label_1
_geom_bond_atom_site_label_2
_geom_bond_distance
Cd1 N1_36 2.31(3)
Cd1 N2_30 2.34(2)
Cd1 N1_32 2.37(3)
Cd1 N4_30 2.45(4)
Cd1 N3_32 2.49(3)
Cd1 N3_36 2.51(3)
Cd2 N4_33 2.18(3)
Cd2 N2_32 2.30(2)
Cd2 N1_34 2.36(2)
Cd2 N3_34 2.38(3)
Cd2 N2_33 2.41(2)
Cd2 N4_32 2.42(3)
Cd3 N2_29 2.28(2)
Cd3 N2_28 2.29(2)
Cd3 N1_33 2.30(2)
Cd3 N4_29 2.33(3)
Cd3 N3_33 2.44(2)
Cd3 N4_28 2.48(3)
Cd4 N4_26 2.22(2)
Cd4 N2_26 2.26(2)
Cd4 N1_28 2.354(19)
Cd4 N1_23 2.368(18)
Cd4 N3_23 2.49(2)
Cd4 N3_28 2.51(2)
Cd5 N1_20 2.311(19)
Cd5 N1_21 2.328(19)
Cd5 N2_23 2.35(2)
Cd5 N3_20 2.35(2)
Cd5 N3_21 2.40(2)
Cd5 N4_23 2.50(2)
Cd6 N1_31 2.31(2)
Cd6 N4_36 2.32(4)
Cd6 N2_36 2.34(3)
Cd6 N2_20 2.37(2)
Cd6 N4_20 2.40(3)
Cd6 N3_31 2.47(3)
Cd7 N2_34 2.22(2)
Cd7 N1_35 2.35(2)
Cd7 N1_19 2.36(2)
Cd7 N4_34 2.37(3)
Cd7 N3_35 2.39(2)
Cd7 N3_19 2.40(2)
Cd8 N2_35 2.32(2)
Cd8 N1_29 2.37(2)
Cd8 N3_29 2.37(3)
Cd8 N2_24 2.40(2)
Cd8 N4_24 2.44(2)
Cd8 N4_35 2.48(3)
Cd9 N1_24 2.32(2)
Cd9 N1_26 2.32(2)
Cd9 N3_26 2.35(2)
Cd9 N1_25 2.360(18)
Cd9 N3_25 2.51(2)
Cd9 N3_24 2.54(2)
Cd10 N2_21 2.28(2)
Cd10 N4_25 2.38(3)
Cd10 N2_25 2.38(2)
Cd10 N4_21 2.45(3)
Cd10 N2_27 2.46(2)
Cd10 N4_27 2.59(2)
Cd11 N1_27 2.24(2)
Cd11 N1_22 2.33(2)
Cd11 N2_31 2.33(2)
Cd11 N4_31 2.33(3)
Cd11 N3_27 2.34(3)
Cd11 N3_22 2.51(2)
Cd12 N1_30 2.27(2)
Cd12 N2_22 2.28(2)
Cd12 N2_19 2.29(2)
Cd12 N3_30 2.36(2)
Cd12 N4_19 2.36(2)
Cd12 N4_22 2.37(2)
Cd13 N2_14 2.27(3)
Cd13 N4_17 2.33(3)
Cd13 N3_16 2.35(3)
Cd13 N1_16 2.37(3)
Cd13 N4_14 2.38(4)
Cd13 N2_17 2.39(2)
Cd14 N2_12 2.30(2)
Cd14 N1_17 2.31(2)
Cd14 N1_15 2.35(2)
Cd14 N3_15 2.36(3)
Cd14 N4_12 2.46(3)
Cd14 N3_17 2.52(3)
Cd15 N2_10 2.27(2)
Cd15 N2_3 2.30(2)
Cd15 N1_12 2.35(2)
Cd15 N4_10 2.40(2)
Cd15 N4_3 2.44(2)
Cd15 N3_12 2.58(3)
Cd16 N1_3 2.24(2)
Cd16 N2_4 2.33(2)
Cd16 N4_4 2.34(2)
Cd16 N1_8 2.353(19)
Cd16 N3_8 2.41(2)
Cd16 N3_3 2.50(2)
Cd17 N1_9 2.31(2)
Cd17 N3_9 2.31(2)
Cd17 N2_7 2.33(2)
Cd17 N1_4 2.38(2)
Cd17 N3_4 2.39(2)
Cd17 N4_7 2.42(2)
Cd18 N2_18 2.28(3)
Cd18 N3_7 2.32(3)
Cd18 N1_7 2.33(2)
Cd18 N4_18 2.35(3)
Cd18 N1_14 2.40(2)
Cd18 N3_14 2.52(2)
Cd19 N3_13 2.23(3)
Cd19 N3_18 2.30(3)
Cd19 N1_13 2.31(2)
Cd19 N1_11 2.37(2)
Cd19 N1_18 2.38(2)
Cd19 N3_11 2.39(3)
Cd20 N2_16 2.25(2)
Cd20 N2_13 2.33(2)
Cd20 N1_5 2.38(3)
Cd20 N4_13 2.41(3)
Cd20 N4_16 2.44(3)
Cd20 N3_5 2.45(4)
Cd21 N2_15 2.26(2)
Cd21 N4_15 2.34(3)
Cd21 N1_2 2.35(2)
Cd21 N2_5 2.38(2)
Cd21 N3_2 2.41(3)
Cd21 N4_5 2.48(2)
Cd22 N1_10 2.29(2)
Cd22 N1_1 2.312(19)
Cd22 N4_2 2.36(2)
Cd22 N2_2 2.36(2)
Cd22 N3_10 2.41(3)
Cd22 N3_1 2.47(2)
Cd23 N2_6 2.23(2)
Cd23 N4_6 2.26(2)
Cd23 N2_8 2.311(18)
Cd23 N2_1 2.342(19)
Cd23 N4_8 2.35(2)
Cd23 N4_1 2.431(19)
Cd24 N1_6 2.33(2)
Cd24 N2_9 2.36(2)
Cd24 N2_11 2.38(2)
Cd24 N4_11 2.42(3)
Cd24 N4_9 2.47(3)
Cd24 N3_6 2.63(2)
N1_1 C6_1 1.333(11)
N1_1 C2_1 1.349(8)
N3_1 C1_1 1.235(15)
N3_1 C13_1 1.412(10)
N4_1 C12_1 1.276(16)
N4_1 C20_1 1.428(10)
C1_1 C2_1 1.472(9)
C1_1 H1_1 0.9500
N2_1 C8_1 1.341(10)
N2_1 C9_1 1.343(8)
C26_1 C23_1 1.508(12)
C26_1 H26A_1 0.9800
C26_1 H26B_1 0.9800
C26_1 H26C_1 0.9800
C25_1 C24_1 1.385(10)
C25_1 C20_1 1.391(11)
C25_1 H25_1 0.9500
C24_1 C23_1 1.387(11)
C24_1 H24_1 0.9500
C23_1 C22_1 1.388(11)
C22_1 C21_1 1.385(10)
C22_1 H22_1 0.9500
C21_1 C20_1 1.397(11)
C21_1 H21_1 0.9500
C19_1 C16_1 1.514(12)
C19_1 H19A_1 0.9800
C19_1 H19B_1 0.9800
C19_1 H19C_1 0.9800
C18_1 C17_1 1.384(10)
C18_1 C13_1 1.397(12)
C18_1 H18_1 0.9500
C17_1 C16_1 1.384(12)
C17_1 H17_1 0.9500
C16_1 C15_1 1.383(12)
C15_1 C14_1 1.387(10)
C15_1 H15_1 0.9500
C14_1 C13_1 1.376(11)
C14_1 H14_1 0.9500
C12_1 C9_1 1.458(9)
C12_1 H12_1 0.9500
C11_1 C10_1 1.375(10)
C11_1 C7_1 1.395(11)
C11_1 H11_1 0.9500
C10_1 C9_1 1.391(11)
C10_1 H10_1 0.9500
C2_1 C3_1 1.395(11)
C3_1 C4_1 1.377(10)
C3_1 H3_1 0.9500
C4_1 C5_1 1.396(11)
C4_1 H4_1 0.9500
C5_1 C6_1 1.388(11)
C5_1 C7_1 1.487(13)
C6_1 H6_1 0.9500
C7_1 C8_1 1.389(11)
C8_1 H8_1 0.9500
N1_2 C6_2 1.339(11)
N1_2 C2_2 1.347(8)
C1_2 N3_2 1.243(17)
C1_2 C2_2 1.470(9)
C1_2 H1_2 0.9500
N2_2 C8_2 1.337(11)
N2_2 C9_2 1.346(8)
C2_2 C3_2 1.387(12)
N3_2 C13_2 1.405(11)
C3_2 C4_2 1.381(10)
C3_2 H3_2 0.9500
N4_2 C12_2 1.290(16)
N4_2 C20_2 1.416(10)
C5_2 C6_2 1.387(11)
C5_2 C4_2 1.391(11)
C5_2 C7_2 1.468(14)
C6_2 H6_2 0.9500
C7_2 C11_2 1.387(11)
C7_2 C8_2 1.391(11)
C8_2 H8_2 0.9500
C9_2 C10_2 1.389(11)
C9_2 C12_2 1.465(9)
C10_2 C11_2 1.382(10)
C10_2 H10_2 0.9500
C11_2 H11_2 0.9500
C12_2 H12_2 0.9500
C13_2 C14_2 1.382(12)
C13_2 C18_2 1.387(12)
C18_2 C17_2 1.382(10)
C18_2 H18_2 0.9500
C17_2 C16_2 1.388(12)
C17_2 H17_2 0.9500
C16_2 C15_2 1.379(12)
C16_2 C19_2 1.512(12)
C15_2 C14_2 1.386(10)
C15_2 H15_2 0.9500
C14_2 H14_2 0.9500
C19_2 H19A_2 0.9800
C19_2 H19B_2 0.9800
C19_2 H19C_2 0.9800
C20_2 C25_2 1.384(12)
C20_2 C21_2 1.393(12)
C21_2 C22_2 1.383(10)
C21_2 H21_2 0.9500
C22_2 C23_2 1.380(12)
C22_2 H22_2 0.9500
C23_2 C24_2 1.386(12)
C23_2 C26_2 1.514(12)
C24_2 C25_2 1.386(10)
C24_2 H24_2 0.9500
C25_2 H25_2 0.9500
C26_2 H26A_2 0.9800
C26_2 H26B_2 0.9800
C26_2 H26C_2 0.9800
C4_2 H4_2 0.9500
C13_3 C14_3 1.374(12)
C13_3 C18_3 1.396(12)
C13_3 N3_3 1.406(11)
C14_3 C15_3 1.382(10)
C14_3 H14_3 0.9500
C15_3 C16_3 1.381(12)
C15_3 H15_3 0.9500
C16_3 C17_3 1.383(12)
C16_3 C19_3 1.519(12)
C17_3 C18_3 1.381(10)
C17_3 H17_3 0.9500
C18_3 H18_3 0.9500
C19_3 H19A_3 0.9800
C19_3 H19B_3 0.9800
C19_3 H19C_3 0.9800
N3_3 C1_3 1.207(16)
C1_3 C2_3 1.458(9)
C1_3 H1_3 0.9500
N1_3 C6_3 1.330(11)
N1_3 C2_3 1.343(8)
C2_3 C3_3 1.382(11)
C3_3 C4_3 1.379(10)
C3_3 H3_3 0.9500
C4_3 C5_3 1.392(11)
C4_3 H4_3 0.9500
C5_3 C6_3 1.388(11)
C5_3 C7_3 1.478(14)
C6_3 H6_3 0.9500
N2_3 C8_3 1.329(11)
N2_3 C9_3 1.351(8)
C8_3 C7_3 1.390(11)
C8_3 H8_3 0.9500
C7_3 C11_3 1.387(11)
C11_3 C10_3 1.377(10)
C11_3 H11_3 0.9500
C10_3 C9_3 1.382(11)
C10_3 H10_3 0.9500
C9_3 C12_3 1.469(9)
C12_3 N4_3 1.256(16)
C12_3 H12_3 0.9500
N4_3 C20_3 1.417(11)
C20_3 C21_3 1.383(11)
C20_3 C25_3 1.391(12)
C21_3 C22_3 1.386(10)
C21_3 H21_3 0.9500
C22_3 C23_3 1.386(12)
C22_3 H22_3 0.9500
C23_3 C24_3 1.378(12)
C23_3 C26_3 1.509(12)
C24_3 C25_3 1.378(10)
C24_3 H24_3 0.9500
C25_3 H25_3 0.9500
C26_3 H26A_3 0.9800
C26_3 H26B_3 0.9800
C26_3 H26C_3 0.9800
C13_4 C14_4 1.386(12)
C13_4 C18_4 1.390(12)
C13_4 N3_4 1.417(11)
C14_4 C15_4 1.387(10)
C14_4 H14_4 0.9500
C15_4 C16_4 1.382(12)
C15_4 H15_4 0.9500
C16_4 C17_4 1.391(12)
C16_4 C19_4 1.510(12)
C17_4 C18_4 1.384(10)
C17_4 H17_4 0.9500
C18_4 H18_4 0.9500
C19_4 H19A_4 0.9800
C19_4 H19B_4 0.9800
C19_4 H19C_4 0.9800
N3_4 C1_4 1.245(16)
C1_4 C2_4 1.465(9)
C1_4 H1_4 0.9500
N1_4 C6_4 1.337(11)
N1_4 C2_4 1.349(8)
C2_4 C3_4 1.389(11)
C3_4 C4_4 1.384(10)
C3_4 H3_4 0.9500
C4_4 C5_4 1.394(11)
C4_4 H4_4 0.9500
C5_4 C6_4 1.387(11)
C5_4 C7_4 1.496(13)
C6_4 H6_4 0.9500
N2_4 C8_4 1.329(10)
N2_4 C9_4 1.344(8)
C8_4 C7_4 1.387(11)
C8_4 H8_4 0.9500
C7_4 C11_4 1.387(11)
C11_4 C10_4 1.376(10)
C11_4 H11_4 0.9500
C10_4 C9_4 1.388(11)
C10_4 H10_4 0.9500
C9_4 C12_4 1.467(9)
N4_4 C12_4 1.276(16)
N4_4 C20_4 1.419(10)
C12_4 H12_4 0.9500
C20_4 C21_4 1.381(11)
C20_4 C25_4 1.390(11)
C21_4 C22_4 1.383(10)
C21_4 H21_4 0.9500
C22_4 C23_4 1.391(12)
C22_4 H22_4 0.9500
C23_4 C24_4 1.386(12)
C23_4 C26_4 1.510(12)
C24_4 C25_4 1.384(10)
C24_4 H24_4 0.9500
C25_4 H25_4 0.9500
C26_4 H26A_4 0.9800
C26_4 H26B_4 0.9800
C26_4 H26C_4 0.9800
N1_5 C6_5 1.337(11)
N1_5 C2_5 1.346(8)
C1_5 N3_5 1.249(18)
C1_5 C2_5 1.463(9)
C1_5 H1_5 0.9500
N2_5 C8_5 1.331(11)
N2_5 C9_5 1.341(8)
C2_5 C3_5 1.385(12)
N3_5 C13_5 1.415(11)
C3_5 C4_5 1.382(10)
C3_5 H3_5 0.9500
N4_5 C12_5 1.280(17)
N4_5 C20_5 1.416(11)
C5_5 C4_5 1.386(11)
C5_5 C6_5 1.388(11)
C5_5 C7_5 1.486(14)
C6_5 H6_5 0.9500
C7_5 C11_5 1.387(11)
C7_5 C8_5 1.392(11)
C8_5 H8_5 0.9500
C9_5 C10_5 1.389(12)
C9_5 C12_5 1.458(9)
C10_5 C11_5 1.380(10)
C10_5 H10_5 0.9500
C11_5 H11_5 0.9500
C12_5 H12_5 0.9500
C13_5 C14_5 1.384(12)
C13_5 C18_5 1.395(12)
C14_5 C15_5 1.384(10)
C14_5 H14_5 0.9500
C15_5 C16_5 1.384(12)
C15_5 H15_5 0.9500
C16_5 C17_5 1.388(12)
C16_5 C19_5 1.510(12)
C17_5 C18_5 1.384(10)
C17_5 H17_5 0.9500
C18_5 H18_5 0.9500
C19_5 H19A_5 0.9800
C19_5 H19B_5 0.9800
C19_5 H19C_5 0.9800
C20_5 C25_5 1.380(12)
C20_5 C21_5 1.390(12)
C21_5 C22_5 1.383(10)
C21_5 H21_5 0.9500
C22_5 C23_5 1.383(12)
C22_5 H22_5 0.9500
C23_5 C24_5 1.390(12)
C23_5 C26_5 1.504(12)
C24_5 C25_5 1.383(10)
C24_5 H24_5 0.9500
C25_5 H25_5 0.9500
C26_5 H26A_5 0.9800
C26_5 H26B_5 0.9800
C26_5 H26C_5 0.9800
C4_5 H4_5 0.9500
C13_6 C14_6 1.378(12)
C13_6 C18_6 1.396(11)
C13_6 N3_6 1.407(11)
C14_6 C15_6 1.384(10)
C14_6 H14_6 0.9500
C15_6 C16_6 1.374(12)
C15_6 H15_6 0.9500
C16_6 C17_6 1.379(12)
C16_6 C19_6 1.514(12)
C17_6 C18_6 1.383(10)
C17_6 H17_6 0.9500
C18_6 H18_6 0.9500
C19_6 H19A_6 0.9800
C19_6 H19B_6 0.9800
C19_6 H19C_6 0.9800
N3_6 C1_6 1.231(16)
C1_6 C2_6 1.465(9)
C1_6 H1_6 0.9500
N1_6 C6_6 1.345(11)
N1_6 C2_6 1.345(8)
C2_6 C3_6 1.389(11)
C3_6 C4_6 1.379(10)
C3_6 H3_6 0.9500
C4_6 C5_6 1.394(11)
C4_6 H4_6 0.9500
C5_6 C6_6 1.390(11)
C5_6 C7_6 1.488(13)
C6_6 H6_6 0.9500
N2_6 C8_6 1.340(11)
N2_6 C9_6 1.345(8)
C8_6 C7_6 1.385(11)
C8_6 H8_6 0.9500
C7_6 C11_6 1.389(11)
C11_6 C10_6 1.377(10)
C11_6 H11_6 0.9500
C10_6 C9_6 1.391(11)
C10_6 H10_6 0.9500
C9_6 C12_6 1.467(9)
N4_6 C12_6 1.269(17)
N4_6 C20_6 1.420(11)
C12_6 H12_6 0.9500
C20_6 C21_6 1.381(12)
C20_6 C25_6 1.393(12)
C21_6 C22_6 1.381(10)
C21_6 H21_6 0.9500
C22_6 C23_6 1.377(12)
C22_6 H22_6 0.9500
C23_6 C24_6 1.385(12)
C23_6 C26_6 1.511(12)
C24_6 C25_6 1.385(10)
C24_6 H24_6 0.9500
C25_6 H25_6 0.9500
C26_6 H26A_6 0.9800
C26_6 H26B_6 0.9800
C26_6 H26C_6 0.9800
C13_7 C14_7 1.378(12)
C13_7 C18_7 1.389(12)
C13_7 N3_7 1.416(11)
C14_7 C15_7 1.385(10)
C14_7 H14_7 0.9500
C15_7 C16_7 1.387(12)
C15_7 H15_7 0.9500
C16_7 C17_7 1.380(12)
C16_7 C19_7 1.513(12)
C17_7 C18_7 1.380(10)
C17_7 H17_7 0.9500
C18_7 H18_7 0.9500
C19_7 H19A_7 0.9800
C19_7 H19B_7 0.9800
C19_7 H19C_7 0.9800
N3_7 C1_7 1.242(17)
C1_7 C2_7 1.469(9)
C1_7 H1_7 0.9500
N1_7 C6_7 1.338(11)
N1_7 C2_7 1.346(8)
C2_7 C3_7 1.387(12)
C3_7 C4_7 1.382(10)
C3_7 H3_7 0.9500
C4_7 C5_7 1.396(11)
C4_7 H4_7 0.9500
C5_7 C6_7 1.394(11)
C5_7 C7_7 1.478(14)
C6_7 H6_7 0.9500
N2_7 C8_7 1.333(11)
N2_7 C9_7 1.345(8)
C8_7 C7_7 1.385(11)
C8_7 H8_7 0.9500
C7_7 C11_7 1.387(11)
C11_7 C10_7 1.379(10)
C11_7 H11_7 0.9500
C10_7 C9_7 1.390(11)
C10_7 H10_7 0.9500
C9_7 C12_7 1.467(9)
N4_7 C12_7 1.273(16)
N4_7 C20_7 1.424(10)
C12_7 H12_7 0.9500
C20_7 C21_7 1.385(11)
C20_7 C25_7 1.387(12)
C21_7 C22_7 1.378(10)
C21_7 H21_7 0.9500
C22_7 C23_7 1.388(12)
C22_7 H22_7 0.9500
C23_7 C24_7 1.385(12)
C23_7 C26_7 1.512(12)
C24_7 C25_7 1.387(10)
C24_7 H24_7 0.9500
C25_7 H25_7 0.9500
C26_7 H26A_7 0.9800
C26_7 H26B_7 0.9800
C26_7 H26C_7 0.9800
C13_8 C14_8 1.375(11)
C13_8 C18_8 1.393(12)
C13_8 N3_8 1.403(10)
C14_8 C15_8 1.382(10)
C14_8 H14_8 0.9500
C15_8 C16_8 1.376(12)
C15_8 H15_8 0.9500
C16_8 C17_8 1.383(12)
C16_8 C19_8 1.511(12)
C17_8 C18_8 1.383(10)
C17_8 H17_8 0.9500
C18_8 H18_8 0.9500
C19_8 H19A_8 0.9800
C19_8 H19B_8 0.9800
C19_8 H19C_8 0.9800
N3_8 C1_8 1.235(16)
C1_8 C2_8 1.462(9)
C1_8 H1_8 0.9500
N1_8 C6_8 1.332(10)
N1_8 C2_8 1.344(8)
C2_8 C3_8 1.386(11)
C3_8 C4_8 1.373(10)
C3_8 H3_8 0.9500
C4_8 C5_8 1.387(10)
C4_8 H4_8 0.9500
C5_8 C6_8 1.385(10)
C5_8 C7_8 1.484(13)
C6_8 H6_8 0.9500
N2_8 C8_8 1.336(10)
N2_8 C9_8 1.339(8)
C8_8 C7_8 1.391(11)
C8_8 H8_8 0.9500
C7_8 C11_8 1.392(11)
C11_8 C10_8 1.380(10)
C11_8 H11_8 0.9500
C10_8 C9_8 1.389(11)
C10_8 H10_8 0.9500
C9_8 C12_8 1.468(9)
N4_8 C12_8 1.270(16)
N4_8 C20_8 1.414(11)
C12_8 H12_8 0.9500
C20_8 C25_8 1.384(12)
C20_8 C21_8 1.387(12)
C21_8 C22_8 1.382(10)
C21_8 H21_8 0.9500
C22_8 C23_8 1.379(12)
C22_8 H22_8 0.9500
C23_8 C24_8 1.387(12)
C23_8 C26_8 1.514(12)
C24_8 C25_8 1.382(10)
C24_8 H24_8 0.9500
C25_8 H25_8 0.9500
C26_8 H26A_8 0.9800
C26_8 H26B_8 0.9800
C26_8 H26C_8 0.9800
C13_9 C14_9 1.388(12)
C13_9 C18_9 1.392(12)
C13_9 N3_9 1.417(11)
C14_9 C15_9 1.386(10)
C14_9 H14_9 0.9500
C15_9 C16_9 1.383(12)
C15_9 H15_9 0.9500
C16_9 C17_9 1.385(12)
C16_9 C19_9 1.510(12)
C17_9 C18_9 1.381(10)
C17_9 H17_9 0.9500
C18_9 H18_9 0.9500
C19_9 H19A_9 0.9800
C19_9 H19B_9 0.9800
C19_9 H19C_9 0.9800
N1_9 C6_9 1.337(11)
N1_9 C2_9 1.345(8)
N3_9 C1_9 1.256(16)
C1_9 C2_9 1.461(9)
C1_9 H1_9 0.9500
N2_9 C8_9 1.337(11)
N2_9 C9_9 1.345(8)
C2_9 C3_9 1.386(11)
C3_9 C4_9 1.381(10)
C3_9 H3_9 0.9500
C4_9 C5_9 1.387(11)
C4_9 H4_9 0.9500
C5_9 C6_9 1.384(11)
C5_9 C7_9 1.463(13)
C6_9 H6_9 0.9500
N4_9 C12_9 1.250(18)
N4_9 C20_9 1.416(11)
C8_9 C7_9 1.388(11)
C8_9 H8_9 0.9500
C7_9 C11_9 1.384(11)
C11_9 C10_9 1.377(10)
C11_9 H11_9 0.9500
C10_9 C9_9 1.389(12)
C10_9 H10_9 0.9500
C9_9 C12_9 1.470(9)
C12_9 H12_9 0.9500
C20_9 C21_9 1.387(12)
C20_9 C25_9 1.388(12)
C21_9 C22_9 1.390(10)
C21_9 H21_9 0.9500
C22_9 C23_9 1.385(12)
C22_9 H22_9 0.9500
C23_9 C24_9 1.383(12)
C23_9 C26_9 1.513(12)
C24_9 C25_9 1.378(10)
C24_9 H24_9 0.9500
C25_9 H25_9 0.9500
C26_9 H26A_9 0.9800
C26_9 H26B_9 0.9800
C26_9 H26C_9 0.9800
C13_10 C14_10 1.380(12)
C13_10 C18_10 1.393(12)
C13_10 N3_10 1.412(11)
C14_10 C15_10 1.385(10)
C14_10 H14_10 0.9500
C15_10 C16_10 1.383(12)
C15_10 H15_10 0.9500
C16_10 C17_10 1.384(12)
C16_10 C19_10 1.510(12)
C17_10 C18_10 1.385(10)
C17_10 H17_10 0.9500
C18_10 H18_10 0.9500
C19_10 H19A_10 0.9800
C19_10 H19B_10 0.9800
C19_10 H19C_10 0.9800
N3_10 C1_10 1.245(16)
C1_10 C2_10 1.467(9)
C1_10 H1_10 0.9500
N1_10 C6_10 1.332(11)
N1_10 C2_10 1.344(8)
C2_10 C3_10 1.384(11)
C3_10 C4_10 1.383(10)
C3_10 H3_10 0.9500
C4_10 C5_10 1.383(11)
C4_10 H4_10 0.9500
C5_10 C6_10 1.390(11)
C5_10 C7_10 1.488(13)
C6_10 H6_10 0.9500
N2_10 C8_10 1.345(11)
N2_10 C9_10 1.346(8)
N4_10 C12_10 1.282(16)
N4_10 C20_10 1.413(11)
C8_10 C7_10 1.392(11)
C8_10 H8_10 0.9500
C7_10 C11_10 1.389(11)
C11_10 C10_10 1.380(10)
C11_10 H11_10 0.9500
C10_10 C9_10 1.390(11)
C10_10 H10_10 0.9500
C9_10 C12_10 1.468(9)
C12_10 H12_10 0.9500
C20_10 C21_10 1.386(12)
C20_10 C25_10 1.394(12)
C21_10 C22_10 1.386(10)
C21_10 H21_10 0.9500
C22_10 C23_10 1.386(12)
C22_10 H22_10 0.9500
C23_10 C24_10 1.388(12)
C23_10 C26_10 1.516(12)
C24_10 C25_10 1.386(10)
C24_10 H24_10 0.9500
C25_10 H25_10 0.9500
C26_10 H26A_10 0.9800
C26_10 H26B_10 0.9800
C26_10 H26C_10 0.9800
C13_11 C14_11 1.383(12)
C13_11 C18_11 1.392(12)
C13_11 N3_11 1.414(11)
C14_11 C15_11 1.381(10)
C14_11 H14_11 0.9500
C15_11 C16_11 1.385(12)
C15_11 H15_11 0.9500
C16_11 C17_11 1.382(12)
C16_11 C19_11 1.510(12)
C17_11 C18_11 1.383(10)
C17_11 H17_11 0.9500
C18_11 H18_11 0.9500
C19_11 H19A_11 0.9800
C19_11 H19B_11 0.9800
C19_11 H19C_11 0.9800
N3_11 C1_11 1.256(17)
C1_11 C2_11 1.463(9)
C1_11 H1_11 0.9500
N1_11 C6_11 1.336(11)
N1_11 C2_11 1.347(8)
C2_11 C3_11 1.386(12)
C3_11 C4_11 1.387(10)
C3_11 H3_11 0.9500
C4_11 C5_11 1.389(11)
C4_11 H4_11 0.9500
C5_11 C6_11 1.388(11)
C5_11 C7_11 1.496(14)
C6_11 H6_11 0.9500
N2_11 C8_11 1.337(11)
N2_11 C9_11 1.346(8)
C8_11 C7_11 1.389(11)
C8_11 H8_11 0.9500
C7_11 C11_11 1.388(11)
C11_11 C10_11 1.380(10)
C11_11 H11_11 0.9500
C10_11 C9_11 1.389(12)
C10_11 H10_11 0.9500
C9_11 C12_11 1.469(9)
C12_11 N4_11 1.268(18)
C12_11 H12_11 0.9500
N4_11 C20_11 1.424(11)
C20_11 C25_11 1.391(12)
C20_11 C21_11 1.392(12)
C21_11 C22_11 1.386(10)
C21_11 H21_11 0.9500
C22_11 C23_11 1.388(12)
C22_11 H22_11 0.9500
C23_11 C24_11 1.381(12)
C23_11 C26_11 1.510(12)
C24_11 C25_11 1.384(10)
C24_11 H24_11 0.9500
C25_11 H25_11 0.9500
C26_11 H26A_11 0.9800
C26_11 H26B_11 0.9800
C26_11 H26C_11 0.9800
C13_12 C14_12 1.384(12)
C13_12 C18_12 1.390(12)
C13_12 N3_12 1.402(11)
C14_12 C15_12 1.382(10)
C14_12 H14_12 0.9500
C15_12 C16_12 1.384(12)
C15_12 H15_12 0.9500
C16_12 C17_12 1.381(12)
C16_12 C19_12 1.514(12)
C17_12 C18_12 1.382(10)
C17_12 H17_12 0.9500
C18_12 H18_12 0.9500
C19_12 H19A_12 0.9800
C19_12 H19B_12 0.9800
C19_12 H19C_12 0.9800
N3_12 C1_12 1.236(17)
C1_12 C2_12 1.466(9)
C1_12 H1_12 0.9500
N1_12 C6_12 1.340(11)
N1_12 C2_12 1.344(8)
C2_12 C3_12 1.392(12)
C3_12 C4_12 1.381(10)
C3_12 H3_12 0.9500
C4_12 C5_12 1.392(11)
C4_12 H4_12 0.9500
C5_12 C6_12 1.394(11)
C5_12 C7_12 1.483(14)
C6_12 H6_12 0.9500
N2_12 C8_12 1.338(11)
N2_12 C9_12 1.344(8)
C8_12 C7_12 1.386(11)
C8_12 H8_12 0.9500
C7_12 C11_12 1.396(11)
C11_12 C10_12 1.382(10)
C11_12 H11_12 0.9500
C10_12 C9_12 1.393(12)
C10_12 H10_12 0.9500
C9_12 C12_12 1.464(9)
C12_12 N4_12 1.262(17)
C12_12 H12_12 0.9500
N4_12 C20_12 1.420(11)
C20_12 C21_12 1.384(12)
C20_12 C25_12 1.391(12)
C21_12 C22_12 1.382(10)
C21_12 H21_12 0.9500
C22_12 C23_12 1.386(12)
C22_12 H22_12 0.9500
C23_12 C24_12 1.380(12)
C23_12 C26_12 1.508(12)
C24_12 C25_12 1.381(10)
C24_12 H24_12 0.9500
C25_12 H25_12 0.9500
C26_12 H26A_12 0.9800
C26_12 H26B_12 0.9800
C26_12 H26C_12 0.9800
C13_13 C14_13 1.380(12)
C13_13 C18_13 1.391(12)
C13_13 N3_13 1.414(11)
C14_13 C15_13 1.386(10)
C14_13 H14_13 0.9500
C15_13 C16_13 1.387(12)
C15_13 H15_13 0.9500
C16_13 C17_13 1.386(12)
C16_13 C19_13 1.507(12)
C17_13 C18_13 1.378(10)
C17_13 H17_13 0.9500
C18_13 H18_13 0.9500
C19_13 H19A_13 0.9800
C19_13 H19B_13 0.9800
C19_13 H19C_13 0.9800
N3_13 C1_13 1.300(17)
C1_13 C2_13 1.468(9)
C1_13 H1_13 0.9500
N1_13 C6_13 1.332(11)
N1_13 C2_13 1.342(8)
C2_13 C3_13 1.395(12)
C3_13 C4_13 1.385(10)
C3_13 H3_13 0.9500
C4_13 C5_13 1.390(11)
C4_13 H4_13 0.9500
C5_13 C6_13 1.389(11)
C5_13 C7_13 1.465(14)
C6_13 H6_13 0.9500
N2_13 C9_13 1.343(8)
N2_13 C8_13 1.348(11)
C8_13 C7_13 1.387(11)
C8_13 H8_13 0.9500
C7_13 C11_13 1.390(11)
C11_13 C10_13 1.381(10)
C11_13 H11_13 0.9500
C10_13 C9_13 1.389(12)
C10_13 H10_13 0.9500
C9_13 C12_13 1.470(9)
C12_13 N4_13 1.269(18)
C12_13 H12_13 0.9500
N4_13 C20_13 1.416(11)
C20_13 C21_13 1.387(12)
C20_13 C25_13 1.394(12)
C21_13 C22_13 1.384(10)
C21_13 H21_13 0.9500
C22_13 C23_13 1.387(12)
C22_13 H22_13 0.9500
C23_13 C24_13 1.380(12)
C23_13 C26_13 1.508(12)
C24_13 C25_13 1.381(10)
C24_13 H24_13 0.9500
C25_13 H25_13 0.9500
C26_13 H26A_13 0.9800
C26_13 H26B_13 0.9800
C26_13 H26C_13 0.9800
C13_14 C14_14 1.387(12)
C13_14 C18_14 1.397(12)
C13_14 N3_14 1.418(11)
C14_14 C15_14 1.384(10)
C14_14 H14_14 0.9500
C15_14 C16_14 1.385(12)
C15_14 H15_14 0.9500
C16_14 C17_14 1.389(12)
C16_14 C19_14 1.509(12)
C17_14 C18_14 1.380(10)
C17_14 H17_14 0.9500
C18_14 H18_14 0.9500
C19_14 H19A_14 0.9800
C19_14 H19B_14 0.9800
C19_14 H19C_14 0.9800
N3_14 C1_14 1.231(16)
C1_14 C2_14 1.463(9)
C1_14 H1_14 0.9500
N1_14 C6_14 1.337(11)
N1_14 C2_14 1.344(8)
C2_14 C3_14 1.388(11)
C3_14 C4_14 1.384(10)
C3_14 H3_14 0.9500
C4_14 C5_14 1.393(11)
C4_14 H4_14 0.9500
C5_14 C6_14 1.390(11)
C5_14 C7_14 1.481(14)
C6_14 H6_14 0.9500
N2_14 C8_14 1.337(11)
N2_14 C9_14 1.343(8)
C8_14 C7_14 1.390(11)
C8_14 H8_14 0.9500
C7_14 C11_14 1.387(11)
C11_14 C10_14 1.378(10)
C11_14 H11_14 0.9500
C10_14 C9_14 1.389(12)
C10_14 H10_14 0.9500
C9_14 C12_14 1.467(9)
C12_14 N4_14 1.243(18)
C12_14 H12_14 0.9500
N4_14 C20_14 1.413(11)
C20_14 C21_14 1.382(12)
C20_14 C25_14 1.383(12)
C21_14 C22_14 1.381(10)
C21_14 H21_14 0.9500
C22_14 C23_14 1.384(12)
C22_14 H22_14 0.9500
C23_14 C24_14 1.378(12)
C23_14 C26_14 1.509(12)
C24_14 C25_14 1.384(10)
C24_14 H24_14 0.9500
C25_14 H25_14 0.9500
C26_14 H26A_14 0.9800
C26_14 H26B_14 0.9800
C26_14 H26C_14 0.9800
C13_15 C14_15 1.387(12)
C13_15 C18_15 1.392(12)
C13_15 N3_15 1.420(11)
C14_15 C15_15 1.385(10)
C14_15 H14_15 0.9500
C15_15 C16_15 1.384(12)
C15_15 H15_15 0.9500
C16_15 C17_15 1.388(12)
C16_15 C19_15 1.511(12)
C17_15 C18_15 1.381(10)
C17_15 H17_15 0.9500
C18_15 H18_15 0.9500
C19_15 H19A_15 0.9800
C19_15 H19B_15 0.9800
C19_15 H19C_15 0.9800
N3_15 C1_15 1.261(17)
C1_15 C2_15 1.467(9)
C1_15 H1_15 0.9500
N1_15 C6_15 1.333(11)
N1_15 C2_15 1.347(8)
C2_15 C3_15 1.387(12)
C3_15 C4_15 1.383(10)
C3_15 H3_15 0.9500
C4_15 C5_15 1.386(11)
C4_15 H4_15 0.9500
C5_15 C6_15 1.381(11)
C5_15 C7_15 1.476(14)
C6_15 H6_15 0.9500
N2_15 C8_15 1.333(11)
N2_15 C9_15 1.344(8)
C8_15 C7_15 1.383(11)
C8_15 H8_15 0.9500
C7_15 C11_15 1.391(11)
C11_15 C10_15 1.381(10)
C11_15 H11_15 0.9500
C10_15 C9_15 1.390(12)
C10_15 H10_15 0.9500
C9_15 C12_15 1.464(9)
N4_15 C12_15 1.273(18)
N4_15 C20_15 1.420(11)
C12_15 H12_15 0.9500
C20_15 C25_15 1.386(12)
C20_15 C21_15 1.390(12)
C21_15 C22_15 1.383(10)
C21_15 H21_15 0.9500
C22_15 C23_15 1.383(12)
C22_15 H22_15 0.9500
C23_15 C24_15 1.387(12)
C23_15 C26_15 1.508(12)
C24_15 C25_15 1.384(10)
C24_15 H24_15 0.9500
C25_15 H25_15 0.9500
C26_15 H26A_15 0.9800
C26_15 H26B_15 0.9800
C26_15 H26C_15 0.9800
C13_16 C14_16 1.385(12)
C13_16 C18_16 1.394(12)
C13_16 N3_16 1.416(11)
C14_16 C15_16 1.382(10)
C14_16 H14_16 0.9500
C15_16 C16_16 1.386(12)
C15_16 H15_16 0.9500
C16_16 C17_16 1.389(12)
C16_16 C19_16 1.508(12)
C17_16 C18_16 1.380(10)
C17_16 H17_16 0.9500
C18_16 H18_16 0.9500
C19_16 H19A_16 0.9800
C19_16 H19B_16 0.9800
C19_16 H19C_16 0.9800
N3_16 C1_16 1.254(18)
N2_16 C8_16 1.336(11)
N2_16 C9_16 1.344(8)
C8_16 C7_16 1.391(11)
C8_16 H8_16 0.9500
C7_16 C11_16 1.388(11)
C7_16 C5_16 1.475(14)
C11_16 C10_16 1.378(10)
C11_16 H11_16 0.9500
C10_16 C9_16 1.389(12)
C10_16 H10_16 0.9500
C9_16 C12_16 1.468(9)
C12_16 N4_16 1.286(18)
C12_16 H12_16 0.9500
N4_16 C20_16 1.418(11)
N1_16 C6_16 1.336(11)
N1_16 C2_16 1.345(8)
C2_16 C3_16 1.386(12)
C2_16 C1_16 1.462(9)
C3_16 C4_16 1.377(10)
C3_16 H3_16 0.9500
C4_16 C5_16 1.387(11)
C4_16 H4_16 0.9500
C5_16 C6_16 1.386(11)
C6_16 H6_16 0.9500
C1_16 H1_16 0.9500
C20_16 C21_16 1.385(12)
C20_16 C25_16 1.389(12)
C21_16 C22_16 1.380(10)
C21_16 H21_16 0.9500
C22_16 C23_16 1.384(12)
C22_16 H22_16 0.9500
C23_16 C24_16 1.385(12)
C23_16 C26_16 1.509(12)
C24_16 C25_16 1.384(10)
C24_16 H24_16 0.9500
C25_16 H25_16 0.9500
C26_16 H26A_16 0.9800
C26_16 H26B_16 0.9800
C26_16 H26C_16 0.9800
C13_17 C14_17 1.384(12)
C13_17 C18_17 1.392(12)
C13_17 N3_17 1.406(11)
C14_17 C15_17 1.386(10)
C14_17 H14_17 0.9500
C15_17 C16_17 1.383(12)
C15_17 H15_17 0.9500
C16_17 C17_17 1.387(12)
C16_17 C19_17 1.505(12)
C17_17 C18_17 1.376(10)
C17_17 H17_17 0.9500
C18_17 H18_17 0.9500
C19_17 H19A_17 0.9800
C19_17 H19B_17 0.9800
C19_17 H19C_17 0.9800
N3_17 C1_17 1.229(17)
C1_17 C2_17 1.463(9)
C1_17 H1_17 0.9500
N1_17 C6_17 1.336(11)
N1_17 C2_17 1.345(8)
C2_17 C3_17 1.382(12)
C3_17 C4_17 1.381(10)
C3_17 H3_17 0.9500
C4_17 C5_17 1.385(11)
C4_17 H4_17 0.9500
C5_17 C6_17 1.391(11)
C5_17 C7_17 1.484(14)
C6_17 H6_17 0.9500
N2_17 C8_17 1.334(11)
N2_17 C9_17 1.345(8)
C8_17 C7_17 1.392(11)
C8_17 H8_17 0.9500
C7_17 C11_17 1.384(11)
C11_17 C10_17 1.382(10)
C11_17 H11_17 0.9500
C10_17 C9_17 1.385(12)
C10_17 H10_17 0.9500
C9_17 C12_17 1.464(9)
C12_17 N4_17 1.253(18)
C12_17 H12_17 0.9500
C20_17 C25_17 1.381(12)
C20_17 C21_17 1.392(12)
C20_17 N4_17 1.416(11)
C21_17 C22_17 1.381(10)
C21_17 H21_17 0.9500
C22_17 C23_17 1.384(12)
C22_17 H22_17 0.9500
C23_17 C24_17 1.392(12)
C23_17 C26_17 1.513(12)
C24_17 C25_17 1.380(10)
C24_17 H24_17 0.9500
C25_17 H25_17 0.9500
C26_17 H26A_17 0.9800
C26_17 H26B_17 0.9800
C26_17 H26C_17 0.9800
C20_18 C21_18 1.384(12)
C20_18 C25_18 1.392(12)
C20_18 N4_18 1.413(11)
C21_18 C22_18 1.381(10)
C21_18 H21_18 0.9500
C22_18 C23_18 1.383(12)
C22_18 H22_18 0.9500
C23_18 C24_18 1.386(12)
C23_18 C26_18 1.506(12)
C24_18 C25_18 1.381(10)
C24_18 H24_18 0.9500
C25_18 H25_18 0.9500
C26_18 H26A_18 0.9800
C26_18 H26B_18 0.9800
C26_18 H26C_18 0.9800
N3_18 C1_18 1.250(18)
N3_18 C13_18 1.410(11)
N4_18 C12_18 1.271(18)
N1_18 C6_18 1.326(11)
N1_18 C2_18 1.346(8)
C6_18 C5_18 1.386(11)
C6_18 H6_18 0.9500
C5_18 C4_18 1.390(11)
C5_18 C7_18 1.472(14)
C4_18 C3_18 1.381(10)
C4_18 H4_18 0.9500
C3_18 C2_18 1.386(12)
C3_18 H3_18 0.9500
C2_18 C1_18 1.465(9)
C1_18 H1_18 0.9500
N2_18 C8_18 1.329(11)
N2_18 C9_18 1.343(8)
C8_18 C7_18 1.394(11)
C8_18 H8_18 0.9500
C7_18 C11_18 1.390(11)
C11_18 C10_18 1.379(10)
C11_18 H11_18 0.9500
C10_18 C9_18 1.381(12)
C10_18 H10_18 0.9500
C9_18 C12_18 1.465(9)
C12_18 H12_18 0.9500
C13_18 C14_18 1.381(12)
C13_18 C18_18 1.392(12)
C14_18 C15_18 1.384(10)
C14_18 H14_18 0.9500
C15_18 C16_18 1.383(12)
C15_18 H15_18 0.9500
C16_18 C17_18 1.380(12)
C16_18 C19_18 1.509(12)
C17_18 C18_18 1.377(10)
C17_18 H17_18 0.9500
C18_18 H18_18 0.9500
C19_18 H19A_18 0.9800
C19_18 H19B_18 0.9800
C19_18 H19C_18 0.9800
C13_19 C14_19 1.377(12)
C13_19 C18_19 1.386(12)
C13_19 N3_19 1.419(10)
C14_19 C15_19 1.386(10)
C14_19 H14_19 0.9500
C15_19 C16_19 1.380(12)
C15_19 H15_19 0.9500
C16_19 C17_19 1.381(12)
C16_19 C19_19 1.511(12)
C17_19 C18_19 1.385(10)
C17_19 H17_19 0.9500
C18_19 H18_19 0.9500
C19_19 H19A_19 0.9800
C19_19 H19B_19 0.9800
C19_19 H19C_19 0.9800
N3_19 C1_19 1.238(16)
C1_19 C2_19 1.462(9)
C1_19 H1_19 0.9500
N1_19 C6_19 1.343(11)
N1_19 C2_19 1.345(8)
C2_19 C3_19 1.385(11)
C3_19 C4_19 1.385(10)
C3_19 H3_19 0.9500
C4_19 C5_19 1.386(11)
C4_19 H4_19 0.9500
C5_19 C6_19 1.390(11)
C5_19 C7_19 1.482(13)
C6_19 H6_19 0.9500
N2_19 C8_19 1.335(10)
N2_19 C9_19 1.346(8)
C8_19 C7_19 1.383(11)
C8_19 H8_19 0.9500
C7_19 C11_19 1.390(11)
C11_19 C10_19 1.382(10)
C11_19 H11_19 0.9500
C10_19 C9_19 1.394(11)
C10_19 H10_19 0.9500
C9_19 C12_19 1.466(9)
N4_19 C12_19 1.261(16)
N4_19 C20_19 1.419(11)
C12_19 H12_19 0.9500
C20_19 C25_19 1.384(12)
C20_19 C21_19 1.391(12)
C21_19 C22_19 1.380(10)
C21_19 H21_19 0.9500
C22_19 C23_19 1.389(12)
C22_19 H22_19 0.9500
C23_19 C24_19 1.385(12)
C23_19 C26_19 1.514(12)
C24_19 C25_19 1.389(10)
C24_19 H24_19 0.9500
C25_19 H25_19 0.9500
C26_19 H26A_19 0.9800
C26_19 H26B_19 0.9800
C26_19 H26C_19 0.9800
C13_20 C14_20 1.377(12)
C13_20 C18_20 1.392(12)
C13_20 N3_20 1.411(10)
C14_20 C15_20 1.377(10)
C14_20 H14_20 0.9500
C15_20 C16_20 1.383(12)
C15_20 H15_20 0.9500
C16_20 C17_20 1.387(12)
C16_20 C19_20 1.515(12)
C17_20 C18_20 1.382(10)
C17_20 H17_20 0.9500
C18_20 H18_20 0.9500
C19_20 H19A_20 0.9800
C19_20 H19B_20 0.9800
C19_20 H19C_20 0.9800
N3_20 C1_20 1.260(16)
C1_20 C2_20 1.465(9)
C1_20 H1_20 0.9500
N1_20 C6_20 1.339(11)
N1_20 C2_20 1.346(8)
C2_20 C3_20 1.402(11)
C3_20 C4_20 1.385(10)
C3_20 H3_20 0.9500
C4_20 C5_20 1.393(11)
C4_20 H4_20 0.9500
C5_20 C6_20 1.392(10)
C5_20 C7_20 1.487(14)
C6_20 H6_20 0.9500
N2_20 C8_20 1.335(11)
N2_20 C9_20 1.342(8)
C8_20 C7_20 1.388(11)
C8_20 H8_20 0.9500
C7_20 C11_20 1.395(11)
C11_20 C10_20 1.385(10)
C11_20 H11_20 0.9500
C10_20 C9_20 1.393(12)
C10_20 H10_20 0.9500
C9_20 C12_20 1.471(9)
N4_20 C12_20 1.255(17)
N4_20 C20_20 1.423(11)
C12_20 H12_20 0.9500
C20_20 C21_20 1.386(12)
C20_20 C25_20 1.393(12)
C21_20 C22_20 1.383(10)
C21_20 H21_20 0.9500
C22_20 C23_20 1.389(12)
C22_20 H22_20 0.9500
C23_20 C24_20 1.384(12)
C23_20 C26_20 1.514(12)
C24_20 C25_20 1.385(10)
C24_20 H24_20 0.9500
C25_20 H25_20 0.9500
C26_20 H26A_20 0.9800
C26_20 H26B_20 0.9800
C26_20 H26C_20 0.9800
C13_21 C14_21 1.384(12)
C13_21 C18_21 1.388(12)
C13_21 N3_21 1.407(10)
C14_21 C15_21 1.381(10)
C14_21 H14_21 0.9500
C15_21 C16_21 1.378(12)
C15_21 H15_21 0.9500
C16_21 C17_21 1.387(12)
C16_21 C19_21 1.513(12)
C17_21 C18_21 1.382(10)
C17_21 H17_21 0.9500
C18_21 H18_21 0.9500
C19_21 H19A_21 0.9800
C19_21 H19B_21 0.9800
C19_21 H19C_21 0.9800
N3_21 C1_21 1.292(16)
C1_21 C2_21 1.469(9)
C1_21 H1_21 0.9500
N1_21 C6_21 1.339(10)
N1_21 C2_21 1.344(8)
C2_21 C3_21 1.389(11)
C3_21 C4_21 1.385(10)
C3_21 H3_21 0.9500
C4_21 C5_21 1.389(11)
C4_21 H4_21 0.9500
C5_21 C6_21 1.394(11)
C5_21 C7_21 1.483(13)
C6_21 H6_21 0.9500
N2_21 C8_21 1.343(11)
N2_21 C9_21 1.344(8)
C8_21 C7_21 1.390(11)
C8_21 H8_21 0.9500
C7_21 C11_21 1.389(11)
C11_21 C10_21 1.379(10)
C11_21 H11_21 0.9500
C10_21 C9_21 1.388(11)
C10_21 H10_21 0.9500
C9_21 C12_21 1.473(9)
N4_21 C12_21 1.263(17)
N4_21 C20_21 1.421(11)
C12_21 H12_21 0.9500
C20_21 C21_21 1.390(12)
C20_21 C25_21 1.391(12)
C21_21 C22_21 1.385(10)
C21_21 H21_21 0.9500
C22_21 C23_21 1.387(12)
C22_21 H22_21 0.9500
C23_21 C24_21 1.384(12)
C23_21 C26_21 1.503(12)
C24_21 C25_21 1.381(10)
C24_21 H24_21 0.9500
C25_21 H25_21 0.9500
C26_21 H26A_21 0.9800
C26_21 H26B_21 0.9800
C26_21 H26C_21 0.9800
C13_22 C14_22 1.386(12)
C13_22 C18_22 1.392(12)
C13_22 N3_22 1.411(11)
C14_22 C15_22 1.378(10)
C14_22 H14_22 0.9500
C15_22 C16_22 1.380(12)
C15_22 H15_22 0.9500
C16_22 C17_22 1.382(12)
C16_22 C19_22 1.515(12)
C17_22 C18_22 1.385(10)
C17_22 H17_22 0.9500
C18_22 H18_22 0.9500
C19_22 H19A_22 0.9800
C19_22 H19B_22 0.9800
C19_22 H19C_22 0.9800
C1_22 N3_22 1.263(17)
C1_22 C2_22 1.464(9)
C1_22 H1_22 0.9500
N1_22 C6_22 1.340(11)
N1_22 C2_22 1.344(8)
C2_22 C3_22 1.390(12)
C3_22 C4_22 1.387(10)
C3_22 H3_22 0.9500
C4_22 C5_22 1.395(11)
C4_22 H4_22 0.9500
C5_22 C6_22 1.387(11)
C5_22 C7_22 1.484(14)
C6_22 H6_22 0.9500
N2_22 C8_22 1.341(11)
N2_22 C9_22 1.346(8)
C8_22 C7_22 1.396(11)
C8_22 H8_22 0.9500
C7_22 C11_22 1.388(11)
C11_22 C10_22 1.385(10)
C11_22 H11_22 0.9500
C10_22 C9_22 1.385(11)
C10_22 H10_22 0.9500
C9_22 C12_22 1.469(9)
N4_22 C12_22 1.241(16)
N4_22 C20_22 1.413(10)
C12_22 H12_22 0.9500
C20_22 C25_22 1.386(11)
C20_22 C21_22 1.394(12)
C21_22 C22_22 1.385(10)
C21_22 H21_22 0.9500
C22_22 C23_22 1.382(11)
C22_22 H22_22 0.9500
C23_22 C24_22 1.379(12)
C23_22 C26_22 1.510(12)
C24_22 C25_22 1.379(10)
C24_22 H24_22 0.9500
C25_22 H25_22 0.9500
C26_22 H26A_22 0.9800
C26_22 H26B_22 0.9800
C26_22 H26C_22 0.9800
C13_23 C14_23 1.382(12)
C13_23 C18_23 1.392(12)
C13_23 N3_23 1.418(11)
C14_23 C15_23 1.387(10)
C14_23 H14_23 0.9500
C15_23 C16_23 1.390(12)
C15_23 H15_23 0.9500
C16_23 C17_23 1.386(12)
C16_23 C19_23 1.515(12)
C17_23 C18_23 1.382(10)
C17_23 H17_23 0.9500
C18_23 H18_23 0.9500
C19_23 H19A_23 0.9800
C19_23 H19B_23 0.9800
C19_23 H19C_23 0.9800
C1_23 N3_23 1.284(16)
C1_23 C2_23 1.469(9)
C1_23 H1_23 0.9500
N1_23 C6_23 1.330(10)
N1_23 C2_23 1.350(8)
C2_23 C3_23 1.388(11)
C3_23 C4_23 1.383(10)
C3_23 H3_23 0.9500
C4_23 C5_23 1.389(11)
C4_23 H4_23 0.9500
C5_23 C6_23 1.375(10)
C5_23 C7_23 1.487(13)
C6_23 H6_23 0.9500
N2_23 C8_23 1.339(11)
N2_23 C9_23 1.347(8)
C8_23 C7_23 1.393(11)
C8_23 H8_23 0.9500
C7_23 C11_23 1.394(11)
C11_23 C10_23 1.380(10)
C11_23 H11_23 0.9500
C10_23 C9_23 1.385(11)
C10_23 H10_23 0.9500
C9_23 C12_23 1.465(9)
N4_23 C12_23 1.256(16)
N4_23 C20_23 1.412(10)
C12_23 H12_23 0.9500
C20_23 C21_23 1.390(11)
C20_23 C25_23 1.392(11)
C21_23 C22_23 1.382(10)
C21_23 H21_23 0.9500
C22_23 C23_23 1.380(11)
C22_23 H22_23 0.9500
C23_23 C24_23 1.386(11)
C23_23 C26_23 1.513(11)
C24_23 C25_23 1.378(10)
C24_23 H24_23 0.9500
C25_23 H25_23 0.9500
C26_23 H26A_23 0.9800
C26_23 H26B_23 0.9800
C26_23 H26C_23 0.9800
C13_24 C14_24 1.381(12)
C13_24 C18_24 1.392(11)
C13_24 N3_24 1.413(10)
C14_24 C15_24 1.380(10)
C14_24 H14_24 0.9500
C15_24 C16_24 1.382(12)
C15_24 H15_24 0.9500
C16_24 C17_24 1.379(12)
C16_24 C19_24 1.514(12)
C17_24 C18_24 1.393(10)
C17_24 H17_24 0.9500
C18_24 H18_24 0.9500
C19_24 H19A_24 0.9800
C19_24 H19B_24 0.9800
C19_24 H19C_24 0.9800
N3_24 C1_24 1.265(16)
C1_24 C2_24 1.466(9)
C1_24 H1_24 0.9500
N1_24 C6_24 1.339(11)
N1_24 C2_24 1.341(8)
C2_24 C3_24 1.394(11)
C3_24 C4_24 1.379(10)
C3_24 H3_24 0.9500
C4_24 C5_24 1.392(11)
C4_24 H4_24 0.9500
C5_24 C6_24 1.389(11)
C5_24 C7_24 1.468(14)
C6_24 H6_24 0.9500
N2_24 C8_24 1.340(11)
N2_24 C9_24 1.344(8)
C8_24 C7_24 1.388(11)
C8_24 H8_24 0.9500
C7_24 C11_24 1.391(11)
C11_24 C10_24 1.380(10)
C11_24 H11_24 0.9500
C10_24 C9_24 1.384(12)
C10_24 H10_24 0.9500
C9_24 C12_24 1.469(9)
N4_24 C12_24 1.269(17)
N4_24 C20_24 1.421(11)
C12_24 H12_24 0.9500
C20_24 C25_24 1.383(12)
C20_24 C21_24 1.384(12)
C21_24 C22_24 1.385(10)
C21_24 H21_24 0.9500
C22_24 C23_24 1.389(12)
C22_24 H22_24 0.9500
C23_24 C24_24 1.383(12)
C23_24 C26_24 1.511(12)
C24_24 C25_24 1.383(10)
C24_24 H24_24 0.9500
C25_24 H25_24 0.9500
C26_24 H26A_24 0.9800
C26_24 H26B_24 0.9800
C26_24 H26C_24 0.9800
C13_25 C14_25 1.388(11)
C13_25 C18_25 1.392(11)
C13_25 N3_25 1.414(10)
C14_25 C15_25 1.384(10)
C14_25 H14_25 0.9500
C15_25 C16_25 1.386(12)
C15_25 H15_25 0.9500
C16_25 C17_25 1.384(11)
C16_25 C19_25 1.517(12)
C17_25 C18_25 1.385(10)
C17_25 H17_25 0.9500
C18_25 H18_25 0.9500
C19_25 H19A_25 0.9800
C19_25 H19B_25 0.9800
C19_25 H19C_25 0.9800
N3_25 C1_25 1.241(16)
C1_25 C2_25 1.467(9)
C1_25 H1_25 0.9500
N1_25 C6_25 1.339(11)
N1_25 C2_25 1.343(8)
C2_25 C3_25 1.392(11)
C3_25 C4_25 1.383(10)
C3_25 H3_25 0.9500
C4_25 C5_25 1.393(11)
C4_25 H4_25 0.9500
C5_25 C6_25 1.396(11)
C5_25 C7_25 1.492(14)
C6_25 H6_25 0.9500
N2_25 C8_25 1.344(11)
N2_25 C9_25 1.347(8)
C8_25 C7_25 1.387(11)
C8_25 H8_25 0.9500
C7_25 C11_25 1.387(11)
C11_25 C10_25 1.386(10)
C11_25 H11_25 0.9500
C10_25 C9_25 1.394(11)
C10_25 H10_25 0.9500
C9_25 C12_25 1.470(9)
C12_25 N4_25 1.236(17)
C12_25 H12_25 0.9500
N4_25 C20_25 1.421(11)
C20_25 C25_25 1.385(12)
C20_25 C21_25 1.385(12)
C21_25 C22_25 1.389(10)
C21_25 H21_25 0.9500
C22_25 C23_25 1.384(12)
C22_25 H22_25 0.9500
C23_25 C24_25 1.394(12)
C23_25 C26_25 1.511(12)
C24_25 C25_25 1.381(10)
C24_25 H24_25 0.9500
C25_25 H25_25 0.9500
C26_25 H26A_25 0.9800
C26_25 H26B_25 0.9800
C26_25 H26C_25 0.9800
C13_26 C14_26 1.376(12)
C13_26 C18_26 1.398(12)
C13_26 N3_26 1.414(11)
C14_26 C15_26 1.389(10)
C14_26 H14_26 0.9500
C15_26 C16_26 1.379(12)
C15_26 H15_26 0.9500
C16_26 C17_26 1.380(12)
C16_26 C19_26 1.508(12)
C17_26 C18_26 1.376(10)
C17_26 H17_26 0.9500
C18_26 H18_26 0.9500
C19_26 H19A_26 0.9800
C19_26 H19B_26 0.9800
C19_26 H19C_26 0.9800
N3_26 C1_26 1.258(16)
C1_26 C2_26 1.462(9)
C1_26 H1_26 0.9500
N1_26 C6_26 1.338(11)
N1_26 C2_26 1.350(8)
C2_26 C3_26 1.397(11)
C3_26 C4_26 1.373(10)
C3_26 H3_26 0.9500
C4_26 C5_26 1.385(11)
C4_26 H4_26 0.9500
C5_26 C6_26 1.389(11)
C5_26 C7_26 1.483(13)
C6_26 H6_26 0.9500
N2_26 C8_26 1.341(11)
N2_26 C9_26 1.347(8)
C8_26 C7_26 1.396(11)
C8_26 H8_26 0.9500
C7_26 C11_26 1.380(11)
C11_26 C10_26 1.385(10)
C11_26 H11_26 0.9500
C10_26 C9_26 1.388(11)
C10_26 H10_26 0.9500
C9_26 C12_26 1.471(9)
C12_26 N4_26 1.303(17)
C12_26 H12_26 0.9500
N4_26 C20_26 1.421(11)
C20_26 C21_26 1.387(12)
C20_26 C25_26 1.394(12)
C21_26 C22_26 1.380(10)
C21_26 H21_26 0.9500
C22_26 C23_26 1.382(12)
C22_26 H22_26 0.9500
C23_26 C24_26 1.388(12)
C23_26 C26_26 1.516(12)
C24_26 C25_26 1.384(10)
C24_26 H24_26 0.9500
C25_26 H25_26 0.9500
C26_26 H26A_26 0.9800
C26_26 H26B_26 0.9800
C26_26 H26C_26 0.9800
C13_27 C14_27 1.379(12)
C13_27 C18_27 1.391(12)
C13_27 N3_27 1.414(11)
C14_27 C15_27 1.383(10)
C14_27 H14_27 0.9500
C15_27 C16_27 1.373(12)
C15_27 H15_27 0.9500
C16_27 C17_27 1.384(12)
C16_27 C19_27 1.511(12)
C17_27 C18_27 1.378(10)
C17_27 H17_27 0.9500
C18_27 H18_27 0.9500
C19_27 H19A_27 0.9800
C19_27 H19B_27 0.9800
C19_27 H19C_27 0.9800
N3_27 C1_27 1.264(17)
C1_27 C2_27 1.468(9)
C1_27 H1_27 0.9500
N1_27 C6_27 1.343(11)
N1_27 C2_27 1.346(8)
C2_27 C3_27 1.385(12)
C3_27 C4_27 1.381(10)
C3_27 H3_27 0.9500
C4_27 C5_27 1.392(11)
C4_27 H4_27 0.9500
C5_27 C6_27 1.385(11)
C5_27 C7_27 1.479(14)
C6_27 H6_27 0.9500
N2_27 C8_27 1.340(11)
N2_27 C9_27 1.345(8)
C8_27 C7_27 1.387(11)
C8_27 H8_27 0.9500
C7_27 C11_27 1.391(11)
C11_27 C10_27 1.379(10)
C11_27 H11_27 0.9500
C10_27 C9_27 1.383(11)
C10_27 H10_27 0.9500
C9_27 C12_27 1.474(9)
N4_27 C12_27 1.269(16)
N4_27 C20_27 1.424(11)
C12_27 H12_27 0.9500
C20_27 C21_27 1.387(11)
C20_27 C25_27 1.391(11)
C21_27 C22_27 1.384(10)
C21_27 H21_27 0.9500
C22_27 C23_27 1.385(12)
C22_27 H22_27 0.9500
C23_27 C24_27 1.382(12)
C23_27 C26_27 1.522(12)
C24_27 C25_27 1.380(10)
C24_27 H24_27 0.9500
C25_27 H25_27 0.9500
C26_27 H26A_27 0.9800
C26_27 H26B_27 0.9800
C26_27 H26C_27 0.9800
C13_28 C14_28 1.379(11)
C13_28 C18_28 1.392(11)
C13_28 N3_28 1.411(10)
C14_28 C15_28 1.376(10)
C14_28 H14_28 0.9500
C15_28 C16_28 1.385(12)
C15_28 H15_28 0.9500
C16_28 C17_28 1.384(11)
C16_28 C19_28 1.495(11)
C17_28 C18_28 1.382(10)
C17_28 H17_28 0.9500
C18_28 H18_28 0.9500
C19_28 H19A_28 0.9800
C19_28 H19B_28 0.9800
C19_28 H19C_28 0.9800
N3_28 C1_28 1.230(16)
C1_28 C2_28 1.466(9)
C1_28 H1_28 0.9500
N1_28 C6_28 1.336(11)
N1_28 C2_28 1.343(8)
C2_28 C3_28 1.386(11)
C3_28 C4_28 1.376(10)
C3_28 H3_28 0.9500
C4_28 C5_28 1.392(11)
C4_28 H4_28 0.9500
C5_28 C6_28 1.385(11)
C5_28 C7_28 1.486(14)
C6_28 H6_28 0.9500
N2_28 C8_28 1.339(11)
N2_28 C9_28 1.345(8)
C8_28 C7_28 1.392(11)
C8_28 H8_28 0.9500
C7_28 C11_28 1.387(11)
C11_28 C10_28 1.380(10)
C11_28 H11_28 0.9500
C10_28 C9_28 1.383(12)
C10_28 H10_28 0.9500
C9_28 C12_28 1.467(9)
C12_28 N4_28 1.222(18)
C12_28 H12_28 0.9500
N4_28 C20_28 1.416(11)
C20_28 C21_28 1.380(12)
C20_28 C25_28 1.383(12)
C21_28 C22_28 1.383(10)
C21_28 H21_28 0.9500
C22_28 C23_28 1.382(12)
C22_28 H22_28 0.9500
C23_28 C24_28 1.384(12)
C23_28 C26_28 1.512(12)
C24_28 C25_28 1.382(10)
C24_28 H24_28 0.9500
C25_28 H25_28 0.9500
C26_28 H26A_28 0.9800
C26_28 H26B_28 0.9800
C26_28 H26C_28 0.9800
C13_29 C14_29 1.383(12)
C13_29 C18_29 1.383(12)
C13_29 N3_29 1.417(11)
C14_29 C15_29 1.387(10)
C14_29 H14_29 0.9500
C15_29 C16_29 1.386(12)
C15_29 H15_29 0.9500
C16_29 C17_29 1.380(12)
C16_29 C19_29 1.508(12)
C17_29 C18_29 1.378(10)
C17_29 H17_29 0.9500
C18_29 H18_29 0.9500
C19_29 H19A_29 0.9800
C19_29 H19B_29 0.9800
C19_29 H19C_29 0.9800
N3_29 C1_29 1.251(17)
C1_29 C2_29 1.463(9)
C1_29 H1_29 0.9500
N1_29 C6_29 1.339(11)
N1_29 C2_29 1.343(8)
C2_29 C3_29 1.393(11)
C3_29 C4_29 1.385(10)
C3_29 H3_29 0.9500
C4_29 C5_29 1.395(11)
C4_29 H4_29 0.9500
C5_29 C6_29 1.392(11)
C5_29 C7_29 1.479(14)
C6_29 H6_29 0.9500
N2_29 C8_29 1.338(11)
N2_29 C9_29 1.346(8)
C8_29 C7_29 1.388(11)
C8_29 H8_29 0.9500
C7_29 C11_29 1.384(11)
C11_29 C10_29 1.378(10)
C11_29 H11_29 0.9500
C10_29 C9_29 1.384(12)
C10_29 H10_29 0.9500
C9_29 C12_29 1.468(9)
C12_29 N4_29 1.251(17)
C12_29 H12_29 0.9500
N4_29 C20_29 1.425(11)
C20_29 C21_29 1.390(12)
C20_29 C25_29 1.396(12)
C21_29 C22_29 1.381(10)
C21_29 H21_29 0.9500
C22_29 C23_29 1.385(12)
C22_29 H22_29 0.9500
C23_29 C24_29 1.390(12)
C23_29 C26_29 1.510(12)
C24_29 C25_29 1.385(10)
C24_29 H24_29 0.9500
C25_29 H25_29 0.9500
C26_29 H26A_29 0.9800
C26_29 H26B_29 0.9800
C26_29 H26C_29 0.9800
C13_30 C14_30 1.380(12)
C13_30 C18_30 1.400(12)
C13_30 N3_30 1.416(11)
C14_30 C15_30 1.389(10)
C14_30 H14_30 0.9500
C15_30 C16_30 1.385(12)
C15_30 H15_30 0.9500
C16_30 C17_30 1.387(12)
C16_30 C19_30 1.512(12)
C17_30 C18_30 1.386(10)
C17_30 H17_30 0.9500
C18_30 H18_30 0.9500
C19_30 H19A_30 0.9800
C19_30 H19B_30 0.9800
C19_30 H19C_30 0.9800
N3_30 C1_30 1.254(16)
C1_30 C2_30 1.467(9)
C1_30 H1_30 0.9500
N1_30 C6_30 1.337(11)
N1_30 C2_30 1.341(8)
C2_30 C3_30 1.384(11)
C3_30 C4_30 1.378(10)
C3_30 H3_30 0.9500
C4_30 C5_30 1.379(11)
C4_30 H4_30 0.9500
C5_30 C6_30 1.389(11)
C5_30 C7_30 1.477(14)
C6_30 H6_30 0.9500
N2_30 C8_30 1.333(11)
N2_30 C9_30 1.346(8)
C8_30 C7_30 1.390(11)
C8_30 H8_30 0.9500
C7_30 C11_30 1.392(11)
C11_30 C10_30 1.379(10)
C11_30 H11_30 0.9500
C10_30 C9_30 1.386(12)
C10_30 H10_30 0.9500
C9_30 C12_30 1.467(9)
C12_30 N4_30 1.243(18)
C12_30 H12_30 0.9500
C20_30 C25_30 1.385(12)
C20_30 C21_30 1.391(12)
C20_30 N4_30 1.420(11)
C21_30 C22_30 1.383(10)
C21_30 H21_30 0.9500
C22_30 C23_30 1.385(12)
C22_30 H22_30 0.9500
C23_30 C24_30 1.384(12)
C23_30 C26_30 1.512(12)
C24_30 C25_30 1.382(10)
C24_30 H24_30 0.9500
C25_30 H25_30 0.9500
C26_30 H26A_30 0.9800
C26_30 H26B_30 0.9800
C26_30 H26C_30 0.9800
N3_31 C1_31 1.221(17)
N3_31 C13_31 1.421(11)
N1_31 C6_31 1.345(11)
N1_31 C2_31 1.346(8)
C2_31 C3_31 1.381(12)
C2_31 C1_31 1.468(9)
C3_31 C4_31 1.379(10)
C3_31 H3_31 0.9500
C4_31 C5_31 1.385(11)
C4_31 H4_31 0.9500
C5_31 C6_31 1.388(11)
C5_31 C7_31 1.481(14)
C6_31 H6_31 0.9500
C1_31 H1_31 0.9500
N2_31 C8_31 1.332(11)
N2_31 C9_31 1.345(8)
C8_31 C7_31 1.386(11)
C8_31 H8_31 0.9500
C7_31 C11_31 1.391(11)
C11_31 C10_31 1.381(10)
C11_31 H11_31 0.9500
C10_31 C9_31 1.388(11)
C10_31 H10_31 0.9500
C9_31 C12_31 1.462(9)
C12_31 N4_31 1.288(17)
C12_31 H12_31 0.9500
N4_31 C20_31 1.421(11)
C13_31 C14_31 1.379(12)
C13_31 C18_31 1.390(12)
C14_31 C15_31 1.385(10)
C14_31 H14_31 0.9500
C15_31 C16_31 1.389(12)
C15_31 H15_31 0.9500
C16_31 C17_31 1.382(12)
C16_31 C19_31 1.510(12)
C17_31 C18_31 1.384(10)
C17_31 H17_31 0.9500
C18_31 H18_31 0.9500
C19_31 H19A_31 0.9800
C19_31 H19B_31 0.9800
C19_31 H19C_31 0.9800
C20_31 C21_31 1.380(12)
C20_31 C25_31 1.384(12)
C21_31 C22_31 1.382(10)
C21_31 H21_31 0.9500
C22_31 C23_31 1.382(12)
C22_31 H22_31 0.9500
C23_31 C24_31 1.382(12)
C23_31 C26_31 1.509(12)
C24_31 C25_31 1.383(10)
C24_31 H24_31 0.9500
C25_31 H25_31 0.9500
C26_31 H26A_31 0.9800
C26_31 H26B_31 0.9800
C26_31 H26C_31 0.9800
C13_32 C14_32 1.379(12)
C13_32 C18_32 1.388(12)
C13_32 N3_32 1.410(11)
C14_32 C15_32 1.382(10)
C14_32 H14_32 0.9500
C15_32 C16_32 1.384(12)
C15_32 H15_32 0.9500
C16_32 C17_32 1.385(12)
C16_32 C19_32 1.511(12)
C17_32 C18_32 1.384(10)
C17_32 H17_32 0.9500
C18_32 H18_32 0.9500
C19_32 H19A_32 0.9800
C19_32 H19B_32 0.9800
C19_32 H19C_32 0.9800
N1_32 C6_32 1.342(11)
N1_32 C2_32 1.345(8)
C6_32 C5_32 1.388(11)
C6_32 H6_32 0.9500
C5_32 C4_32 1.390(11)
C5_32 C7_32 1.484(14)
C4_32 C3_32 1.380(10)
C4_32 H4_32 0.9500
C3_32 C2_32 1.383(12)
C3_32 H3_32 0.9500
C2_32 C1_32 1.461(9)
C1_32 N3_32 1.231(17)
C1_32 H1_32 0.9500
N2_32 C8_32 1.334(11)
N2_32 C9_32 1.345(8)
C8_32 C7_32 1.389(11)
C8_32 H8_32 0.9500
C7_32 C11_32 1.391(11)
C11_32 C10_32 1.381(10)
C11_32 H11_32 0.9500
C10_32 C9_32 1.387(12)
C10_32 H10_32 0.9500
C9_32 C12_32 1.463(9)
N4_32 C12_32 1.280(17)
N4_32 C20_32 1.419(11)
C12_32 H12_32 0.9500
C20_32 C21_32 1.388(12)
C20_32 C25_32 1.395(12)
C21_32 C22_32 1.378(10)
C21_32 H21_32 0.9500
C22_32 C23_32 1.382(12)
C22_32 H22_32 0.9500
C23_32 C24_32 1.388(12)
C23_32 C26_32 1.505(12)
C24_32 C25_32 1.383(10)
C24_32 H24_32 0.9500
C25_32 H25_32 0.9500
C26_32 H26A_32 0.9800
C26_32 H26B_32 0.9800
C26_32 H26C_32 0.9800
C13_33 C14_33 1.379(12)
C13_33 C18_33 1.395(12)
C13_33 N3_33 1.410(11)
C14_33 C15_33 1.379(10)
C14_33 H14_33 0.9500
C15_33 C16_33 1.385(12)
C15_33 H15_33 0.9500
C16_33 C17_33 1.385(12)
C16_33 C19_33 1.516(12)
C17_33 C18_33 1.379(10)
C17_33 H17_33 0.9500
C18_33 H18_33 0.9500
C19_33 H19A_33 0.9800
C19_33 H19B_33 0.9800
C19_33 H19C_33 0.9800
N3_33 C1_33 1.244(17)
C1_33 C2_33 1.465(9)
C1_33 H1_33 0.9500
N1_33 C6_33 1.336(11)
N1_33 C2_33 1.342(8)
C2_33 C3_33 1.389(11)
C3_33 C4_33 1.378(10)
C3_33 H3_33 0.9500
C4_33 C5_33 1.385(11)
C4_33 H4_33 0.9500
C5_33 C6_33 1.390(11)
C5_33 C7_33 1.471(14)
C6_33 H6_33 0.9500
N2_33 C8_33 1.339(11)
N2_33 C9_33 1.345(8)
C8_33 C7_33 1.388(11)
C8_33 H8_33 0.9500
C7_33 C11_33 1.393(11)
C11_33 C10_33 1.387(10)
C11_33 H11_33 0.9500
C10_33 C9_33 1.390(12)
C10_33 H10_33 0.9500
C9_33 C12_33 1.467(9)
C12_33 N4_33 1.267(17)
C12_33 H12_33 0.9500
N4_33 C20_33 1.428(11)
C20_33 C21_33 1.387(12)
C20_33 C25_33 1.393(12)
C21_33 C22_33 1.384(10)
C21_33 H21_33 0.9500
C22_33 C23_33 1.380(12)
C22_33 H22_33 0.9500
C23_33 C24_33 1.380(12)
C23_33 C26_33 1.513(12)
C24_33 C25_33 1.381(10)
C24_33 H24_33 0.9500
C25_33 H25_33 0.9500
C26_33 H26A_33 0.9800
C26_33 H26B_33 0.9800
C26_33 H26C_33 0.9800
C13_34 C14_34 1.383(12)
C13_34 C18_34 1.392(12)
C13_34 N3_34 1.420(11)
C14_34 C15_34 1.387(10)
C14_34 H14_34 0.9500
C15_34 C16_34 1.386(12)
C15_34 H15_34 0.9500
C16_34 C17_34 1.384(12)
C16_34 C19_34 1.513(12)
C17_34 C18_34 1.383(10)
C17_34 H17_34 0.9500
C18_34 H18_34 0.9500
C19_34 H19A_34 0.9800
C19_34 H19B_34 0.9800
C19_34 H19C_34 0.9800
N3_34 C1_34 1.288(18)
C1_34 C2_34 1.467(9)
C1_34 H1_34 0.9500
N1_34 C6_34 1.335(11)
N1_34 C2_34 1.348(8)
C2_34 C3_34 1.387(12)
C3_34 C4_34 1.376(10)
C3_34 H3_34 0.9500
C4_34 C5_34 1.395(11)
C4_34 H4_34 0.9500
C5_34 C6_34 1.390(11)
C5_34 C7_34 1.483(14)
C6_34 H6_34 0.9500
N2_34 C8_34 1.335(11)
N2_34 C9_34 1.343(8)
C8_34 C7_34 1.386(11)
C8_34 H8_34 0.9500
C7_34 C11_34 1.391(11)
C11_34 C10_34 1.379(10)
C11_34 H11_34 0.9500
C10_34 C9_34 1.394(12)
C10_34 H10_34 0.9500
C9_34 C12_34 1.462(9)
C12_34 N4_34 1.261(17)
C12_34 H12_34 0.9500
N4_34 C20_34 1.420(11)
C20_34 C21_34 1.385(12)
C20_34 C25_34 1.388(12)
C21_34 C22_34 1.383(10)
C21_34 H21_34 0.9500
C22_34 C23_34 1.386(12)
C22_34 H22_34 0.9500
C23_34 C24_34 1.391(12)
C23_34 C26_34 1.510(12)
C24_34 C25_34 1.380(10)
C24_34 H24_34 0.9500
C25_34 H25_34 0.9500
C26_34 H26A_34 0.9800
C26_34 H26B_34 0.9800
C26_34 H26C_34 0.9800
C26_34 H26D_34 0.9800
C26_34 H26E_34 0.9800
C26_34 H26F_34 0.9800
C13_35 C14_35 1.390(11)
C13_35 C18_35 1.398(12)
C13_35 N3_35 1.427(11)
C14_35 C15_35 1.385(10)
C14_35 H14_35 0.9500
C15_35 C16_35 1.389(12)
C15_35 H15_35 0.9500
C16_35 C17_35 1.384(12)
C16_35 C19_35 1.510(12)
C17_35 C18_35 1.386(10)
C17_35 H17_35 0.9500
C18_35 H18_35 0.9500
C19_35 H19A_35 0.9800
C19_35 H19B_35 0.9800
C19_35 H19C_35 0.9800
N3_35 C1_35 1.259(16)
C1_35 C2_35 1.459(9)
C1_35 H1_35 0.9500
N1_35 C6_35 1.335(11)
N1_35 C2_35 1.347(8)
C2_35 C3_35 1.396(11)
C3_35 C4_35 1.387(10)
C3_35 H3_35 0.9500
C4_35 C5_35 1.381(11)
C4_35 H4_35 0.9500
C5_35 C6_35 1.388(11)
C5_35 C7_35 1.493(14)
C6_35 H6_35 0.9500
N2_35 C8_35 1.337(11)
N2_35 C9_35 1.347(8)
C8_35 C7_35 1.393(11)
C8_35 H8_35 0.9500
C7_35 C11_35 1.391(11)
C11_35 C10_35 1.380(10)
C11_35 H11_35 0.9500
C10_35 C9_35 1.389(12)
C10_35 H10_35 0.9500
C9_35 C12_35 1.469(9)
C12_35 N4_35 1.233(17)
C12_35 H12_35 0.9500
N4_35 C20_35 1.407(11)
C20_35 C21_35 1.383(12)
C20_35 C25_35 1.394(12)
C21_35 C22_35 1.383(10)
C21_35 H21_35 0.9500
C22_35 C23_35 1.383(12)
C22_35 H22_35 0.9500
C23_35 C24_35 1.389(12)
C23_35 C26_35 1.511(12)
C24_35 C25_35 1.383(10)
C24_35 H24_35 0.9500
C25_35 H25_35 0.9500
C26_35 H26A_35 0.9800
C26_35 H26B_35 0.9800
C26_35 H26C_35 0.9800
N3_36 C1_36 1.209(17)
N3_36 C13_36 1.412(11)
C13_36 C14_36 1.375(12)
C13_36 C18_36 1.398(12)
C14_36 C15_36 1.383(10)
C14_36 H14_36 0.9500
C15_36 C16_36 1.382(12)
C15_36 H15_36 0.9500
C16_36 C17_36 1.391(12)
C16_36 C19_36 1.508(12)
C17_36 C18_36 1.383(10)
C17_36 H17_36 0.9500
C18_36 H18_36 0.9500
C19_36 H19A_36 0.9800
C19_36 H19B_36 0.9800
C19_36 H19C_36 0.9800
N2_36 C8_36 1.329(11)
N2_36 C9_36 1.344(8)
C8_36 C7_36 1.388(11)
C8_36 H8_36 0.9500
C7_36 C11_36 1.389(11)
C7_36 C5_36 1.485(14)
C11_36 C10_36 1.382(10)
C11_36 H11_36 0.9500
C10_36 C9_36 1.387(12)
C10_36 H10_36 0.9500
C9_36 C12_36 1.466(9)
C12_36 N4_36 1.278(19)
C12_36 H12_36 0.9500
N4_36 C20_36 1.424(11)
C20_36 C21_36 1.385(12)
C20_36 C25_36 1.388(12)
C21_36 C22_36 1.384(10)
C21_36 H21_36 0.9500
C22_36 C23_36 1.382(12)
C22_36 H22_36 0.9500
C23_36 C24_36 1.382(12)
C23_36 C26_36 1.512(12)
C24_36 C25_36 1.382(10)
C24_36 H24_36 0.9500
C25_36 H25_36 0.9500
C26_36 H26A_36 0.9800
C26_36 H26B_36 0.9800
C26_36 H26C_36 0.9800
C6_36 N1_36 1.341(11)
C6_36 C5_36 1.380(11)
C6_36 H6_36 0.9500
C5_36 C4_36 1.394(11)
C4_36 C3_36 1.385(10)
C4_36 H4_36 0.9500
C3_36 C2_36 1.382(12)
C3_36 H3_36 0.9500
C2_36 N1_36 1.346(8)
C2_36 C1_36 1.462(9)
C1_36 H1_36 0.9500
P1 F3 1.49(2)
P1 F2 1.56(2)
P1 F4 1.57(2)
P1 F1 1.58(2)
P1 F5 1.64(2)
P1 F6 1.65(3)
P2 F12 1.53(2)
P2 F9 1.56(3)
P2 F7 1.60(3)
P2 F11 1.60(3)
P2 F8 1.63(3)
P2 F10 1.68(3)
P3 F18 1.42(3)
P3 F16 1.48(3)
P3 F14 1.51(3)
P3 F15 1.57(3)
P3 F17 1.69(3)
P3 F13 1.74(3)
P4 F21 1.52(2)
P4 F19 1.54(2)
P4 F24 1.54(3)
P4 F22 1.55(2)
P4 F20 1.60(2)
P4 F23 1.60(2)
P5 F25 1.52(2)
P5 F27 1.54(3)
P5 F30 1.549(17)
P5 F29 1.57(2)
P5 F28 1.61(2)
P5 F26 1.69(2)
P6 F36 1.55(2)
P6 F32 1.57(2)
P6 F35 1.57(2)
P6 F33 1.59(3)
P6 F34 1.60(2)
P6 F31 1.60(3)
P7 F37 1.53(3)
P7 F40 1.54(3)
P7 F41 1.58(3)
P7 F42 1.59(3)
P7 F39 1.60(3)
P7 F38 1.64(3)
P8 F47 1.56(2)
P8 F44 1.56(2)
P8 F46 1.59(2)
P8 F48 1.60(3)
P8 F43 1.62(3)
P8 F45 1.66(2)
P9 F54 1.60(2)
P9 F52 1.60(2)
P9 F53 1.617(19)
P9 F50 1.63(2)
P9 F49 1.64(2)
P9 F51 1.66(2)
P10 F60 1.44(2)
P10 F56 1.53(3)
P10 F55 1.59(2)
P10 F58 1.59(3)
P10 F57 1.63(2)
P10 F59 1.66(2)
P11 F64 1.55(3)
P11 F63 1.57(3)
P11 F66 1.58(3)
P11 F61 1.62(3)
P11 F65 1.63(3)
P11 F62 1.64(3)
P13 F77 1.41(3)
P13 F74 1.48(4)
P13 F75 1.50(4)
P13 F76 1.65(3)
P13 F73 1.68(4)
P13 F78 1.69(3)
P14 F84 1.48(2)
P14 F79 1.555(18)
P14 F83 1.56(2)
P14 F81 1.62(2)
P14 F82 1.619(19)
P14 F80 1.67(2)
P15 F86 1.50(3)
P15 F90 1.54(3)
P15 F89 1.55(3)
P15 F85 1.64(3)
P15 F88 1.67(3)
P15 F87 1.71(3)
P16 F96 1.44(3)
P16 F92 1.57(2)
P16 F91 1.61(3)
P16 F95 1.61(2)
P16 F93 1.61(3)
P16 F94 1.63(2)
P17 F101 1.44(3)
P17 F97 1.57(3)
P17 F102 1.59(4)
P17 F98 1.60(3)
P17 F99 1.62(3)
P17 F100 1.65(3)
P18 F108 1.54(3)
P18 F107 1.55(3)
P18 F104 1.62(4)
P18 F106 1.63(3)
P18 F103 1.63(3)
P18 F105 1.64(3)
P19 F112 1.43(3)
P19 F109 1.56(3)
P19 F110 1.63(3)
P19 F114 1.65(3)
P19 F113 1.70(3)
P19 F111 1.75(3)
P20 F116 1.55(3)
P20 F119 1.57(2)
P20 F117 1.58(2)
P20 F115 1.59(2)
P20 F120 1.63(2)
P20 F118 1.66(2)
P21 F125 1.559(17)
P21 F123 1.573(19)
P21 F124 1.583(18)
P21 F122 1.590(18)
P21 F126 1.596(19)
P21 F121 1.600(18)
P22 F131 1.56(2)
P22 F130 1.58(2)
P22 F132 1.59(2)
P22 F128 1.587(19)
P22 F129 1.59(2)
P22 F127 1.594(19)
P23 F136 1.564(19)
P23 F134 1.57(2)
P23 F137 1.572(19)
P23 F135 1.58(2)
P23 F138 1.58(2)
P23 F133 1.585(19)
P24 F143 1.558(19)
P24 F144 1.574(18)
P24 F142 1.577(19)
P24 F140 1.578(19)
P24 F139 1.586(18)
P24 F141 1.603(19)
P25 F148 1.556(18)
P25 F146 1.561(18)
P25 F147 1.568(18)
P25 F149 1.570(18)
P25 F145 1.58(2)
P25 F150 1.589(17)
S1_37 O2_37 1.424(12)
S1_37 O3_37 1.430(12)
S1_37 N8_37 1.637(12)
S1_37 C4_37 1.834(10)
S9_37 O11_37 1.425(12)
S9_37 O10_37 1.434(12)
S9_37 N8_37 1.638(12)
S9_37 C12_37 1.838(10)
C12_37 F13_37 1.290(18)
C12_37 F14_37 1.336(18)
C12_37 F15_37 1.337(18)
C4_37 F7_37 1.299(18)
C4_37 F5_37 1.322(18)
C4_37 F6_37 1.337(18)
S1_38 O2_38 1.415(12)
S1_38 O3_38 1.432(12)
S1_38 N8_38 1.630(12)
S1_38 C4_38 1.830(10)
S9_38 O10_38 1.426(12)
S9_38 O11_38 1.428(12)
S9_38 N8_38 1.637(12)
S9_38 C12_38 1.833(10)
F13_38 C12_38 1.321(19)
C12_38 F14_38 1.316(19)
C12_38 F15_38 1.316(19)
F5_38 C4_38 1.308(19)
F6_38 C4_38 1.288(19)
C4_38 F7_38 1.352(19)
S9_39 O10_39 1.426(12)
S9_39 O11_39 1.432(12)
S9_39 N8_39 1.640(12)
S9_39 C12_39 1.833(10)
S1_39 O2_39 1.425(12)
S1_39 O3_39 1.428(12)
S1_39 N8_39 1.636(12)
S1_39 C4_39 1.834(10)
F5_39 C4_39 1.322(18)
F6_39 C4_39 1.335(19)
C4_39 F7_39 1.313(19)
F13_39 C12_39 1.335(19)
F14_39 C12_39 1.308(19)
C12_39 F15_39 1.327(19)

loop_
_geom_torsion_atom_site_label_1
_geom_torsion_atom_site_label_2
_geom_torsion_atom_site_label_3
_geom_torsion_atom_site_label_4
_geom_torsion
C13_1 N3_1 C1_1 C2_1 178.9(17)
Cd22 N3_1 C1_1 C2_1 21(2)
C20_1 C25_1 C24_1 C23_1 0.9(19)
C25_1 C24_1 C23_1 C22_1 -0.5(17)
C25_1 C24_1 C23_1 C26_1 179(2)
C24_1 C23_1 C22_1 C21_1 0.1(17)
C26_1 C23_1 C22_1 C21_1 -179(2)
C23_1 C22_1 C21_1 C20_1 -0.1(19)
C24_1 C25_1 C20_1 C21_1 -0.9(17)
C24_1 C25_1 C20_1 N4_1 174.4(18)
C22_1 C21_1 C20_1 C25_1 0.5(17)
C22_1 C21_1 C20_1 N4_1 -174.7(19)
C12_1 N4_1 C20_1 C25_1 145.0(18)
Cd23 N4_1 C20_1 C25_1 -50.1(19)
C12_1 N4_1 C20_1 C21_1 -40(2)
Cd23 N4_1 C20_1 C21_1 125.0(15)
C13_1 C18_1 C17_1 C16_1 -1.3(19)
C18_1 C17_1 C16_1 C15_1 0.9(17)
C18_1 C17_1 C16_1 C19_1 -178(2)
C17_1 C16_1 C15_1 C14_1 1.0(17)
C19_1 C16_1 C15_1 C14_1 -180(2)
C16_1 C15_1 C14_1 C13_1 -2.5(19)
C15_1 C14_1 C13_1 C18_1 2.0(17)
C15_1 C14_1 C13_1 N3_1 178.6(19)
C17_1 C18_1 C13_1 C14_1 -0.1(17)
C17_1 C18_1 C13_1 N3_1 -177.0(18)
C1_1 N3_1 C13_1 C14_1 145(2)
Cd22 N3_1 C13_1 C14_1 -58.3(19)
C1_1 N3_1 C13_1 C18_1 -38(3)
Cd22 N3_1 C13_1 C18_1 118.4(15)
C20_1 N4_1 C12_1 C9_1 177.3(15)
Cd23 N4_1 C12_1 C9_1 10(2)
C7_1 C11_1 C10_1 C9_1 -1.6(17)
C8_1 N2_1 C9_1 C10_1 -0.9(17)
Cd23 N2_1 C9_1 C10_1 168.9(12)
C8_1 N2_1 C9_1 C12_1 177.0(15)
Cd23 N2_1 C9_1 C12_1 -13.2(14)
C11_1 C10_1 C9_1 N2_1 2.1(16)
C11_1 C10_1 C9_1 C12_1 -175.7(15)
N4_1 C12_1 C9_1 N2_1 1(2)
N4_1 C12_1 C9_1 C10_1 179.4(16)
C6_1 N1_1 C2_1 C3_1 0.1(17)
Cd22 N1_1 C2_1 C3_1 164.6(13)
C6_1 N1_1 C2_1 C1_1 179.6(16)
Cd22 N1_1 C2_1 C1_1 -15.9(15)
N3_1 C1_1 C2_1 N1_1 -5(2)
N3_1 C1_1 C2_1 C3_1 174.6(17)
N1_1 C2_1 C3_1 C4_1 -0.5(17)
C1_1 C2_1 C3_1 C4_1 -180.0(17)
C2_1 C3_1 C4_1 C5_1 1.3(19)
C3_1 C4_1 C5_1 C6_1 -1.7(17)
C3_1 C4_1 C5_1 C7_1 176.9(17)
C2_1 N1_1 C6_1 C5_1 -1(2)
Cd22 N1_1 C6_1 C5_1 -163.7(14)
C4_1 C5_1 C6_1 N1_1 1.4(18)
C7_1 C5_1 C6_1 N1_1 -177.3(17)
C10_1 C11_1 C7_1 C8_1 0.0(16)
C10_1 C11_1 C7_1 C5_1 178.9(16)
C6_1 C5_1 C7_1 C8_1 34.0(19)
C4_1 C5_1 C7_1 C8_1 -144.6(16)
C6_1 C5_1 C7_1 C11_1 -144.9(15)
C4_1 C5_1 C7_1 C11_1 36.5(19)
C9_1 N2_1 C8_1 C7_1 -0.9(18)
Cd23 N2_1 C8_1 C7_1 -169.8(12)
C11_1 C7_1 C8_1 N2_1 1.3(17)
C5_1 C7_1 C8_1 N2_1 -177.6(17)
C6_2 N1_2 C2_2 C3_2 -0.3(18)
Cd21 N1_2 C2_2 C3_2 162.2(15)
C6_2 N1_2 C2_2 C1_2 -178.3(18)
Cd21 N1_2 C2_2 C1_2 -15.7(16)
N3_2 C1_2 C2_2 N1_2 -3(2)
N3_2 C1_2 C2_2 C3_2 178.6(18)
C2_2 C1_2 N3_2 C13_2 175.1(19)
C2_2 C1_2 N3_2 Cd21 20(2)
N1_2 C2_2 C3_2 C4_2 0.8(18)
C1_2 C2_2 C3_2 C4_2 178.7(18)
C2_2 N1_2 C6_2 C5_2 -2(2)
Cd21 N1_2 C6_2 C5_2 -162.0(17)
C4_2 C5_2 C6_2 N1_2 3.3(18)
C7_2 C5_2 C6_2 N1_2 -172.3(19)
C6_2 C5_2 C7_2 C11_2 -138.6(17)
C4_2 C5_2 C7_2 C11_2 46(2)
C6_2 C5_2 C7_2 C8_2 40(2)
C4_2 C5_2 C7_2 C8_2 -135.2(17)
C9_2 N2_2 C8_2 C7_2 -1(2)
Cd22 N2_2 C8_2 C7_2 -164.3(14)
C11_2 C7_2 C8_2 N2_2 2.1(18)
C5_2 C7_2 C8_2 N2_2 -176.7(18)
C8_2 N2_2 C9_2 C10_2 -1.1(17)
Cd22 N2_2 C9_2 C10_2 164.2(12)
C8_2 N2_2 C9_2 C12_2 -178.7(16)
Cd22 N2_2 C9_2 C12_2 -13.4(15)
N2_2 C9_2 C10_2 C11_2 1.5(17)
C12_2 C9_2 C10_2 C11_2 179.0(16)
C9_2 C10_2 C11_2 C7_2 -0.1(18)
C8_2 C7_2 C11_2 C10_2 -1.6(17)
C5_2 C7_2 C11_2 C10_2 177.2(18)
C20_2 N4_2 C12_2 C9_2 172.9(15)
Cd22 N4_2 C12_2 C9_2 19(2)
N2_2 C9_2 C12_2 N4_2 -4(2)
C10_2 C9_2 C12_2 N4_2 178.8(17)
C1_2 N3_2 C13_2 C14_2 -17(2)
Cd21 N3_2 C13_2 C14_2 138.4(17)
C1_2 N3_2 C13_2 C18_2 156(2)
Cd21 N3_2 C13_2 C18_2 -49(2)
C14_2 C13_2 C18_2 C17_2 2.0(18)
N3_2 C13_2 C18_2 C17_2 -170(2)
C13_2 C18_2 C17_2 C16_2 -2(2)
C18_2 C17_2 C16_2 C15_2 1.1(19)
C18_2 C17_2 C16_2 C19_2 -178(2)
C17_2 C16_2 C15_2 C14_2 0.4(19)
C19_2 C16_2 C15_2 C14_2 179(3)
C18_2 C13_2 C14_2 C15_2 -0.5(18)
N3_2 C13_2 C14_2 C15_2 172(2)
C16_2 C15_2 C14_2 C13_2 -1(2)
C12_2 N4_2 C20_2 C25_2 156.1(18)
Cd22 N4_2 C20_2 C25_2 -51.9(19)
C12_2 N4_2 C20_2 C21_2 -28(2)
Cd22 N4_2 C20_2 C21_2 124.3(16)
C25_2 C20_2 C21_2 C22_2 0.9(17)
N4_2 C20_2 C21_2 C22_2 -175.1(18)
C20_2 C21_2 C22_2 C23_2 0.5(19)
C21_2 C22_2 C23_2 C24_2 -1.0(18)
C21_2 C22_2 C23_2 C26_2 -180(2)
C22_2 C23_2 C24_2 C25_2 0.0(17)
C26_2 C23_2 C24_2 C25_2 179(2)
C21_2 C20_2 C25_2 C24_2 -1.9(18)
N4_2 C20_2 C25_2 C24_2 174.2(18)
C23_2 C24_2 C25_2 C20_2 1.4(19)
C2_2 C3_2 C4_2 C5_2 0.7(19)
C6_2 C5_2 C4_2 C3_2 -2.6(17)
C7_2 C5_2 C4_2 C3_2 172.8(19)
C18_3 C13_3 C14_3 C15_3 -1.6(17)
N3_3 C13_3 C14_3 C15_3 -180(2)
C13_3 C14_3 C15_3 C16_3 2(2)
C14_3 C15_3 C16_3 C17_3 -1.4(18)
C14_3 C15_3 C16_3 C19_3 176(2)
C15_3 C16_3 C17_3 C18_3 0.1(18)
C19_3 C16_3 C17_3 C18_3 -178(2)
C16_3 C17_3 C18_3 C13_3 0(2)
C14_3 C13_3 C18_3 C17_3 0.5(18)
N3_3 C13_3 C18_3 C17_3 178(2)
C14_3 C13_3 N3_3 C1_3 -141(2)
C18_3 C13_3 N3_3 C1_3 41(3)
C14_3 C13_3 N3_3 Cd16 57(2)
C18_3 C13_3 N3_3 Cd16 -121.2(18)
C13_3 N3_3 C1_3 C2_3 -173(2)
Cd16 N3_3 C1_3 C2_3 -8(2)
C6_3 N1_3 C2_3 C3_3 -0.9(17)
Cd16 N1_3 C2_3 C3_3 171.6(14)
C6_3 N1_3 C2_3 C1_3 -176.8(16)
Cd16 N1_3 C2_3 C1_3 -4.3(15)
N3_3 C1_3 C2_3 N1_3 9(2)
N3_3 C1_3 C2_3 C3_3 -167(2)
N1_3 C2_3 C3_3 C4_3 -1.2(18)
C1_3 C2_3 C3_3 C4_3 174.3(17)
C2_3 C3_3 C4_3 C5_3 3.3(18)
C3_3 C4_3 C5_3 C6_3 -3.2(17)
C3_3 C4_3 C5_3 C7_3 173.7(18)
C2_3 N1_3 C6_3 C5_3 0.9(19)
Cd16 N1_3 C6_3 C5_3 -171.0(14)
C4_3 C5_3 C6_3 N1_3 1.1(18)
C7_3 C5_3 C6_3 N1_3 -175.8(18)
C9_3 N2_3 C8_3 C7_3 0(2)
Cd15 N2_3 C8_3 C7_3 -163.7(15)
N2_3 C8_3 C7_3 C11_3 1.1(18)
N2_3 C8_3 C7_3 C5_3 -176.3(19)
C6_3 C5_3 C7_3 C11_3 -126.3(17)
C4_3 C5_3 C7_3 C11_3 56.8(19)
C6_3 C5_3 C7_3 C8_3 51(2)
C4_3 C5_3 C7_3 C8_3 -125.8(17)
C8_3 C7_3 C11_3 C10_3 -1.9(17)
C5_3 C7_3 C11_3 C10_3 175.5(18)
C7_3 C11_3 C10_3 C9_3 1.7(19)
C8_3 N2_3 C9_3 C10_3 -0.3(17)
Cd15 N2_3 C9_3 C10_3 165.3(13)
C8_3 N2_3 C9_3 C12_3 179.9(17)
Cd15 N2_3 C9_3 C12_3 -14.4(15)
C11_3 C10_3 C9_3 N2_3 -0.5(17)
C11_3 C10_3 C9_3 C12_3 179.2(17)
N2_3 C9_3 C12_3 N4_3 2(2)
C10_3 C9_3 C12_3 N4_3 -178.0(18)
C9_3 C12_3 N4_3 C20_3 -179.4(17)
C9_3 C12_3 N4_3 Cd15 11(2)
C12_3 N4_3 C20_3 C21_3 133(2)
Cd15 N4_3 C20_3 C21_3 -59(2)
C12_3 N4_3 C20_3 C25_3 -51(2)
Cd15 N4_3 C20_3 C25_3 117.1(16)
C25_3 C20_3 C21_3 C22_3 -2.4(17)
N4_3 C20_3 C21_3 C22_3 173.3(19)
C20_3 C21_3 C22_3 C23_3 0.8(19)
C21_3 C22_3 C23_3 C24_3 1.1(17)
C21_3 C22_3 C23_3 C26_3 -177(2)
C22_3 C23_3 C24_3 C25_3 -1.6(18)
C26_3 C23_3 C24_3 C25_3 177(2)
C23_3 C24_3 C25_3 C20_3 0.1(19)
C21_3 C20_3 C25_3 C24_3 1.9(17)
N4_3 C20_3 C25_3 C24_3 -174.1(18)
C18_4 C13_4 C14_4 C15_4 1.2(18)
N3_4 C13_4 C14_4 C15_4 176.4(19)
C13_4 C14_4 C15_4 C16_4 0(2)
C14_4 C15_4 C16_4 C17_4 -1.2(18)
C14_4 C15_4 C16_4 C19_4 178(2)
C15_4 C16_4 C17_4 C18_4 0.3(18)
C19_4 C16_4 C17_4 C18_4 -179(2)
C16_4 C17_4 C18_4 C13_4 1(2)
C14_4 C13_4 C18_4 C17_4 -2.1(18)
N3_4 C13_4 C18_4 C17_4 -177.2(19)
C14_4 C13_4 N3_4 C1_4 -19(2)
C18_4 C13_4 N3_4 C1_4 156(2)
C14_4 C13_4 N3_4 Cd17 131.9(16)
C18_4 C13_4 N3_4 Cd17 -53.0(19)
C13_4 N3_4 C1_4 C2_4 176.8(16)
Cd17 N3_4 C1_4 C2_4 24(2)
C6_4 N1_4 C2_4 C3_4 1.9(17)
Cd17 N1_4 C2_4 C3_4 163.8(14)
C6_4 N1_4 C2_4 C1_4 -177.2(17)
Cd17 N1_4 C2_4 C1_4 -15.4(15)
N3_4 C1_4 C2_4 N1_4 -6(2)
N3_4 C1_4 C2_4 C3_4 174.4(17)
N1_4 C2_4 C3_4 C4_4 -2.3(17)
C1_4 C2_4 C3_4 C4_4 176.8(17)
C2_4 C3_4 C4_4 C5_4 1.0(19)
C3_4 C4_4 C5_4 C6_4 0.5(17)
C3_4 C4_4 C5_4 C7_4 -176.5(18)
C2_4 N1_4 C6_4 C5_4 0(2)
Cd17 N1_4 C6_4 C5_4 -159.5(15)
C4_4 C5_4 C6_4 N1_4 -0.9(18)
C7_4 C5_4 C6_4 N1_4 176.1(18)
C9_4 N2_4 C8_4 C7_4 0(2)
Cd16 N2_4 C8_4 C7_4 -168.4(14)
N2_4 C8_4 C7_4 C11_4 1.0(18)
N2_4 C8_4 C7_4 C5_4 -178.5(18)
C6_4 C5_4 C7_4 C11_4 -129.3(17)
C4_4 C5_4 C7_4 C11_4 48(2)
C6_4 C5_4 C7_4 C8_4 50.2(19)
C4_4 C5_4 C7_4 C8_4 -133.0(17)
C8_4 C7_4 C11_4 C10_4 -1.4(17)
C5_4 C7_4 C11_4 C10_4 178.1(17)
C7_4 C11_4 C10_4 C9_4 1.1(19)
C8_4 N2_4 C9_4 C10_4 -0.3(17)
Cd16 N2_4 C9_4 C10_4 169.1(13)
C8_4 N2_4 C9_4 C12_4 -178.8(16)
Cd16 N2_4 C9_4 C12_4 -9.4(15)
C11_4 C10_4 C9_4 N2_4 -0.1(17)
C11_4 C10_4 C9_4 C12_4 178.2(17)
C20_4 N4_4 C12_4 C9_4 -179.9(16)
Cd16 N4_4 C12_4 C9_4 9(2)
N2_4 C9_4 C12_4 N4_4 0(2)
C10_4 C9_4 C12_4 N4_4 -178.4(18)
C12_4 N4_4 C20_4 C21_4 152.4(19)
Cd16 N4_4 C20_4 C21_4 -38(2)
C12_4 N4_4 C20_4 C25_4 -36(2)
Cd16 N4_4 C20_4 C25_4 133.2(17)
C25_4 C20_4 C21_4 C22_4 -6.0(18)
N4_4 C20_4 C21_4 C22_4 165.5(19)
C20_4 C21_4 C22_4 C23_4 2(2)
C21_4 C22_4 C23_4 C24_4 2.3(17)
C21_4 C22_4 C23_4 C26_4 -177(2)
C22_4 C23_4 C24_4 C25_4 -3.3(18)
C26_4 C23_4 C24_4 C25_4 177(2)
C23_4 C24_4 C25_4 C20_4 0(2)
C21_4 C20_4 C25_4 C24_4 5.0(17)
N4_4 C20_4 C25_4 C24_4 -166.2(19)
C6_5 N1_5 C2_5 C3_5 1.7(19)
Cd20 N1_5 C2_5 C3_5 170.5(18)
C6_5 N1_5 C2_5 C1_5 -174(2)
Cd20 N1_5 C2_5 C1_5 -5.5(19)
N3_5 C1_5 C2_5 N1_5 8(2)
N3_5 C1_5 C2_5 C3_5 -168(2)
C2_5 C1_5 N3_5 C13_5 -174(2)
C2_5 C1_5 N3_5 Cd20 -6(3)
N1_5 C2_5 C3_5 C4_5 -3.1(18)
C1_5 C2_5 C3_5 C4_5 173(2)
C2_5 N1_5 C6_5 C5_5 1(2)
Cd20 N1_5 C6_5 C5_5 -167(2)
C4_5 C5_5 C6_5 N1_5 -1.5(19)
C7_5 C5_5 C6_5 N1_5 178(2)
C4_5 C5_5 C7_5 C11_5 54(2)
C6_5 C5_5 C7_5 C11_5 -126(2)
C4_5 C5_5 C7_5 C8_5 -128(2)
C6_5 C5_5 C7_5 C8_5 53(2)
C9_5 N2_5 C8_5 C7_5 1(2)
Cd21 N2_5 C8_5 C7_5 -160.9(16)
C11_5 C7_5 C8_5 N2_5 0.2(18)
C5_5 C7_5 C8_5 N2_5 -178(2)
C8_5 N2_5 C9_5 C10_5 -0.4(19)
Cd21 N2_5 C9_5 C10_5 162.4(15)
C8_5 N2_5 C9_5 C12_5 -178.7(18)
Cd21 N2_5 C9_5 C12_5 -15.9(16)
N2_5 C9_5 C10_5 C11_5 -1.6(17)
C12_5 C9_5 C10_5 C11_5 176.7(18)
C9_5 C10_5 C11_5 C7_5 2.9(19)
C8_5 C7_5 C11_5 C10_5 -2.3(18)
C5_5 C7_5 C11_5 C10_5 176(2)
C20_5 N4_5 C12_5 C9_5 177.0(17)
Cd21 N4_5 C12_5 C9_5 13(2)
N2_5 C9_5 C12_5 N4_5 1(2)
C10_5 C9_5 C12_5 N4_5 -177.1(19)
C1_5 N3_5 C13_5 C14_5 -158(2)
Cd20 N3_5 C13_5 C14_5 35(3)
C1_5 N3_5 C13_5 C18_5 24(3)
Cd20 N3_5 C13_5 C18_5 -142(3)
C18_5 C13_5 C14_5 C15_5 -2.1(19)
N3_5 C13_5 C14_5 C15_5 -180(3)
C13_5 C14_5 C15_5 C16_5 2(2)
C14_5 C15_5 C16_5 C17_5 0.0(19)
C14_5 C15_5 C16_5 C19_5 -180(3)
C15_5 C16_5 C17_5 C18_5 -1.4(19)
C19_5 C16_5 C17_5 C18_5 178(3)
C16_5 C17_5 C18_5 C13_5 1(2)
C14_5 C13_5 C18_5 C17_5 0.7(19)
N3_5 C13_5 C18_5 C17_5 178(3)
C12_5 N4_5 C20_5 C25_5 140(2)
Cd21 N4_5 C20_5 C25_5 -59(2)
C12_5 N4_5 C20_5 C21_5 -41(3)
Cd21 N4_5 C20_5 C21_5 119.4(19)
C25_5 C20_5 C21_5 C22_5 1.0(17)
N4_5 C20_5 C21_5 C22_5 -178(2)
C20_5 C21_5 C22_5 C23_5 0(2)
C21_5 C22_5 C23_5 C24_5 -1.1(18)
C21_5 C22_5 C23_5 C26_5 177(2)
C22_5 C23_5 C24_5 C25_5 1.4(17)
C26_5 C23_5 C24_5 C25_5 -177(2)
C21_5 C20_5 C25_5 C24_5 -0.7(18)
N4_5 C20_5 C25_5 C24_5 178(2)
C23_5 C24_5 C25_5 C20_5 -1(2)
C2_5 C3_5 C4_5 C5_5 2(2)
C6_5 C5_5 C4_5 C3_5 -0.1(18)
C7_5 C5_5 C4_5 C3_5 -180(2)
C18_6 C13_6 C14_6 C15_6 3.6(18)
N3_6 C13_6 C14_6 C15_6 -178.1(19)
C13_6 C14_6 C15_6 C16_6 -1(2)
C14_6 C15_6 C16_6 C17_6 -1.7(17)
C14_6 C15_6 C16_6 C19_6 179(2)
C15_6 C16_6 C17_6 C18_6 1.2(18)
C19_6 C16_6 C17_6 C18_6 -180(2)
C16_6 C17_6 C18_6 C13_6 2(2)
C14_6 C13_6 C18_6 C17_6 -3.9(17)
N3_6 C13_6 C18_6 C17_6 177.9(18)
C14_6 C13_6 N3_6 C1_6 -26(2)
C18_6 C13_6 N3_6 C1_6 153(2)
C14_6 C13_6 N3_6 Cd24 122.1(16)
C18_6 C13_6 N3_6 Cd24 -59.7(19)
C13_6 N3_6 C1_6 C2_6 174.7(18)
Cd24 N3_6 C1_6 C2_6 24(2)
C6_6 N1_6 C2_6 C3_6 -0.7(17)
Cd24 N1_6 C2_6 C3_6 159.6(13)
C6_6 N1_6 C2_6 C1_6 178.1(17)
Cd24 N1_6 C2_6 C1_6 -21.6(15)
N3_6 C1_6 C2_6 N1_6 -5(2)
N3_6 C1_6 C2_6 C3_6 174.1(18)
N1_6 C2_6 C3_6 C4_6 -0.4(17)
C1_6 C2_6 C3_6 C4_6 -179.2(17)
C2_6 C3_6 C4_6 C5_6 1.0(19)
C3_6 C4_6 C5_6 C6_6 -0.5(16)
C3_6 C4_6 C5_6 C7_6 -179.8(17)
C2_6 N1_6 C6_6 C5_6 1(2)
Cd24 N1_6 C6_6 C5_6 -156.0(16)
C4_6 C5_6 C6_6 N1_6 -0.6(18)
C7_6 C5_6 C6_6 N1_6 178.6(19)
C9_6 N2_6 C8_6 C7_6 2(2)
Cd23 N2_6 C8_6 C7_6 -162.9(17)
N2_6 C8_6 C7_6 C11_6 -3.7(19)
N2_6 C8_6 C7_6 C5_6 171(2)
C6_6 C5_6 C7_6 C8_6 51(2)
C4_6 C5_6 C7_6 C8_6 -129.3(17)
C6_6 C5_6 C7_6 C11_6 -133.8(17)
C4_6 C5_6 C7_6 C11_6 45.4(19)
C8_6 C7_6 C11_6 C10_6 1.4(17)
C5_6 C7_6 C11_6 C10_6 -173.6(18)
C7_6 C11_6 C10_6 C9_6 1.9(19)
C8_6 N2_6 C9_6 C10_6 1.8(17)
Cd23 N2_6 C9_6 C10_6 169.0(14)
C8_6 N2_6 C9_6 C12_6 -177.3(17)
Cd23 N2_6 C9_6 C12_6 -10.1(15)
C11_6 C10_6 C9_6 N2_6 -3.7(17)
C11_6 C10_6 C9_6 C12_6 175.3(17)
C20_6 N4_6 C12_6 C9_6 173.3(16)
Cd23 N4_6 C12_6 C9_6 9(2)
N2_6 C9_6 C12_6 N4_6 0(2)
C10_6 C9_6 C12_6 N4_6 -178.7(18)
C12_6 N4_6 C20_6 C21_6 151(2)
Cd23 N4_6 C20_6 C21_6 -47(2)
C12_6 N4_6 C20_6 C25_6 -31(3)
Cd23 N4_6 C20_6 C25_6 130.9(18)
C25_6 C20_6 C21_6 C22_6 1.0(18)
N4_6 C20_6 C21_6 C22_6 179(2)
C20_6 C21_6 C22_6 C23_6 -1(2)
C21_6 C22_6 C23_6 C24_6 0.5(19)
C21_6 C22_6 C23_6 C26_6 -178(3)
C22_6 C23_6 C24_6 C25_6 0.2(18)
C26_6 C23_6 C24_6 C25_6 179(2)
C23_6 C24_6 C25_6 C20_6 0(2)
C21_6 C20_6 C25_6 C24_6 -0.3(18)
N4_6 C20_6 C25_6 C24_6 -179(2)
C18_7 C13_7 C14_7 C15_7 2.4(17)
N3_7 C13_7 C14_7 C15_7 -179(2)
C13_7 C14_7 C15_7 C16_7 -3(2)
C14_7 C15_7 C16_7 C17_7 1.6(18)
C14_7 C15_7 C16_7 C19_7 -178(2)
C15_7 C16_7 C17_7 C18_7 0.3(18)
C19_7 C16_7 C17_7 C18_7 180(2)
C16_7 C17_7 C18_7 C13_7 -1(2)
C14_7 C13_7 C18_7 C17_7 -0.5(18)
N3_7 C13_7 C18_7 C17_7 -179(2)
C14_7 C13_7 N3_7 C1_7 155(2)
C18_7 C13_7 N3_7 C1_7 -27(3)
C14_7 C13_7 N3_7 Cd18 -48(2)
C18_7 C13_7 N3_7 Cd18 131.0(18)
C13_7 N3_7 C1_7 C2_7 177(2)
Cd18 N3_7 C1_7 C2_7 18(2)
C6_7 N1_7 C2_7 C3_7 2.9(18)
Cd18 N1_7 C2_7 C3_7 166.8(15)
C6_7 N1_7 C2_7 C1_7 -175.4(18)
Cd18 N1_7 C2_7 C1_7 -11.4(16)
N3_7 C1_7 C2_7 N1_7 -5(2)
N3_7 C1_7 C2_7 C3_7 177(2)
N1_7 C2_7 C3_7 C4_7 -3.7(18)
C1_7 C2_7 C3_7 C4_7 174.3(19)
C2_7 C3_7 C4_7 C5_7 0.4(19)
C3_7 C4_7 C5_7 C6_7 3.3(17)
C3_7 C4_7 C5_7 C7_7 -173.6(19)
C2_7 N1_7 C6_7 C5_7 1(2)
Cd18 N1_7 C6_7 C5_7 -160.7(18)
C4_7 C5_7 C6_7 N1_7 -4.3(18)
C7_7 C5_7 C6_7 N1_7 173(2)
C9_7 N2_7 C8_7 C7_7 2(2)
Cd17 N2_7 C8_7 C7_7 -154.6(16)
N2_7 C8_7 C7_7 C11_7 -1.7(19)
N2_7 C8_7 C7_7 C5_7 178.3(19)
C6_7 C5_7 C7_7 C8_7 43(2)
C4_7 C5_7 C7_7 C8_7 -140.5(17)
C6_7 C5_7 C7_7 C11_7 -137.2(18)
C4_7 C5_7 C7_7 C11_7 40(2)
C8_7 C7_7 C11_7 C10_7 0.3(17)
C5_7 C7_7 C11_7 C10_7 -179.7(18)
C7_7 C11_7 C10_7 C9_7 1.0(19)
C8_7 N2_7 C9_7 C10_7 -0.2(17)
Cd17 N2_7 C9_7 C10_7 159.4(13)
C8_7 N2_7 C9_7 C12_7 -178.5(16)
Cd17 N2_7 C9_7 C12_7 -18.9(15)
C11_7 C10_7 C9_7 N2_7 -1.1(17)
C11_7 C10_7 C9_7 C12_7 177.2(16)
C20_7 N4_7 C12_7 C9_7 177.8(16)
Cd17 N4_7 C12_7 C9_7 17(2)
N2_7 C9_7 C12_7 N4_7 1(2)
C10_7 C9_7 C12_7 N4_7 -177.7(17)
C12_7 N4_7 C20_7 C21_7 150.8(19)
Cd17 N4_7 C20_7 C21_7 -52(2)
C12_7 N4_7 C20_7 C25_7 -33(2)
Cd17 N4_7 C20_7 C25_7 124.0(18)
C25_7 C20_7 C21_7 C22_7 -3.7(17)
N4_7 C20_7 C21_7 C22_7 172.8(19)
C20_7 C21_7 C22_7 C23_7 1(2)
C21_7 C22_7 C23_7 C24_7 1.6(17)
C21_7 C22_7 C23_7 C26_7 -177(2)
C22_7 C23_7 C24_7 C25_7 -2.1(18)
C26_7 C23_7 C24_7 C25_7 177(2)
C23_7 C24_7 C25_7 C20_7 0(2)
C21_7 C20_7 C25_7 C24_7 3.2(17)
N4_7 C20_7 C25_7 C24_7 -173.2(19)
C18_8 C13_8 C14_8 C15_8 3.1(17)
N3_8 C13_8 C14_8 C15_8 174.6(19)
C13_8 C14_8 C15_8 C16_8 -1(2)
C14_8 C15_8 C16_8 C17_8 -1.5(18)
C14_8 C15_8 C16_8 C19_8 177(2)
C15_8 C16_8 C17_8 C18_8 1.0(17)
C19_8 C16_8 C17_8 C18_8 -178(2)
C16_8 C17_8 C18_8 C13_8 2(2)
C14_8 C13_8 C18_8 C17_8 -3.7(17)
N3_8 C13_8 C18_8 C17_8 -175.3(18)
C14_8 C13_8 N3_8 C1_8 -37(2)
C18_8 C13_8 N3_8 C1_8 135(2)
C14_8 C13_8 N3_8 Cd16 134.5(16)
C18_8 C13_8 N3_8 Cd16 -54.1(19)
C13_8 N3_8 C1_8 C2_8 173.7(17)
Cd16 N3_8 C1_8 C2_8 2(2)
C6_8 N1_8 C2_8 C3_8 0.1(17)
Cd16 N1_8 C2_8 C3_8 -164.4(13)
C6_8 N1_8 C2_8 C1_8 178.5(16)
Cd16 N1_8 C2_8 C1_8 14.0(15)
N3_8 C1_8 C2_8 N1_8 -11(2)
N3_8 C1_8 C2_8 C3_8 167.2(18)
N1_8 C2_8 C3_8 C4_8 2.4(17)
C1_8 C2_8 C3_8 C4_8 -175.9(16)
C2_8 C3_8 C4_8 C5_8 -2.7(18)
C3_8 C4_8 C5_8 C6_8 0.5(16)
C3_8 C4_8 C5_8 C7_8 -177.1(16)
C2_8 N1_8 C6_8 C5_8 -2.6(19)
Cd16 N1_8 C6_8 C5_8 160.3(14)
C4_8 C5_8 C6_8 N1_8 2.3(17)
C7_8 C5_8 C6_8 N1_8 179.9(17)
C9_8 N2_8 C8_8 C7_8 -0.5(19)
Cd23 N2_8 C8_8 C7_8 174.1(13)
N2_8 C8_8 C7_8 C11_8 0.0(17)
N2_8 C8_8 C7_8 C5_8 -179.1(17)
C6_8 C5_8 C7_8 C8_8 22.5(19)
C4_8 C5_8 C7_8 C8_8 -160.1(15)
C6_8 C5_8 C7_8 C11_8 -156.5(15)
C4_8 C5_8 C7_8 C11_8 20.9(19)
C8_8 C7_8 C11_8 C10_8 0.6(16)
C5_8 C7_8 C11_8 C10_8 179.7(17)
C7_8 C11_8 C10_8 C9_8 -0.8(18)
C8_8 N2_8 C9_8 C10_8 0.3(17)
Cd23 N2_8 C9_8 C10_8 -174.8(12)
C8_8 N2_8 C9_8 C12_8 -179.9(16)
Cd23 N2_8 C9_8 C12_8 5.1(15)
C11_8 C10_8 C9_8 N2_8 0.3(17)
C11_8 C10_8 C9_8 C12_8 -179.5(16)
C20_8 N4_8 C12_8 C9_8 174.8(17)
Cd23 N4_8 C12_8 C9_8 1(2)
N2_8 C9_8 C12_8 N4_8 -4(2)
C10_8 C9_8 C12_8 N4_8 175.4(18)
C12_8 N4_8 C20_8 C25_8 -39(3)
Cd23 N4_8 C20_8 C25_8 133.7(17)
C12_8 N4_8 C20_8 C21_8 145(2)
Cd23 N4_8 C20_8 C21_8 -42(2)
C25_8 C20_8 C21_8 C22_8 -0.4(18)
N4_8 C20_8 C21_8 C22_8 176(2)
C20_8 C21_8 C22_8 C23_8 2(2)
C21_8 C22_8 C23_8 C24_8 -2.9(19)
C21_8 C22_8 C23_8 C26_8 173(2)
C22_8 C23_8 C24_8 C25_8 2.3(18)
C26_8 C23_8 C24_8 C25_8 -173(2)
C23_8 C24_8 C25_8 C20_8 -1(2)
C21_8 C20_8 C25_8 C24_8 -0.2(18)
N4_8 C20_8 C25_8 C24_8 -176(2)
C18_9 C13_9 C14_9 C15_9 -0.4(17)
N3_9 C13_9 C14_9 C15_9 -175.3(19)
C13_9 C14_9 C15_9 C16_9 1(2)
C14_9 C15_9 C16_9 C17_9 -0.9(18)
C14_9 C15_9 C16_9 C19_9 -179(2)
C15_9 C16_9 C17_9 C18_9 -0.5(18)
C19_9 C16_9 C17_9 C18_9 178(2)
C16_9 C17_9 C18_9 C13_9 1(2)
C14_9 C13_9 C18_9 C17_9 -0.9(18)
N3_9 C13_9 C18_9 C17_9 174.1(18)
C14_9 C13_9 N3_9 C1_9 13(2)
C18_9 C13_9 N3_9 C1_9 -162.0(18)
C14_9 C13_9 N3_9 Cd17 -159.7(15)
C18_9 C13_9 N3_9 Cd17 25(2)
C13_9 N3_9 C1_9 C2_9 -170.5(17)
Cd17 N3_9 C1_9 C2_9 3(2)
C6_9 N1_9 C2_9 C3_9 -4.1(17)
Cd17 N1_9 C2_9 C3_9 179.6(13)
C6_9 N1_9 C2_9 C1_9 170.6(16)
Cd17 N1_9 C2_9 C1_9 -5.8(14)
N3_9 C1_9 C2_9 N1_9 2(2)
N3_9 C1_9 C2_9 C3_9 176.4(18)
N1_9 C2_9 C3_9 C4_9 4.0(17)
C1_9 C2_9 C3_9 C4_9 -170.2(16)
C2_9 C3_9 C4_9 C5_9 0.1(18)
C3_9 C4_9 C5_9 C6_9 -3.8(17)
C3_9 C4_9 C5_9 C7_9 170.3(17)
C2_9 N1_9 C6_9 C5_9 0.0(19)
Cd17 N1_9 C6_9 C5_9 175.9(13)
C4_9 C5_9 C6_9 N1_9 3.9(17)
C7_9 C5_9 C6_9 N1_9 -170.5(17)
C9_9 N2_9 C8_9 C7_9 -2.5(19)
Cd24 N2_9 C8_9 C7_9 -179.0(13)
N2_9 C8_9 C7_9 C11_9 1.5(17)
N2_9 C8_9 C7_9 C5_9 -177.2(17)
C6_9 C5_9 C7_9 C11_9 143.5(15)
C4_9 C5_9 C7_9 C11_9 -30.6(19)
C6_9 C5_9 C7_9 C8_9 -37.8(19)
C4_9 C5_9 C7_9 C8_9 148.1(16)
C8_9 C7_9 C11_9 C10_9 0.4(17)
C5_9 C7_9 C11_9 C10_9 179.1(18)
C7_9 C11_9 C10_9 C9_9 -1.3(19)
C8_9 N2_9 C9_9 C10_9 1.6(18)
Cd24 N2_9 C9_9 C10_9 178.2(13)
C8_9 N2_9 C9_9 C12_9 -177.1(18)
Cd24 N2_9 C9_9 C12_9 -0.5(16)
C11_9 C10_9 C9_9 N2_9 0.3(17)
C11_9 C10_9 C9_9 C12_9 178.9(17)
C20_9 N4_9 C12_9 C9_9 178.1(18)
Cd24 N4_9 C12_9 C9_9 6(3)
N2_9 C9_9 C12_9 N4_9 -4(2)
C10_9 C9_9 C12_9 N4_9 177.6(19)
C12_9 N4_9 C20_9 C21_9 36(3)
Cd24 N4_9 C20_9 C21_9 -152.6(17)
C12_9 N4_9 C20_9 C25_9 -145(2)
Cd24 N4_9 C20_9 C25_9 27(2)
C25_9 C20_9 C21_9 C22_9 -0.9(18)
N4_9 C20_9 C21_9 C22_9 178(2)
C20_9 C21_9 C22_9 C23_9 0(2)
C21_9 C22_9 C23_9 C24_9 1.3(19)
C21_9 C22_9 C23_9 C26_9 -177(3)
C22_9 C23_9 C24_9 C25_9 -1.1(18)
C26_9 C23_9 C24_9 C25_9 177(2)
C23_9 C24_9 C25_9 C20_9 0(2)
C21_9 C20_9 C25_9 C24_9 1.1(19)
N4_9 C20_9 C25_9 C24_9 -178(2)
C18_10 C13_10 C14_10 C15_10 -3.3(18)
N3_10 C13_10 C14_10 C15_10 178(2)
C13_10 C14_10 C15_10 C16_10 2(2)
C14_10 C15_10 C16_10 C17_10 0.8(18)
C14_10 C15_10 C16_10 C19_10 -179(2)
C15_10 C16_10 C17_10 C18_10 -1.6(18)
C19_10 C16_10 C17_10 C18_10 178(2)
C16_10 C17_10 C18_10 C13_10 0(2)
C14_10 C13_10 C18_10 C17_10 2.6(18)
N3_10 C13_10 C18_10 C17_10 -179(2)
C14_10 C13_10 N3_10 C1_10 -152(2)
C18_10 C13_10 N3_10 C1_10 29(3)
C14_10 C13_10 N3_10 Cd22 42(2)
C18_10 C13_10 N3_10 Cd22 -136.7(17)
C13_10 N3_10 C1_10 C2_10 -177.4(17)
Cd22 N3_10 C1_10 C2_10 -11(2)
C6_10 N1_10 C2_10 C3_10 -1.0(17)
Cd22 N1_10 C2_10 C3_10 -171.7(13)
C6_10 N1_10 C2_10 C1_10 177.1(17)
Cd22 N1_10 C2_10 C1_10 6.5(15)
N3_10 C1_10 C2_10 N1_10 3(2)
N3_10 C1_10 C2_10 C3_10 -178.4(17)
N1_10 C2_10 C3_10 C4_10 1.5(17)
C1_10 C2_10 C3_10 C4_10 -176.6(16)
C2_10 C3_10 C4_10 C5_10 -0.1(18)
C3_10 C4_10 C5_10 C6_10 -1.6(16)
C3_10 C4_10 C5_10 C7_10 175.9(17)
C2_10 N1_10 C6_10 C5_10 -1(2)
Cd22 N1_10 C6_10 C5_10 168.6(15)
C4_10 C5_10 C6_10 N1_10 2.2(18)
C7_10 C5_10 C6_10 N1_10 -175.4(18)
C9_10 N2_10 C8_10 C7_10 0.0(19)
Cd15 N2_10 C8_10 C7_10 172.9(13)
N2_10 C8_10 C7_10 C11_10 0.0(17)
N2_10 C8_10 C7_10 C5_10 179.4(17)
C4_10 C5_10 C7_10 C11_10 23(2)
C6_10 C5_10 C7_10 C11_10 -159.4(15)
C4_10 C5_10 C7_10 C8_10 -156.2(16)
C6_10 C5_10 C7_10 C8_10 21.3(19)
C8_10 C7_10 C11_10 C10_10 -0.4(16)
C5_10 C7_10 C11_10 C10_10 -179.8(16)
C7_10 C11_10 C10_10 C9_10 0.7(18)
C8_10 N2_10 C9_10 C10_10 0.3(16)
Cd15 N2_10 C9_10 C10_10 -173.1(12)
C8_10 N2_10 C9_10 C12_10 179.8(16)
Cd15 N2_10 C9_10 C12_10 6.5(15)
C11_10 C10_10 C9_10 N2_10 -0.7(17)
C11_10 C10_10 C9_10 C12_10 179.8(16)
C20_10 N4_10 C12_10 C9_10 -178.5(16)
Cd15 N4_10 C12_10 C9_10 -4(2)
N2_10 C9_10 C12_10 N4_10 -1(2)
C10_10 C9_10 C12_10 N4_10 178.5(17)
C12_10 N4_10 C20_10 C21_10 20(3)
Cd15 N4_10 C20_10 C21_10 -153.5(16)
C12_10 N4_10 C20_10 C25_10 -160(2)
Cd15 N4_10 C20_10 C25_10 27(2)
C25_10 C20_10 C21_10 C22_10 -0.8(18)
N4_10 C20_10 C21_10 C22_10 179(2)
C20_10 C21_10 C22_10 C23_10 0(2)
C21_10 C22_10 C23_10 C24_10 1.2(18)
C21_10 C22_10 C23_10 C26_10 -178(2)
C22_10 C23_10 C24_10 C25_10 -1.1(18)
C26_10 C23_10 C24_10 C25_10 178(2)
C23_10 C24_10 C25_10 C20_10 0(2)
C21_10 C20_10 C25_10 C24_10 0.9(17)
N4_10 C20_10 C25_10 C24_10 -179(2)
C18_11 C13_11 C14_11 C15_11 2.4(17)
N3_11 C13_11 C14_11 C15_11 179(2)
C13_11 C14_11 C15_11 C16_11 -1.8(19)
C14_11 C15_11 C16_11 C17_11 0.1(18)
C14_11 C15_11 C16_11 C19_11 -179(2)
C15_11 C16_11 C17_11 C18_11 1.1(18)
C19_11 C16_11 C17_11 C18_11 180(2)
C16_11 C17_11 C18_11 C13_11 -1(2)
C14_11 C13_11 C18_11 C17_11 -1.2(18)
N3_11 C13_11 C18_11 C17_11 -177(2)
C14_11 C13_11 N3_11 C1_11 162.8(19)
C18_11 C13_11 N3_11 C1_11 -21(3)
C14_11 C13_11 N3_11 Cd19 -52(2)
C18_11 C13_11 N3_11 Cd19 124.4(18)
C13_11 N3_11 C1_11 C2_11 172.8(19)
Cd19 N3_11 C1_11 C2_11 23(2)
C6_11 N1_11 C2_11 C3_11 -0.1(18)
Cd19 N1_11 C2_11 C3_11 165.7(15)
C6_11 N1_11 C2_11 C1_11 179.6(18)
Cd19 N1_11 C2_11 C1_11 -14.5(16)
N3_11 C1_11 C2_11 N1_11 -7(2)
N3_11 C1_11 C2_11 C3_11 173(2)
N1_11 C2_11 C3_11 C4_11 0.3(18)
C1_11 C2_11 C3_11 C4_11 -179.4(18)
C2_11 C3_11 C4_11 C5_11 -0.6(19)
C3_11 C4_11 C5_11 C6_11 0.7(17)
C3_11 C4_11 C5_11 C7_11 -179.1(19)
C2_11 N1_11 C6_11 C5_11 0(2)
Cd19 N1_11 C6_11 C5_11 -163.5(18)
C4_11 C5_11 C6_11 N1_11 -0.5(19)
C7_11 C5_11 C6_11 N1_11 179.2(19)
C9_11 N2_11 C8_11 C7_11 -1(2)
Cd24 N2_11 C8_11 C7_11 -161.5(17)
N2_11 C8_11 C7_11 C11_11 -1.5(18)
N2_11 C8_11 C7_11 C5_11 174.9(19)
C6_11 C5_11 C7_11 C11_11 -143.2(18)
C4_11 C5_11 C7_11 C11_11 37(2)
C6_11 C5_11 C7_11 C8_11 41(2)
C4_11 C5_11 C7_11 C8_11 -139.7(18)
C8_11 C7_11 C11_11 C10_11 2.3(17)
C5_11 C7_11 C11_11 C10_11 -174.2(19)
C7_11 C11_11 C10_11 C9_11 -0.6(19)
C8_11 N2_11 C9_11 C10_11 2.8(17)
Cd24 N2_11 C9_11 C10_11 167.0(14)
C8_11 N2_11 C9_11 C12_11 -173.4(18)
Cd24 N2_11 C9_11 C12_11 -9.3(16)
C11_11 C10_11 C9_11 N2_11 -2.0(18)
C11_11 C10_11 C9_11 C12_11 174.3(18)
N2_11 C9_11 C12_11 N4_11 -5(2)
C10_11 C9_11 C12_11 N4_11 178(2)
C9_11 C12_11 N4_11 C20_11 170.2(19)
C9_11 C12_11 N4_11 Cd24 16(2)
C12_11 N4_11 C20_11 C25_11 145(2)
Cd24 N4_11 C20_11 C25_11 -65(3)
C12_11 N4_11 C20_11 C21_11 -38(3)
Cd24 N4_11 C20_11 C21_11 112(2)
C25_11 C20_11 C21_11 C22_11 1.0(19)
N4_11 C20_11 C21_11 C22_11 -176(2)
C20_11 C21_11 C22_11 C23_11 0(2)
C21_11 C22_11 C23_11 C24_11 -0.8(18)
C21_11 C22_11 C23_11 C26_11 178(2)
C22_11 C23_11 C24_11 C25_11 1.0(19)
C26_11 C23_11 C24_11 C25_11 -178(3)
C23_11 C24_11 C25_11 C20_11 0(2)
C21_11 C20_11 C25_11 C24_11 -0.8(18)
N4_11 C20_11 C25_11 C24_11 176(2)
C18_12 C13_12 C14_12 C15_12 4.0(18)
N3_12 C13_12 C14_12 C15_12 -174(2)
C13_12 C14_12 C15_12 C16_12 -2(2)
C14_12 C15_12 C16_12 C17_12 -0.5(18)
C14_12 C15_12 C16_12 C19_12 -180(2)
C15_12 C16_12 C17_12 C18_12 1.2(19)
C19_12 C16_12 C17_12 C18_12 -180(2)
C16_12 C17_12 C18_12 C13_12 1(2)
C14_12 C13_12 C18_12 C17_12 -3.3(18)
N3_12 C13_12 C18_12 C17_12 174(2)
C14_12 C13_12 N3_12 C1_12 148(2)
C18_12 C13_12 N3_12 C1_12 -29(3)
C14_12 C13_12 N3_12 Cd15 -57(2)
C18_12 C13_12 N3_12 Cd15 125.7(18)
C13_12 N3_12 C1_12 C2_12 172(2)
Cd15 N3_12 C1_12 C2_12 15(2)
C6_12 N1_12 C2_12 C3_12 2.3(18)
Cd15 N1_12 C2_12 C3_12 162.9(14)
C6_12 N1_12 C2_12 C1_12 -172.7(17)
Cd15 N1_12 C2_12 C1_12 -12.1(16)
N3_12 C1_12 C2_12 N1_12 -4(2)
N3_12 C1_12 C2_12 C3_12 -179.0(19)
N1_12 C2_12 C3_12 C4_12 -3.4(18)
C1_12 C2_12 C3_12 C4_12 171.4(18)
C2_12 C3_12 C4_12 C5_12 1.2(19)
C3_12 C4_12 C5_12 C6_12 1.8(17)
C3_12 C4_12 C5_12 C7_12 -176.7(18)
C2_12 N1_12 C6_12 C5_12 1(2)
Cd15 N1_12 C6_12 C5_12 -158.5(15)
C4_12 C5_12 C6_12 N1_12 -3.0(18)
C7_12 C5_12 C6_12 N1_12 175.4(19)
C9_12 N2_12 C8_12 C7_12 0(2)
Cd14 N2_12 C8_12 C7_12 -156.1(17)
N2_12 C8_12 C7_12 C11_12 0.3(19)
N2_12 C8_12 C7_12 C5_12 -179(2)
C4_12 C5_12 C7_12 C8_12 -140.4(17)
C6_12 C5_12 C7_12 C8_12 41(2)
C4_12 C5_12 C7_12 C11_12 41(2)
C6_12 C5_12 C7_12 C11_12 -137.6(18)
C8_12 C7_12 C11_12 C10_12 -0.2(17)
C5_12 C7_12 C11_12 C10_12 178.6(19)
C7_12 C11_12 C10_12 C9_12 0.2(19)
C8_12 N2_12 C9_12 C10_12 0.3(18)
Cd14 N2_12 C9_12 C10_12 157.2(15)
C8_12 N2_12 C9_12 C12_12 -178.6(18)
Cd14 N2_12 C9_12 C12_12 -21.7(17)
C11_12 C10_12 C9_12 N2_12 -0.2(18)
C11_12 C10_12 C9_12 C12_12 178.6(18)
N2_12 C9_12 C12_12 N4_12 0(2)
C10_12 C9_12 C12_12 N4_12 -179.3(18)
C9_12 C12_12 N4_12 C20_12 -178.6(17)
C9_12 C12_12 N4_12 Cd14 20(2)
C12_12 N4_12 C20_12 C21_12 155(2)
Cd14 N4_12 C20_12 C21_12 -45(2)
C12_12 N4_12 C20_12 C25_12 -30(3)
Cd14 N4_12 C20_12 C25_12 129.8(18)
C25_12 C20_12 C21_12 C22_12 -1.4(18)
N4_12 C20_12 C21_12 C22_12 173(2)
C20_12 C21_12 C22_12 C23_12 -1(2)
C21_12 C22_12 C23_12 C24_12 1.5(18)
C21_12 C22_12 C23_12 C26_12 -177(2)
C22_12 C23_12 C24_12 C25_12 -0.4(18)
C26_12 C23_12 C24_12 C25_12 178(2)
C23_12 C24_12 C25_12 C20_12 -2(2)
C21_12 C20_12 C25_12 C24_12 2.5(18)
N4_12 C20_12 C25_12 C24_12 -173(2)
C18_13 C13_13 C14_13 C15_13 3.2(18)
N3_13 C13_13 C14_13 C15_13 177(2)
C13_13 C14_13 C15_13 C16_13 -2(2)
C14_13 C15_13 C16_13 C17_13 -0.2(18)
C14_13 C15_13 C16_13 C19_13 180(2)
C15_13 C16_13 C17_13 C18_13 2.0(18)
C19_13 C16_13 C17_13 C18_13 -178(2)
C16_13 C17_13 C18_13 C13_13 -1(2)
C14_13 C13_13 C18_13 C17_13 -1.4(19)
N3_13 C13_13 C18_13 C17_13 -176(2)
C14_13 C13_13 N3_13 C1_13 -24(2)
C18_13 C13_13 N3_13 C1_13 150(2)
C14_13 C13_13 N3_13 Cd19 127(2)
C18_13 C13_13 N3_13 Cd19 -59(2)
C13_13 N3_13 C1_13 C2_13 175.0(18)
Cd19 N3_13 C1_13 C2_13 21(2)
C6_13 N1_13 C2_13 C3_13 1.1(18)
Cd19 N1_13 C2_13 C3_13 164.6(15)
C6_13 N1_13 C2_13 C1_13 -175.2(19)
Cd19 N1_13 C2_13 C1_13 -11.7(16)
N3_13 C1_13 C2_13 N1_13 -6(2)
N3_13 C1_13 C2_13 C3_13 177.8(19)
N1_13 C2_13 C3_13 C4_13 -1.0(18)
C1_13 C2_13 C3_13 C4_13 174.9(19)
C2_13 C3_13 C4_13 C5_13 1(2)
C3_13 C4_13 C5_13 C6_13 -2.0(17)
C3_13 C4_13 C5_13 C7_13 175(2)
C2_13 N1_13 C6_13 C5_13 -2(2)
Cd19 N1_13 C6_13 C5_13 -162.5(18)
C4_13 C5_13 C6_13 N1_13 2.2(18)
C7_13 C5_13 C6_13 N1_13 -175(2)
C9_13 N2_13 C8_13 C7_13 0(2)
Cd20 N2_13 C8_13 C7_13 -175.0(17)
N2_13 C8_13 C7_13 C11_13 2.4(19)
N2_13 C8_13 C7_13 C5_13 -173(2)
C6_13 C5_13 C7_13 C8_13 41(2)
C4_13 C5_13 C7_13 C8_13 -136.1(19)
C6_13 C5_13 C7_13 C11_13 -134.8(18)
C4_13 C5_13 C7_13 C11_13 48(2)
C8_13 C7_13 C11_13 C10_13 -2.6(17)
C5_13 C7_13 C11_13 C10_13 173.3(19)
C7_13 C11_13 C10_13 C9_13 1.2(19)
C8_13 N2_13 C9_13 C10_13 -1.2(18)
Cd20 N2_13 C9_13 C10_13 173.9(15)
C8_13 N2_13 C9_13 C12_13 179.1(19)
Cd20 N2_13 C9_13 C12_13 -5.8(17)
C11_13 C10_13 C9_13 N2_13 0.8(18)
C11_13 C10_13 C9_13 C12_13 -179.5(19)
N2_13 C9_13 C12_13 N4_13 1(2)
C10_13 C9_13 C12_13 N4_13 -179(2)
C9_13 C12_13 N4_13 C20_13 177.3(19)
C9_13 C12_13 N4_13 Cd20 5(3)
C12_13 N4_13 C20_13 C21_13 140(3)
Cd20 N4_13 C20_13 C21_13 -48(2)
C12_13 N4_13 C20_13 C25_13 -42(3)
Cd20 N4_13 C20_13 C25_13 130.0(19)
C25_13 C20_13 C21_13 C22_13 -1.7(18)
N4_13 C20_13 C21_13 C22_13 177(2)
C20_13 C21_13 C22_13 C23_13 -1(2)
C21_13 C22_13 C23_13 C24_13 2.4(19)
C21_13 C22_13 C23_13 C26_13 -176(3)
C22_13 C23_13 C24_13 C25_13 -1.7(19)
C26_13 C23_13 C24_13 C25_13 177(3)
C23_13 C24_13 C25_13 C20_13 -1(2)
C21_13 C20_13 C25_13 C24_13 2.3(18)
N4_13 C20_13 C25_13 C24_13 -176(2)
C18_14 C13_14 C14_14 C15_14 1.4(17)
N3_14 C13_14 C14_14 C15_14 178(2)
C13_14 C14_14 C15_14 C16_14 0(2)
C14_14 C15_14 C16_14 C17_14 -1.2(18)
C14_14 C15_14 C16_14 C19_14 179(2)
C15_14 C16_14 C17_14 C18_14 1.5(18)
C19_14 C16_14 C17_14 C18_14 -178(2)
C16_14 C17_14 C18_14 C13_14 0(2)
C14_14 C13_14 C18_14 C17_14 -1.0(18)
N3_14 C13_14 C18_14 C17_14 -177(2)
C14_14 C13_14 N3_14 C1_14 157(2)
C18_14 C13_14 N3_14 C1_14 -27(3)
C14_14 C13_14 N3_14 Cd18 -61(2)
C18_14 C13_14 N3_14 Cd18 114.5(18)
C13_14 N3_14 C1_14 C2_14 167(2)
Cd18 N3_14 C1_14 C2_14 20(2)
C6_14 N1_14 C2_14 C3_14 -1.9(18)
Cd18 N1_14 C2_14 C3_14 168.1(14)
C6_14 N1_14 C2_14 C1_14 175.5(18)
Cd18 N1_14 C2_14 C1_14 -14.5(15)
N3_14 C1_14 C2_14 N1_14 -6(2)
N3_14 C1_14 C2_14 C3_14 172(2)
N1_14 C2_14 C3_14 C4_14 0.9(17)
C1_14 C2_14 C3_14 C4_14 -176.1(18)
C2_14 C3_14 C4_14 C5_14 0.7(19)
C3_14 C4_14 C5_14 C6_14 -1.3(17)
C3_14 C4_14 C5_14 C7_14 176(2)
C2_14 N1_14 C6_14 C5_14 1(2)
Cd18 N1_14 C6_14 C5_14 -167.7(16)
C4_14 C5_14 C6_14 N1_14 0.3(18)
C7_14 C5_14 C6_14 N1_14 -178(2)
C9_14 N2_14 C8_14 C7_14 0(2)
Cd13 N2_14 C8_14 C7_14 -167(2)
N2_14 C8_14 C7_14 C11_14 -0.8(19)
N2_14 C8_14 C7_14 C5_14 179(2)
C6_14 C5_14 C7_14 C11_14 -135.1(19)
C4_14 C5_14 C7_14 C11_14 47(2)
C6_14 C5_14 C7_14 C8_14 45(2)
C4_14 C5_14 C7_14 C8_14 -133(2)
C8_14 C7_14 C11_14 C10_14 0.7(18)
C5_14 C7_14 C11_14 C10_14 -179(2)
C7_14 C11_14 C10_14 C9_14 0(2)
C8_14 N2_14 C9_14 C10_14 1.2(18)
Cd13 N2_14 C9_14 C10_14 169.7(18)
C8_14 N2_14 C9_14 C12_14 -178(2)
Cd13 N2_14 C9_14 C12_14 -9.0(19)
C11_14 C10_14 C9_14 N2_14 -1.3(19)
C11_14 C10_14 C9_14 C12_14 177(2)
N2_14 C9_14 C12_14 N4_14 0(3)
C10_14 C9_14 C12_14 N4_14 -179(2)
C9_14 C12_14 N4_14 C20_14 180(2)
C9_14 C12_14 N4_14 Cd13 8(3)
C12_14 N4_14 C20_14 C21_14 145(3)
Cd13 N4_14 C20_14 C21_14 -45(3)
C12_14 N4_14 C20_14 C25_14 -37(4)
Cd13 N4_14 C20_14 C25_14 133(2)
C25_14 C20_14 C21_14 C22_14 -0.4(19)
N4_14 C20_14 C21_14 C22_14 178(3)
C20_14 C21_14 C22_14 C23_14 0(2)
C21_14 C22_14 C23_14 C24_14 0.0(19)
C21_14 C22_14 C23_14 C26_14 180(3)
C22_14 C23_14 C24_14 C25_14 -0.2(19)
C26_14 C23_14 C24_14 C25_14 180(3)
C21_14 C20_14 C25_14 C24_14 0.2(19)
N4_14 C20_14 C25_14 C24_14 -178(3)
C23_14 C24_14 C25_14 C20_14 0(2)
C18_15 C13_15 C14_15 C15_15 -4.1(18)
N3_15 C13_15 C14_15 C15_15 175(2)
C13_15 C14_15 C15_15 C16_15 2(2)
C14_15 C15_15 C16_15 C17_15 1.2(19)
C14_15 C15_15 C16_15 C19_15 -179(3)
C15_15 C16_15 C17_15 C18_15 -1.5(19)
C19_15 C16_15 C17_15 C18_15 179(3)
C16_15 C17_15 C18_15 C13_15 -1(2)
C14_15 C13_15 C18_15 C17_15 3.9(19)
N3_15 C13_15 C18_15 C17_15 -175(2)
C14_15 C13_15 N3_15 C1_15 -159(2)
C18_15 C13_15 N3_15 C1_15 20(3)
C14_15 C13_15 N3_15 Cd14 35(3)
C18_15 C13_15 N3_15 Cd14 -146(2)
C13_15 N3_15 C1_15 C2_15 -175(2)
Cd14 N3_15 C1_15 C2_15 -7(2)
C6_15 N1_15 C2_15 C3_15 -3.0(18)
Cd14 N1_15 C2_15 C3_15 -173.3(14)
C6_15 N1_15 C2_15 C1_15 172.8(18)
Cd14 N1_15 C2_15 C1_15 2.5(16)
N3_15 C1_15 C2_15 N1_15 3(2)
N3_15 C1_15 C2_15 C3_15 179(2)
N1_15 C2_15 C3_15 C4_15 3.4(18)
C1_15 C2_15 C3_15 C4_15 -171.9(18)
C2_15 C3_15 C4_15 C5_15 -1.2(19)
C3_15 C4_15 C5_15 C6_15 -1.3(17)
C3_15 C4_15 C5_15 C7_15 178.3(18)
C2_15 N1_15 C6_15 C5_15 0(2)
Cd14 N1_15 C6_15 C5_15 169.2(17)
C4_15 C5_15 C6_15 N1_15 1.9(19)
C7_15 C5_15 C6_15 N1_15 -177.8(19)
C9_15 N2_15 C8_15 C7_15 0(2)
Cd21 N2_15 C8_15 C7_15 175.9(16)
N2_15 C8_15 C7_15 C11_15 0.3(19)
N2_15 C8_15 C7_15 C5_15 179.9(19)
C6_15 C5_15 C7_15 C8_15 -23(2)
C4_15 C5_15 C7_15 C8_15 157.6(17)
C6_15 C5_15 C7_15 C11_15 156.7(17)
C4_15 C5_15 C7_15 C11_15 -23(2)
C8_15 C7_15 C11_15 C10_15 0.4(17)
C5_15 C7_15 C11_15 C10_15 -179.1(19)
C7_15 C11_15 C10_15 C9_15 -1.3(19)
C8_15 N2_15 C9_15 C10_15 -0.9(18)
Cd21 N2_15 C9_15 C10_15 -177.2(15)
C8_15 N2_15 C9_15 C12_15 177.1(18)
Cd21 N2_15 C9_15 C12_15 0.8(17)
C11_15 C10_15 C9_15 N2_15 1.6(18)
C11_15 C10_15 C9_15 C12_15 -176.3(18)
C20_15 N4_15 C12_15 C9_15 178.5(18)
Cd21 N4_15 C12_15 C9_15 -5(3)
N2_15 C9_15 C12_15 N4_15 3(2)
C10_15 C9_15 C12_15 N4_15 -178.8(19)
C12_15 N4_15 C20_15 C25_15 29(3)
Cd21 N4_15 C20_15 C25_15 -147(2)
C12_15 N4_15 C20_15 C21_15 -150(2)
Cd21 N4_15 C20_15 C21_15 35(3)
C25_15 C20_15 C21_15 C22_15 0.3(18)
N4_15 C20_15 C21_15 C22_15 178(2)
C20_15 C21_15 C22_15 C23_15 -2(2)
C21_15 C22_15 C23_15 C24_15 1.4(19)
C21_15 C22_15 C23_15 C26_15 -179(3)
C22_15 C23_15 C24_15 C25_15 -0.2(19)
C26_15 C23_15 C24_15 C25_15 -180(3)
C23_15 C24_15 C25_15 C20_15 -1(2)
C21_15 C20_15 C25_15 C24_15 0.9(18)
N4_15 C20_15 C25_15 C24_15 -177(2)
C18_16 C13_16 C14_16 C15_16 -4.6(18)
N3_16 C13_16 C14_16 C15_16 176(2)
C13_16 C14_16 C15_16 C16_16 2(2)
C14_16 C15_16 C16_16 C17_16 2(2)
C14_16 C15_16 C16_16 C19_16 -176(3)
C15_16 C16_16 C17_16 C18_16 -4.1(18)
C19_16 C16_16 C17_16 C18_16 173(3)
C16_16 C17_16 C18_16 C13_16 2(2)
C14_16 C13_16 C18_16 C17_16 2.5(19)
N3_16 C13_16 C18_16 C17_16 -179(2)
C14_16 C13_16 N3_16 C1_16 -160(2)
C18_16 C13_16 N3_16 C1_16 21(3)
C14_16 C13_16 N3_16 Cd13 56(2)
C18_16 C13_16 N3_16 Cd13 -123(2)
C9_16 N2_16 C8_16 C7_16 0(2)
Cd20 N2_16 C8_16 C7_16 176.1(16)
N2_16 C8_16 C7_16 C11_16 0.1(18)
N2_16 C8_16 C7_16 C5_16 -178(2)
C8_16 C7_16 C11_16 C10_16 -1.1(18)
C5_16 C7_16 C11_16 C10_16 177(2)
C7_16 C11_16 C10_16 C9_16 2(2)
C8_16 N2_16 C9_16 C10_16 0.0(18)
Cd20 N2_16 C9_16 C10_16 -175.8(16)
C8_16 N2_16 C9_16 C12_16 -179.6(19)
Cd20 N2_16 C9_16 C12_16 4.7(18)
C11_16 C10_16 C9_16 N2_16 -1.0(17)
C11_16 C10_16 C9_16 C12_16 178.6(18)
N2_16 C9_16 C12_16 N4_16 -2(2)
C10_16 C9_16 C12_16 N4_16 178.5(19)
C9_16 C12_16 N4_16 C20_16 178.2(19)
C9_16 C12_16 N4_16 Cd20 -1(3)
C6_16 N1_16 C2_16 C3_16 -4.1(18)
Cd13 N1_16 C2_16 C3_16 -162.1(15)
C6_16 N1_16 C2_16 C1_16 170.6(19)
Cd13 N1_16 C2_16 C1_16 12.7(16)
N1_16 C2_16 C3_16 C4_16 4.2(18)
C1_16 C2_16 C3_16 C4_16 -170.3(19)
C2_16 C3_16 C4_16 C5_16 -0.4(19)
C3_16 C4_16 C5_16 C6_16 -3.0(17)
C3_16 C4_16 C5_16 C7_16 176.0(19)
C11_16 C7_16 C5_16 C6_16 -149.0(18)
C8_16 C7_16 C5_16 C6_16 29(2)
C11_16 C7_16 C5_16 C4_16 32(2)
C8_16 C7_16 C5_16 C4_16 -150.1(18)
C2_16 N1_16 C6_16 C5_16 0(2)
Cd13 N1_16 C6_16 C5_16 154.0(19)
C4_16 C5_16 C6_16 N1_16 3.2(19)
C7_16 C5_16 C6_16 N1_16 -176(2)
C13_16 N3_16 C1_16 C2_16 -170(2)
Cd13 N3_16 C1_16 C2_16 -21(2)
N1_16 C2_16 C1_16 N3_16 6(2)
C3_16 C2_16 C1_16 N3_16 -179(2)
C12_16 N4_16 C20_16 C21_16 138(3)
Cd20 N4_16 C20_16 C21_16 -43(3)
C12_16 N4_16 C20_16 C25_16 -45(3)
Cd20 N4_16 C20_16 C25_16 134(2)
C25_16 C20_16 C21_16 C22_16 -1.5(19)
N4_16 C20_16 C21_16 C22_16 176(2)
C20_16 C21_16 C22_16 C23_16 0(2)
C21_16 C22_16 C23_16 C24_16 0.5(19)
C21_16 C22_16 C23_16 C26_16 -180(3)
C22_16 C23_16 C24_16 C25_16 -0.3(19)
C26_16 C23_16 C24_16 C25_16 -180(3)
C23_16 C24_16 C25_16 C20_16 -1(2)
C21_16 C20_16 C25_16 C24_16 1.7(18)
N4_16 C20_16 C25_16 C24_16 -176(2)
C18_17 C13_17 C14_17 C15_17 2.1(18)
N3_17 C13_17 C14_17 C15_17 177(2)
C13_17 C14_17 C15_17 C16_17 -1(2)
C14_17 C15_17 C16_17 C17_17 -1.3(19)
C14_17 C15_17 C16_17 C19_17 177(3)
C15_17 C16_17 C17_17 C18_17 1.7(19)
C19_17 C16_17 C17_17 C18_17 -177(2)
C16_17 C17_17 C18_17 C13_17 0(2)
C14_17 C13_17 C18_17 C17_17 -1.7(19)
N3_17 C13_17 C18_17 C17_17 -177(2)
C14_17 C13_17 N3_17 C1_17 -28(3)
C18_17 C13_17 N3_17 C1_17 147(3)
C14_17 C13_17 N3_17 Cd14 123.2(19)
C18_17 C13_17 N3_17 Cd14 -61(2)
C13_17 N3_17 C1_17 C2_17 173(2)
Cd14 N3_17 C1_17 C2_17 19(2)
C6_17 N1_17 C2_17 C3_17 0.9(18)
Cd14 N1_17 C2_17 C3_17 166.6(16)
C6_17 N1_17 C2_17 C1_17 -179.0(19)
Cd14 N1_17 C2_17 C1_17 -13.3(17)
N3_17 C1_17 C2_17 N1_17 -7(2)
N3_17 C1_17 C2_17 C3_17 174(2)
N1_17 C2_17 C3_17 C4_17 -0.4(18)
C1_17 C2_17 C3_17 C4_17 179.5(19)
C2_17 C3_17 C4_17 C5_17 0(2)
C3_17 C4_17 C5_17 C6_17 -0.8(18)
C3_17 C4_17 C5_17 C7_17 177(2)
C2_17 N1_17 C6_17 C5_17 -1(2)
Cd14 N1_17 C6_17 C5_17 -164.9(18)
C4_17 C5_17 C6_17 N1_17 1.4(19)
C7_17 C5_17 C6_17 N1_17 -176(2)
C9_17 N2_17 C8_17 C7_17 0(2)
Cd13 N2_17 C8_17 C7_17 -168.5(17)
N2_17 C8_17 C7_17 C11_17 1.6(19)
N2_17 C8_17 C7_17 C5_17 -175(2)
C4_17 C5_17 C7_17 C11_17 46(2)
C6_17 C5_17 C7_17 C11_17 -136.3(19)
C4_17 C5_17 C7_17 C8_17 -136.6(19)
C6_17 C5_17 C7_17 C8_17 41(2)
C8_17 C7_17 C11_17 C10_17 -2.5(17)
C5_17 C7_17 C11_17 C10_17 175(2)
C7_17 C11_17 C10_17 C9_17 1.7(19)
C8_17 N2_17 C9_17 C10_17 -0.9(18)
Cd13 N2_17 C9_17 C10_17 168.5(15)
C8_17 N2_17 C9_17 C12_17 -178.3(19)
Cd13 N2_17 C9_17 C12_17 -8.8(17)
C11_17 C10_17 C9_17 N2_17 0.0(18)
C11_17 C10_17 C9_17 C12_17 177.1(19)
N2_17 C9_17 C12_17 N4_17 -1(2)
C10_17 C9_17 C12_17 N4_17 -178(2)
C25_17 C20_17 C21_17 C22_17 1.5(18)
N4_17 C20_17 C21_17 C22_17 -175(2)
C20_17 C21_17 C22_17 C23_17 0(2)
C21_17 C22_17 C23_17 C24_17 -1.3(19)
C21_17 C22_17 C23_17 C26_17 179(3)
C22_17 C23_17 C24_17 C25_17 1.1(18)
C26_17 C23_17 C24_17 C25_17 -179(2)
C23_17 C24_17 C25_17 C20_17 0(2)
C21_17 C20_17 C25_17 C24_17 -1.7(19)
N4_17 C20_17 C25_17 C24_17 174(2)
C9_17 C12_17 N4_17 C20_17 171.6(18)
C9_17 C12_17 N4_17 Cd13 11(3)
C25_17 C20_17 N4_17 C12_17 146(2)
C21_17 C20_17 N4_17 C12_17 -38(3)
C25_17 C20_17 N4_17 Cd13 -53(2)
C21_17 C20_17 N4_17 Cd13 123.0(19)
C25_18 C20_18 C21_18 C22_18 -0.2(19)
N4_18 C20_18 C21_18 C22_18 -179(2)
C20_18 C21_18 C22_18 C23_18 1(2)
C21_18 C22_18 C23_18 C24_18 -1(2)
C21_18 C22_18 C23_18 C26_18 179(3)
C22_18 C23_18 C24_18 C25_18 -0.3(19)
C26_18 C23_18 C24_18 C25_18 180(3)
C23_18 C24_18 C25_18 C20_18 1(2)
C21_18 C20_18 C25_18 C24_18 -0.8(19)
N4_18 C20_18 C25_18 C24_18 178(2)
C21_18 C20_18 N4_18 C12_18 -146(2)
C25_18 C20_18 N4_18 C12_18 35(3)
C21_18 C20_18 N4_18 Cd18 47(2)
C25_18 C20_18 N4_18 Cd18 -132(2)
C2_18 N1_18 C6_18 C5_18 1(2)
Cd19 N1_18 C6_18 C5_18 162.7(18)
N1_18 C6_18 C5_18 C4_18 2.1(19)
N1_18 C6_18 C5_18 C7_18 -179(2)
C6_18 C5_18 C4_18 C3_18 -2.2(18)
C7_18 C5_18 C4_18 C3_18 179(2)
C5_18 C4_18 C3_18 C2_18 -0.5(19)
C6_18 N1_18 C2_18 C3_18 -3.8(18)
Cd19 N1_18 C2_18 C3_18 -168.2(15)
C6_18 N1_18 C2_18 C1_18 171.0(19)
Cd19 N1_18 C2_18 C1_18 6.6(16)
C4_18 C3_18 C2_18 N1_18 3.6(18)
C4_18 C3_18 C2_18 C1_18 -170.7(19)
C13_18 N3_18 C1_18 C2_18 -175(2)
Cd19 N3_18 C1_18 C2_18 -11(3)
N1_18 C2_18 C1_18 N3_18 3(2)
C3_18 C2_18 C1_18 N3_18 178(2)
C9_18 N2_18 C8_18 C7_18 0(2)
Cd18 N2_18 C8_18 C7_18 170.0(17)
N2_18 C8_18 C7_18 C11_18 0.8(18)
N2_18 C8_18 C7_18 C5_18 -177.1(19)
C6_18 C5_18 C7_18 C11_18 -151.9(18)
C4_18 C5_18 C7_18 C11_18 27(2)
C6_18 C5_18 C7_18 C8_18 26(2)
C4_18 C5_18 C7_18 C8_18 -154.7(18)
C8_18 C7_18 C11_18 C10_18 -0.8(17)
C5_18 C7_18 C11_18 C10_18 177.2(19)
C7_18 C11_18 C10_18 C9_18 0.0(19)
C8_18 N2_18 C9_18 C10_18 -0.9(19)
Cd18 N2_18 C9_18 C10_18 -171.4(16)
C8_18 N2_18 C9_18 C12_18 177.9(19)
Cd18 N2_18 C9_18 C12_18 7.5(18)
C11_18 C10_18 C9_18 N2_18 0.9(18)
C11_18 C10_18 C9_18 C12_18 -177.9(19)
C20_18 N4_18 C12_18 C9_18 -174.5(18)
Cd18 N4_18 C12_18 C9_18 -7(3)
N2_18 C9_18 C12_18 N4_18 0(2)
C10_18 C9_18 C12_18 N4_18 178.8(18)
C1_18 N3_18 C13_18 C14_18 -161(2)
Cd19 N3_18 C13_18 C14_18 37(3)
C1_18 N3_18 C13_18 C18_18 19(3)
Cd19 N3_18 C13_18 C18_18 -143(2)
C18_18 C13_18 C14_18 C15_18 -2.3(19)
N3_18 C13_18 C14_18 C15_18 178(2)
C13_18 C14_18 C15_18 C16_18 2(2)
C14_18 C15_18 C16_18 C17_18 -0.1(19)
C14_18 C15_18 C16_18 C19_18 -180(3)
C15_18 C16_18 C17_18 C18_18 -1(2)
C19_18 C16_18 C17_18 C18_18 179(3)
C16_18 C17_18 C18_18 C13_18 0(2)
C14_18 C13_18 C18_18 C17_18 1.2(18)
N3_18 C13_18 C18_18 C17_18 -179(2)
C18_19 C13_19 C14_19 C15_19 1.1(18)
N3_19 C13_19 C14_19 C15_19 179(2)
C13_19 C14_19 C15_19 C16_19 -2(2)
C14_19 C15_19 C16_19 C17_19 1.5(17)
C14_19 C15_19 C16_19 C19_19 -177(2)
C15_19 C16_19 C17_19 C18_19 -0.3(18)
C19_19 C16_19 C17_19 C18_19 178(2)
C16_19 C17_19 C18_19 C13_19 0(2)
C14_19 C13_19 C18_19 C17_19 0.1(17)
N3_19 C13_19 C18_19 C17_19 -178(2)
C14_19 C13_19 N3_19 C1_19 160.8(19)
C18_19 C13_19 N3_19 C1_19 -22(3)
C14_19 C13_19 N3_19 Cd7 -45(2)
C18_19 C13_19 N3_19 Cd7 132.9(17)
C13_19 N3_19 C1_19 C2_19 177.3(17)
Cd7 N3_19 C1_19 C2_19 20(2)
C6_19 N1_19 C2_19 C3_19 1.2(17)
Cd7 N1_19 C2_19 C3_19 165.9(13)
C6_19 N1_19 C2_19 C1_19 -178.1(17)
Cd7 N1_19 C2_19 C1_19 -13.5(15)
N3_19 C1_19 C2_19 N1_19 -6(2)
N3_19 C1_19 C2_19 C3_19 175.2(18)
N1_19 C2_19 C3_19 C4_19 0.7(17)
C1_19 C2_19 C3_19 C4_19 180.0(17)
C2_19 C3_19 C4_19 C5_19 -1.9(19)
C3_19 C4_19 C5_19 C6_19 1.3(17)
C3_19 C4_19 C5_19 C7_19 -176.3(18)
C2_19 N1_19 C6_19 C5_19 -2(2)
Cd7 N1_19 C6_19 C5_19 -164.3(15)
C4_19 C5_19 C6_19 N1_19 0.7(18)
C7_19 C5_19 C6_19 N1_19 178.3(18)
C9_19 N2_19 C8_19 C7_19 1.2(19)
Cd12 N2_19 C8_19 C7_19 -162.2(14)
N2_19 C8_19 C7_19 C11_19 -0.2(17)
N2_19 C8_19 C7_19 C5_19 179.0(17)
C4_19 C5_19 C7_19 C8_19 -139.4(16)
C6_19 C5_19 C7_19 C8_19 43.2(19)
C4_19 C5_19 C7_19 C11_19 40(2)
C6_19 C5_19 C7_19 C11_19 -137.7(16)
C8_19 C7_19 C11_19 C10_19 -0.7(17)
C5_19 C7_19 C11_19 C10_19 -179.9(17)
C7_19 C11_19 C10_19 C9_19 0.5(19)
C8_19 N2_19 C9_19 C10_19 -1.4(17)
Cd12 N2_19 C9_19 C10_19 163.6(13)
C8_19 N2_19 C9_19 C12_19 179.6(16)
Cd12 N2_19 C9_19 C12_19 -15.3(15)
C11_19 C10_19 C9_19 N2_19 0.6(17)
C11_19 C10_19 C9_19 C12_19 179.4(16)
C20_19 N4_19 C12_19 C9_19 177.6(16)
Cd12 N4_19 C12_19 C9_19 13(2)
N2_19 C9_19 C12_19 N4_19 1(2)
C10_19 C9_19 C12_19 N4_19 -177.9(17)
C12_19 N4_19 C20_19 C25_19 -36(3)
Cd12 N4_19 C20_19 C25_19 126.2(17)
C12_19 N4_19 C20_19 C21_19 152(2)
Cd12 N4_19 C20_19 C21_19 -45(2)
C25_19 C20_19 C21_19 C22_19 -4.4(17)
N4_19 C20_19 C21_19 C22_19 167.5(19)
C20_19 C21_19 C22_19 C23_19 2(2)
C21_19 C22_19 C23_19 C24_19 1.2(18)
C21_19 C22_19 C23_19 C26_19 -178(2)
C22_19 C23_19 C24_19 C25_19 -2.3(17)
C26_19 C23_19 C24_19 C25_19 177(2)
C21_19 C20_19 C25_19 C24_19 3.3(17)
N4_19 C20_19 C25_19 C24_19 -168(2)
C23_19 C24_19 C25_19 C20_19 0(2)
C18_20 C13_20 C14_20 C15_20 2.9(17)
N3_20 C13_20 C14_20 C15_20 177.2(18)
C13_20 C14_20 C15_20 C16_20 -1(2)
C14_20 C15_20 C16_20 C17_20 -1.2(17)
C14_20 C15_20 C16_20 C19_20 178(2)
C15_20 C16_20 C17_20 C18_20 2.2(17)
C19_20 C16_20 C17_20 C18_20 -177(2)
C16_20 C17_20 C18_20 C13_20 -0.6(19)
C14_20 C13_20 C18_20 C17_20 -1.9(17)
N3_20 C13_20 C18_20 C17_20 -176.0(18)
C14_20 C13_20 N3_20 C1_20 -23(2)
C18_20 C13_20 N3_20 C1_20 150.7(19)
C14_20 C13_20 N3_20 Cd5 130.2(15)
C18_20 C13_20 N3_20 Cd5 -55.7(18)
C13_20 N3_20 C1_20 C2_20 178.9(16)
Cd5 N3_20 C1_20 C2_20 23(2)
C6_20 N1_20 C2_20 C3_20 0.2(17)
Cd5 N1_20 C2_20 C3_20 163.1(13)
C6_20 N1_20 C2_20 C1_20 -179.8(16)
Cd5 N1_20 C2_20 C1_20 -16.9(14)
N3_20 C1_20 C2_20 N1_20 -5(2)
N3_20 C1_20 C2_20 C3_20 175.0(17)
N1_20 C2_20 C3_20 C4_20 -0.4(17)
C1_20 C2_20 C3_20 C4_20 179.6(16)
C2_20 C3_20 C4_20 C5_20 -0.2(18)
C3_20 C4_20 C5_20 C6_20 0.8(16)
C3_20 C4_20 C5_20 C7_20 -178.3(17)
C2_20 N1_20 C6_20 C5_20 0.5(19)
Cd5 N1_20 C6_20 C5_20 -159.3(15)
C4_20 C5_20 C6_20 N1_20 -1.0(18)
C7_20 C5_20 C6_20 N1_20 178.1(18)
C9_20 N2_20 C8_20 C7_20 0(2)
Cd6 N2_20 C8_20 C7_20 -165.6(14)
N2_20 C8_20 C7_20 C11_20 0.9(17)
N2_20 C8_20 C7_20 C5_20 -179.3(17)
C6_20 C5_20 C7_20 C8_20 34.8(19)
C4_20 C5_20 C7_20 C8_20 -146.2(16)
C6_20 C5_20 C7_20 C11_20 -145.5(16)
C4_20 C5_20 C7_20 C11_20 34(2)
C8_20 C7_20 C11_20 C10_20 -0.7(17)
C5_20 C7_20 C11_20 C10_20 179.5(18)
C7_20 C11_20 C10_20 C9_20 -0.5(19)
C8_20 N2_20 C9_20 C10_20 -1.5(18)
Cd6 N2_20 C9_20 C10_20 165.7(13)
C8_20 N2_20 C9_20 C12_20 178.8(17)
Cd6 N2_20 C9_20 C12_20 -13.9(15)
C11_20 C10_20 C9_20 N2_20 1.7(17)
C11_20 C10_20 C9_20 C12_20 -178.7(17)
C20_20 N4_20 C12_20 C9_20 172.5(18)
Cd6 N4_20 C12_20 C9_20 14(2)
N2_20 C9_20 C12_20 N4_20 -1(2)
C10_20 C9_20 C12_20 N4_20 179.7(19)
C12_20 N4_20 C20_20 C21_20 -22(3)
Cd6 N4_20 C20_20 C21_20 132.4(18)
C12_20 N4_20 C20_20 C25_20 161(2)
Cd6 N4_20 C20_20 C25_20 -45(2)
C25_20 C20_20 C21_20 C22_20 0.4(18)
N4_20 C20_20 C21_20 C22_20 -177(2)
C20_20 C21_20 C22_20 C23_20 0(2)
C21_20 C22_20 C23_20 C24_20 -0.9(18)
C21_20 C22_20 C23_20 C26_20 178(2)
C22_20 C23_20 C24_20 C25_20 0.8(19)
C26_20 C23_20 C24_20 C25_20 -178(3)
C23_20 C24_20 C25_20 C20_20 0(2)
C21_20 C20_20 C25_20 C24_20 -0.5(18)
N4_20 C20_20 C25_20 C24_20 177(2)
C18_21 C13_21 C14_21 C15_21 -3.9(17)
N3_21 C13_21 C14_21 C15_21 175.4(18)
C13_21 C14_21 C15_21 C16_21 1.4(19)
C14_21 C15_21 C16_21 C17_21 1.7(18)
C14_21 C15_21 C16_21 C19_21 -177(2)
C15_21 C16_21 C17_21 C18_21 -2.3(17)
C19_21 C16_21 C17_21 C18_21 177(2)
C16_21 C17_21 C18_21 C13_21 -0.1(19)
C14_21 C13_21 C18_21 C17_21 3.3(17)
N3_21 C13_21 C18_21 C17_21 -176.0(19)
C14_21 C13_21 N3_21 C1_21 -166.5(16)
C18_21 C13_21 N3_21 C1_21 13(2)
C14_21 C13_21 N3_21 Cd5 23(2)
C18_21 C13_21 N3_21 Cd5 -157.8(15)
C13_21 N3_21 C1_21 C2_21 -174.0(16)
Cd5 N3_21 C1_21 C2_21 -2(2)
C6_21 N1_21 C2_21 C3_21 -3.7(17)
Cd5 N1_21 C2_21 C3_21 -176.6(12)
C6_21 N1_21 C2_21 C1_21 170.9(16)
Cd5 N1_21 C2_21 C1_21 -2.0(15)
N3_21 C1_21 C2_21 N1_21 3(2)
N3_21 C1_21 C2_21 C3_21 177.3(16)
N1_21 C2_21 C3_21 C4_21 3.3(17)
C1_21 C2_21 C3_21 C4_21 -170.9(16)
C2_21 C3_21 C4_21 C5_21 -0.2(18)
C3_21 C4_21 C5_21 C6_21 -2.1(17)
C3_21 C4_21 C5_21 C7_21 177.1(17)
C2_21 N1_21 C6_21 C5_21 1.1(19)
Cd5 N1_21 C6_21 C5_21 173.4(13)
C4_21 C5_21 C6_21 N1_21 1.7(17)
C7_21 C5_21 C6_21 N1_21 -177.5(17)
C9_21 N2_21 C8_21 C7_21 1(2)
Cd10 N2_21 C8_21 C7_21 178.9(15)
N2_21 C8_21 C7_21 C11_21 -1.2(18)
N2_21 C8_21 C7_21 C5_21 176.7(18)
C4_21 C5_21 C7_21 C11_21 -35.9(19)
C6_21 C5_21 C7_21 C11_21 143.3(16)
C4_21 C5_21 C7_21 C8_21 146.3(16)
C6_21 C5_21 C7_21 C8_21 -34.5(19)
C8_21 C7_21 C11_21 C10_21 0.2(16)
C5_21 C7_21 C11_21 C10_21 -177.7(17)
C7_21 C11_21 C10_21 C9_21 0.4(19)
C8_21 N2_21 C9_21 C10_21 -0.8(17)
Cd10 N2_21 C9_21 C10_21 -178.3(14)
C8_21 N2_21 C9_21 C12_21 178.7(17)
Cd10 N2_21 C9_21 C12_21 1.2(17)
C11_21 C10_21 C9_21 N2_21 -0.1(17)
C11_21 C10_21 C9_21 C12_21 -179.6(17)
C20_21 N4_21 C12_21 C9_21 -175.4(17)
Cd10 N4_21 C12_21 C9_21 -4(2)
N2_21 C9_21 C12_21 N4_21 2(2)
C10_21 C9_21 C12_21 N4_21 -178.4(18)
C12_21 N4_21 C20_21 C21_21 -157(2)
Cd10 N4_21 C20_21 C21_21 33(2)
C12_21 N4_21 C20_21 C25_21 24(3)
Cd10 N4_21 C20_21 C25_21 -146.1(16)
C25_21 C20_21 C21_21 C22_21 0.4(18)
N4_21 C20_21 C21_21 C22_21 -179(2)
C20_21 C21_21 C22_21 C23_21 -1(2)
C21_21 C22_21 C23_21 C24_21 -0.1(18)
C21_21 C22_21 C23_21 C26_21 180(2)
C22_21 C23_21 C24_21 C25_21 1.1(18)
C26_21 C23_21 C24_21 C25_21 -179(2)
C23_21 C24_21 C25_21 C20_21 -1(2)
C21_21 C20_21 C25_21 C24_21 0.5(18)
N4_21 C20_21 C25_21 C24_21 180(2)
C18_22 C13_22 C14_22 C15_22 1.4(17)
N3_22 C13_22 C14_22 C15_22 177(2)
C13_22 C14_22 C15_22 C16_22 -1(2)
C14_22 C15_22 C16_22 C17_22 -1.2(18)
C14_22 C15_22 C16_22 C19_22 177(2)
C15_22 C16_22 C17_22 C18_22 3.0(18)
C19_22 C16_22 C17_22 C18_22 -175(2)
C16_22 C17_22 C18_22 C13_22 -3(2)
C14_22 C13_22 C18_22 C17_22 0.5(17)
N3_22 C13_22 C18_22 C17_22 -175(2)
C2_22 C1_22 N3_22 C13_22 175.9(18)
C2_22 C1_22 N3_22 Cd11 24(2)
C14_22 C13_22 N3_22 C1_22 156.1(19)
C18_22 C13_22 N3_22 C1_22 -29(3)
C14_22 C13_22 N3_22 Cd11 -56(2)
C18_22 C13_22 N3_22 Cd11 119.2(19)
C6_22 N1_22 C2_22 C3_22 0.5(17)
Cd11 N1_22 C2_22 C3_22 171.0(14)
C6_22 N1_22 C2_22 C1_22 178.6(17)
Cd11 N1_22 C2_22 C1_22 -11.0(16)
N3_22 C1_22 C2_22 N1_22 -11(2)
N3_22 C1_22 C2_22 C3_22 167.4(18)
N1_22 C2_22 C3_22 C4_22 0.2(18)
C1_22 C2_22 C3_22 C4_22 -177.8(18)
C2_22 C3_22 C4_22 C5_22 -0.6(19)
C3_22 C4_22 C5_22 C6_22 0.3(17)
C3_22 C4_22 C5_22 C7_22 177.8(18)
C2_22 N1_22 C6_22 C5_22 -1(2)
Cd11 N1_22 C6_22 C5_22 -170.3(15)
C4_22 C5_22 C6_22 N1_22 0.5(18)
C7_22 C5_22 C6_22 N1_22 -177.0(19)
C9_22 N2_22 C8_22 C7_22 0(2)
Cd12 N2_22 C8_22 C7_22 -159.8(16)
N2_22 C8_22 C7_22 C11_22 0.4(18)
N2_22 C8_22 C7_22 C5_22 176.3(19)
C6_22 C5_22 C7_22 C11_22 -147.2(17)
C4_22 C5_22 C7_22 C11_22 35(2)
C6_22 C5_22 C7_22 C8_22 37(2)
C4_22 C5_22 C7_22 C8_22 -140.2(17)
C8_22 C7_22 C11_22 C10_22 0.7(17)
C5_22 C7_22 C11_22 C10_22 -175.1(18)
C7_22 C11_22 C10_22 C9_22 -2.3(19)
C8_22 N2_22 C9_22 C10_22 -1.7(17)
Cd12 N2_22 C9_22 C10_22 161.0(13)
C8_22 N2_22 C9_22 C12_22 177.0(17)
Cd12 N2_22 C9_22 C12_22 -20.2(15)
C11_22 C10_22 C9_22 N2_22 2.8(17)
C11_22 C10_22 C9_22 C12_22 -175.9(17)
C20_22 N4_22 C12_22 C9_22 174.4(16)
Cd12 N4_22 C12_22 C9_22 21(2)
N2_22 C9_22 C12_22 N4_22 -1(2)
C10_22 C9_22 C12_22 N4_22 177.6(18)
C12_22 N4_22 C20_22 C25_22 146.1(19)
Cd12 N4_22 C20_22 C25_22 -65.0(19)
C12_22 N4_22 C20_22 C21_22 -37(3)
Cd12 N4_22 C20_22 C21_22 111.8(18)
C25_22 C20_22 C21_22 C22_22 0.6(17)
N4_22 C20_22 C21_22 C22_22 -176.1(19)
C20_22 C21_22 C22_22 C23_22 -1.2(19)
C21_22 C22_22 C23_22 C24_22 0.9(17)
C21_22 C22_22 C23_22 C26_22 -177(2)
C22_22 C23_22 C24_22 C25_22 0.0(18)
C26_22 C23_22 C24_22 C25_22 178(2)
C23_22 C24_22 C25_22 C20_22 -1(2)
C21_22 C20_22 C25_22 C24_22 0.2(17)
N4_22 C20_22 C25_22 C24_22 177.2(18)
C18_23 C13_23 C14_23 C15_23 1.8(18)
N3_23 C13_23 C14_23 C15_23 177.1(19)
C13_23 C14_23 C15_23 C16_23 -1(2)
C14_23 C15_23 C16_23 C17_23 -1.3(17)
C14_23 C15_23 C16_23 C19_23 178(2)
C15_23 C16_23 C17_23 C18_23 2.0(18)
C19_23 C16_23 C17_23 C18_23 -177(2)
C16_23 C17_23 C18_23 C13_23 -1(2)
C14_23 C13_23 C18_23 C17_23 -1.1(17)
N3_23 C13_23 C18_23 C17_23 -176.3(18)
C2_23 C1_23 N3_23 C13_23 173.2(16)
C2_23 C1_23 N3_23 Cd4 24.5(19)
C14_23 C13_23 N3_23 C1_23 -16(2)
C18_23 C13_23 N3_23 C1_23 159.0(19)
C14_23 C13_23 N3_23 Cd4 130.1(16)
C18_23 C13_23 N3_23 Cd4 -54.6(19)
C6_23 N1_23 C2_23 C3_23 2.6(17)
Cd4 N1_23 C2_23 C3_23 161.2(12)
C6_23 N1_23 C2_23 C1_23 -173.9(16)
Cd4 N1_23 C2_23 C1_23 -15.3(15)
N3_23 C1_23 C2_23 N1_23 -8(2)
N3_23 C1_23 C2_23 C3_23 175.7(16)
N1_23 C2_23 C3_23 C4_23 -2.2(17)
C1_23 C2_23 C3_23 C4_23 174.3(16)
C2_23 C3_23 C4_23 C5_23 0.1(18)
C3_23 C4_23 C5_23 C6_23 1.3(16)
C3_23 C4_23 C5_23 C7_23 -177.9(16)
C2_23 N1_23 C6_23 C5_23 -1.1(19)
Cd4 N1_23 C6_23 C5_23 -157.4(13)
C4_23 C5_23 C6_23 N1_23 -0.8(17)
C7_23 C5_23 C6_23 N1_23 178.4(16)
C9_23 N2_23 C8_23 C7_23 0.5(19)
Cd5 N2_23 C8_23 C7_23 -155.8(14)
N2_23 C8_23 C7_23 C11_23 -0.3(17)
N2_23 C8_23 C7_23 C5_23 179.1(16)
C6_23 C5_23 C7_23 C8_23 37.6(18)
C4_23 C5_23 C7_23 C8_23 -143.1(15)
C6_23 C5_23 C7_23 C11_23 -142.9(15)
C4_23 C5_23 C7_23 C11_23 36.3(18)
C8_23 C7_23 C11_23 C10_23 0.0(16)
C5_23 C7_23 C11_23 C10_23 -179.4(16)
C7_23 C11_23 C10_23 C9_23 0.0(18)
C8_23 N2_23 C9_23 C10_23 -0.4(17)
Cd5 N2_23 C9_23 C10_23 158.5(13)
C8_23 N2_23 C9_23 C12_23 179.0(16)
Cd5 N2_23 C9_23 C12_23 -22.1(14)
C11_23 C10_23 C9_23 N2_23 0.1(17)
C11_23 C10_23 C9_23 C12_23 -179.3(16)
C20_23 N4_23 C12_23 C9_23 177.7(16)
Cd5 N4_23 C12_23 C9_23 14(2)
N2_23 C9_23 C12_23 N4_23 4(2)
C10_23 C9_23 C12_23 N4_23 -176.1(17)
C12_23 N4_23 C20_23 C21_23 -32(3)
Cd5 N4_23 C20_23 C21_23 128.8(15)
C12_23 N4_23 C20_23 C25_23 151.8(19)
Cd5 N4_23 C20_23 C25_23 -47.1(19)
C25_23 C20_23 C21_23 C22_23 1.9(17)
N4_23 C20_23 C21_23 C22_23 -174.0(18)
C20_23 C21_23 C22_23 C23_23 0.1(19)
C21_23 C22_23 C23_23 C24_23 -1.0(17)
C21_23 C22_23 C23_23 C26_23 178.9(19)
C22_23 C23_23 C24_23 C25_23 -0.2(17)
C26_23 C23_23 C24_23 C25_23 179.9(19)
C23_23 C24_23 C25_23 C20_23 2.2(19)
C21_23 C20_23 C25_23 C24_23 -3.1(17)
N4_23 C20_23 C25_23 C24_23 172.8(18)
C18_24 C13_24 C14_24 C15_24 1.5(17)
N3_24 C13_24 C14_24 C15_24 176.9(18)
C13_24 C14_24 C15_24 C16_24 -2(2)
C14_24 C15_24 C16_24 C17_24 0.7(18)
C14_24 C15_24 C16_24 C19_24 -177(2)
C15_24 C16_24 C17_24 C18_24 0.1(17)
C19_24 C16_24 C17_24 C18_24 178(2)
C14_24 C13_24 C18_24 C17_24 -0.7(17)
N3_24 C13_24 C18_24 C17_24 -175.5(19)
C16_24 C17_24 C18_24 C13_24 -0.1(19)
C14_24 C13_24 N3_24 C1_24 -22(2)
C18_24 C13_24 N3_24 C1_24 153(2)
C14_24 C13_24 N3_24 Cd9 126.7(15)
C18_24 C13_24 N3_24 Cd9 -58.3(19)
C13_24 N3_24 C1_24 C2_24 177.2(17)
Cd9 N3_24 C1_24 C2_24 26(2)
C6_24 N1_24 C2_24 C3_24 2.7(17)
Cd9 N1_24 C2_24 C3_24 161.2(13)
C6_24 N1_24 C2_24 C1_24 -177.6(17)
Cd9 N1_24 C2_24 C1_24 -19.2(15)
N3_24 C1_24 C2_24 N1_24 -7(2)
N3_24 C1_24 C2_24 C3_24 172.4(17)
N1_24 C2_24 C3_24 C4_24 -2.8(17)
C1_24 C2_24 C3_24 C4_24 177.6(17)
C2_24 C3_24 C4_24 C5_24 1.2(19)
C3_24 C4_24 C5_24 C6_24 0.3(17)
C3_24 C4_24 C5_24 C7_24 176.6(18)
C2_24 N1_24 C6_24 C5_24 -1(2)
Cd9 N1_24 C6_24 C5_24 -158.3(15)
C4_24 C5_24 C6_24 N1_24 -0.4(18)
C7_24 C5_24 C6_24 N1_24 -176.6(19)
C9_24 N2_24 C8_24 C7_24 0(2)
Cd8 N2_24 C8_24 C7_24 -170.1(14)
N2_24 C8_24 C7_24 C11_24 2.2(18)
N2_24 C8_24 C7_24 C5_24 -175.9(18)
C6_24 C5_24 C7_24 C8_24 33(2)
C4_24 C5_24 C7_24 C8_24 -143.3(17)
C6_24 C5_24 C7_24 C11_24 -145.2(16)
C4_24 C5_24 C7_24 C11_24 39(2)
C8_24 C7_24 C11_24 C10_24 -2.1(17)
C5_24 C7_24 C11_24 C10_24 176.0(17)
C7_24 C11_24 C10_24 C9_24 0.2(19)
C8_24 N2_24 C9_24 C10_24 -1.9(17)
Cd8 N2_24 C9_24 C10_24 169.3(13)
C8_24 N2_24 C9_24 C12_24 178.3(17)
Cd8 N2_24 C9_24 C12_24 -10.6(15)
C11_24 C10_24 C9_24 N2_24 1.9(17)
C11_24 C10_24 C9_24 C12_24 -178.3(17)
C20_24 N4_24 C12_24 C9_24 173.6(18)
Cd8 N4_24 C12_24 C9_24 15(2)
N2_24 C9_24 C12_24 N4_24 -4(2)
C10_24 C9_24 C12_24 N4_24 176.5(19)
C12_24 N4_24 C20_24 C25_24 143(2)
Cd8 N4_24 C20_24 C25_24 -60(2)
C12_24 N4_24 C20_24 C21_24 -35(3)
Cd8 N4_24 C20_24 C21_24 121.4(16)
C25_24 C20_24 C21_24 C22_24 -0.9(18)
N4_24 C20_24 C21_24 C22_24 178(2)
C20_24 C21_24 C22_24 C23_24 0(2)
C21_24 C22_24 C23_24 C24_24 1.1(17)
C21_24 C22_24 C23_24 C26_24 -177(2)
C22_24 C23_24 C24_24 C25_24 -1.9(18)
C26_24 C23_24 C24_24 C25_24 177(2)
C23_24 C24_24 C25_24 C20_24 1(2)
C21_24 C20_24 C25_24 C24_24 0.1(17)
N4_24 C20_24 C25_24 C24_24 -179(2)
C18_25 C13_25 C14_25 C15_25 1.7(17)
N3_25 C13_25 C14_25 C15_25 178.4(17)
C13_25 C14_25 C15_25 C16_25 -1.4(19)
C14_25 C15_25 C16_25 C17_25 -0.2(17)
C14_25 C15_25 C16_25 C19_25 180(2)
C15_25 C16_25 C17_25 C18_25 1.5(17)
C19_25 C16_25 C17_25 C18_25 -178(2)
C16_25 C17_25 C18_25 C13_25 -1.2(19)
C14_25 C13_25 C18_25 C17_25 -0.4(17)
N3_25 C13_25 C18_25 C17_25 -176.9(17)
C14_25 C13_25 N3_25 C1_25 -22(2)
C18_25 C13_25 N3_25 C1_25 155(2)
C14_25 C13_25 N3_25 Cd9 127.9(13)
C18_25 C13_25 N3_25 Cd9 -55.5(17)
C13_25 N3_25 C1_25 C2_25 168.8(17)
Cd9 N3_25 C1_25 C2_25 18(2)
C6_25 N1_25 C2_25 C3_25 -1.0(17)
Cd9 N1_25 C2_25 C3_25 164.3(12)
C6_25 N1_25 C2_25 C1_25 178.8(16)
Cd9 N1_25 C2_25 C1_25 -15.9(15)
N3_25 C1_25 C2_25 N1_25 -2(2)
N3_25 C1_25 C2_25 C3_25 177.3(17)
N1_25 C2_25 C3_25 C4_25 0.6(17)
C1_25 C2_25 C3_25 C4_25 -179.2(17)
C2_25 C3_25 C4_25 C5_25 -0.2(19)
C3_25 C4_25 C5_25 C6_25 0.1(16)
C3_25 C4_25 C5_25 C7_25 179.2(18)
C2_25 N1_25 C6_25 C5_25 1.0(19)
Cd9 N1_25 C6_25 C5_25 -162.7(14)
C4_25 C5_25 C6_25 N1_25 -0.5(17)
C7_25 C5_25 C6_25 N1_25 -179.6(18)
C9_25 N2_25 C8_25 C7_25 1(2)
Cd10 N2_25 C8_25 C7_25 -163.1(15)
N2_25 C8_25 C7_25 C11_25 -0.1(18)
N2_25 C8_25 C7_25 C5_25 178.9(18)
C4_25 C5_25 C7_25 C11_25 39(2)
C6_25 C5_25 C7_25 C11_25 -142.2(16)
C4_25 C5_25 C7_25 C8_25 -140.1(16)
C6_25 C5_25 C7_25 C8_25 39.0(19)
C8_25 C7_25 C11_25 C10_25 -0.4(16)
C5_25 C7_25 C11_25 C10_25 -179.3(18)
C7_25 C11_25 C10_25 C9_25 0.3(19)
C8_25 N2_25 C9_25 C10_25 -0.6(17)
Cd10 N2_25 C9_25 C10_25 165.7(13)
C8_25 N2_25 C9_25 C12_25 179.2(17)
Cd10 N2_25 C9_25 C12_25 -14.6(15)
C11_25 C10_25 C9_25 N2_25 0.1(17)
C11_25 C10_25 C9_25 C12_25 -179.6(17)
N2_25 C9_25 C12_25 N4_25 0(2)
C10_25 C9_25 C12_25 N4_25 180(2)
C9_25 C12_25 N4_25 C20_25 178(2)
C9_25 C12_25 N4_25 Cd10 15(3)
C12_25 N4_25 C20_25 C25_25 -56(3)
Cd10 N4_25 C20_25 C25_25 107.2(18)
C12_25 N4_25 C20_25 C21_25 121(3)
Cd10 N4_25 C20_25 C21_25 -76.4(18)
C25_25 C20_25 C21_25 C22_25 2.9(18)
N4_25 C20_25 C21_25 C22_25 -173(2)
C20_25 C21_25 C22_25 C23_25 -3(2)
C21_25 C22_25 C23_25 C24_25 0.8(18)
C21_25 C22_25 C23_25 C26_25 -177(2)
C22_25 C23_25 C24_25 C25_25 0.8(18)
C26_25 C23_25 C24_25 C25_25 178(2)
C23_25 C24_25 C25_25 C20_25 -1(2)
C21_25 C20_25 C25_25 C24_25 -1.3(18)
N4_25 C20_25 C25_25 C24_25 175(2)
C18_26 C13_26 C14_26 C15_26 -4.8(17)
N3_26 C13_26 C14_26 C15_26 174.1(19)
C13_26 C14_26 C15_26 C16_26 2(2)
C14_26 C15_26 C16_26 C17_26 2.2(18)
C14_26 C15_26 C16_26 C19_26 -177(2)
C15_26 C16_26 C17_26 C18_26 -3.8(18)
C19_26 C16_26 C17_26 C18_26 175(2)
C16_26 C17_26 C18_26 C13_26 1(2)
C14_26 C13_26 C18_26 C17_26 3.1(17)
N3_26 C13_26 C18_26 C17_26 -176(2)
C14_26 C13_26 N3_26 C1_26 -152.1(18)
C18_26 C13_26 N3_26 C1_26 27(3)
C14_26 C13_26 N3_26 Cd9 36(2)
C18_26 C13_26 N3_26 Cd9 -144.9(16)
C13_26 N3_26 C1_26 C2_26 179.3(16)
Cd9 N3_26 C1_26 C2_26 -8(2)
C6_26 N1_26 C2_26 C3_26 -1.1(17)
Cd9 N1_26 C2_26 C3_26 -170.8(12)
C6_26 N1_26 C2_26 C1_26 176.4(15)
Cd9 N1_26 C2_26 C1_26 6.8(14)
N3_26 C1_26 C2_26 N1_26 1(2)
N3_26 C1_26 C2_26 C3_26 178.7(16)
N1_26 C2_26 C3_26 C4_26 1.2(17)
C1_26 C2_26 C3_26 C4_26 -176.3(15)
C2_26 C3_26 C4_26 C5_26 0.3(18)
C3_26 C4_26 C5_26 C6_26 -1.6(16)
C3_26 C4_26 C5_26 C7_26 174.3(17)
C2_26 N1_26 C6_26 C5_26 -0.3(19)
Cd9 N1_26 C6_26 C5_26 167.1(14)
C4_26 C5_26 C6_26 N1_26 1.7(18)
C7_26 C5_26 C6_26 N1_26 -174.5(17)
C9_26 N2_26 C8_26 C7_26 -1.9(19)
Cd4 N2_26 C8_26 C7_26 162.8(15)
N2_26 C8_26 C7_26 C11_26 2.0(18)
N2_26 C8_26 C7_26 C5_26 -177.1(17)
C4_26 C5_26 C7_26 C11_26 27(2)
C6_26 C5_26 C7_26 C11_26 -156.6(15)
C4_26 C5_26 C7_26 C8_26 -153.5(16)
C6_26 C5_26 C7_26 C8_26 22.5(19)
C8_26 C7_26 C11_26 C10_26 -0.9(17)
C5_26 C7_26 C11_26 C10_26 178.2(17)
C7_26 C11_26 C10_26 C9_26 -0.1(19)
C8_26 N2_26 C9_26 C10_26 0.7(17)
Cd4 N2_26 C9_26 C10_26 -166.4(13)
C8_26 N2_26 C9_26 C12_26 -179.4(16)
Cd4 N2_26 C9_26 C12_26 13.4(14)
C11_26 C10_26 C9_26 N2_26 0.2(17)
C11_26 C10_26 C9_26 C12_26 -179.6(16)
N2_26 C9_26 C12_26 N4_26 -4(2)
C10_26 C9_26 C12_26 N4_26 175.9(18)
C9_26 C12_26 N4_26 C20_26 177.3(16)
C9_26 C12_26 N4_26 Cd4 -8(2)
C12_26 N4_26 C20_26 C21_26 -155(2)
Cd4 N4_26 C20_26 C21_26 32(2)
C12_26 N4_26 C20_26 C25_26 23(3)
Cd4 N4_26 C20_26 C25_26 -151.1(18)
C25_26 C20_26 C21_26 C22_26 -1.5(18)
N4_26 C20_26 C21_26 C22_26 176(2)
C20_26 C21_26 C22_26 C23_26 2(2)
C21_26 C22_26 C23_26 C24_26 -0.4(19)
C21_26 C22_26 C23_26 C26_26 179(2)
C22_26 C23_26 C24_26 C25_26 -0.7(18)
C26_26 C23_26 C24_26 C25_26 -180(2)
C23_26 C24_26 C25_26 C20_26 1(2)
C21_26 C20_26 C25_26 C24_26 0.4(18)
N4_26 C20_26 C25_26 C24_26 -177(2)
C18_27 C13_27 C14_27 C15_27 1.8(18)
N3_27 C13_27 C14_27 C15_27 180(2)
C13_27 C14_27 C15_27 C16_27 -1(2)
C14_27 C15_27 C16_27 C17_27 -0.3(19)
C14_27 C15_27 C16_27 C19_27 179(3)
C15_27 C16_27 C17_27 C18_27 0.2(19)
C19_27 C16_27 C17_27 C18_27 -179(3)
C16_27 C17_27 C18_27 C13_27 1(2)
C14_27 C13_27 C18_27 C17_27 -1.9(18)
N3_27 C13_27 C18_27 C17_27 -180(2)
C14_27 C13_27 N3_27 C1_27 159.4(19)
C18_27 C13_27 N3_27 C1_27 -23(3)
C14_27 C13_27 N3_27 Cd11 -42(3)
C18_27 C13_27 N3_27 Cd11 136(2)
C13_27 N3_27 C1_27 C2_27 177.2(18)
Cd11 N3_27 C1_27 C2_27 15(2)
C6_27 N1_27 C2_27 C3_27 3.1(18)
Cd11 N1_27 C2_27 C3_27 165.0(14)
C6_27 N1_27 C2_27 C1_27 -170.9(17)
Cd11 N1_27 C2_27 C1_27 -9.1(16)
N3_27 C1_27 C2_27 N1_27 -5(2)
N3_27 C1_27 C2_27 C3_27 -179.2(18)
N1_27 C2_27 C3_27 C4_27 -3.3(17)
C1_27 C2_27 C3_27 C4_27 170.4(17)
C2_27 C3_27 C4_27 C5_27 1.1(19)
C3_27 C4_27 C5_27 C6_27 1.1(17)
C3_27 C4_27 C5_27 C7_27 -177.7(18)
C2_27 N1_27 C6_27 C5_27 -1(2)
Cd11 N1_27 C6_27 C5_27 -160.7(16)
C4_27 C5_27 C6_27 N1_27 -1.3(18)
C7_27 C5_27 C6_27 N1_27 177.5(19)
C9_27 N2_27 C8_27 C7_27 2(2)
Cd10 N2_27 C8_27 C7_27 -161.1(15)
N2_27 C8_27 C7_27 C11_27 -0.5(18)
N2_27 C8_27 C7_27 C5_27 -178.6(19)
C6_27 C5_27 C7_27 C8_27 42(2)
C4_27 C5_27 C7_27 C8_27 -139.6(17)
C6_27 C5_27 C7_27 C11_27 -136.3(17)
C4_27 C5_27 C7_27 C11_27 42(2)
C8_27 C7_27 C11_27 C10_27 -0.9(17)
C5_27 C7_27 C11_27 C10_27 177.3(18)
C7_27 C11_27 C10_27 C9_27 0.7(19)
C8_27 N2_27 C9_27 C10_27 -2.1(17)
Cd10 N2_27 C9_27 C10_27 162.4(13)
C8_27 N2_27 C9_27 C12_27 178.8(17)
Cd10 N2_27 C9_27 C12_27 -16.7(16)
C11_27 C10_27 C9_27 N2_27 0.8(17)
C11_27 C10_27 C9_27 C12_27 180.0(16)
C20_27 N4_27 C12_27 C9_27 176.2(16)
Cd10 N4_27 C12_27 C9_27 17(2)
N2_27 C9_27 C12_27 N4_27 -1(2)
C10_27 C9_27 C12_27 N4_27 179.8(17)
C12_27 N4_27 C20_27 C21_27 -37(2)
Cd10 N4_27 C20_27 C21_27 119.7(16)
C12_27 N4_27 C20_27 C25_27 144.5(19)
Cd10 N4_27 C20_27 C25_27 -59(2)
C25_27 C20_27 C21_27 C22_27 0.2(17)
N4_27 C20_27 C21_27 C22_27 -178.1(19)
C20_27 C21_27 C22_27 C23_27 1(2)
C21_27 C22_27 C23_27 C24_27 -1.8(17)
C21_27 C22_27 C23_27 C26_27 175(2)
C22_27 C23_27 C24_27 C25_27 1.9(17)
C26_27 C23_27 C24_27 C25_27 -175(2)
C23_27 C24_27 C25_27 C20_27 -1(2)
C21_27 C20_27 C25_27 C24_27 -0.2(17)
N4_27 C20_27 C25_27 C24_27 178.1(18)
C18_28 C13_28 C14_28 C15_28 3.6(17)
N3_28 C13_28 C14_28 C15_28 178.9(18)
C13_28 C14_28 C15_28 C16_28 -1.9(19)
C14_28 C15_28 C16_28 C17_28 -1.1(17)
C14_28 C15_28 C16_28 C19_28 179.7(19)
C15_28 C16_28 C17_28 C18_28 2.4(17)
C19_28 C16_28 C17_28 C18_28 -178.4(19)
C16_28 C17_28 C18_28 C13_28 -0.7(19)
C14_28 C13_28 C18_28 C17_28 -2.3(17)
N3_28 C13_28 C18_28 C17_28 -177.5(17)
C14_28 C13_28 N3_28 C1_28 -27(2)
C18_28 C13_28 N3_28 C1_28 148(2)
C14_28 C13_28 N3_28 Cd4 118.2(15)
C18_28 C13_28 N3_28 Cd4 -66.5(17)
C13_28 N3_28 C1_28 C2_28 171.1(17)
Cd4 N3_28 C1_28 C2_28 21(2)
C6_28 N1_28 C2_28 C3_28 0.8(17)
Cd4 N1_28 C2_28 C3_28 163.1(13)
C6_28 N1_28 C2_28 C1_28 -179.0(16)
Cd4 N1_28 C2_28 C1_28 -16.7(15)
N3_28 C1_28 C2_28 N1_28 -5(2)
N3_28 C1_28 C2_28 C3_28 175.2(18)
N1_28 C2_28 C3_28 C4_28 0.7(17)
C1_28 C2_28 C3_28 C4_28 -179.5(17)
C2_28 C3_28 C4_28 C5_28 -0.9(19)
C3_28 C4_28 C5_28 C6_28 -0.4(17)
C3_28 C4_28 C5_28 C7_28 174.4(18)
C2_28 N1_28 C6_28 C5_28 -2.2(19)
Cd4 N1_28 C6_28 C5_28 -161.3(14)
C4_28 C5_28 C6_28 N1_28 2.0(18)
C7_28 C5_28 C6_28 N1_28 -172.8(18)
C9_28 N2_28 C8_28 C7_28 1(2)
Cd3 N2_28 C8_28 C7_28 -165.1(17)
N2_28 C8_28 C7_28 C11_28 -0.6(18)
N2_28 C8_28 C7_28 C5_28 180.0(19)
C6_28 C5_28 C7_28 C11_28 -139.2(17)
C4_28 C5_28 C7_28 C11_28 46.1(19)
C6_28 C5_28 C7_28 C8_28 40(2)
C4_28 C5_28 C7_28 C8_28 -134.5(18)
C8_28 C7_28 C11_28 C10_28 -0.4(18)
C5_28 C7_28 C11_28 C10_28 179.1(19)
C7_28 C11_28 C10_28 C9_28 0.8(19)
C8_28 N2_28 C9_28 C10_28 -0.6(18)
Cd3 N2_28 C9_28 C10_28 167.0(15)
C8_28 N2_28 C9_28 C12_28 -178.6(19)
Cd3 N2_28 C9_28 C12_28 -11.0(17)
C11_28 C10_28 C9_28 N2_28 -0.3(17)
C11_28 C10_28 C9_28 C12_28 177.6(18)
N2_28 C9_28 C12_28 N4_28 2(3)
C10_28 C9_28 C12_28 N4_28 -176(2)
C9_28 C12_28 N4_28 C20_28 173(2)
C9_28 C12_28 N4_28 Cd3 7(3)
C12_28 N4_28 C20_28 C21_28 -29(4)
Cd3 N4_28 C20_28 C21_28 136(2)
C12_28 N4_28 C20_28 C25_28 151(3)
Cd3 N4_28 C20_28 C25_28 -44(3)
C25_28 C20_28 C21_28 C22_28 -1.8(19)
N4_28 C20_28 C21_28 C22_28 178(3)
C20_28 C21_28 C22_28 C23_28 0(2)
C21_28 C22_28 C23_28 C24_28 1.9(19)
C21_28 C22_28 C23_28 C26_28 -176(3)
C22_28 C23_28 C24_28 C25_28 -2.2(19)
C26_28 C23_28 C24_28 C25_28 176(3)
C23_28 C24_28 C25_28 C20_28 0(2)
C21_28 C20_28 C25_28 C24_28 1.5(19)
N4_28 C20_28 C25_28 C24_28 -179(2)
C18_29 C13_29 C14_29 C15_29 0.4(18)
N3_29 C13_29 C14_29 C15_29 171(2)
C13_29 C14_29 C15_29 C16_29 -1(2)
C14_29 C15_29 C16_29 C17_29 0.6(19)
C14_29 C15_29 C16_29 C19_29 180(3)
C15_29 C16_29 C17_29 C18_29 0.8(18)
C19_29 C16_29 C17_29 C18_29 -178(2)
C16_29 C17_29 C18_29 C13_29 -2(2)
C14_29 C13_29 C18_29 C17_29 1.1(19)
N3_29 C13_29 C18_29 C17_29 -169(2)
C14_29 C13_29 N3_29 C1_29 -22(2)
C18_29 C13_29 N3_29 C1_29 148(2)
C14_29 C13_29 N3_29 Cd8 150.4(18)
C18_29 C13_29 N3_29 Cd8 -40(2)
C13_29 N3_29 C1_29 C2_29 172.3(18)
Cd8 N3_29 C1_29 C2_29 0(2)
C6_29 N1_29 C2_29 C3_29 -0.3(18)
Cd8 N1_29 C2_29 C3_29 -169.2(14)
C6_29 N1_29 C2_29 C1_29 178.9(17)
Cd8 N1_29 C2_29 C1_29 9.9(15)
N3_29 C1_29 C2_29 N1_29 -7(2)
N3_29 C1_29 C2_29 C3_29 172.5(19)
N1_29 C2_29 C3_29 C4_29 1.2(18)
C1_29 C2_29 C3_29 C4_29 -177.9(18)
C2_29 C3_29 C4_29 C5_29 -0.8(19)
C3_29 C4_29 C5_29 C6_29 -0.4(17)
C3_29 C4_29 C5_29 C7_29 178.6(19)
C2_29 N1_29 C6_29 C5_29 -1(2)
Cd8 N1_29 C6_29 C5_29 166.8(15)
C4_29 C5_29 C6_29 N1_29 1.3(18)
C7_29 C5_29 C6_29 N1_29 -177.7(19)
C9_29 N2_29 C8_29 C7_29 0(2)
Cd3 N2_29 C8_29 C7_29 165.1(17)
N2_29 C8_29 C7_29 C11_29 3.5(19)
N2_29 C8_29 C7_29 C5_29 -171(2)
C6_29 C5_29 C7_29 C11_29 -148.8(17)
C4_29 C5_29 C7_29 C11_29 32(2)
C6_29 C5_29 C7_29 C8_29 26(2)
C4_29 C5_29 C7_29 C8_29 -153.2(17)
C8_29 C7_29 C11_29 C10_29 -3.6(18)
C5_29 C7_29 C11_29 C10_29 171.3(19)
C7_29 C11_29 C10_29 C9_29 0.6(19)
C8_29 N2_29 C9_29 C10_29 -2.9(18)
Cd3 N2_29 C9_29 C10_29 -170.1(15)
C8_29 N2_29 C9_29 C12_29 171.3(19)
Cd3 N2_29 C9_29 C12_29 4.1(17)
C11_29 C10_29 C9_29 N2_29 2.8(18)
C11_29 C10_29 C9_29 C12_29 -171.3(18)
N2_29 C9_29 C12_29 N4_29 3(2)
C10_29 C9_29 C12_29 N4_29 177.6(19)
C9_29 C12_29 N4_29 C20_29 -170.4(19)
C9_29 C12_29 N4_29 Cd3 -8(3)
C12_29 N4_29 C20_29 C21_29 -150(3)
Cd3 N4_29 C20_29 C21_29 50(3)
C12_29 N4_29 C20_29 C25_29 29(3)
Cd3 N4_29 C20_29 C25_29 -132(2)
C25_29 C20_29 C21_29 C22_29 -2.2(19)
N4_29 C20_29 C21_29 C22_29 177(2)
C20_29 C21_29 C22_29 C23_29 -1(2)
C21_29 C22_29 C23_29 C24_29 3.1(19)
C21_29 C22_29 C23_29 C26_29 -174(3)
C22_29 C23_29 C24_29 C25_29 -2.4(19)
C26_29 C23_29 C24_29 C25_29 175(3)
C23_29 C24_29 C25_29 C20_29 -1(2)
C21_29 C20_29 C25_29 C24_29 2.9(19)
N4_29 C20_29 C25_29 C24_29 -176(2)
C18_30 C13_30 C14_30 C15_30 -5.3(17)
N3_30 C13_30 C14_30 C15_30 172(2)
C13_30 C14_30 C15_30 C16_30 2(2)
C14_30 C15_30 C16_30 C17_30 2.4(18)
C14_30 C15_30 C16_30 C19_30 -178(2)
C15_30 C16_30 C17_30 C18_30 -3.2(18)
C19_30 C16_30 C17_30 C18_30 177(2)
C16_30 C17_30 C18_30 C13_30 0(2)
C14_30 C13_30 C18_30 C17_30 4.5(18)
N3_30 C13_30 C18_30 C17_30 -173(2)
C14_30 C13_30 N3_30 C1_30 -159(2)
C18_30 C13_30 N3_30 C1_30 19(3)
C14_30 C13_30 N3_30 Cd12 42(2)
C18_30 C13_30 N3_30 Cd12 -140.1(16)
C13_30 N3_30 C1_30 C2_30 -172.3(18)
Cd12 N3_30 C1_30 C2_30 -11(2)
C6_30 N1_30 C2_30 C3_30 -0.6(18)
Cd12 N1_30 C2_30 C3_30 -166.6(13)
C6_30 N1_30 C2_30 C1_30 177.8(17)
Cd12 N1_30 C2_30 C1_30 11.8(15)
N3_30 C1_30 C2_30 N1_30 0(2)
N3_30 C1_30 C2_30 C3_30 178.4(18)
N1_30 C2_30 C3_30 C4_30 1.3(17)
C1_30 C2_30 C3_30 C4_30 -177.0(17)
C2_30 C3_30 C4_30 C5_30 -0.6(18)
C3_30 C4_30 C5_30 C6_30 -0.7(17)
C3_30 C4_30 C5_30 C7_30 176.9(18)
C2_30 N1_30 C6_30 C5_30 -0.9(19)
Cd12 N1_30 C6_30 C5_30 162.8(14)
C4_30 C5_30 C6_30 N1_30 1.5(18)
C7_30 C5_30 C6_30 N1_30 -176.0(18)
C9_30 N2_30 C8_30 C7_30 0(2)
Cd1 N2_30 C8_30 C7_30 171.1(17)
N2_30 C8_30 C7_30 C11_30 0.8(18)
N2_30 C8_30 C7_30 C5_30 -177.9(19)
C4_30 C5_30 C7_30 C8_30 -153.2(17)
C6_30 C5_30 C7_30 C8_30 24(2)
C4_30 C5_30 C7_30 C11_30 28(2)
C6_30 C5_30 C7_30 C11_30 -154.3(17)
C8_30 C7_30 C11_30 C10_30 -0.5(17)
C5_30 C7_30 C11_30 C10_30 178.2(19)
C7_30 C11_30 C10_30 C9_30 -0.2(19)
C8_30 N2_30 C9_30 C10_30 -0.4(18)
Cd1 N2_30 C9_30 C10_30 -172.7(16)
C8_30 N2_30 C9_30 C12_30 177.2(19)
Cd1 N2_30 C9_30 C12_30 4.9(17)
C11_30 C10_30 C9_30 N2_30 0.7(18)
C11_30 C10_30 C9_30 C12_30 -176.8(19)
N2_30 C9_30 C12_30 N4_30 -2(3)
C10_30 C9_30 C12_30 N4_30 176(2)
C25_30 C20_30 C21_30 C22_30 -3.7(19)
N4_30 C20_30 C21_30 C22_30 171(2)
C20_30 C21_30 C22_30 C23_30 0(2)
C21_30 C22_30 C23_30 C24_30 2.9(19)
C21_30 C22_30 C23_30 C26_30 -177(3)
C22_30 C23_30 C24_30 C25_30 -2.2(19)
C26_30 C23_30 C24_30 C25_30 177(3)
C23_30 C24_30 C25_30 C20_30 -2(2)
C21_30 C20_30 C25_30 C24_30 4.4(19)
N4_30 C20_30 C25_30 C24_30 -171(2)
C9_30 C12_30 N4_30 C20_30 -171(2)
C9_30 C12_30 N4_30 Cd1 -2(3)
C25_30 C20_30 N4_30 C12_30 -25(4)
C21_30 C20_30 N4_30 C12_30 160(3)
C25_30 C20_30 N4_30 Cd1 167(2)
C21_30 C20_30 N4_30 Cd1 -8(3)
C6_31 N1_31 C2_31 C3_31 -4.9(18)
Cd6 N1_31 C2_31 C3_31 -166.9(15)
C6_31 N1_31 C2_31 C1_31 169.7(18)
Cd6 N1_31 C2_31 C1_31 7.7(17)
N1_31 C2_31 C3_31 C4_31 4.0(18)
C1_31 C2_31 C3_31 C4_31 -170.6(18)
C2_31 C3_31 C4_31 C5_31 0.7(19)
C3_31 C4_31 C5_31 C6_31 -3.9(17)
C3_31 C4_31 C5_31 C7_31 172.4(18)
C2_31 N1_31 C6_31 C5_31 1(2)
Cd6 N1_31 C6_31 C5_31 160.2(17)
C4_31 C5_31 C6_31 N1_31 3.0(19)
C7_31 C5_31 C6_31 N1_31 -173(2)
C13_31 N3_31 C1_31 C2_31 -171(2)
Cd6 N3_31 C1_31 C2_31 -12(2)
N1_31 C2_31 C1_31 N3_31 4(2)
C3_31 C2_31 C1_31 N3_31 179(2)
C9_31 N2_31 C8_31 C7_31 -1.5(19)
Cd11 N2_31 C8_31 C7_31 166.5(14)
N2_31 C8_31 C7_31 C11_31 1.8(18)
N2_31 C8_31 C7_31 C5_31 -176.0(18)
C4_31 C5_31 C7_31 C8_31 -150.0(17)
C6_31 C5_31 C7_31 C8_31 26(2)
C4_31 C5_31 C7_31 C11_31 32(2)
C6_31 C5_31 C7_31 C11_31 -151.5(17)
C8_31 C7_31 C11_31 C10_31 -0.8(17)
C5_31 C7_31 C11_31 C10_31 176.9(18)
C7_31 C11_31 C10_31 C9_31 -0.2(18)
C8_31 N2_31 C9_31 C10_31 0.5(18)
Cd11 N2_31 C9_31 C10_31 -168.3(13)
C8_31 N2_31 C9_31 C12_31 -178.7(17)
Cd11 N2_31 C9_31 C12_31 12.5(15)
C11_31 C10_31 C9_31 N2_31 0.4(17)
C11_31 C10_31 C9_31 C12_31 179.5(17)
N2_31 C9_31 C12_31 N4_31 -3(2)
C10_31 C9_31 C12_31 N4_31 177.8(18)
C9_31 C12_31 N4_31 C20_31 171.4(17)
C9_31 C12_31 N4_31 Cd11 -8(2)
C1_31 N3_31 C13_31 C14_31 25(3)
Cd6 N3_31 C13_31 C14_31 -131.3(18)
C1_31 N3_31 C13_31 C18_31 -148(2)
Cd6 N3_31 C13_31 C18_31 56(2)
C18_31 C13_31 C14_31 C15_31 -1.3(19)
N3_31 C13_31 C14_31 C15_31 -174(2)
C13_31 C14_31 C15_31 C16_31 1(2)
C14_31 C15_31 C16_31 C17_31 0.2(18)
C14_31 C15_31 C16_31 C19_31 -178(2)
C15_31 C16_31 C17_31 C18_31 -1.6(19)
C19_31 C16_31 C17_31 C18_31 177(2)
C16_31 C17_31 C18_31 C13_31 2(2)
C14_31 C13_31 C18_31 C17_31 -0.1(18)
N3_31 C13_31 C18_31 C17_31 173(2)
C12_31 N4_31 C20_31 C21_31 169(2)
Cd11 N4_31 C20_31 C21_31 -12(2)
C12_31 N4_31 C20_31 C25_31 -18(3)
Cd11 N4_31 C20_31 C25_31 161.1(18)
C25_31 C20_31 C21_31 C22_31 -2.3(18)
N4_31 C20_31 C21_31 C22_31 171(2)
C20_31 C21_31 C22_31 C23_31 0(2)
C21_31 C22_31 C23_31 C24_31 2.0(19)
C21_31 C22_31 C23_31 C26_31 -177(3)
C22_31 C23_31 C24_31 C25_31 -1.4(18)
C26_31 C23_31 C24_31 C25_31 178(3)
C23_31 C24_31 C25_31 C20_31 -1(2)
C21_31 C20_31 C25_31 C24_31 2.9(18)
N4_31 C20_31 C25_31 C24_31 -170(2)
C18_32 C13_32 C14_32 C15_32 0.6(19)
N3_32 C13_32 C14_32 C15_32 172(2)
C13_32 C14_32 C15_32 C16_32 -1(2)
C14_32 C15_32 C16_32 C17_32 -0.6(19)
C14_32 C15_32 C16_32 C19_32 177(3)
C15_32 C16_32 C17_32 C18_32 2(2)
C19_32 C16_32 C17_32 C18_32 -175(3)
C16_32 C17_32 C18_32 C13_32 -2(2)
C14_32 C13_32 C18_32 C17_32 0.8(19)
N3_32 C13_32 C18_32 C17_32 -170(2)
C2_32 N1_32 C6_32 C5_32 -2(2)
Cd1 N1_32 C6_32 C5_32 -157.2(19)
N1_32 C6_32 C5_32 C4_32 -0.9(19)
N1_32 C6_32 C5_32 C7_32 177(2)
C6_32 C5_32 C4_32 C3_32 2.6(18)
C7_32 C5_32 C4_32 C3_32 -175(2)
C5_32 C4_32 C3_32 C2_32 -1(2)
C6_32 N1_32 C2_32 C3_32 3.5(18)
Cd1 N1_32 C2_32 C3_32 161.7(16)
C6_32 N1_32 C2_32 C1_32 -174.1(19)
Cd1 N1_32 C2_32 C1_32 -15.8(17)
C4_32 C3_32 C2_32 N1_32 -1.9(18)
C4_32 C3_32 C2_32 C1_32 175(2)
N1_32 C2_32 C1_32 N3_32 -8(2)
C3_32 C2_32 C1_32 N3_32 174(2)
C2_32 C1_32 N3_32 C13_32 168(2)
C2_32 C1_32 N3_32 Cd1 25(3)
C14_32 C13_32 N3_32 C1_32 -22(3)
C18_32 C13_32 N3_32 C1_32 149(3)
C14_32 C13_32 N3_32 Cd1 118(2)
C18_32 C13_32 N3_32 Cd1 -71(3)
C9_32 N2_32 C8_32 C7_32 0(2)
Cd2 N2_32 C8_32 C7_32 -154.4(19)
N2_32 C8_32 C7_32 C11_32 1.2(19)
N2_32 C8_32 C7_32 C5_32 -178(2)
C6_32 C5_32 C7_32 C8_32 39(2)
C4_32 C5_32 C7_32 C8_32 -143.6(19)
C6_32 C5_32 C7_32 C11_32 -140(2)
C4_32 C5_32 C7_32 C11_32 38(2)
C8_32 C7_32 C11_32 C10_32 -1.4(18)
C5_32 C7_32 C11_32 C10_32 177(2)
C7_32 C11_32 C10_32 C9_32 0(2)
C8_32 N2_32 C9_32 C10_32 -1.0(18)
Cd2 N2_32 C9_32 C10_32 155.0(16)
C8_32 N2_32 C9_32 C12_32 178.7(18)
Cd2 N2_32 C9_32 C12_32 -25.3(16)
C11_32 C10_32 C9_32 N2_32 0.8(18)
C11_32 C10_32 C9_32 C12_32 -178.9(19)
C20_32 N4_32 C12_32 C9_32 174.8(17)
Cd2 N4_32 C12_32 C9_32 24(2)
N2_32 C9_32 C12_32 N4_32 -1(2)
C10_32 C9_32 C12_32 N4_32 179.2(19)
C12_32 N4_32 C20_32 C21_32 159(2)
Cd2 N4_32 C20_32 C21_32 -54(2)
C12_32 N4_32 C20_32 C25_32 -23(3)
Cd2 N4_32 C20_32 C25_32 123.8(19)
C25_32 C20_32 C21_32 C22_32 -0.5(18)
N4_32 C20_32 C21_32 C22_32 178(2)
C20_32 C21_32 C22_32 C23_32 -1(2)
C21_32 C22_32 C23_32 C24_32 2.2(18)
C21_32 C22_32 C23_32 C26_32 -175(2)
C22_32 C23_32 C24_32 C25_32 -1.3(18)
C26_32 C23_32 C24_32 C25_32 176(2)
C23_32 C24_32 C25_32 C20_32 0(2)
C21_32 C20_32 C25_32 C24_32 1.4(18)
N4_32 C20_32 C25_32 C24_32 -177(2)
C18_33 C13_33 C14_33 C15_33 2.9(17)
N3_33 C13_33 C14_33 C15_33 -178(2)
C13_33 C14_33 C15_33 C16_33 -1.8(19)
C14_33 C15_33 C16_33 C17_33 -0.2(18)
C14_33 C15_33 C16_33 C19_33 -180(2)
C15_33 C16_33 C17_33 C18_33 1.2(18)
C19_33 C16_33 C17_33 C18_33 -179(2)
C16_33 C17_33 C18_33 C13_33 -0.2(19)
C14_33 C13_33 C18_33 C17_33 -2.0(18)
N3_33 C13_33 C18_33 C17_33 179(2)
C14_33 C13_33 N3_33 C1_33 157(2)
C18_33 C13_33 N3_33 C1_33 -24(3)
C14_33 C13_33 N3_33 Cd3 -47(2)
C18_33 C13_33 N3_33 Cd3 132.3(16)
C13_33 N3_33 C1_33 C2_33 170.4(19)
Cd3 N3_33 C1_33 C2_33 12(2)
C6_33 N1_33 C2_33 C3_33 -2.0(18)
Cd3 N1_33 C2_33 C3_33 172.3(14)
C6_33 N1_33 C2_33 C1_33 175.0(18)
Cd3 N1_33 C2_33 C1_33 -10.7(16)
N3_33 C1_33 C2_33 N1_33 -2(2)
N3_33 C1_33 C2_33 C3_33 175.4(18)
N1_33 C2_33 C3_33 C4_33 2.2(18)
C1_33 C2_33 C3_33 C4_33 -174.7(17)
C2_33 C3_33 C4_33 C5_33 -1.2(19)
C3_33 C4_33 C5_33 C6_33 0.2(18)
C3_33 C4_33 C5_33 C7_33 -177.6(19)
C2_33 N1_33 C6_33 C5_33 1(2)
Cd3 N1_33 C6_33 C5_33 -173.0(16)
C4_33 C5_33 C6_33 N1_33 0.0(18)
C7_33 C5_33 C6_33 N1_33 177.9(19)
C9_33 N2_33 C8_33 C7_33 0(2)
Cd2 N2_33 C8_33 C7_33 -160.3(16)
N2_33 C8_33 C7_33 C11_33 0.7(18)
N2_33 C8_33 C7_33 C5_33 -178.1(19)
C4_33 C5_33 C7_33 C8_33 -142.3(17)
C6_33 C5_33 C7_33 C8_33 40(2)
C4_33 C5_33 C7_33 C11_33 39(2)
C6_33 C5_33 C7_33 C11_33 -138.9(18)
C8_33 C7_33 C11_33 C10_33 -1.6(17)
C5_33 C7_33 C11_33 C10_33 177.1(19)
C7_33 C11_33 C10_33 C9_33 1.6(19)
C8_33 N2_33 C9_33 C10_33 -0.2(18)
Cd2 N2_33 C9_33 C10_33 162.7(14)
C8_33 N2_33 C9_33 C12_33 -178.7(18)
Cd2 N2_33 C9_33 C12_33 -15.8(15)
C11_33 C10_33 C9_33 N2_33 -0.7(18)
C11_33 C10_33 C9_33 C12_33 177.5(18)
N2_33 C9_33 C12_33 N4_33 -2(2)
C10_33 C9_33 C12_33 N4_33 179.5(19)
C9_33 C12_33 N4_33 C20_33 -177.8(17)
C9_33 C12_33 N4_33 Cd2 22(3)
C12_33 N4_33 C20_33 C21_33 148(2)
Cd2 N4_33 C20_33 C21_33 -52(3)
C12_33 N4_33 C20_33 C25_33 -33(3)
Cd2 N4_33 C20_33 C25_33 127(2)
C25_33 C20_33 C21_33 C22_33 -1.5(18)
N4_33 C20_33 C21_33 C22_33 178(2)
C20_33 C21_33 C22_33 C23_33 -1(2)
C21_33 C22_33 C23_33 C24_33 2.7(19)
C21_33 C22_33 C23_33 C26_33 -175(3)
C22_33 C23_33 C24_33 C25_33 -2.0(19)
C26_33 C23_33 C24_33 C25_33 176(3)
C23_33 C24_33 C25_33 C20_33 0(2)
C21_33 C20_33 C25_33 C24_33 2.2(18)
N4_33 C20_33 C25_33 C24_33 -177(2)
C18_34 C13_34 C14_34 C15_34 -4.8(18)
N3_34 C13_34 C14_34 C15_34 171(2)
C13_34 C14_34 C15_34 C16_34 2(2)
C14_34 C15_34 C16_34 C17_34 2.1(19)
C14_34 C15_34 C16_34 C19_34 -177(3)
C15_34 C16_34 C17_34 C18_34 -2.5(19)
C19_34 C16_34 C17_34 C18_34 177(3)
C16_34 C17_34 C18_34 C13_34 -1(2)
C14_34 C13_34 C18_34 C17_34 4.3(18)
N3_34 C13_34 C18_34 C17_34 -172(2)
C14_34 C13_34 N3_34 C1_34 -163(2)
C18_34 C13_34 N3_34 C1_34 13(3)
C14_34 C13_34 N3_34 Cd2 25(3)
C18_34 C13_34 N3_34 Cd2 -159.3(18)
C13_34 N3_34 C1_34 C2_34 -176.9(18)
Cd2 N3_34 C1_34 C2_34 -4(2)
C6_34 N1_34 C2_34 C3_34 -5.3(18)
Cd2 N1_34 C2_34 C3_34 -175.0(14)
C6_34 N1_34 C2_34 C1_34 168.5(18)
Cd2 N1_34 C2_34 C1_34 -1.3(16)
N3_34 C1_34 C2_34 N1_34 3(2)
N3_34 C1_34 C2_34 C3_34 177.2(18)
N1_34 C2_34 C3_34 C4_34 5.7(18)
C1_34 C2_34 C3_34 C4_34 -167.4(18)
C2_34 C3_34 C4_34 C5_34 -1.8(19)
C3_34 C4_34 C5_34 C6_34 -2.0(17)
C3_34 C4_34 C5_34 C7_34 177.1(18)
C2_34 N1_34 C6_34 C5_34 1(2)
Cd2 N1_34 C6_34 C5_34 170.6(15)
C4_34 C5_34 C6_34 N1_34 2.4(18)
C7_34 C5_34 C6_34 N1_34 -176.6(19)
C9_34 N2_34 C8_34 C7_34 0(2)
Cd7 N2_34 C8_34 C7_34 -177.3(16)
N2_34 C8_34 C7_34 C11_34 0.4(18)
N2_34 C8_34 C7_34 C5_34 -180.0(19)
C6_34 C5_34 C7_34 C8_34 -26(2)
C4_34 C5_34 C7_34 C8_34 154.6(17)
C6_34 C5_34 C7_34 C11_34 153.2(17)
C4_34 C5_34 C7_34 C11_34 -26(2)
C8_34 C7_34 C11_34 C10_34 -0.4(17)
C5_34 C7_34 C11_34 C10_34 -180.0(19)
C7_34 C11_34 C10_34 C9_34 0.2(19)
C8_34 N2_34 C9_34 C10_34 0.0(18)
Cd7 N2_34 C9_34 C10_34 177.4(15)
C8_34 N2_34 C9_34 C12_34 -178.6(18)
Cd7 N2_34 C9_34 C12_34 -1.3(17)
C11_34 C10_34 C9_34 N2_34 0.0(18)
C11_34 C10_34 C9_34 C12_34 178.6(18)
N2_34 C9_34 C12_34 N4_34 -1(2)
C10_34 C9_34 C12_34 N4_34 179.9(19)
C9_34 C12_34 N4_34 C20_34 -179.9(18)
C9_34 C12_34 N4_34 Cd7 3(2)
C12_34 N4_34 C20_34 C21_34 21(3)
Cd7 N4_34 C20_34 C21_34 -162.6(18)
C12_34 N4_34 C20_34 C25_34 -157(2)
Cd7 N4_34 C20_34 C25_34 20(3)
C25_34 C20_34 C21_34 C22_34 1.4(18)
N4_34 C20_34 C21_34 C22_34 -176(2)
C20_34 C21_34 C22_34 C23_34 0(2)
C21_34 C22_34 C23_34 C24_34 -1.3(18)
C21_34 C22_34 C23_34 C26_34 178(2)
C22_34 C23_34 C24_34 C25_34 1.0(18)
C26_34 C23_34 C24_34 C25_34 -178(2)
C23_34 C24_34 C25_34 C20_34 0(2)
C21_34 C20_34 C25_34 C24_34 -1.6(18)
N4_34 C20_34 C25_34 C24_34 176(2)
C18_35 C13_35 C14_35 C15_35 0.7(17)
N3_35 C13_35 C14_35 C15_35 177.6(19)
C13_35 C14_35 C15_35 C16_35 -1.1(19)
C14_35 C15_35 C16_35 C17_35 0.8(17)
C14_35 C15_35 C16_35 C19_35 -178(2)
C15_35 C16_35 C17_35 C18_35 -0.3(17)
C19_35 C16_35 C17_35 C18_35 179(2)
C16_35 C17_35 C18_35 C13_35 0(2)
C14_35 C13_35 C18_35 C17_35 -0.2(17)
N3_35 C13_35 C18_35 C17_35 -177(2)
C14_35 C13_35 N3_35 C1_35 156.5(17)
C18_35 C13_35 N3_35 C1_35 -27(3)
C14_35 C13_35 N3_35 Cd7 -61(2)
C18_35 C13_35 N3_35 Cd7 116(2)
C13_35 N3_35 C1_35 C2_35 177.1(17)
Cd7 N3_35 C1_35 C2_35 26(2)
C6_35 N1_35 C2_35 C3_35 -1.7(17)
Cd7 N1_35 C2_35 C3_35 161.2(13)
C6_35 N1_35 C2_35 C1_35 176.7(16)
Cd7 N1_35 C2_35 C1_35 -20.4(14)
N3_35 C1_35 C2_35 N1_35 -5(2)
N3_35 C1_35 C2_35 C3_35 173.6(19)
N1_35 C2_35 C3_35 C4_35 0.5(17)
C1_35 C2_35 C3_35 C4_35 -177.8(17)
C2_35 C3_35 C4_35 C5_35 0.9(19)
C3_35 C4_35 C5_35 C6_35 -0.9(17)
C3_35 C4_35 C5_35 C7_35 179.2(17)
C2_35 N1_35 C6_35 C5_35 2(2)
Cd7 N1_35 C6_35 C5_35 -157.2(15)
C4_35 C5_35 C6_35 N1_35 -0.4(18)
C7_35 C5_35 C6_35 N1_35 179.5(18)
C9_35 N2_35 C8_35 C7_35 1(2)
Cd8 N2_35 C8_35 C7_35 -163.2(16)
N2_35 C8_35 C7_35 C11_35 -1.1(18)
N2_35 C8_35 C7_35 C5_35 179.3(19)
C4_35 C5_35 C7_35 C11_35 42(2)
C6_35 C5_35 C7_35 C11_35 -138.0(17)
C4_35 C5_35 C7_35 C8_35 -138.5(17)
C6_35 C5_35 C7_35 C8_35 42(2)
C8_35 C7_35 C11_35 C10_35 0.4(17)
C5_35 C7_35 C11_35 C10_35 180.0(19)
C7_35 C11_35 C10_35 C9_35 0.9(19)
C8_35 N2_35 C9_35 C10_35 0.9(18)
Cd8 N2_35 C9_35 C10_35 166.0(15)
C8_35 N2_35 C9_35 C12_35 -177.0(19)
Cd8 N2_35 C9_35 C12_35 -11.9(17)
C11_35 C10_35 C9_35 N2_35 -1.6(18)
C11_35 C10_35 C9_35 C12_35 176.2(19)
N2_35 C9_35 C12_35 N4_35 3(3)
C10_35 C9_35 C12_35 N4_35 -175(2)
C9_35 C12_35 N4_35 C20_35 -172(3)
C9_35 C12_35 N4_35 Cd8 7(3)
C12_35 N4_35 C20_35 C21_35 -61(4)
Cd8 N4_35 C20_35 C21_35 120(3)
C12_35 N4_35 C20_35 C25_35 125(4)
Cd8 N4_35 C20_35 C25_35 -54(2)
C25_35 C20_35 C21_35 C22_35 2.5(19)
N4_35 C20_35 C21_35 C22_35 -171(3)
C20_35 C21_35 C22_35 C23_35 0(2)
C21_35 C22_35 C23_35 C24_35 -1(2)
C21_35 C22_35 C23_35 C26_35 178(3)
C22_35 C23_35 C24_35 C25_35 1.2(19)
C26_35 C23_35 C24_35 C25_35 -178(3)
C23_35 C24_35 C25_35 C20_35 1(2)
C21_35 C20_35 C25_35 C24_35 -3(2)
N4_35 C20_35 C25_35 C24_35 172(3)
C1_36 N3_36 C13_36 C14_36 149(2)
Cd1 N3_36 C13_36 C14_36 -72(2)
C1_36 N3_36 C13_36 C18_36 -31(3)
Cd1 N3_36 C13_36 C18_36 109(2)
C18_36 C13_36 C14_36 C15_36 3.3(18)
N3_36 C13_36 C14_36 C15_36 -176(2)
C13_36 C14_36 C15_36 C16_36 -1(2)
C14_36 C15_36 C16_36 C17_36 -1.2(18)
C14_36 C15_36 C16_36 C19_36 177(2)
C15_36 C16_36 C17_36 C18_36 1.6(18)
C19_36 C16_36 C17_36 C18_36 -176(2)
C16_36 C17_36 C18_36 C13_36 0(2)
C14_36 C13_36 C18_36 C17_36 -2.8(18)
N3_36 C13_36 C18_36 C17_36 176(2)
C9_36 N2_36 C8_36 C7_36 -1(2)
Cd6 N2_36 C8_36 C7_36 -169(3)
N2_36 C8_36 C7_36 C11_36 1.2(19)
N2_36 C8_36 C7_36 C5_36 178(2)
C8_36 C7_36 C11_36 C10_36 0.8(19)
C5_36 C7_36 C11_36 C10_36 -176(2)
C7_36 C11_36 C10_36 C9_36 -3(2)
C8_36 N2_36 C9_36 C10_36 -1(2)
Cd6 N2_36 C9_36 C10_36 168(2)
C8_36 N2_36 C9_36 C12_36 174(2)
Cd6 N2_36 C9_36 C12_36 -17(2)
C11_36 C10_36 C9_36 N2_36 2.9(19)
C11_36 C10_36 C9_36 C12_36 -172(2)
N2_36 C9_36 C12_36 N4_36 -2(2)
C10_36 C9_36 C12_36 N4_36 173(2)
C9_36 C12_36 N4_36 C20_36 -177(2)
C9_36 C12_36 N4_36 Cd6 20(3)
C12_36 N4_36 C20_36 C21_36 163(3)
Cd6 N4_36 C20_36 C21_36 -38(3)
C12_36 N4_36 C20_36 C25_36 -19(3)
Cd6 N4_36 C20_36 C25_36 140(3)
C25_36 C20_36 C21_36 C22_36 -1.9(19)
N4_36 C20_36 C21_36 C22_36 176(3)
C20_36 C21_36 C22_36 C23_36 0(2)
C21_36 C22_36 C23_36 C24_36 1.5(19)
C21_36 C22_36 C23_36 C26_36 -177(3)
C22_36 C23_36 C24_36 C25_36 -1(2)
C26_36 C23_36 C24_36 C25_36 177(3)
C23_36 C24_36 C25_36 C20_36 0(2)
C21_36 C20_36 C25_36 C24_36 1.9(19)
N4_36 C20_36 C25_36 C24_36 -176(2)
N1_36 C6_36 C5_36 C4_36 2(2)
N1_36 C6_36 C5_36 C7_36 -173(2)
C8_36 C7_36 C5_36 C6_36 30(3)
C11_36 C7_36 C5_36 C6_36 -154(2)
C8_36 C7_36 C5_36 C4_36 -145(2)
C11_36 C7_36 C5_36 C4_36 31(3)
C6_36 C5_36 C4_36 C3_36 -0.9(18)
C7_36 C5_36 C4_36 C3_36 174(2)
C5_36 C4_36 C3_36 C2_36 -1(2)
C4_36 C3_36 C2_36 N1_36 1.4(19)
C4_36 C3_36 C2_36 C1_36 -177(2)
C13_36 N3_36 C1_36 C2_36 174(2)
Cd1 N3_36 C1_36 C2_36 27(3)
N1_36 C2_36 C1_36 N3_36 -9(3)
C3_36 C2_36 C1_36 N3_36 170(2)
C5_36 C6_36 N1_36 C2_36 -2(2)
C5_36 C6_36 N1_36 Cd1 -160(2)
C3_36 C2_36 N1_36 C6_36 -0.1(19)
C1_36 C2_36 N1_36 C6_36 179(2)
C3_36 C2_36 N1_36 Cd1 162.7(17)
C1_36 C2_36 N1_36 Cd1 -18.4(18)
O2_37 S1_37 N8_37 S9_37 -25(3)
O3_37 S1_37 N8_37 S9_37 -162(2)
C4_37 S1_37 N8_37 S9_37 88(2)
O11_37 S9_37 N8_37 S1_37 -17(3)
O10_37 S9_37 N8_37 S1_37 -161(2)
C12_37 S9_37 N8_37 S1_37 97(2)
O11_37 S9_37 C12_37 F13_37 -61(2)
O10_37 S9_37 C12_37 F13_37 70(2)
N8_37 S9_37 C12_37 F13_37 -177.8(19)
O11_37 S9_37 C12_37 F14_37 65(3)
O10_37 S9_37 C12_37 F14_37 -164(2)
N8_37 S9_37 C12_37 F14_37 -52(2)
O11_37 S9_37 C12_37 F15_37 -171(2)
O10_37 S9_37 C12_37 F15_37 -40(2)
N8_37 S9_37 C12_37 F15_37 72(2)
O2_37 S1_37 C4_37 F7_37 -58(2)
O3_37 S1_37 C4_37 F7_37 69(2)
N8_37 S1_37 C4_37 F7_37 -174(2)
O2_37 S1_37 C4_37 F5_37 -173(2)
O3_37 S1_37 C4_37 F5_37 -46(3)
N8_37 S1_37 C4_37 F5_37 70(2)
O2_37 S1_37 C4_37 F6_37 66(3)
O3_37 S1_37 C4_37 F6_37 -167(2)
N8_37 S1_37 C4_37 F6_37 -50(2)
O10_38 S9_38 C12_38 F14_38 -58(3)
O11_38 S9_38 C12_38 F14_38 72(3)
N8_38 S9_38 C12_38 F14_38 -178(3)
O10_38 S9_38 C12_38 F15_38 64(3)
O11_38 S9_38 C12_38 F15_38 -166(3)
N8_38 S9_38 C12_38 F15_38 -55(3)
O10_38 S9_38 C12_38 F13_38 -177(3)
O11_38 S9_38 C12_38 F13_38 -48(3)
N8_38 S9_38 C12_38 F13_38 63(3)
O2_38 S1_38 C4_38 F6_38 10(3)
O3_38 S1_38 C4_38 F6_38 139(3)
N8_38 S1_38 C4_38 F6_38 -111(3)
O2_38 S1_38 C4_38 F5_38 138(3)
O3_38 S1_38 C4_38 F5_38 -93(3)
N8_38 S1_38 C4_38 F5_38 17(3)
O2_38 S1_38 C4_38 F7_38 -109(3)
O3_38 S1_38 C4_38 F7_38 19(3)
N8_38 S1_38 C4_38 F7_38 129(3)
O2_38 S1_38 N8_38 S9_38 1(4)
O3_38 S1_38 N8_38 S9_38 -135(3)
C4_38 S1_38 N8_38 S9_38 123(3)
O10_38 S9_38 N8_38 S1_38 -38(4)
O11_38 S9_38 N8_38 S1_38 -170(3)
C12_38 S9_38 N8_38 S1_38 79(3)
O2_39 S1_39 N8_39 S9_39 -22(4)
O3_39 S1_39 N8_39 S9_39 -163(3)
C4_39 S1_39 N8_39 S9_39 93(3)
O10_39 S9_39 N8_39 S1_39 -20(4)
O11_39 S9_39 N8_39 S1_39 -157(3)
C12_39 S9_39 N8_39 S1_39 92(3)
O2_39 S1_39 C4_39 F7_39 -57(3)
O3_39 S1_39 C4_39 F7_39 68(3)
N8_39 S1_39 C4_39 F7_39 -176(2)
O2_39 S1_39 C4_39 F5_39 70(3)
O3_39 S1_39 C4_39 F5_39 -165(2)
N8_39 S1_39 C4_39 F5_39 -49(2)
O2_39 S1_39 C4_39 F6_39 -170(3)
O3_39 S1_39 C4_39 F6_39 -45(2)
N8_39 S1_39 C4_39 F6_39 71(2)
O10_39 S9_39 C12_39 F14_39 -61(3)
O11_39 S9_39 C12_39 F14_39 70(3)
N8_39 S9_39 C12_39 F14_39 -177(3)
O10_39 S9_39 C12_39 F15_39 179(3)
O11_39 S9_39 C12_39 F15_39 -50(3)
N8_39 S9_39 C12_39 F15_39 64(3)
O10_39 S9_39 C12_39 F13_39 60(3)
O11_39 S9_39 C12_39 F13_39 -169(3)
N8_39 S9_39 C12_39 F13_39 -56(3)

loop_
_platon_squeeze_void_nr
_platon_squeeze_void_average_x
_platon_squeeze_void_average_y
_platon_squeeze_void_average_z
_platon_squeeze_void_volume
_platon_squeeze_void_count_electrons
_platon_squeeze_void_content
1 0.490 0.002 -0.003 26599 9391 ' '
2 0.028 0.262 0.494 11 3 ' '
3 0.954 0.326 0.083 6 1 ' '
4 0.414 0.486 0.359 7 2 ' '
5 0.586 0.514 0.641 6 1 ' '
6 0.046 0.674 0.917 5 0 ' '
7 0.972 0.738 0.506 11 1 ' '
